data_4119256
loop_
_publ_author_name
'Jing Gao'
'Jun Yan'
'Sebastian Beeg'
'De-Liang Long'
'Leroy Cronin'

_publ_section_title
;
 One-Pot versus Sequential Reactions in the Self-Assembly of Gigantic
 Nanoscale Polyoxotungstates
;
_journal_name_full 'Journal of the American Chemical Society'
_journal_page_first 1796
_journal_page_last 1805
_journal_paper_doi 10.1021/ja309237x
_journal_volume 135
_journal_year 2013
_chemical_formula_moiety '36(K +),19(C2 H8 N +),(H33 Ni2 Se8 W118 O416 55-),164(H2 O)'
_chemical_formula_sum 'C38 H513 K36 N19 Ni2 O580 Se8 W118'
_chemical_formula_weight 34370.68
_chemical_name_systematic
;
 ?
;
_space_group_IT_number 2
_symmetry_cell_setting triclinic
_symmetry_space_group_name_Hall '-P 1'
_symmetry_space_group_name_H-M 'P -1'
_atom_sites_solution_hydrogens none
_atom_sites_solution_primary direct
_atom_sites_solution_secondary difmap
_audit_creation_method SHELXL-97
_cell_angle_alpha 74.2880(10)
_cell_angle_beta 77.3190(10)
_cell_angle_gamma 72.3620(10)
_cell_formula_units_Z 2
_cell_length_a 24.2094(5)
_cell_length_b 34.0606(8)
_cell_length_c 38.6461(8)
_cell_measurement_reflns_used 9776
_cell_measurement_temperature 150(2)
_cell_measurement_theta_max 24.54
_cell_measurement_theta_min 2.26
_cell_volume 28904.2(11)
_computing_cell_refinement Apex2
_computing_data_collection Apex2
_computing_data_reduction Apex2
_computing_molecular_graphics Diamond3
_computing_publication_material WinGX
_computing_structure_refinement 'SHELXL-97 (Sheldrick, 2008)'
_computing_structure_solution 'SHELXS-97 (Sheldrick, 2008)'
_diffrn_ambient_temperature 150(2)
_diffrn_measured_fraction_theta_full 0.898
_diffrn_measured_fraction_theta_max 0.898
_diffrn_measurement_device_type 'Bruker ApexII Quasar CCD'
_diffrn_measurement_method '\w & \p scans'
_diffrn_radiation_monochromator graphite
_diffrn_radiation_source 'fine-focus sealed tube'
_diffrn_radiation_type MoK\a
_diffrn_radiation_wavelength 0.71073
_diffrn_reflns_av_R_equivalents 0.0897
_diffrn_reflns_av_sigmaI/netI 0.1230
_diffrn_reflns_limit_h_max 29
_diffrn_reflns_limit_h_min -27
_diffrn_reflns_limit_k_max 40
_diffrn_reflns_limit_k_min -42
_diffrn_reflns_limit_l_max 46
_diffrn_reflns_limit_l_min -46
_diffrn_reflns_number 326956
_diffrn_reflns_theta_full 26.00
_diffrn_reflns_theta_max 26.00
_diffrn_reflns_theta_min 0.64
_diffrn_standards_decay_% none
_exptl_absorpt_coefficient_mu 24.319
_exptl_absorpt_correction_T_max 0.2465
_exptl_absorpt_correction_T_min 0.0643
_exptl_absorpt_correction_type empirical
_exptl_absorpt_process_details SADABS
_exptl_crystal_colour 'light green'
_exptl_crystal_density_diffrn 3.949
_exptl_crystal_density_meas ?
_exptl_crystal_description block
_exptl_crystal_F_000 30516
_exptl_crystal_size_max 0.25
_exptl_crystal_size_mid 0.09
_exptl_crystal_size_min 0.08
_refine_diff_density_max 2.67
_refine_diff_density_min -2.71
_refine_diff_density_rms 0.55
_refine_ls_extinction_coef none
_refine_ls_extinction_method none
_refine_ls_goodness_of_fit_ref 1.059
_refine_ls_hydrogen_treatment none
_refine_ls_matrix_type full
_refine_ls_number_parameters 5623
_refine_ls_number_reflns 102071
_refine_ls_number_restraints 0
_refine_ls_restrained_S_all 1.059
_refine_ls_R_factor_all 0.1373
_refine_ls_R_factor_gt 0.0593
_refine_ls_shift/su_max 0.019
_refine_ls_shift/su_mean 0.000
_refine_ls_structure_factor_coef Fsqd
_refine_ls_weighting_details 'calc w=1/[\s^2^(Fo^2^)+(0.0754P)^2^+500.8254P] where P=(Fo^2^+2Fc^2^)/3'
_refine_ls_weighting_scheme calc
_refine_ls_wR_factor_gt 0.1364
_refine_ls_wR_factor_ref 0.1856
_reflns_number_gt 56615
_reflns_number_total 102071
_reflns_threshold_expression >2\s(I)
_cod_data_source_file ja309237x_si_002_07.cif
_cod_data_source_block compound7
_cod_depositor_comments
;
The following automatic conversions were performed:

'_exptl_crystal_density_meas' value 'none' was changed to '?' - the
value is perceived as not measured.

Automatic conversion script
Id: cif_fix_values 3008 2015-01-20 13:52:24Z robertas 
;
_cod_database_code 4119256

loop_
_symmetry_equiv_pos_as_xyz
'x, y, z'
'-x, -y, -z'

loop_
_atom_site_label
_atom_site_type_symbol
_atom_site_fract_x
_atom_site_fract_y
_atom_site_fract_z
_atom_site_U_iso_or_equiv
_atom_site_adp_type
_atom_site_occupancy
_atom_site_symmetry_multiplicity
_atom_site_calc_flag
_atom_site_refinement_flags
_atom_site_disorder_assembly
_atom_site_disorder_group
W1 W 0.82826(2) 0.250200(17) 0.112834(15) 0.02725(16) Uani 1 1 d . . .
W2 W 0.62091(2) 0.347962(17) 0.184504(15) 0.02610(16) Uani 1 1 d . . .
W3 W 0.36206(3) 0.32909(2) 0.300032(16) 0.0375(2) Uani 1 1 d . . .
W4 W 0.83343(3) 0.397912(18) -0.012297(15) 0.03125(17) Uani 1 1 d . . .
W5 W 0.55209(2) 0.236331(17) 0.119473(15) 0.02974(16) Uani 1 1 d . . .
W6 W 0.88368(3) 0.290949(18) 0.017608(15) 0.03067(17) Uani 1 1 d . . .
W7 W 0.88167(2) 0.371531(19) 0.183679(15) 0.03006(17) Uani 1 1 d . . .
W8 W 0.67068(2) 0.137125(17) 0.092271(16) 0.02900(16) Uani 1 1 d . . .
W9 W 0.77342(2) 0.447079(18) 0.233504(15) 0.02980(16) Uani 1 1 d . . .
W10 W 0.94690(2) 0.432393(18) 0.100858(16) 0.03238(17) Uani 1 1 d . . .
W11 W 0.85880(3) 0.471014(18) 0.034181(16) 0.03171(17) Uani 1 1 d . . .
W12 W 0.77798(2) 0.551991(18) 0.179519(16) 0.03283(17) Uani 1 1 d . . .
W13 W 0.64482(2) 0.432548(18) 0.200538(16) 0.02894(16) Uani 1 1 d . . .
W14 W 0.28936(3) 0.34258(2) 0.381530(15) 0.03375(18) Uani 1 1 d . . .
W15 W 0.07003(2) 0.472006(19) 0.214780(15) 0.02861(17) Uani 0.96 1 d P . 1
W16 W 0.17061(3) 0.521310(19) 0.157933(16) 0.02930(17) Uani 0.96 1 d P . 1
W15' W 0.0155(9) 0.5303(7) 0.2187(6) 0.067(6) Uiso 0.04 1 d P . 2
W16' W 0.1595(8) 0.4724(6) 0.1937(5) 0.056(5) Uiso 0.04 1 d P . 2
W17 W 0.02815(3) 0.57806(2) 0.181407(16) 0.03740(19) Uani 1 1 d . . .
W18 W 0.27314(2) 0.426335(18) 0.289304(15) 0.02882(17) Uani 1 1 d . . .
W19 W 0.49394(2) 0.408971(19) 0.210326(17) 0.03513(17) Uani 1 1 d . . .
W20 W 0.61814(3) 0.509237(18) 0.105446(17) 0.03392(17) Uani 1 1 d . . .
W21 W 0.76278(6) 0.17787(5) 0.52565(3) 0.0442(5) Uani 0.50 1 d P . .
W21' W 0.77078(6) 0.16510(6) 0.52401(4) 0.0501(5) Uani 0.50 1 d P . .
W22 W 0.83048(6) 0.25589(5) 0.47853(3) 0.0436(4) Uani 0.50 1 d P . .
W22' W 0.83996(7) 0.24253(6) 0.48011(5) 0.0652(6) Uani 0.50 1 d P . .
W23' W 0.75833(7) 0.25551(6) 0.56729(4) 0.0603(5) Uani 0.50 1 d P . .
W23 W 0.76733(8) 0.24275(8) 0.56718(5) 0.0803(7) Uani 0.50 1 d P . .
W24 W 0.59491(6) 0.28138(5) 0.58459(3) 0.0498(5) Uani 0.50 1 d P . .
W24' W 0.60528(8) 0.27372(9) 0.58510(5) 0.0962(9) Uani 0.50 1 d P . .
W25 W 0.67290(6) 0.36538(5) 0.53381(4) 0.0518(5) Uani 0.50 1 d P . .
W25' W 0.68164(9) 0.35205(7) 0.53616(6) 0.0900(7) Uani 0.50 1 d P . .
W26' W 0.75099(8) 0.35122(6) 0.44914(5) 0.0785(6) Uani 0.50 1 d P . .
W26 W 0.73703(7) 0.36141(5) 0.44502(4) 0.0445(5) Uani 0.50 1 d P . .
W27 W 0.13299(2) 0.392778(19) 0.286166(15) 0.03111(17) Uani 1 1 d . . .
W28 W 0.02235(2) 0.485720(19) 0.309363(15) 0.03246(18) Uani 1 1 d . . .
W29 W 0.68054(3) 0.048462(18) 0.181776(17) 0.03315(17) Uani 1 1 d . . .
W30 W 1.00436(2) 0.31772(2) 0.130033(17) 0.03608(19) Uani 1 1 d . . .
W31 W 0.52295(3) 0.24867(2) 0.375528(17) 0.03768(19) Uani 1 1 d . . .
W32 W 0.36568(2) 0.366699(19) 0.212382(15) 0.02969(17) Uani 1 1 d . . .
W33 W 0.55743(3) 0.013244(19) 0.155441(18) 0.03772(19) Uani 1 1 d . . .
W34 W 0.22694(3) 0.593092(19) 0.188188(17) 0.03746(19) Uani 1 1 d . . .
W35 W 0.25342(3) 0.43772(2) 0.428443(16) 0.03924(19) Uani 1 1 d . . .
W36 W 0.75787(3) 0.351969(19) 0.146963(16) 0.02285(17) Uani 0.90 1 d P . 1
W37 W 0.72248(3) 0.435449(19) 0.056275(17) 0.02789(18) Uani 0.90 1 d P . 1
W36' W 0.7627(2) 0.34181(15) 0.15809(14) 0.0118(11) Uiso 0.10 1 d P . 2
W37' W 0.7277(2) 0.42497(16) 0.06618(14) 0.0121(12) Uiso 0.10 1 d P . 2
W38 W 1.00600(3) 0.428347(19) 0.011641(17) 0.03608(18) Uani 1 1 d . . .
W39 W 0.56855(3) 0.099863(19) 0.258961(17) 0.03740(19) Uani 1 1 d . . .
W40 W 0.78789(3) 0.16366(2) 0.332951(17) 0.03844(19) Uani 1 1 d . . .
W41 W 0.84727(3) 0.10046(2) 0.258812(17) 0.03723(19) Uani 1 1 d . . .
W42 W 1.07150(3) 0.31346(2) 0.042285(18) 0.03814(19) Uani 1 1 d . . .
W43 W 0.60818(3) 0.149262(18) 0.176095(16) 0.03620(18) Uani 1 1 d . . .
W44 W 0.31381(2) 0.483734(19) 0.191850(16) 0.03187(18) Uani 1 1 d . . .
W45 W 0.54828(3) 0.095646(18) 0.072724(17) 0.03392(17) Uani 1 1 d . . .
W46 W -0.02036(3) 0.59365(2) 0.276728(16) 0.03606(19) Uani 1 1 d . . .
W47 W 0.54986(3) 0.55896(2) 0.291783(18) 0.04472(19) Uani 1 1 d . . .
W48 W 0.83581(3) -0.00664(2) 0.136830(19) 0.0420(2) Uani 1 1 d . . .
W49 W 0.73848(3) 0.22982(2) -0.055757(17) 0.0418(2) Uani 1 1 d . . .
W50 W 0.70046(3) 0.53499(2) 0.273213(17) 0.03855(18) Uani 1 1 d . . .
W51 W 0.69889(3) 0.583537(18) 0.108186(17) 0.03714(18) Uani 1 1 d . . .
W52 W 0.68786(3) 0.12312(2) 0.291467(17) 0.03836(19) Uani 1 1 d . . .
W53 W 0.08549(3) 0.64888(2) 0.214105(17) 0.0390(2) Uani 1 1 d . . .
W54 W 0.46799(3) 0.58953(2) 0.21466(2) 0.0474(2) Uani 1 1 d . . .
W55 W 0.64458(3) 0.204723(19) 0.328715(16) 0.03439(18) Uani 1 1 d . . .
W56 W 0.63603(3) 0.042650(19) -0.000240(18) 0.03936(18) Uani 1 1 d . . .
W57 W 0.23400(2) 0.516029(19) 0.342958(16) 0.03470(18) Uani 1 1 d . . .
W58 W 0.53752(3) 0.608142(19) 0.126836(19) 0.0442(2) Uani 1 1 d . . .
W59 W 0.18156(3) 0.60629(2) 0.276253(17) 0.03845(19) Uani 1 1 d . . .
W60 W 0.82638(3) 0.076167(19) 0.053210(18) 0.03779(19) Uani 1 1 d . . .
W61 W 0.83481(3) 0.13162(2) -0.038740(18) 0.0435(2) Uani 1 1 d . . .
W62 W 0.58135(3) 0.23740(2) -0.041911(17) 0.03765(19) Uani 0.95 1 d P . 1
W63 W 0.53176(3) 0.14793(2) -0.018943(18) 0.03807(19) Uani 0.95 1 d P . 1
W64 W 0.60834(3) 0.17482(2) -0.103932(18) 0.0436(2) Uani 0.95 1 d P . 1
W62' W 0.5369(7) 0.1920(5) 0.0001(5) 0.063(4) Uiso 0.05 1 d P . 2
W63' W 0.5614(7) 0.1277(5) -0.0600(4) 0.059(4) Uiso 0.05 1 d P . 2
W64' W 0.6057(7) 0.2162(5) -0.0906(4) 0.060(4) Uiso 0.05 1 d P . 2
W65 W 0.62042(3) 0.63867(2) 0.25508(2) 0.0502(2) Uani 1 1 d . . .
W66 W 0.71094(3) 0.06769(2) -0.086590(18) 0.0477(2) Uani 1 1 d . . .
W67 W 0.14563(3) 0.31674(2) 0.373079(17) 0.03861(19) Uani 1 1 d . . .
W68 W 0.64826(3) -0.08320(2) 0.12574(2) 0.0464(2) Uani 1 1 d . . .
W69 W 1.00512(3) 0.07283(2) 0.253459(19) 0.0475(2) Uani 1 1 d . . .
W70 W 0.77587(3) 0.07416(2) 0.421310(18) 0.0501(2) Uani 1 1 d . . .
W71 W 0.68040(3) 0.24440(2) 0.388432(17) 0.0430(2) Uani 1 1 d . . .
W72 W 0.67578(3) 0.14860(2) 0.472029(18) 0.0500(2) Uani 1 1 d . . .
W73 W 0.69204(3) 0.654172(19) 0.159167(19) 0.0444(2) Uani 1 1 d . . .
W74 W 1.03253(3) 0.14066(2) 0.295922(19) 0.0501(2) Uani 1 1 d . . .
W75 W 0.67848(3) -0.00245(2) 0.282850(19) 0.0457(2) Uani 1 1 d . . .
W76 W 0.78333(3) 0.03508(2) -0.011459(19) 0.0429(2) Uani 1 1 d . . .
W77 W 0.54556(3) 0.33013(2) 0.413715(18) 0.0480(2) Uani 1 1 d . . .
W78 W 0.79589(3) -0.09283(2) 0.11744(2) 0.0483(2) Uani 1 1 d . . .
W79 W 0.76715(3) 0.16310(2) -0.114742(18) 0.0486(2) Uani 1 1 d . . .
W80 W 0.91039(3) 0.21453(2) 0.332409(17) 0.0443(2) Uani 1 1 d . . .
W81 W 0.10564(3) 0.43475(2) 0.471704(17) 0.0442(2) Uani 1 1 d . . .
W82 W 0.73961(3) -0.17856(2) 0.16132(2) 0.0575(2) Uani 1 1 d . A .
W83 W 0.04402(3) 0.37452(2) 0.441041(17) 0.0452(2) Uani 1 1 d . . .
W84 W 0.23241(3) 0.38463(2) 0.520697(17) 0.0483(2) Uani 1 1 d . . .
W85 W 0.38674(3) 0.23559(2) 0.354686(17) 0.0389(2) Uani 1 1 d . . .
W86 W 0.92189(3) -0.00301(2) 0.30904(2) 0.0540(3) Uani 1 1 d . . .
W87 W 0.15409(3) 0.32038(3) 0.583260(18) 0.0589(3) Uani 1 1 d . . .
W88 W 0.35634(3) 0.24609(2) 0.451020(17) 0.0455(2) Uani 1 1 d . . .
W89 W 0.77811(3) -0.10744(2) 0.28276(2) 0.0549(2) Uani 1 1 d . . .
W90 W 0.92194(3) 0.05803(3) 0.445060(19) 0.0606(3) Uani 1 1 d . . .
W91 W 0.28881(3) 0.27622(3) 0.538113(17) 0.0531(2) Uani 1 1 d . . .
W92 W 0.64903(3) -0.18045(2) 0.25307(2) 0.0564(3) Uani 0.95 1 d P A 1
W93 W 0.55815(3) -0.08642(2) 0.21631(2) 0.0471(2) Uani 0.95 1 d P . 1
W94 W 0.61967(3) -0.09371(2) 0.29093(2) 0.0534(2) Uani 0.96 1 d P . 1
W95 W 0.10211(3) 0.25905(3) 0.46112(2) 0.0467(2) Uani 0.90 1 d P . 1
W96 W 0.08958(4) 0.25335(3) 0.55218(2) 0.0568(3) Uani 0.90 1 d P . 1
W97 W 0.22400(3) 0.21216(3) 0.50382(2) 0.0514(3) Uani 0.90 1 d P . 1
W92' W 0.6616(11) -0.1499(8) 0.2896(7) 0.112(8) Uiso 0.05 1 d P . 2
W93' W 0.5963(7) -0.1384(5) 0.2127(5) 0.067(5) Uiso 0.05 1 d P A 2
W94' W 0.5689(7) -0.0513(5) 0.2528(4) 0.057(4) Uiso 0.05 1 d P . 2
W95' W 0.0651(4) 0.2663(3) 0.5013(2) 0.068(2) Uiso 0.10 1 d P . 2
W96' W 0.2034(4) 0.2284(3) 0.4551(3) 0.083(3) Uiso 0.10 1 d P . 2
W97' W 0.1806(4) 0.2205(3) 0.5479(3) 0.075(3) Uiso 0.10 1 d P . 2
W98 W 0.52961(3) 0.67407(2) 0.18171(2) 0.0546(2) Uani 1 1 d . . .
W99 W 0.88987(3) -0.01481(2) 0.40163(2) 0.0590(3) Uani 1 1 d . . .
W100 W 0.80971(3) 0.28983(2) 0.384917(19) 0.0573(2) Uani 1 1 d . . .
W101 W 1.11056(3) 0.03627(3) 0.30984(2) 0.0606(3) Uani 1 1 d . . .
W102 W 0.52279(3) 0.29615(3) 0.514055(19) 0.0574(2) Uani 1 1 d . . .
W103 W 0.60571(3) 0.19654(3) 0.546997(18) 0.0584(3) Uani 1 1 d . . .
W104 W 0.80804(3) -0.19160(2) 0.24209(2) 0.0629(3) Uani 1 1 d . . .
W105 W 0.98208(2) 0.247682(19) 0.087402(17) 0.03366(18) Uani 1 1 d . . .
W106 W 0.99662(3) 0.13100(3) 0.394911(19) 0.0563(3) Uani 1 1 d . . .
W107 W 0.86221(3) -0.10584(2) 0.19826(2) 0.0532(2) Uani 1 1 d . . .
W108 W 0.02707(3) 0.36976(3) 0.533202(18) 0.0529(2) Uani 1 1 d . . .
W109 W 0.59239(4) 0.38292(3) 0.46690(2) 0.0688(3) Uani 1 1 d . . .
W110 W 1.06729(3) 0.02456(3) 0.40954(2) 0.0692(3) Uani 1 1 d . . .
W111 W 0.97973(3) 0.350558(19) -0.030447(16) 0.03593(18) Uani 1 1 d . . .
W112 W 0.65037(3) 0.247379(18) 0.031048(16) 0.03288(17) Uani 1 1 d . . .
W113 W 0.66623(2) 0.285826(17) 0.127362(15) 0.02768(16) Uani 1 1 d . . .
W114 W 1.03291(3) -0.04456(3) 0.36177(2) 0.0698(3) Uani 1 1 d . . .
W115 W 0.07682(3) 0.55101(2) 0.338986(16) 0.03507(18) Uani 1 1 d . . .
W116 W 0.51083(2) 0.478642(19) 0.264047(17) 0.03494(17) Uani 1 1 d . . .
W117 W 0.53152(5) 0.36082(4) 0.31371(3) 0.0312(3) Uani 0.50 1 d P . .
W118 W 0.75471(5) 0.19768(4) 0.20208(3) 0.0400(4) Uani 0.50 1 d P . .
W119 W 0.51223(5) 0.21648(4) 0.22292(3) 0.0418(4) Uani 0.5392(11) 1 d P . .
W120 W 0.45366(6) 0.25985(5) 0.25360(4) 0.0427(5) Uani 0.4608(11) 1 d P . .
Se1 Se 0.17860(7) 0.32450(5) 0.47879(4) 0.0416(5) Uani 1 1 d . . .
Se2 Se 0.13904(6) 0.52747(4) 0.25132(4) 0.0305(4) Uani 1 1 d . . .
Se3 Se 0.70710(7) -0.08083(5) 0.20322(5) 0.0432(5) Uani 1 1 d . A .
Se4 Se 0.68220(6) 0.13733(4) -0.01617(4) 0.0353(4) Uani 1 1 d . . .
Se5 Se 0.94369(7) 0.07331(5) 0.34872(4) 0.0472(5) Uani 1 1 d . . .
Se6 Se 0.90186(6) 0.35896(4) 0.06758(3) 0.0264(4) Uani 1 1 d . . .
Se7 Se 0.67751(7) 0.27216(6) 0.48618(4) 0.0561(6) Uani 1 1 d . . .
Se8 Se 0.62428(6) 0.55787(4) 0.19862(4) 0.0329(4) Uani 1 1 d . . .
Ni1 Ni 0.51036(7) 0.32223(5) 0.16634(5) 0.0287(5) Uani 1 1 d . . .
Ni2 Ni 0.53155(8) 0.17335(6) 0.31988(5) 0.0332(6) Uani 0.90 1 d P . .
Ni3 Ni 0.8188(8) 0.3261(6) 0.2808(5) 0.034(5) Uiso 0.10 1 d P . .
K1 K 0.77411(13) 0.46290(9) 0.13259(8) 0.0331(9) Uani 1 1 d . . .
K2 K 0.15169(13) 0.42982(10) 0.36800(8) 0.0359(10) Uani 1 1 d . . .
K3 K 0.82398(15) 0.17255(13) 0.42224(9) 0.0532(12) Uani 1 1 d . . .
K4 K 0.69939(13) 0.02283(10) 0.09010(9) 0.0400(10) Uani 1 1 d . . .
K5 K 0.80470(15) 0.19173(10) 0.03865(9) 0.0464(11) Uani 1 1 d . . .
K6 K 0.46096(16) 0.52023(11) 0.15696(11) 0.0589(13) Uani 1 1 d . . .
K7 K 0.33812(15) 0.52965(13) 0.26048(10) 0.0557(12) Uani 1 1 d . . .
K8 K 0.37558(16) 0.34539(13) 0.46004(10) 0.0599(14) Uani 1 1 d . . .
K9 K -0.07429(13) 0.46142(11) 0.20108(9) 0.0412(10) Uani 1 1 d . . .
K10 K 0.13683(16) 0.55231(13) 0.43169(10) 0.0603(13) Uani 1 1 d . . .
K11 K 0.72083(16) 0.33387(11) 0.03099(10) 0.0527(12) Uani 1 1 d . . .
K12 K 0.82563(17) -0.00063(12) 0.23172(11) 0.0626(13) Uani 1 1 d . . .
K13 K 0.76387(18) 0.02225(14) 0.34687(12) 0.0718(15) Uani 1 1 d . . .
K14 K 0.50676(19) -0.01110(13) 0.07141(13) 0.0794(16) Uani 1 1 d . . .
K15 K 0.78559(17) 0.04382(17) 0.53066(12) 0.0830(19) Uani 1 1 d . . .
K16 K 0.51022(18) 0.21107(14) 0.47717(11) 0.0731(15) Uani 1 1 d . . .
K17 K 0.7036(2) 0.56197(14) 0.00499(13) 0.0848(18) Uani 1 1 d . . .
K18 K 0.2427(2) 0.20925(19) 0.40462(16) 0.114(3) Uani 1 1 d . . .
K19 K 0.9858(3) 0.2578(2) 0.39379(18) 0.056(2) Uani 0.50 1 d P . .
K19' K 1.0467(10) 0.2410(7) 0.3701(6) 0.077(7) Uiso 0.20 1 d P . .
K20 K 0.4046(3) 0.4314(2) 0.11596(18) 0.123(3) Uani 1 1 d . . .
K21 K 0.0460(2) 0.34712(18) 0.22356(16) 0.107(2) Uani 1 1 d . . .
K22 K -0.1353(2) 0.47042(19) 0.30415(15) 0.109(2) Uani 1 1 d . . .
K23 K 0.5079(3) 0.0087(2) 0.2590(2) 0.061(2) Uiso 0.50 1 d P . .
K24 K 0.9257(3) -0.0412(2) 0.0438(2) 0.047(2) Uani 0.50 1 d P . .
K26 K 0.6021(2) 0.22784(18) 0.22785(15) 0.104(2) Uani 1 1 d . . .
K27 K 0.5187(2) 0.28849(16) 0.26821(14) 0.0951(19) Uani 1 1 d . . .
K28 K -0.0979(6) 0.3933(5) 0.3745(4) 0.054(4) Uiso 0.25 1 d P . .
K29 K 0.4827(4) 0.2202(2) 0.0466(2) 0.069(2) Uani 0.50 1 d P . .
K30 K 0.5320(4) 0.3466(3) 0.0548(2) 0.066(3) Uani 0.50 1 d P . .
K31 K 0.4515(4) 0.1396(3) 0.4255(2) 0.074(3) Uani 0.50 1 d P . .
K32 K 0.5728(4) 0.0444(3) 0.3605(2) 0.069(3) Uani 0.50 1 d P . .
K33 K 0.2144(3) 0.4031(2) 0.1838(3) 0.067(3) Uani 0.50 1 d P . .
K34 K 0.9071(5) 0.1902(3) 0.2399(3) 0.102(4) Uani 0.50 1 d P . .
K35 K 0.6358(4) 0.4382(3) 0.3097(3) 0.109(4) Uani 0.50 1 d P . .
O1 O 0.9753(4) 0.0704(3) 0.3854(3) 0.054(3) Uiso 1 1 d . . .
O2 O 0.7662(4) -0.1125(3) 0.2237(3) 0.048(3) Uiso 1 1 d . . .
O3 O 0.6013(3) 0.3077(3) 0.1629(2) 0.027(3) Uani 1 1 d . . .
O4 O 0.5095(4) 0.3693(2) 0.1202(2) 0.028(3) Uani 1 1 d . . .
O5 O 0.5579(4) 0.2183(3) 0.3362(2) 0.037(3) Uani 1 1 d . . .
O6 O 0.1300(4) 0.4391(3) 0.2423(2) 0.030(3) Uani 1 1 d . . .
O7 O 0.5655(4) 0.5483(3) 0.1346(2) 0.032(3) Uani 1 1 d . . .
O8 O 0.6656(4) 0.1817(3) 0.0555(2) 0.034(3) Uani 1 1 d . . .
O9 O 0.6832(4) 0.3793(3) 0.1781(2) 0.028(3) Uani 1 1 d . . .
O10 O 0.6349(4) 0.4684(3) 0.1578(2) 0.032(3) Uani 1 1 d . . .
O11 O 0.2681(4) 0.3909(3) 0.3977(2) 0.034(3) Uani 1 1 d . . .
O12 O 0.8505(3) 0.2088(3) 0.0905(2) 0.031(3) Uani 1 1 d . . .
O13 O 0.6652(4) 0.1067(3) 0.1477(3) 0.036(3) Uani 1 1 d . . .
O14 O 0.3394(4) 0.2987(3) 0.3510(2) 0.038(3) Uani 1 1 d . . .
O15 O 0.6218(4) 0.1692(3) 0.3028(3) 0.040(3) Uani 1 1 d . . .
O16 O 0.9367(4) 0.4700(3) 0.0043(2) 0.028(2) Uiso 1 1 d . . .
O17 O 0.7649(4) 0.5006(3) 0.1876(2) 0.031(2) Uiso 1 1 d . . .
O18 O 0.6519(4) 0.2447(3) 0.2927(2) 0.034(3) Uani 1 1 d . . .
O19 O 0.5810(5) 0.2268(3) -0.0895(3) 0.055(3) Uiso 1 1 d . . .
O20 O 0.8019(4) 0.4481(3) 0.0625(2) 0.029(3) Uani 1 1 d . . .
O21 O 0.7127(3) 0.4395(2) 0.2044(2) 0.024(2) Uani 1 1 d . . .
O22 O 0.3289(4) 0.5028(3) 0.1454(3) 0.048(4) Uani 1 1 d . . .
O23 O 0.0677(5) 0.2426(4) 0.5111(3) 0.075(5) Uani 1 1 d . . .
O24 O 0.4707(4) 0.5993(3) 0.1636(3) 0.040(3) Uiso 1 1 d . . .
O25 O 0.8532(4) 0.4424(3) -0.0022(2) 0.032(3) Uani 1 1 d . . .
O26 O 0.7495(3) 0.5540(3) 0.2296(2) 0.029(3) Uani 1 1 d . . .
O27 O 0.3246(3) 0.3796(3) 0.2640(2) 0.030(3) Uani 1 1 d . . .
O28 O 0.0368(4) 0.5083(3) 0.3460(2) 0.035(3) Uani 1 1 d . . .
O29 O 0.5852(4) 0.2505(3) 0.0695(2) 0.032(3) Uani 1 1 d . . .
O30 O 0.1532(5) 0.2082(4) 0.5443(3) 0.073(5) Uani 1 1 d . . .
O31 O 0.6803(4) 0.5338(3) 0.1212(3) 0.038(3) Uani 1 1 d . . .
O32 O 0.6650(4) 0.4122(3) 0.0601(3) 0.040(3) Uani 1 1 d . . .
O33 O 0.8374(3) 0.2930(2) 0.0605(2) 0.020(2) Uani 1 1 d . . .
O34 O 0.6353(3) 0.2453(2) 0.1270(2) 0.027(3) Uani 1 1 d . . .
O35 O 0.7448(4) 0.3891(3) 0.1076(2) 0.036(3) Uani 1 1 d . . .
O36 O 1.0540(4) 0.3722(3) 0.0315(3) 0.040(3) Uani 1 1 d . . .
O37 O 0.4229(4) 0.3505(3) 0.1791(2) 0.030(3) Uani 1 1 d . . .
O38 O 0.8193(3) 0.2221(3) 0.1587(2) 0.030(3) Uani 1 1 d . . .
O39 O 0.6707(4) 0.6480(3) 0.2116(3) 0.053(4) Uani 1 1 d . . .
O40 O 0.6227(4) 0.5703(3) 0.2383(2) 0.035(3) Uani 1 1 d . . .
O41 O 0.1909(4) 0.5704(3) 0.1613(2) 0.033(3) Uani 1 1 d . . .
O42 O 0.3090(4) 0.3484(3) 0.2061(2) 0.033(3) Uani 1 1 d . . .
O43 O 0.6773(3) 0.5805(3) 0.1728(2) 0.028(3) Uani 1 1 d . . .
O44 O 0.6385(4) 0.3147(3) 0.2236(2) 0.035(3) Uani 1 1 d . . .
O45 O 0.6861(4) 0.0137(2) 0.2253(2) 0.032(3) Uani 1 1 d . . .
O46 O 0.6191(4) 0.0914(3) 0.2076(2) 0.038(3) Uani 1 1 d . . .
O47 O 1.0540(4) 0.2589(3) 0.0594(2) 0.030(3) Uani 1 1 d . . .
O48 O 0.9493(4) 0.3038(3) -0.0211(3) 0.041(3) Uani 1 1 d . . .
O49 O 0.8061(4) 0.1241(3) 0.0103(2) 0.036(3) Uani 1 1 d . . .
O50 O 0.7091(4) 0.1741(3) 0.2425(2) 0.036(3) Uani 1 1 d . . .
O51 O 0.5943(3) 0.4617(3) 0.2296(2) 0.031(3) Uani 1 1 d . . .
O52 O 0.9500(4) 0.2599(2) 0.0438(2) 0.030(3) Uani 1 1 d . . .
O53 O 0.7830(4) 0.3939(3) 0.0333(2) 0.033(3) Uani 1 1 d . . .
O54 O 0.6911(4) 0.3248(3) 0.1505(2) 0.032(3) Uani 1 1 d . . .
O55 O 0.9530(4) 0.1679(3) 0.3061(2) 0.044(3) Uani 1 1 d . . .
O56 O 0.5518(4) 0.1399(2) 0.0274(2) 0.034(3) Uani 1 1 d . . .
O57 O 0.8320(4) 0.1328(3) 0.3027(2) 0.037(3) Uani 1 1 d . . .
O58 O 0.4827(4) 0.4379(3) 0.1669(3) 0.038(3) Uani 1 1 d . . .
O59 O 0.8331(4) 0.3387(3) -0.0082(2) 0.033(3) Uani 1 1 d . . .
O60 O 0.8243(4) 0.0776(3) -0.0369(2) 0.037(3) Uani 1 1 d . . .
O61 O 0.4030(4) 0.2691(3) 0.3046(3) 0.044(3) Uani 1 1 d . . .
O62 O 0.7056(4) 0.4890(3) 0.2547(2) 0.036(3) Uani 1 1 d . . .
O63 O 0.6967(4) 0.0902(3) -0.0273(2) 0.034(3) Uani 1 1 d . . .
O64 O 0.4269(3) 0.3945(3) 0.2280(2) 0.030(3) Uani 1 1 d . . .
O65 O 0.6758(4) 0.0866(3) 0.3303(2) 0.045(4) Uani 1 1 d . . .
O66 O 0.3948(4) 0.3184(3) 0.2507(2) 0.038(3) Uani 1 1 d . . .
O67 O 0.6320(4) 0.0310(3) 0.1659(2) 0.034(3) Uani 1 1 d . . .
O68 O 0.5775(4) 0.0481(3) 0.1098(2) 0.033(3) Uani 1 1 d . . .
O69 O 0.6879(3) 0.4696(3) 0.0908(2) 0.027(3) Uani 1 1 d . . .
O70 O 0.9060(4) 0.2559(3) 0.1128(2) 0.031(3) Uani 1 1 d . . .
O71 O 0.2514(4) 0.4603(3) 0.3201(2) 0.027(2) Uiso 1 1 d . . .
O72 O 0.5655(4) 0.6114(3) 0.2895(3) 0.042(3) Uani 1 1 d . . .
O73 O 1.0046(4) 0.4409(3) 0.0562(2) 0.034(3) Uani 1 1 d . . .
O74 O 0.9659(4) 0.4594(3) 0.1258(2) 0.030(2) Uiso 1 1 d . . .
O75 O 0.6085(4) 0.6725(3) 0.1599(3) 0.045(3) Uani 1 1 d . . .
O76 O 0.5829(3) 0.4018(3) 0.2025(2) 0.034(3) Uani 1 1 d . . .
O77 O 0.9436(4) 0.3789(3) 0.1938(3) 0.043(3) Uani 1 1 d . . .
O78 O -0.0887(4) 0.6285(3) 0.2805(2) 0.035(3) Uani 1 1 d . . .
O79 O 0.5349(4) 0.1302(3) 0.1644(2) 0.030(3) Uani 1 1 d . . .
O80 O 0.8229(4) 0.4611(3) 0.2503(2) 0.032(3) Uani 1 1 d . . .
O81 O 0.9263(4) 0.3309(3) 0.1511(2) 0.030(2) Uiso 1 1 d . . .
O82 O 0.2354(4) 0.6083(3) 0.2303(3) 0.040(3) Uani 1 1 d . . .
O83 O 0.2591(4) 0.3881(3) 0.4715(2) 0.044(3) Uani 1 1 d . . .
O84 O 0.8870(3) 0.4141(3) 0.1305(2) 0.027(3) Uani 1 1 d . . .
O85 O 0.5592(4) 0.1539(3) 0.2247(3) 0.043(3) Uani 1 1 d . . .
O86 O 0.9970(4) 0.3773(3) 0.1123(2) 0.031(3) Uani 1 1 d . . .
O87 O 0.1479(4) 0.5135(3) 0.3375(2) 0.038(3) Uani 1 1 d . . .
O88 O 0.5523(5) -0.0815(3) 0.2649(3) 0.056(3) Uiso 1 1 d . . .
O89 O 0.8184(4) 0.0292(3) 0.0919(3) 0.046(3) Uani 1 1 d . . .
O90 O 0.7714(4) 0.5605(3) 0.1282(2) 0.034(3) Uani 1 1 d . . .
O91 O 0.3642(4) 0.4355(3) 0.2871(2) 0.040(3) Uani 1 1 d . . .
O92 O 0.8396(4) -0.0094(3) -0.0052(3) 0.047(3) Uani 1 1 d . . .
O93 O 1.0727(4) 0.3109(3) 0.0908(3) 0.039(3) Uani 1 1 d . . .
O94 O 0.0246(3) 0.4838(3) 0.2601(2) 0.035(3) Uani 1 1 d . . .
O95 O 0.8261(4) -0.0472(3) 0.1833(3) 0.047(3) Uani 1 1 d . . .
O96 O 0.6533(4) 0.1114(3) 0.2605(2) 0.034(3) Uani 1 1 d . . .
O97 O 0.2070(4) 0.4136(3) 0.2919(2) 0.032(3) Uani 1 1 d . . .
O98 O 0.6129(4) 0.2381(3) 0.3673(3) 0.040(3) Uani 1 1 d . . .
O99 O 1.0022(4) 0.2623(3) 0.1284(3) 0.036(3) Uani 1 1 d . . .
O100 O 0.5702(4) -0.0317(3) 0.1985(3) 0.049(3) Uani 1 1 d . . .
O101 O 0.3356(3) 0.4251(3) 0.1923(2) 0.026(3) Uani 1 1 d . . .
O102 O 0.6241(4) 0.1632(3) -0.0397(2) 0.035(3) Uani 1 1 d . . .
O103 O 0.5966(4) -0.0973(3) 0.1702(3) 0.047(3) Uani 1 1 d . . .
O104 O 0.2666(4) 0.5382(3) 0.2053(2) 0.032(3) Uani 1 1 d . . .
O105 O 0.6224(4) 0.1138(3) 0.0826(2) 0.041(3) Uani 1 1 d . . .
O106 O 0.0518(4) 0.7009(3) 0.1985(3) 0.046(4) Uani 1 1 d . . .
O107 O 0.4963(4) 0.5862(3) 0.2589(3) 0.038(3) Uani 1 1 d . . .
O108 O 0.8283(4) 0.1483(3) 0.2277(3) 0.039(3) Uani 1 1 d . . .
O109 O 0.8236(4) 0.5219(3) 0.0168(2) 0.035(3) Uani 1 1 d . . .
O110 O 0.7397(4) 0.1023(3) 0.0795(2) 0.029(3) Uani 1 1 d . . .
O111 O 0.3057(4) 0.3032(3) 0.4208(2) 0.034(3) Uani 1 1 d . . .
O112 O 0.5176(4) 0.2849(3) 0.1316(3) 0.040(3) Uani 1 1 d . . .
O113 O 0.5307(4) 0.4313(3) 0.2969(2) 0.031(3) Uani 1 1 d . . .
O114 O 1.0354(4) 0.3181(3) 0.0016(3) 0.039(3) Uani 1 1 d . . .
O115 O 0.8698(4) 0.2525(3) 0.0043(2) 0.040(3) Uani 1 1 d . . .
O116 O 0.6017(4) 0.0032(3) 0.0140(3) 0.050(3) Uani 1 1 d . . .
O117 O 0.2830(4) 0.3100(3) 0.2951(3) 0.039(3) Uani 1 1 d . . .
O118 O 0.6095(4) 0.1761(3) 0.1230(2) 0.034(3) Uani 1 1 d . . .
O119 O 0.0289(4) 0.6312(3) 0.2525(2) 0.039(3) Uani 1 1 d . . .
O120 O 0.5574(4) 0.6621(3) 0.2269(3) 0.049(4) Uani 1 1 d . . .
O121 O 0.6799(4) 0.5956(3) 0.2757(3) 0.041(3) Uiso 1 1 d . . .
O122 O 0.7480(4) 0.5149(3) 0.3035(2) 0.044(3) Uani 1 1 d . . .
O123 O 0.2775(4) 0.4622(3) 0.2465(2) 0.034(3) Uani 1 1 d . . .
O124 O 0.1603(4) 0.6407(3) 0.1837(2) 0.039(3) Uani 1 1 d . . .
O125 O 0.5553(4) 0.5087(3) 0.2780(2) 0.033(3) Uani 1 1 d . . .
O126 O 0.6237(4) 0.0640(3) 0.0398(2) 0.035(3) Uani 1 1 d . . .
O127 O 0.6802(4) -0.1459(3) 0.1339(3) 0.058(4) Uani 1 1 d . . .
O128 O 0.4512(4) 0.2641(3) 0.3641(2) 0.040(3) Uani 1 1 d . . .
O129 O 0.3680(4) 0.2286(3) 0.4070(3) 0.049(3) Uani 1 1 d . . .
O130 O 0.9307(4) 0.1623(3) 0.3763(3) 0.049(4) Uani 1 1 d . . .
O131 O 0.4790(4) 0.3602(3) 0.4297(3) 0.053(4) Uani 1 1 d . . .
O132 O 0.8898(4) 0.4763(2) 0.0727(2) 0.029(3) Uani 1 1 d . . .
O133 O 0.6328(4) -0.0314(3) 0.1355(3) 0.039(3) Uani 1 1 d . . .
O134 O 0.3173(4) 0.2805(3) 0.4891(3) 0.049(4) Uani 1 1 d . . .
O135 O 0.9056(4) 0.3524(3) 0.0247(2) 0.031(3) Uani 1 1 d . . .
O136 O 0.6105(4) 0.0442(3) 0.2791(3) 0.043(3) Uani 1 1 d . . .
O137 O 0.8053(3) 0.3093(3) 0.1298(2) 0.027(3) Uani 1 1 d . . .
O138 O 0.1257(4) 0.4797(3) 0.1718(2) 0.033(3) Uani 1 1 d . . .
O139 O 0.8294(4) 0.4201(3) 0.1983(2) 0.036(3) Uani 1 1 d . . .
O140 O 0.9010(4) -0.0380(3) 0.1175(3) 0.060(4) Uani 1 1 d . . .
O141 O 0.0070(4) 0.5915(3) 0.3186(3) 0.041(3) Uani 1 1 d . . .
O142 O 0.5511(4) 0.2066(3) 0.1705(2) 0.042(3) Uani 1 1 d . . .
O143 O -0.0252(4) 0.6079(3) 0.1553(3) 0.045(3) Uani 1 1 d . . .
O144 O 0.3745(4) 0.4870(3) 0.2067(2) 0.036(3) Uani 1 1 d . . .
O145 O 0.4456(4) 0.1918(3) 0.3480(2) 0.038(3) Uani 1 1 d . . .
O146 O 0.5455(4) 0.1288(3) 0.3668(3) 0.057(4) Uani 1 1 d . . .
O147 O 1.0410(4) 0.3062(4) 0.1670(3) 0.057(4) Uani 1 1 d . . .
O148 O 0.8908(4) 0.0500(3) 0.0292(3) 0.048(3) Uani 1 1 d . . .
O149 O 0.7829(4) -0.0414(3) 0.1263(3) 0.052(4) Uani 1 1 d . . .
O150 O 0.8376(4) 0.1871(3) 0.3434(2) 0.041(3) Uani 1 1 d . . .
O151 O 0.7230(4) 0.5905(3) 0.0619(3) 0.045(3) Uani 1 1 d . . .
O152 O 0.2067(4) 0.5581(3) 0.3642(2) 0.045(3) Uani 1 1 d . . .
O153 O 0.0447(4) 0.4224(3) 0.5139(3) 0.047(4) Uani 1 1 d . . .
O154 O 0.7109(4) 0.4749(3) 0.0184(2) 0.036(3) Uani 1 1 d . . .
O155 O 0.7017(4) 0.6393(3) 0.1151(3) 0.051(4) Uani 1 1 d . . .
O156 O 0.2593(4) 0.4211(3) 0.5299(3) 0.051(4) Uani 1 1 d . . .
O157 O 0.8339(4) 0.1417(3) -0.0898(3) 0.055(3) Uani 1 1 d . . .
O158 O 0.1355(5) 0.3179(4) 0.6293(3) 0.066(4) Uani 1 1 d . . .
O159 O 0.7107(4) 0.2222(3) -0.0063(2) 0.043(3) Uani 1 1 d . . .
O160 O 0.1274(4) 0.6516(3) 0.2499(3) 0.040(3) Uani 1 1 d . . .
O161 O 0.5331(3) 0.3555(3) 0.1963(2) 0.028(3) Uani 1 1 d . . .
O162 O 0.2233(4) 0.5506(3) 0.2932(2) 0.036(3) Uani 1 1 d . . .
O164 O 0.0573(4) 0.4275(3) 0.4416(2) 0.037(3) Uani 1 1 d . . .
O165 O 0.9066(4) 0.3858(3) -0.0457(2) 0.039(3) Uani 1 1 d . . .
O166 O 0.7164(4) 0.1607(3) 0.3151(2) 0.040(3) Uani 1 1 d . . .
O167 O 0.0873(4) 0.4881(3) 0.4651(3) 0.051(4) Uani 1 1 d . . .
O168 O 0.5638(4) 0.5965(3) 0.1858(3) 0.040(3) Uani 1 1 d . . .
O169 O 0.2259(4) 0.4881(3) 0.1852(2) 0.035(3) Uani 1 1 d . . .
O170 O 0.1094(4) 0.5281(3) 0.2141(2) 0.033(3) Uani 1 1 d . . .
O171 O 0.0789(4) 0.3074(4) 0.3724(3) 0.055(4) Uani 1 1 d . . .
O172 O -0.0112(4) 0.5823(3) 0.2298(2) 0.041(3) Uani 1 1 d . . .
O173 O 0.7484(4) 0.0287(3) 0.1549(2) 0.040(3) Uani 1 1 d . . .
O174 O 0.9885(4) 0.3993(3) -0.0191(2) 0.045(3) Uani 1 1 d . . .
O175 O 0.7697(4) 0.0555(3) 0.0291(3) 0.043(3) Uani 1 1 d . . .
O176 O 0.3814(5) 0.1967(3) 0.4792(3) 0.062(4) Uani 1 1 d . . .
O177 O 0.3058(4) 0.3733(3) 0.3278(2) 0.037(3) Uani 1 1 d . . .
O178 O 0.6555(5) -0.1051(3) 0.2307(3) 0.055(4) Uani 1 1 d . . .
O179 O 0.4969(5) 0.7268(3) 0.1755(4) 0.075(4) Uani 1 1 d . . .
O180 O 0.6004(4) 0.3955(3) 0.1296(2) 0.031(3) Uani 1 1 d . . .
O181 O 0.5131(4) 0.0515(3) 0.1782(3) 0.044(3) Uani 1 1 d . . .
O182 O 0.7278(4) 0.1696(3) 0.1090(3) 0.042(3) Uani 1 1 d . . .
O183 O 1.0225(4) 0.1257(3) 0.2531(2) 0.042(3) Uani 1 1 d . . .
O184 O 0.9242(4) 0.4051(2) 0.0566(2) 0.026(3) Uani 1 1 d . . .
O185 O 0.5032(4) 0.1289(3) 0.1007(3) 0.042(3) Uani 1 1 d . . .
O186 O 0.0521(4) 0.3138(3) 0.4578(2) 0.048(3) Uani 1 1 d . . .
O187 O 0.7634(4) 0.6140(3) 0.1685(3) 0.043(3) Uani 1 1 d . . .
O188 O -0.0361(4) 0.5409(3) 0.2972(3) 0.038(3) Uani 1 1 d . . .
O189 O 0.2008(4) 0.5161(3) 0.1139(3) 0.041(3) Uani 1 1 d . . .
O190 O 0.6390(4) 0.1489(3) 0.3797(3) 0.045(3) Uani 1 1 d . . .
O191 O 0.1881(4) 0.3664(4) 0.5700(3) 0.054(4) Uani 1 1 d . . .
O192 O 0.4988(4) 0.0751(3) 0.0613(3) 0.037(3) Uani 1 1 d . . .
O193 O 1.0606(5) 0.0817(4) 0.4089(3) 0.062(4) Uani 1 1 d . . .
O194 O 0.7466(4) 0.2672(3) 0.1089(2) 0.031(3) Uani 1 1 d . . .
O195 O 0.0621(4) 0.6198(3) 0.1852(2) 0.037(3) Uani 1 1 d . . .
O196 O 0.6287(5) 0.2989(3) 0.0063(3) 0.052(4) Uani 1 1 d . . .
O197 O 0.7829(4) 0.1226(3) 0.3725(3) 0.043(3) Uani 1 1 d . . .
O198 O 0.8825(4) -0.0245(3) 0.3558(3) 0.053(4) Uani 1 1 d . . .
O199 O 0.1705(4) 0.4233(3) 0.4375(2) 0.039(3) Uani 1 1 d . . .
O200 O 0.5390(4) 0.1238(3) 0.2966(2) 0.039(3) Uani 1 1 d . . .
O201 O 0.5052(4) 0.5540(3) 0.3330(3) 0.052(3) Uani 1 1 d . . .
O202 O 0.7195(4) -0.1034(3) 0.1672(3) 0.052(4) Uani 1 1 d . . .
O203 O 0.6997(4) 0.2401(3) 0.1777(3) 0.044(3) Uani 1 1 d . . .
O204 O 0.4935(4) 0.2219(3) 0.1128(3) 0.042(3) Uani 1 1 d . . .
O205 O 0.2310(5) 0.2854(3) 0.5808(3) 0.054(3) Uiso 1 1 d . . .
O206 O 0.5193(4) 0.3720(3) 0.2658(2) 0.042(3) Uani 1 1 d . . .
O207 O 0.6156(5) 0.6124(3) 0.1083(3) 0.050(3) Uani 1 1 d . . .
O208 O 0.8052(3) 0.3726(3) 0.1621(3) 0.034(3) Uani 1 1 d . . .
O209 O 0.8344(4) 0.0363(3) 0.3915(3) 0.052(4) Uani 1 1 d . . .
O210 O 0.5010(4) 0.5346(3) 0.2192(3) 0.040(3) Uani 1 1 d . . .
O211 O 0.7578(5) 0.1087(3) -0.1053(3) 0.053(4) Uani 1 1 d . . .
O213 O 0.4142(5) 0.2668(3) 0.4437(2) 0.056(4) Uani 1 1 d . . .
O214 O 1.1444(4) 0.2990(3) 0.0261(3) 0.045(3) Uani 1 1 d . . .
O215 O 0.1157(4) 0.5937(3) 0.3102(2) 0.034(3) Uani 1 1 d . . .
O216 O 0.3967(4) 0.5919(3) 0.2300(3) 0.071(4) Uani 1 1 d . . .
O217 O 0.1075(4) 0.3622(3) 0.4068(2) 0.042(3) Uani 1 1 d . . .
O218 O 0.4490(5) 0.3131(4) 0.5168(3) 0.065(4) Uani 1 1 d . . .
O219 O 1.0218(4) 0.3490(3) -0.0711(3) 0.048(3) Uani 1 1 d . . .
O220 O 0.8701(4) 0.0480(3) 0.3032(3) 0.044(3) Uani 1 1 d . . .
O221 O 0.0189(4) 0.5227(3) 0.1919(2) 0.038(3) Uani 1 1 d . . .
O222 O 0.0922(3) 0.4480(3) 0.3090(2) 0.028(3) Uani 1 1 d . . .
O223 O -0.0011(4) 0.3763(3) 0.4896(2) 0.044(3) Uani 1 1 d . . .
O224 O 0.0758(4) 0.5384(3) 0.2812(2) 0.036(3) Uani 1 1 d . . .
O225 O 0.7671(4) 0.3055(3) 0.2009(3) 0.044(3) Uani 1 1 d . . .
O226 O 0.5319(4) 0.2377(3) 0.5344(3) 0.050(3) Uani 1 1 d . . .
O227 O 0.8523(4) 0.5401(3) 0.1774(3) 0.039(3) Uani 1 1 d . . .
O228 O 0.7934(4) -0.1526(3) 0.1267(3) 0.054(4) Uani 1 1 d . . .
O229 O 0.5997(4) 0.2259(3) 0.0040(2) 0.039(3) Uani 1 1 d . . .
O230 O 0.5744(4) 0.0905(3) -0.0188(3) 0.048(3) Uani 1 1 d . . .
O231 O 0.6144(4) 0.5465(3) 0.0632(3) 0.042(3) Uani 1 1 d . . .
O232 O 0.5406(4) 0.2892(3) -0.0483(3) 0.048(3) Uani 1 1 d . . .
O233 O 0.5195(4) 0.2037(3) 0.4103(3) 0.043(3) Uani 1 1 d . . .
O234 O 0.1553(4) 0.2796(3) 0.4220(2) 0.047(4) Uani 1 1 d . . .
O235 O 0.1119(4) 0.3611(3) 0.4819(2) 0.046(3) Uani 1 1 d . . .
O236 O 0.5098(4) 0.6207(3) 0.0865(3) 0.057(4) Uani 1 1 d . . .
O237 O 0.7859(4) 0.4236(3) -0.0426(3) 0.048(4) Uani 1 1 d . . .
O238 O 0.2053(4) 0.6350(3) 0.2972(3) 0.045(3) Uani 1 1 d . . .
O239 O 0.7522(5) 0.2792(3) -0.0670(3) 0.056(4) Uani 1 1 d . . .
O240 O -0.0265(4) 0.4569(3) 0.3323(3) 0.047(4) Uani 1 1 d . . .
O241 O 0.1559(4) 0.2794(3) 0.4956(3) 0.051(4) Uani 1 1 d . . .
O242 O 0.7113(4) 0.7007(3) 0.1461(3) 0.057(4) Uani 1 1 d . . .
O243 O 0.2769(4) 0.6129(3) 0.1556(3) 0.047(4) Uani 1 1 d . . .
O244 O 0.2944(4) 0.3326(3) 0.5332(2) 0.047(3) Uani 1 1 d . . .
O245 O 0.8608(4) 0.0250(3) 0.1542(3) 0.046(3) Uani 1 1 d . . .
O246 O 0.6638(4) 0.1645(3) 0.1837(2) 0.035(3) Uani 1 1 d . . .
O247 O 0.6077(5) -0.0762(3) 0.0919(3) 0.056(4) Uani 1 1 d . . .
O248 O 0.4982(4) 0.2726(3) 0.2079(2) 0.037(3) Uani 1 1 d . . .
O249 O 0.3832(4) 0.3463(3) 0.3818(2) 0.038(3) Uani 1 1 d . . .
O250 O 0.7423(4) 0.1226(3) 0.4432(3) 0.052(4) Uani 1 1 d . . .
O251 O 0.6176(5) 0.6795(3) 0.2744(3) 0.067(4) Uani 1 1 d . . .
O252 O 0.1837(4) 0.3545(3) 0.2654(3) 0.042(3) Uani 1 1 d . . .
O253 O 0.6844(5) 0.1842(3) -0.1168(2) 0.049(3) Uani 1 1 d . . .
O254 O 0.1401(4) 0.3667(3) 0.3350(3) 0.046(3) Uani 1 1 d . . .
O255 O 0.8542(4) 0.1040(3) 0.0738(3) 0.043(3) Uani 1 1 d . . .
O256 O 0.0639(4) 0.5609(3) 0.3806(2) 0.052(4) Uani 1 1 d . . .
O257 O 0.7722(4) 0.0336(3) -0.0609(3) 0.047(3) Uani 1 1 d . . .
O258 O 0.9342(5) -0.1066(3) 0.1870(3) 0.067(4) Uani 1 1 d . . .
O259 O 0.5073(4) -0.0057(3) 0.1429(3) 0.048(3) Uiso 1 1 d . . .
O260 O 0.5943(4) 0.3547(3) 0.4311(3) 0.049(3) Uani 1 1 d . . .
O261 O 0.2200(4) 0.3379(3) 0.3785(2) 0.042(3) Uani 1 1 d . . .
O262 O 0.6438(4) 0.3230(3) 0.0893(3) 0.038(3) Uani 1 1 d . . .
O263 O 0.5204(4) 0.2089(3) -0.0257(3) 0.047(3) Uani 1 1 d . . .
O264 O 0.7377(4) 0.0766(3) 0.2027(3) 0.043(3) Uani 1 1 d . . .
O265 O 0.6596(4) 0.0396(3) -0.0519(3) 0.049(3) Uani 1 1 d . . .
O266 O 0.7964(5) 0.1730(3) -0.1592(3) 0.058(4) Uani 1 1 d . . .
O267 O 0.8446(4) -0.1141(3) 0.1551(3) 0.057(4) Uani 1 1 d . . .
O268 O 0.9493(4) 0.0209(3) 0.3544(3) 0.051(4) Uani 1 1 d . . .
O269 O 0.9510(4) 0.1060(4) 0.4383(3) 0.058(4) Uani 1 1 d . . .
O270 O 0.9787(5) 0.0237(3) 0.2760(3) 0.055(4) Uani 1 1 d . . .
O271 O 0.8807(4) 0.2494(4) 0.2950(3) 0.058(4) Uani 1 1 d . . .
O272 O 0.8649(4) 0.0653(3) 0.2321(3) 0.052(4) Uani 1 1 d . . .
O273 O 0.6590(4) 0.2434(3) -0.0642(2) 0.039(3) Uani 1 1 d . . .
O274 O 0.5089(4) 0.0877(3) 0.2517(3) 0.050(3) Uani 1 1 d . . .
O275 O 0.8645(4) 0.3320(3) 0.2203(2) 0.047(3) Uani 1 1 d . . .
O276 O 0.2528(4) 0.2338(3) 0.5355(3) 0.048(4) Uani 1 1 d . . .
O277 O 0.9732(4) 0.2301(3) 0.3308(3) 0.056(4) Uani 1 1 d . . .
O278 O 0.7286(4) 0.0229(3) 0.2824(3) 0.048(3) Uani 1 1 d . . .
O279 O 0.0654(4) 0.3844(3) 0.2842(3) 0.042(3) Uani 1 1 d . . .
O280 O 0.0943(4) 0.5627(3) 0.1487(3) 0.047(4) Uani 1 1 d . . .
O281 O 0.8119(4) 0.2496(3) 0.4370(3) 0.050(3) Uani 1 1 d . . .
O282 O 0.2246(4) 0.4741(3) 0.3860(2) 0.042(3) Uani 1 1 d . . .
O283 O 0.6293(4) -0.0412(3) 0.2724(3) 0.051(3) Uani 1 1 d . . .
O284 O 0.7831(5) 0.2181(4) 0.2853(3) 0.056(4) Uani 1 1 d . . .
O285 O 0.0420(4) 0.4351(3) 0.2077(2) 0.042(3) Uani 1 1 d . . .
O286 O 0.5782(4) -0.1459(3) 0.2345(3) 0.048(3) Uani 1 1 d . . .
O287 O 1.0362(4) 0.1338(3) 0.3468(3) 0.052(4) Uani 1 1 d . . .
O288 O 0.8143(4) 0.1908(3) -0.0454(3) 0.042(3) Uiso 1 1 d . . .
O289 O 0.6333(5) -0.2284(4) 0.2706(3) 0.066(4) Uiso 1 1 d . . .
O290 O 0.6476(5) 0.1150(3) -0.0967(3) 0.051(3) Uani 1 1 d . . .
O291 O 0.4879(5) -0.0775(4) 0.2117(3) 0.070(4) Uani 1 1 d . . .
O292 O 0.2291(4) 0.4765(3) 0.4539(3) 0.053(4) Uani 1 1 d . . .
O293 O 0.7134(4) 0.2060(3) 0.3515(2) 0.041(3) Uani 1 1 d . . .
O294 O 0.3092(4) 0.5104(3) 0.3361(3) 0.047(3) Uani 1 1 d . . .
O295 O 0.6234(4) 0.1922(4) 0.4983(2) 0.053(4) Uani 1 1 d . . .
O296 O 0.9256(4) 0.1037(3) 0.2602(3) 0.045(3) Uani 1 1 d . . .
O297 O 0.7240(4) -0.0795(3) 0.0981(3) 0.043(3) Uani 1 1 d . . .
O298 O 0.8701(4) -0.1650(3) 0.2172(3) 0.056(4) Uani 1 1 d . . .
O299 O 1.0812(4) 0.0432(3) 0.2648(3) 0.049(4) Uani 1 1 d . . .
O300 O 1.0017(4) 0.0772(3) 0.3154(3) 0.049(4) Uani 1 1 d . . .
O301 O 0.6816(5) 0.2928(3) 0.3375(3) 0.054(4) Uani 1 1 d . . .
O302 O 0.6291(4) 0.5313(3) 0.3050(3) 0.049(3) Uani 1 1 d . . .
O303 O 0.4204(4) 0.3455(3) 0.3054(2) 0.040(3) Uani 1 1 d . . .
O304 O 0.8471(5) -0.1004(3) 0.2497(3) 0.061(4) Uani 1 1 d . . .
O305 O 0.8016(4) 0.3104(4) 0.4695(3) 0.060(4) Uani 1 1 d . . .
O306 O 0.7451(5) 0.3238(3) 0.4158(3) 0.065(4) Uani 1 1 d . . .
O307 O 0.6820(4) 0.1082(4) 0.5107(3) 0.053(4) Uani 1 1 d . . .
O308 O 0.1666(4) 0.2115(3) 0.4746(3) 0.048(3) Uiso 1 1 d . . .
O309 O 0.5454(5) 0.3488(3) 0.4998(3) 0.065(4) Uani 1 1 d . . .
O310 O 0.7616(4) 0.4029(3) 0.2668(3) 0.044(3) Uani 1 1 d . . .
O311 O 0.4617(4) 0.1442(3) -0.0098(3) 0.051(3) Uani 1 1 d . . .
O312 O 0.7279(5) -0.1933(3) 0.2595(3) 0.064(4) Uani 1 1 d . . .
O313 O 0.1974(5) 0.2815(3) 0.3493(3) 0.053(4) Uani 1 1 d . . .
O314 O 0.1497(4) 0.5762(3) 0.2377(3) 0.036(3) Uani 1 1 d . . .
O315 O 0.5877(5) 0.1853(3) -0.1453(2) 0.054(4) Uani 1 1 d . . .
O316 O -0.0353(5) 0.3824(4) 0.5619(3) 0.063(4) Uani 1 1 d . . .
O317 O 0.5837(5) 0.1519(4) 0.5682(3) 0.055(4) Uani 1 1 d . . .
O318 O 0.2707(4) 0.2354(3) 0.4641(3) 0.044(3) Uani 1 1 d . . .
O319 O 0.5879(5) -0.0929(4) 0.3344(3) 0.067(4) Uani 1 1 d . . .
O320 O 0.7892(5) -0.1910(3) 0.1970(3) 0.070(5) Uani 1 1 d . . .
O321 O 0.6223(4) 0.2653(4) 0.5223(3) 0.059(4) Uani 1 1 d . . .
O322 O 0.9659(4) 0.3248(3) 0.0756(3) 0.038(3) Uani 1 1 d . . .
O323 O 0.6756(5) 0.3224(3) 0.4862(3) 0.056(4) Uani 1 1 d . . .
O324 O 0.6301(4) 0.2855(3) 0.4072(2) 0.045(3) Uani 1 1 d . . .
O325 O 0.3280(4) 0.2199(3) 0.3481(3) 0.051(4) Uani 1 1 d . . .
O326 O 0.6672(5) 0.3923(3) 0.4395(3) 0.068(4) Uani 1 1 d . . .
O327 O 0.3283(4) 0.4322(3) 0.4175(2) 0.048(4) Uani 1 1 d . . .
O328 O 0.8569(4) 0.0875(3) 0.4239(3) 0.055(4) Uani 1 1 d . . .
O329 O 1.1030(4) 0.0956(3) 0.2969(3) 0.052(4) Uani 1 1 d . . .
O330 O 1.0582(4) 0.4507(3) -0.0161(3) 0.047(3) Uani 1 1 d . . .
O331 O 0.7159(4) 0.0121(3) 0.0052(3) 0.047(3) Uani 1 1 d . . .
O332 O 0.4429(4) 0.5020(3) 0.2842(3) 0.047(3) Uani 1 1 d . . .
O333 O 0.7601(4) 0.2150(3) -0.1027(3) 0.051(3) Uani 1 1 d . . .
O334 O 0.5214(4) 0.2864(3) 0.4034(3) 0.044(3) Uani 1 1 d . . .
O335 O 0.5487(5) 0.2889(3) 0.4680(3) 0.054(4) Uani 1 1 d . . .
O336 O 0.6625(5) 0.3830(4) 0.2499(3) 0.064(4) Uani 1 1 d . . .
O337 O 0.7539(5) -0.2258(3) 0.1509(4) 0.074(5) Uani 1 1 d . . .
O338 O 1.0790(5) -0.0126(3) 0.3253(3) 0.065(4) Uani 1 1 d . . .
O339 O 0.7348(4) 0.1571(3) -0.0470(3) 0.036(3) Uani 1 1 d . . .
O340 O 0.0413(4) 0.3100(3) 0.5416(3) 0.054(4) Uani 1 1 d . . .
O341 O 0.4675(4) 0.6502(3) 0.2049(3) 0.054(4) Uani 1 1 d . . .
O343 O 0.1577(4) 0.4164(3) 0.5083(3) 0.046(3) Uani 1 1 d . . .
O344 O 1.0051(4) 0.0248(4) 0.4486(3) 0.080(5) Uani 1 1 d . . .
O345 O 0.6269(5) -0.1526(3) 0.2902(3) 0.054(4) Uani 1 1 d . . .
O346 O 1.1027(4) 0.0371(4) 0.3589(3) 0.075(5) Uani 1 1 d . . .
O347 O 0.7673(4) 0.0976(3) 0.2791(3) 0.044(3) Uani 1 1 d . . .
O348 O 0.2005(4) 0.3261(3) 0.5171(2) 0.040(3) Uani 1 1 d . . .
O349 O 0.6649(5) -0.0242(3) 0.3282(3) 0.059(4) Uani 1 1 d . . .
O350 O 0.8641(4) 0.2425(4) 0.3709(3) 0.055(4) Uani 1 1 d . . .
O351 O 0.5651(4) 0.4819(3) 0.1069(3) 0.039(3) Uani 1 1 d . . .
O352 O 0.8462(5) -0.2428(3) 0.2573(3) 0.068(5) Uani 1 1 d . . .
O353 O 0.9085(4) 0.1203(3) -0.0386(3) 0.050(4) Uani 1 1 d . . .
O354 O 0.7036(4) 0.2515(3) 0.0526(2) 0.039(3) Uani 1 1 d . . .
O355 O 0.7770(4) 0.0374(4) 0.4621(3) 0.067(4) Uani 1 1 d . . .
O356 O 0.6191(4) 0.1416(3) 0.4542(3) 0.055(4) Uani 1 1 d . . .
O357 O 0.7226(5) 0.0445(3) -0.1224(3) 0.063(4) Uani 1 1 d . . .
O358 O -0.0122(4) 0.3902(3) 0.4173(3) 0.053(3) Uani 1 1 d . . .
O359 O 0.7352(5) 0.3101(4) 0.5508(3) 0.071(4) Uani 1 1 d . . .
O360 O -0.0990(5) 0.5237(3) 0.2455(3) 0.065(4) Uani 1 1 d . . .
O361 O 0.6996(5) -0.1158(3) 0.2966(3) 0.056(4) Uani 1 1 d . . .
O362 O 1.0183(4) 0.0723(3) 0.2082(3) 0.050(4) Uani 1 1 d . . .
O363 O 0.7379(4) 0.2467(4) 0.5079(3) 0.062(4) Uani 1 1 d . . .
O364 O 0.7145(4) 0.0718(3) 0.4061(3) 0.049(4) Uani 1 1 d . . .
O365 O 0.8474(5) -0.0916(3) 0.0784(3) 0.064(4) Uani 1 1 d . . .
O366 O 0.5043(4) 0.2118(3) 0.2735(3) 0.051(4) Uani 1 1 d . . .
O367 O 1.0048(4) 0.1935(3) 0.0976(3) 0.049(4) Uani 1 1 d . . .
O368 O 0.6864(4) 0.1771(4) 0.5502(2) 0.065(4) Uani 1 1 d . . .
O369 O 0.5422(5) 0.1597(3) -0.0719(3) 0.059(4) Uani 1 1 d . . .
O370 O 0.0867(4) 0.3568(4) 0.5645(3) 0.053(4) Uani 1 1 d . . .
O371 O 0.5209(4) 0.6637(3) 0.1386(3) 0.054(4) Uani 1 1 d . . .
O372 O 0.9100(5) 0.2460(5) 0.4664(3) 0.093(5) Uani 1 1 d . . .
O373 O 0.7422(5) -0.0508(3) 0.2697(3) 0.061(4) Uani 1 1 d . . .
O374 O 0.5932(5) 0.2228(4) 0.5878(3) 0.074(5) Uani 1 1 d . . .
O375 O 0.7304(6) 0.3746(4) 0.4924(3) 0.084(5) Uani 1 1 d . . .
O376 O 0.8511(5) -0.0468(4) 0.4328(3) 0.070(5) Uani 1 1 d . . .
O377 O 0.7393(4) 0.1748(4) 0.4843(2) 0.054(4) Uani 1 1 d . . .
O378 O 0.7494(4) 0.2532(3) 0.3896(3) 0.049(4) Uani 1 1 d . . .
O379 O 1.0494(4) -0.0183(3) 0.3969(3) 0.060(4) Uani 1 1 d . . .
O380 O 0.9912(4) -0.0463(3) 0.3255(3) 0.063(4) Uani 1 1 d . . .
O381 O -0.0544(5) 0.4128(4) 0.2719(3) 0.066(4) Uani 1 1 d . . .
O382 O 0.0686(6) 0.2373(4) 0.4404(3) 0.084(5) Uani 1 1 d . . .
O383 O 0.8954(5) 0.0493(4) 0.4905(3) 0.069(5) Uani 1 1 d . . .
O384 O 0.9174(5) 0.0086(3) 0.4327(3) 0.057(3) Uiso 1 1 d . . .
O385 O 1.0789(5) -0.0932(4) 0.3682(3) 0.068(4) Uiso 1 1 d . . .
O386 O 0.4874(4) 0.4534(3) 0.2318(3) 0.039(3) Uiso 1 1 d . . .
O387 O 0.7992(5) -0.1103(4) 0.3230(3) 0.066(4) Uiso 1 1 d . . .
O388 O 1.0633(4) 0.1822(3) 0.2763(3) 0.055(3) Uiso 1 1 d . . .
O389 O 0.5331(5) 0.3001(4) 0.5626(3) 0.067(4) Uiso 1 1 d . . .
O390 O 0.6815(5) 0.2543(4) 0.5850(3) 0.074(4) Uiso 1 1 d . . .
O391 O 0.9035(5) -0.0288(4) 0.2820(3) 0.064(3) Uiso 1 1 d . . .
O392 O 1.0181(5) 0.1671(4) 0.4092(3) 0.065(4) Uiso 1 1 d . . .
O393 O 1.1261(5) -0.0016(4) 0.4304(3) 0.070(4) Uiso 1 1 d . . .
O394 O 0.6778(5) 0.2010(3) 0.4279(3) 0.058(3) Uiso 1 1 d . . .
O395 O 0.7908(6) 0.2465(4) 0.6054(4) 0.085(4) Uiso 1 1 d . . .
O396 O 0.6211(5) 0.3290(4) 0.5626(3) 0.063(3) Uiso 1 1 d . . .
O397 O 0.6777(7) 0.3904(5) 0.5618(4) 0.115(6) Uiso 1 1 d . . .
O399 O 0.8279(5) 0.2519(4) 0.5300(3) 0.075(4) Uiso 1 1 d . . .
O400 O 0.1547(10) 0.3461(7) 0.1764(6) 0.068(7) Uiso 0.50 1 d P . .
O401 O -0.0123(11) 0.2844(8) 0.2520(7) 0.075(8) Uiso 0.50 1 d P . .
O402 O 0.4017(10) 0.4148(7) 0.4837(6) 0.068(7) Uiso 0.50 1 d P . .
O403 O 0.4314(8) 0.4494(6) 0.4329(5) 0.048(6) Uiso 0.50 1 d P . .
O404 O -0.0157(5) 0.3713(4) 0.3534(3) 0.068(4) Uiso 1 1 d . . .
O405 O 0.1314(5) 0.2740(4) 0.5760(3) 0.064(3) Uiso 1 1 d . . .
O406 O 0.0446(6) 0.2299(4) 0.5882(4) 0.089(4) Uiso 1 1 d . . .
O407 O 0.2602(5) 0.1586(4) 0.5132(3) 0.072(4) Uiso 1 1 d . . .
O408 O 0.3485(5) 0.2478(4) 0.5584(3) 0.073(4) Uiso 1 1 d . . .
O409 O 0.5731(6) 0.2836(4) 0.6283(4) 0.085(4) Uiso 1 1 d . . .
O410 O 0.6160(5) 0.3928(4) 0.5068(4) 0.081(4) Uiso 1 1 d . . .
O411 O 0.5428(6) 0.4312(4) 0.4540(4) 0.094(5) Uiso 1 1 d . . .
O412 O 0.8340(5) 0.1925(4) 0.4986(3) 0.066(4) Uiso 1 1 d . . .
O413 O 0.8043(5) -0.1663(3) 0.2823(3) 0.060(3) Uiso 1 1 d . . .
O414 O 0.6812(5) -0.1837(4) 0.2033(3) 0.063(3) Uiso 1 1 d . . .
O415 O 0.5545(5) 0.3585(4) 0.3681(3) 0.070(4) Uiso 1 1 d . . .
O416 O 0.6072(7) 0.3540(5) 0.3063(4) 0.026(4) Uiso 0.50 1 d P . .
O417 O 0.5386(5) 0.3049(4) 0.3302(3) 0.063(3) Uiso 1 1 d . . .
O418 O 0.7866(6) 0.3183(4) 0.3440(4) 0.085(4) Uiso 1 1 d . . .
O419 O 0.7889(6) 0.3900(5) 0.4206(4) 0.097(5) Uiso 1 1 d . . .
O420 O 0.8599(6) 0.3149(4) 0.3884(4) 0.089(4) Uiso 1 1 d . . .
O421 O 1.1850(5) 0.0137(4) 0.2984(3) 0.074(4) Uiso 1 1 d . . .
O422 O 0.9660(5) -0.0549(4) 0.3961(3) 0.065(3) Uiso 1 1 d . . .
O423 O 0.7793(7) 0.2303(5) 0.2236(5) 0.032(5) Uiso 0.50 1 d P . .
O424 O 0.4458(8) 0.2069(6) 0.2173(5) 0.040(5) Uiso 0.50 1 d P . .
O425 O 0.393(2) 0.2054(15) 0.1588(13) 0.072(15) Uiso 0.25 1 d P . .
O426 O 0.4416(10) 0.3989(8) 0.3381(7) 0.072(8) Uiso 0.50 1 d P . .
O427 O 0.5665(4) 0.3640(3) -0.0396(3) 0.053(3) Uiso 1 1 d . . .
O428 O 0.7041(4) 0.4381(3) -0.0867(3) 0.046(3) Uiso 1 1 d . . .
O429 O 0.5000 0.5000 0.0000 0.072(5) Uiso 1 2 d S . .
O430 O 1.0376(7) -0.0268(5) 0.0383(4) 0.081(5) Uiso 0.80 1 d P . .
O431 O 0.3820(6) 0.0145(5) 0.0798(4) 0.073(5) Uiso 0.80 1 d P . .
O432 O 0.5207(5) -0.0471(4) 0.0103(3) 0.078(4) Uiso 1 1 d . . .
O433 O 0.4441(6) 0.1563(5) -0.1015(4) 0.071(5) Uiso 0.80 1 d P . .
O434 O 0.3694(6) 0.0934(5) -0.0100(4) 0.072(5) Uiso 0.80 1 d P . .
O435 O 1.0582(8) 0.2315(6) -0.0126(5) 0.046(6) Uiso 0.50 1 d P . .
O436 O 0.4761(7) 0.4304(5) -0.0194(5) 0.070(5) Uiso 0.70 1 d P . .
O437 O 0.4632(8) -0.0818(6) 0.0984(5) 0.058(5) Uiso 0.60 1 d P . .
O438 O 0.9542(5) 0.0527(4) 0.1672(3) 0.071(4) Uiso 1 1 d . . .
O439 O 0.9433(7) 0.1363(5) 0.0843(4) 0.044(5) Uiso 0.60 1 d P . .
O440 O 0.8923(6) 0.2577(5) 0.1890(4) 0.099(5) Uiso 1 1 d . . .
O441 O 0.4669(7) 0.4904(5) 0.0798(5) 0.054(5) Uiso 0.60 1 d P . .
O442 O 0.2913(9) 0.4161(6) 0.1132(6) 0.049(6) Uiso 0.50 1 d P . .
O443 O 1.0942(7) -0.0489(5) 0.2595(5) 0.085(5) Uiso 0.80 1 d P . .
O444 O -0.1483(7) 0.5368(5) 0.3319(5) 0.074(5) Uiso 0.70 1 d P . .
O445 O 0.3474(7) 0.2334(5) 0.2641(4) 0.077(5) Uiso 0.80 1 d P . .
O446 O 0.3986(12) 0.4204(9) 0.0444(8) 0.095(9) Uiso 0.50 1 d P . .
O447 O 0.4610(12) 0.3144(9) 0.0315(8) 0.093(9) Uiso 0.50 1 d P . .
O448 O 0.1163(10) 0.5691(7) 0.5035(7) 0.069(7) Uiso 0.50 1 d P . .
O449 O 0.6249(16) 0.0324(12) 0.4241(10) 0.061(11) Uiso 0.30 1 d P . .
O450 O 0.8048(10) 0.1237(7) 0.1552(6) 0.065(7) Uiso 0.50 1 d P . .
O451 O 0.3784(12) 0.2032(9) 0.0476(8) 0.093(9) Uiso 0.50 1 d P . .
O452 O 0.7039(9) 0.3588(7) -0.0427(6) 0.057(6) Uiso 0.50 1 d P . .
O453 O 0.9163(12) -0.1961(9) 0.1299(8) 0.092(9) Uiso 0.50 1 d P . .
O454 O 0.3232(10) 0.5026(7) 0.4610(6) 0.062(7) Uiso 0.50 1 d P . .
O455 O 0.0898(8) 0.7364(6) 0.2839(5) 0.044(5) Uiso 0.50 1 d P . .
O456 O 1.0142(8) 0.1087(6) 0.1326(5) 0.047(6) Uiso 0.50 1 d P . .
O457 O 0.8938(8) 0.0479(6) -0.0996(5) 0.044(6) Uiso 0.50 1 d P . .
O458 O 1.2027(12) -0.0940(9) 0.2783(7) 0.089(9) Uiso 0.50 1 d P . .
O459 O 0.3261(8) 0.0026(6) 0.1459(5) 0.042(5) Uiso 0.50 1 d P . .
O460 O 0.2691(9) 0.0772(6) -0.0142(6) 0.052(6) Uiso 0.50 1 d P . .
O461 O 0.2930(9) 0.4590(7) 0.5787(6) 0.057(6) Uiso 0.50 1 d P . .
O462 O 0.5872(9) 0.4126(7) 0.0181(6) 0.057(6) Uiso 0.50 1 d P . .
O463 O 0.1026(14) 0.2471(11) 0.2222(9) 0.088(11) Uiso 0.40 1 d P . .
O464 O 0.4043(9) -0.0603(7) 0.1618(6) 0.058(6) Uiso 0.50 1 d P . .
O465 O 0.3380(11) 0.1715(8) -0.0564(7) 0.084(9) Uiso 0.50 1 d P . .
O466 O 0.3980(9) 0.5749(7) 0.1048(6) 0.054(6) Uiso 0.50 1 d P . .
O467 O 0.8287(12) 0.6044(9) -0.0214(8) 0.090(9) Uiso 0.50 1 d P . .
O468 O 0.7618(12) 0.3084(9) 0.2710(8) 0.092(9) Uiso 0.50 1 d P . .
O469 O 0.6513(17) 0.6454(13) -0.0297(11) 0.072(13) Uiso 0.30 1 d P . .
O470 O 1.1169(14) 0.2093(10) 0.1447(9) 0.048(10) Uiso 0.30 1 d P . .
O471 O 1.1498(14) -0.0059(10) 0.1947(9) 0.085(11) Uiso 0.40 1 d P . .
O472 O 0.363(2) 0.4256(17) 0.6355(15) 0.057(16) Uiso 0.20 1 d P . .
O473 O -0.165(2) 0.4978(16) 0.4118(14) 0.109(18) Uiso 0.30 1 d P . .
O474 O 0.9435(11) 0.2997(8) 0.5063(7) 0.078(8) Uiso 0.50 1 d P . .
O475 O 0.5538(18) 0.6501(13) 0.3576(11) 0.074(13) Uiso 0.30 1 d P . .
O476 O 0.3991(16) 0.6370(12) 0.3497(10) 0.062(11) Uiso 0.30 1 d P . .
O477 O 0.3925(12) 0.3993(9) 0.5540(8) 0.090(9) Uiso 0.50 1 d P . .
O478 O 0.9444(9) -0.1320(7) 0.2882(6) 0.059(7) Uiso 0.50 1 d P . .
O479 O -0.1908(13) 0.6023(9) 0.2501(8) 0.068(9) Uiso 0.40 1 d P . .
O480 O 0.6840(14) 0.2210(10) 0.6727(9) 0.085(11) Uiso 0.40 1 d P . .
O481 O 0.2173(11) 0.1886(8) 0.6123(7) 0.082(8) Uiso 0.50 1 d P . .
O482 O 0.2328(16) 0.2231(12) 0.3046(11) 0.066(12) Uiso 0.30 1 d P . .
O483 O 0.2709(14) 0.2772(10) 0.2225(9) 0.082(10) Uiso 0.40 1 d P . .
O484 O 0.322(2) 0.2062(17) -0.0028(15) 0.058(16) Uiso 0.20 1 d P . .
O485 O 0.7488(19) -0.0527(14) 0.3853(12) 0.083(14) Uiso 0.30 1 d P . .
O486 O 0.1468(18) 0.1277(13) 0.4954(11) 0.077(13) Uiso 0.30 1 d P . .
O487 O -0.0156(8) 0.3297(6) 0.6476(5) 0.039(5) Uiso 0.50 1 d P . .
O488 O 0.9797(15) -0.1278(11) 0.0450(10) 0.055(10) Uiso 0.30 1 d P . .
O489 O -0.2348(10) 0.6063(8) 0.3172(7) 0.073(8) Uiso 0.50 1 d P . .
O490 O 0.9370(12) 0.1566(9) -0.1542(7) 0.088(9) Uiso 0.50 1 d P . .
O491 O 0.4122(11) 0.1301(8) 0.2153(7) 0.086(9) Uiso 0.50 1 d P . .
O492 O 0.2068(12) 0.3225(9) 0.6821(8) 0.090(9) Uiso 0.50 1 d P . .
O493 O 0.9041(12) 0.5756(9) 0.0928(8) 0.093(9) Uiso 0.50 1 d P . .
O494 O 0.1464(17) 0.1007(13) 0.4376(11) 0.074(13) Uiso 0.30 1 d P . .
O495 O 0.3876(15) 0.3226(11) 0.1200(10) 0.093(12) Uiso 0.40 1 d P . .
O496 O 0.7718(8) 0.1533(6) 0.1718(5) 0.046(6) Uiso 0.50 1 d P . .
O497 O -0.0226(10) 0.3305(8) 0.3352(7) 0.071(7) Uiso 0.50 1 d P . .
O498 O 1.0885(12) 0.2337(9) 0.3366(8) 0.090(9) Uiso 0.50 1 d P . .
O499 O 0.3604(10) 0.3281(7) 0.5873(6) 0.066(7) Uiso 0.50 1 d P . .
O500 O 0.7978(5) 0.1191(4) 0.5398(3) 0.072(4) Uiso 1 1 d . . .
O501 O 0.7748(5) 0.1929(4) 0.5661(3) 0.064(3) Uiso 1 1 d . . .
O502 O 0.9257(17) 0.2213(13) -0.0696(11) 0.073(13) Uiso 0.30 1 d P . .
O503 O 0.441(3) 0.677(2) 0.2824(18) 0.08(2) Uiso 0.20 1 d P . .
O504 O 0.3870(11) 0.0389(8) 0.1609(7) 0.079(8) Uiso 0.50 1 d P . .
O505 O -0.1832(13) 0.4129(10) 0.3338(9) 0.078(10) Uiso 0.40 1 d P . .
O506 O 0.2944(12) 0.2047(9) 0.6505(8) 0.094(9) Uiso 0.50 1 d P . .
O507 O 0.7887(14) 0.0789(10) 0.6327(9) 0.079(10) Uiso 0.40 1 d P . .
O508 O 0.4324(11) 0.1846(8) 0.2000(7) 0.085(9) Uiso 0.50 1 d P . .
O509 O 0.6362(11) 0.4854(8) -0.0305(7) 0.083(8) Uiso 0.50 1 d P . .
O510 O 0.2825(18) 0.2649(13) -0.0427(11) 0.075(13) Uiso 0.30 1 d P . .
O511 O 0.6093(16) 0.2254(12) -0.2230(10) 0.062(11) Uiso 0.30 1 d P . .
O512 O 0.3762(10) 0.1095(7) 0.0613(6) 0.069(7) Uiso 0.50 1 d P . .
O513 O 0.3848(14) 0.2840(10) 0.1555(9) 0.082(10) Uiso 0.40 1 d P . .
O514 O 0.8733(12) 0.2368(9) -0.1375(8) 0.097(10) Uiso 0.50 1 d P . .
O515 O 0.5727(11) 0.4469(8) 0.3651(7) 0.075(8) Uiso 0.50 1 d P . .
O516 O 0.4150(8) 0.4622(6) 0.3659(5) 0.041(5) Uiso 0.50 1 d P . .
O517 O 0.9812(9) 0.0874(7) -0.1210(6) 0.060(7) Uiso 0.50 1 d P . .
O518 O 0.9195(14) -0.0919(11) 0.0122(9) 0.088(11) Uiso 0.40 1 d P . .
O519 O 0.7935(11) 0.2826(8) -0.1695(7) 0.084(9) Uiso 0.50 1 d P . .
O520 O 1.0027(11) 0.0612(8) 0.0278(7) 0.077(8) Uiso 0.50 1 d P . .
O521 O 0.4015(9) 0.2383(6) 0.2446(6) 0.051(6) Uiso 0.50 1 d P . .
O522 O 0.7763(13) -0.1657(10) 0.0587(9) 0.110(11) Uiso 0.50 1 d P . .
O523 O 1.1723(11) 0.3116(8) 0.1148(7) 0.075(8) Uiso 0.50 1 d P . .
O524 O 0.6915(9) 0.0733(7) 0.5863(6) 0.060(7) Uiso 0.50 1 d P . .
O525 O 0.4044(11) 0.1479(8) 0.3000(7) 0.080(8) Uiso 0.50 1 d P . .
O526 O 0.1600(10) 0.1775(8) 0.3936(7) 0.073(8) Uiso 0.50 1 d P . .
O527 O -0.1045(9) 0.3438(7) 0.2897(6) 0.055(6) Uiso 0.50 1 d P . .
O528 O 0.8510(10) 0.3382(7) 0.5217(6) 0.062(7) Uiso 0.50 1 d P . .
O529 O 1.1683(10) 0.1154(8) 0.3486(7) 0.071(7) Uiso 0.50 1 d P . .
O530 O 0.7757(8) 0.5266(6) -0.0529(5) 0.039(5) Uiso 0.50 1 d P . .
O531 O 0.2033(8) 0.6011(6) 0.4388(5) 0.047(6) Uiso 0.50 1 d P . .
O532 O 0.5007(9) 0.3924(7) 0.5669(6) 0.055(6) Uiso 0.50 1 d P . .
O533 O 0.6776(9) 0.3699(6) 0.3609(5) 0.048(6) Uiso 0.50 1 d P . .
N1 N 0.0237(6) 0.6769(4) 0.3119(4) 0.064(4) Uiso 1 1 d . . .
N2 N 0.6733(8) 0.2822(6) -0.1446(5) 0.107(7) Uiso 1 1 d . . .
N3 N 1.1016(6) 0.4724(4) 0.0724(4) 0.065(4) Uiso 1 1 d . . .
N4 N 0.4267(7) 0.1857(5) -0.1736(5) 0.089(6) Uiso 1 1 d . . .
N5 N 0.0962(6) 0.4544(5) 0.5702(4) 0.071(5) Uiso 1 1 d . . .
N6 N 0.1269(11) 0.6436(8) 0.1029(7) 0.054(8) Uiso 0.50 1 d P . .
N7 N 0.6089(9) 0.7072(7) 0.0777(6) 0.121(7) Uiso 1 1 d . . .
N8 N 1.0036(13) -0.0726(10) 0.4666(9) 0.078(10) Uiso 0.50 1 d P . .
N9 N -0.1837(12) 0.6780(9) 0.2413(8) 0.065(9) Uiso 0.50 1 d P . .
N11 N 0.5159(14) 0.7418(11) 0.3102(9) 0.087(11) Uiso 0.50 1 d P . .
C1 C -0.0352(8) 0.7057(6) 0.2966(5) 0.078(6) Uiso 1 1 d . . .
C2 C 1.0689(9) 0.5104(6) 0.0865(6) 0.080(6) Uiso 1 1 d . . .
C3 C 0.6431(12) 0.2767(9) -0.1717(8) 0.040(8) Uiso 0.50 1 d P . .
C4 C 0.6378(10) 0.3228(8) -0.1310(7) 0.108(8) Uiso 1 1 d . . .
C5 C 0.3937(9) 0.2327(7) -0.1836(6) 0.091(7) Uiso 1 1 d . . .
C6 C 0.4892(12) 0.1796(9) -0.1937(8) 0.137(11) Uiso 1 1 d . . .
C7 C 0.6008(12) 0.6971(9) 0.0429(8) 0.127(10) Uiso 1 1 d . . .
C8 C 0.0870(8) 0.4319(6) 0.6071(5) 0.077(6) Uiso 1 1 d . . .
C9 C 0.0717(15) 0.6808(11) 0.1090(9) 0.059(10) Uiso 0.50 1 d P . .
C10 C 0.7488(19) 0.6706(14) -0.0458(12) 0.066(14) Uiso 0.40 1 d P . .
C11 C 0.5705(11) 0.7464(8) 0.0858(7) 0.084(8) Uiso 0.80 1 d P . .
C12 C 0.5414(11) 0.7331(8) 0.3223(7) 0.029(7) Uiso 0.50 1 d P . .
C15 C 1.0596(10) -0.1038(8) 0.4673(7) 0.105(8) Uiso 1 1 d . . .
C16 C 0.9569(8) -0.0655(6) 0.4979(5) 0.077(6) Uiso 1 1 d . . .
C17 C -0.2414(12) 0.7041(8) 0.2338(7) 0.071(8) Uiso 0.70 1 d P . .
C18 C 1.114(2) 0.3940(17) 0.0977(15) 0.055(16) Uiso 0.30 1 d P . .
C19 C -0.0400(7) 0.5121(5) 0.4395(5) 0.058(5) Uiso 1 1 d . . .

loop_
_atom_site_aniso_label
_atom_site_aniso_U_11
_atom_site_aniso_U_22
_atom_site_aniso_U_33
_atom_site_aniso_U_23
_atom_site_aniso_U_13
_atom_site_aniso_U_12
W1 0.0239(3) 0.0285(3) 0.0282(3) -0.0042(2) -0.0013(2) -0.0089(2)
W2 0.0214(3) 0.0315(3) 0.0291(3) -0.0114(2) 0.0007(2) -0.0111(2)
W3 0.0302(3) 0.0478(4) 0.0251(3) -0.0073(3) -0.0038(3) 0.0025(3)
W4 0.0420(3) 0.0347(3) 0.0197(3) -0.0041(2) -0.0018(2) -0.0175(3)
W5 0.0351(3) 0.0278(3) 0.0302(3) -0.0069(2) -0.0072(2) -0.0117(2)
W6 0.0353(3) 0.0338(3) 0.0255(3) -0.0083(2) 0.0027(2) -0.0163(2)
W7 0.0240(3) 0.0415(3) 0.0272(3) -0.0092(2) -0.0049(2) -0.0100(2)
W8 0.0328(3) 0.0273(3) 0.0316(3) -0.0074(2) -0.0059(2) -0.0130(2)
W9 0.0246(3) 0.0435(3) 0.0279(3) -0.0131(2) -0.0035(2) -0.0140(2)
W10 0.0299(3) 0.0417(3) 0.0327(3) -0.0138(2) 0.0024(2) -0.0196(2)
W11 0.0363(3) 0.0339(3) 0.0282(3) -0.0073(2) 0.0008(3) -0.0175(2)
W12 0.0284(3) 0.0391(3) 0.0376(3) -0.0140(3) -0.0018(3) -0.0156(2)
W13 0.0224(3) 0.0353(3) 0.0357(3) -0.0169(2) -0.0017(2) -0.0109(2)
W14 0.0281(3) 0.0451(3) 0.0243(3) -0.0073(3) -0.0049(2) -0.0037(3)
W15 0.0240(3) 0.0419(3) 0.0227(3) -0.0074(2) -0.0031(2) -0.0127(2)
W16 0.0275(3) 0.0387(3) 0.0225(3) -0.0058(2) -0.0020(2) -0.0118(3)
W17 0.0340(3) 0.0460(3) 0.0303(3) -0.0080(3) -0.0081(3) -0.0056(3)
W18 0.0215(3) 0.0399(3) 0.0259(3) -0.0108(2) -0.0029(2) -0.0065(2)
W19 0.0195(3) 0.0447(3) 0.0504(3) -0.0276(3) 0.0011(3) -0.0109(2)
W20 0.0327(3) 0.0327(3) 0.0418(3) -0.0117(3) -0.0086(3) -0.0110(2)
W21 0.0390(7) 0.0643(8) 0.0242(6) -0.0115(6) -0.0038(6) -0.0049(7)
W21' 0.0303(7) 0.0863(11) 0.0313(7) -0.0179(7) -0.0093(6) -0.0039(7)
W22 0.0372(7) 0.0691(8) 0.0283(6) -0.0109(6) -0.0107(5) -0.0151(6)
W22' 0.0399(8) 0.1173(13) 0.0522(9) -0.0346(8) -0.0119(7) -0.0227(9)
W23' 0.0537(8) 0.1086(11) 0.0272(6) -0.0267(7) -0.0109(6) -0.0197(8)
W23 0.0450(9) 0.1598(16) 0.0535(9) -0.0520(9) -0.0076(8) -0.0262(10)
W24 0.0431(7) 0.0921(10) 0.0221(6) -0.0209(6) -0.0001(6) -0.0249(7)
W24' 0.0474(10) 0.192(2) 0.0554(10) -0.0598(11) -0.0118(8) -0.0090(12)
W25 0.0561(8) 0.0786(8) 0.0383(6) -0.0368(6) -0.0059(6) -0.0228(7)
W25' 0.0759(12) 0.1313(13) 0.0967(12) -0.0794(9) -0.0041(10) -0.0339(10)
W26' 0.0720(10) 0.1052(11) 0.0803(10) -0.0504(8) -0.0128(8) -0.0273(9)
W26 0.0476(8) 0.0585(8) 0.0360(7) -0.0190(6) -0.0040(6) -0.0201(7)
W27 0.0258(3) 0.0420(3) 0.0264(3) -0.0090(2) -0.0044(2) -0.0083(2)
W28 0.0238(3) 0.0460(3) 0.0258(3) -0.0068(3) -0.0026(2) -0.0081(3)
W29 0.0375(3) 0.0272(3) 0.0381(3) -0.0053(2) -0.0082(3) -0.0131(2)
W30 0.0243(3) 0.0475(3) 0.0378(3) -0.0133(3) -0.0054(3) -0.0074(3)
W31 0.0333(3) 0.0472(3) 0.0362(3) -0.0154(3) -0.0086(3) -0.0077(3)
W32 0.0215(3) 0.0438(3) 0.0251(3) -0.0105(2) -0.0042(2) -0.0074(2)
W33 0.0372(3) 0.0332(3) 0.0463(4) -0.0074(3) -0.0037(3) -0.0172(3)
W34 0.0346(3) 0.0391(3) 0.0393(3) -0.0088(3) 0.0002(3) -0.0143(3)
W35 0.0318(3) 0.0567(4) 0.0300(3) -0.0175(3) -0.0072(3) -0.0037(3)
W36 0.0219(3) 0.0280(3) 0.0201(3) -0.0041(2) -0.0027(2) -0.0098(2)
W37 0.0346(3) 0.0278(3) 0.0233(3) -0.0010(3) -0.0084(3) -0.0122(3)
W38 0.0362(3) 0.0429(3) 0.0350(3) -0.0146(3) 0.0096(3) -0.0238(3)
W39 0.0441(3) 0.0361(3) 0.0341(3) -0.0029(3) -0.0030(3) -0.0198(3)
W40 0.0308(3) 0.0515(4) 0.0323(3) -0.0055(3) -0.0107(3) -0.0086(3)
W41 0.0317(3) 0.0369(3) 0.0379(3) -0.0021(3) -0.0070(3) -0.0056(3)
W42 0.0269(3) 0.0447(3) 0.0467(4) -0.0191(3) 0.0071(3) -0.0157(3)
W43 0.0535(4) 0.0260(3) 0.0309(3) -0.0052(2) -0.0064(3) -0.0138(3)
W44 0.0239(3) 0.0415(3) 0.0309(3) -0.0099(3) 0.0007(2) -0.0111(2)
W45 0.0337(3) 0.0337(3) 0.0402(3) -0.0105(3) -0.0062(3) -0.0147(2)
W46 0.0278(3) 0.0436(3) 0.0338(3) -0.0101(3) -0.0056(3) -0.0028(3)
W47 0.0314(3) 0.0601(3) 0.0577(4) -0.0404(3) 0.0074(3) -0.0194(3)
W48 0.0345(3) 0.0344(3) 0.0582(4) -0.0084(3) -0.0094(3) -0.0102(3)
W49 0.0547(4) 0.0427(3) 0.0324(3) -0.0096(3) 0.0019(3) -0.0239(3)
W50 0.0303(3) 0.0580(3) 0.0403(3) -0.0280(3) 0.0012(3) -0.0197(3)
W51 0.0438(3) 0.0291(3) 0.0443(3) -0.0078(3) -0.0119(3) -0.0143(3)
W52 0.0302(3) 0.0415(3) 0.0455(3) -0.0152(3) -0.0085(3) -0.0054(3)
W53 0.0398(3) 0.0357(3) 0.0380(3) -0.0077(3) -0.0046(3) -0.0061(3)
W54 0.0286(3) 0.0415(3) 0.0814(4) -0.0324(3) -0.0094(3) -0.0051(3)
W55 0.0312(3) 0.0410(3) 0.0326(3) -0.0092(3) -0.0111(2) -0.0062(3)
W56 0.0422(3) 0.0395(3) 0.0460(3) -0.0183(3) -0.0055(3) -0.0176(3)
W57 0.0278(3) 0.0453(3) 0.0350(3) -0.0169(3) -0.0055(2) -0.0076(3)
W58 0.0419(3) 0.0286(3) 0.0674(4) -0.0131(3) -0.0237(3) -0.0037(3)
W59 0.0369(3) 0.0401(3) 0.0420(3) -0.0146(3) -0.0064(3) -0.0098(3)
W60 0.0315(3) 0.0361(3) 0.0493(4) -0.0124(3) -0.0044(3) -0.0124(3)
W61 0.0410(3) 0.0499(3) 0.0444(4) -0.0157(3) 0.0038(3) -0.0211(3)
W62 0.0493(4) 0.0346(3) 0.0340(3) -0.0079(3) -0.0123(3) -0.0133(3)
W63 0.0422(3) 0.0389(3) 0.0403(3) -0.0117(3) -0.0117(3) -0.0142(3)
W64 0.0568(4) 0.0450(3) 0.0377(3) -0.0134(3) -0.0123(3) -0.0181(3)
W65 0.0391(3) 0.0540(3) 0.0748(4) -0.0428(3) 0.0029(3) -0.0196(3)
W66 0.0576(4) 0.0492(3) 0.0458(4) -0.0242(3) -0.0032(3) -0.0186(3)
W67 0.0378(3) 0.0480(3) 0.0296(3) -0.0074(3) -0.0027(3) -0.0133(3)
W68 0.0467(4) 0.0350(3) 0.0641(4) -0.0163(3) -0.0052(3) -0.0175(3)
W69 0.0333(3) 0.0533(4) 0.0448(4) 0.0009(3) -0.0048(3) -0.0061(3)
W70 0.0331(3) 0.0729(5) 0.0353(4) 0.0050(3) -0.0103(3) -0.0122(3)
W71 0.0438(3) 0.0572(4) 0.0335(3) -0.0123(3) -0.0147(3) -0.0125(3)
W72 0.0361(3) 0.0744(5) 0.0339(3) -0.0013(3) -0.0111(3) -0.0116(3)
W73 0.0437(3) 0.0351(3) 0.0640(4) -0.0202(3) -0.0074(3) -0.0162(3)
W74 0.0386(3) 0.0651(4) 0.0395(4) 0.0037(3) -0.0043(3) -0.0176(3)
W75 0.0585(4) 0.0330(3) 0.0455(4) 0.0004(3) -0.0149(3) -0.0147(3)
W76 0.0396(3) 0.0426(3) 0.0527(4) -0.0212(3) -0.0017(3) -0.0139(3)
W77 0.0558(4) 0.0580(4) 0.0383(3) -0.0209(3) -0.0112(3) -0.0146(3)
W78 0.0451(4) 0.0350(3) 0.0679(4) -0.0163(3) -0.0047(3) -0.0131(3)
W79 0.0592(4) 0.0541(4) 0.0377(3) -0.0180(3) 0.0046(3) -0.0235(3)
W80 0.0391(3) 0.0632(4) 0.0321(3) -0.0025(3) -0.0100(3) -0.0190(3)
W81 0.0344(3) 0.0641(4) 0.0294(3) -0.0154(3) -0.0027(3) -0.0030(3)
W82 0.0600(4) 0.0323(3) 0.0845(5) -0.0185(3) -0.0073(4) -0.0157(3)
W83 0.0335(3) 0.0682(4) 0.0311(3) -0.0143(3) -0.0013(3) -0.0088(3)
W84 0.0403(4) 0.0733(5) 0.0281(3) -0.0157(3) -0.0081(3) -0.0040(3)
W85 0.0341(3) 0.0448(4) 0.0318(3) -0.0059(3) -0.0075(3) -0.0019(3)
W86 0.0400(4) 0.0428(4) 0.0632(5) 0.0070(4) -0.0090(4) -0.0033(3)
W87 0.0483(4) 0.0928(6) 0.0254(3) -0.0093(4) -0.0019(3) -0.0092(4)
W88 0.0367(3) 0.0605(4) 0.0295(3) -0.0051(3) -0.0072(3) -0.0010(3)
W89 0.0642(4) 0.0350(4) 0.0622(4) 0.0023(3) -0.0212(4) -0.0114(3)
W90 0.0350(3) 0.0899(5) 0.0385(4) 0.0220(4) -0.0155(3) -0.0143(4)
W91 0.0445(4) 0.0775(5) 0.0252(3) -0.0053(3) -0.0065(3) -0.0028(4)
W92 0.0641(4) 0.0307(3) 0.0750(5) -0.0006(4) -0.0112(4) -0.0224(3)
W93 0.0476(4) 0.0332(3) 0.0615(5) -0.0055(3) -0.0027(4) -0.0203(3)
W94 0.0652(4) 0.0356(3) 0.0572(5) 0.0017(3) -0.0073(4) -0.0220(3)
W95 0.0422(4) 0.0633(5) 0.0321(4) -0.0040(4) 0.0017(3) -0.0210(4)
W96 0.0489(4) 0.0801(6) 0.0320(4) 0.0002(4) 0.0029(4) -0.0209(4)
W97 0.0493(4) 0.0603(5) 0.0331(4) 0.0018(4) -0.0014(4) -0.0118(4)
W98 0.0422(4) 0.0345(3) 0.0962(5) -0.0305(3) -0.0154(4) -0.0051(3)
W99 0.0372(4) 0.0569(4) 0.0589(5) 0.0243(4) -0.0116(3) -0.0071(3)
W100 0.0685(4) 0.0733(4) 0.0405(4) -0.0187(3) -0.0048(3) -0.0305(4)
W101 0.0318(4) 0.0745(5) 0.0580(5) 0.0093(4) -0.0087(3) -0.0081(4)
W102 0.0526(4) 0.0876(5) 0.0386(3) -0.0253(3) -0.0098(3) -0.0154(4)
W103 0.0444(4) 0.0994(6) 0.0288(3) -0.0064(4) -0.0082(3) -0.0200(4)
W104 0.0661(5) 0.0300(3) 0.0879(6) -0.0020(4) -0.0202(4) -0.0093(3)
W105 0.0239(3) 0.0362(3) 0.0394(3) -0.0082(3) 0.0009(3) -0.0097(2)
W106 0.0379(3) 0.0902(5) 0.0364(4) 0.0079(4) -0.0143(3) -0.0233(4)
W107 0.0474(4) 0.0337(3) 0.0774(5) -0.0074(3) -0.0171(4) -0.0077(3)
W108 0.0378(4) 0.0841(5) 0.0319(3) -0.0156(3) 0.0021(3) -0.0113(4)
W109 0.0824(5) 0.0888(5) 0.0571(4) -0.0399(3) -0.0101(4) -0.0331(4)
W110 0.0349(4) 0.0980(6) 0.0510(4) 0.0256(4) -0.0187(3) -0.0117(4)
W111 0.0424(3) 0.0421(3) 0.0279(3) -0.0130(3) 0.0095(3) -0.0234(3)
W112 0.0431(3) 0.0300(3) 0.0291(3) -0.0074(2) -0.0048(3) -0.0142(3)
W113 0.0233(3) 0.0328(3) 0.0321(3) -0.0135(2) -0.0010(2) -0.0114(2)
W114 0.0386(4) 0.0603(5) 0.0801(6) 0.0223(4) -0.0114(4) -0.0003(4)
W115 0.0291(3) 0.0456(3) 0.0300(3) -0.0138(3) -0.0043(3) -0.0042(3)
W116 0.0255(3) 0.0446(3) 0.0435(3) -0.0256(3) 0.0031(3) -0.0134(2)
W117 0.0277(6) 0.0420(6) 0.0271(6) -0.0093(5) -0.0045(5) -0.0119(5)
W118 0.0401(7) 0.0414(7) 0.0393(7) -0.0053(6) -0.0090(6) -0.0129(6)
W119 0.0462(7) 0.0367(6) 0.0401(7) -0.0070(5) -0.0065(6) -0.0084(5)
W120 0.0445(8) 0.0456(8) 0.0341(7) -0.0064(6) -0.0062(6) -0.0079(7)
Se1 0.0356(8) 0.0585(9) 0.0249(7) -0.0061(7) -0.0011(7) -0.0088(7)
Se2 0.0234(7) 0.0390(7) 0.0300(7) -0.0080(6) -0.0051(6) -0.0081(6)
Se3 0.0478(8) 0.0287(7) 0.0541(10) -0.0039(7) -0.0082(8) -0.0154(7)
Se4 0.0399(8) 0.0345(7) 0.0370(8) -0.0118(6) -0.0059(6) -0.0138(6)
Se5 0.0330(8) 0.0552(10) 0.0389(9) 0.0140(8) -0.0104(7) -0.0087(7)
Se6 0.0276(7) 0.0319(7) 0.0225(6) -0.0065(5) -0.0022(6) -0.0124(6)
Se7 0.0513(9) 0.0941(12) 0.0346(8) -0.0212(8) -0.0069(7) -0.0292(9)
Se8 0.0257(7) 0.0363(7) 0.0436(8) -0.0196(6) -0.0040(6) -0.0096(6)
Ni1 0.0236(8) 0.0332(9) 0.0326(9) -0.0095(7) -0.0032(7) -0.0109(7)
Ni2 0.0312(10) 0.0362(11) 0.0302(10) -0.0069(9) -0.0089(9) -0.0030(9)
K1 0.0335(16) 0.0381(16) 0.0316(15) -0.0129(13) -0.0075(13) -0.0083(13)
K2 0.0300(15) 0.0505(18) 0.0304(16) -0.0140(14) -0.0054(13) -0.0098(14)
K3 0.0453(19) 0.084(2) 0.0303(18) -0.0008(18) -0.0062(16) -0.0267(18)
K4 0.0363(16) 0.0402(17) 0.0475(19) -0.0089(15) -0.0066(15) -0.0160(14)
K5 0.0562(19) 0.0424(17) 0.0514(19) -0.0126(15) -0.0130(16) -0.0227(15)
K6 0.055(2) 0.052(2) 0.074(3) -0.0246(18) 0.005(2) -0.0213(17)
K7 0.0332(18) 0.089(2) 0.054(2) -0.0318(18) 0.0015(16) -0.0211(17)
K8 0.041(2) 0.081(3) 0.048(2) -0.020(2) -0.0046(17) 0.002(2)
K9 0.0269(16) 0.0567(19) 0.0418(18) -0.0121(16) -0.0033(14) -0.0138(15)
K10 0.047(2) 0.085(3) 0.053(2) -0.0293(19) -0.0061(18) -0.011(2)
K11 0.057(2) 0.0474(18) 0.057(2) -0.0213(16) 0.0188(18) -0.0283(16)
K12 0.079(2) 0.059(2) 0.061(2) -0.0081(19) -0.016(2) -0.0336(18)
K13 0.062(2) 0.073(3) 0.072(3) -0.017(2) -0.028(2) 0.008(2)
K14 0.077(3) 0.073(2) 0.104(3) -0.025(2) -0.014(2) -0.036(2)
K15 0.045(2) 0.120(4) 0.064(3) 0.007(3) -0.018(2) -0.010(2)
K16 0.065(2) 0.086(3) 0.063(2) -0.022(2) -0.0324(19) 0.009(2)
K17 0.097(3) 0.068(3) 0.083(3) -0.010(2) -0.004(3) -0.025(2)
K18 0.084(4) 0.116(4) 0.109(4) -0.010(4) -0.005(3) 0.001(3)
K19 0.071(4) 0.074(4) 0.044(4) 0.007(3) -0.034(3) -0.049(3)
K20 0.103(4) 0.118(4) 0.136(5) -0.029(4) -0.005(4) -0.020(4)
K21 0.092(3) 0.101(4) 0.127(4) -0.026(3) -0.034(3) -0.012(3)
K22 0.071(3) 0.155(4) 0.123(4) -0.067(3) -0.001(3) -0.038(3)
K24 0.040(4) 0.037(3) 0.059(4) -0.019(3) 0.021(3) -0.015(3)
K26 0.091(4) 0.110(4) 0.092(4) -0.012(3) -0.009(3) -0.011(3)
K27 0.116(4) 0.090(3) 0.087(3) -0.032(3) -0.027(3) -0.018(3)
K29 0.110(5) 0.081(4) 0.044(4) -0.023(3) -0.001(4) -0.065(4)
K30 0.077(5) 0.067(5) 0.052(4) -0.018(4) -0.007(4) -0.015(4)
K31 0.062(5) 0.074(5) 0.070(5) -0.021(5) 0.017(5) -0.009(4)
K32 0.083(5) 0.048(4) 0.071(5) -0.002(4) -0.020(5) -0.013(4)
K33 0.030(4) 0.045(4) 0.109(7) -0.001(5) 0.002(4) -0.009(3)
K34 0.114(7) 0.054(5) 0.136(9) 0.013(6) -0.040(7) -0.032(5)
K35 0.073(5) 0.107(7) 0.158(9) -0.024(7) -0.046(6) -0.026(5)
O3 0.018(4) 0.035(5) 0.035(5) -0.007(4) -0.015(4) -0.008(4)
O4 0.036(5) 0.016(4) 0.033(5) 0.002(4) -0.004(4) -0.018(4)
O5 0.035(5) 0.055(6) 0.025(5) -0.013(4) -0.002(4) -0.015(4)
O6 0.024(5) 0.033(5) 0.029(5) -0.003(4) 0.005(4) -0.013(4)
O7 0.026(4) 0.038(5) 0.038(5) -0.016(4) -0.015(4) -0.004(4)
O8 0.038(5) 0.033(4) 0.041(5) -0.007(4) -0.001(4) -0.028(4)
O9 0.037(5) 0.032(5) 0.016(4) -0.003(4) -0.009(4) -0.009(4)
O10 0.035(5) 0.023(4) 0.042(5) -0.010(4) -0.009(4) -0.010(4)
O11 0.036(5) 0.030(5) 0.030(5) -0.009(4) -0.003(4) -0.001(4)
O12 0.016(4) 0.029(5) 0.042(5) 0.004(4) -0.014(4) 0.000(4)
O13 0.043(5) 0.022(4) 0.044(6) -0.005(4) -0.010(5) -0.009(4)
O14 0.048(5) 0.053(6) 0.017(4) -0.013(4) -0.009(4) -0.012(5)
O15 0.040(5) 0.041(5) 0.042(6) -0.016(4) 0.004(5) -0.014(4)
O18 0.031(5) 0.048(5) 0.027(4) -0.011(4) -0.018(4) -0.004(4)
O20 0.040(5) 0.043(5) 0.009(4) 0.000(4) -0.002(4) -0.023(4)
O21 0.023(4) 0.029(4) 0.029(4) -0.018(4) 0.004(4) -0.014(3)
O22 0.034(5) 0.059(7) 0.032(6) 0.010(5) 0.003(5) -0.009(5)
O23 0.095(8) 0.055(7) 0.060(8) 0.034(6) -0.025(7) -0.030(6)
O25 0.037(5) 0.032(5) 0.023(5) 0.003(4) -0.003(4) -0.015(4)
O26 0.026(4) 0.044(5) 0.025(4) -0.017(4) -0.010(4) -0.007(4)
O27 0.012(4) 0.050(5) 0.031(5) -0.017(4) -0.006(4) -0.004(4)
O28 0.018(5) 0.055(6) 0.028(5) -0.019(4) 0.001(4) 0.004(4)
O29 0.031(5) 0.025(5) 0.037(5) -0.003(4) -0.010(4) -0.003(4)
O30 0.079(8) 0.090(9) 0.050(7) -0.005(7) -0.008(6) -0.033(7)
O31 0.041(5) 0.030(5) 0.051(5) -0.007(4) -0.029(4) -0.004(4)
O32 0.053(5) 0.034(5) 0.042(5) -0.005(4) -0.016(5) -0.023(4)
O33 0.027(4) 0.018(4) 0.016(4) -0.001(3) -0.004(4) -0.007(3)
O34 0.023(4) 0.017(4) 0.041(5) -0.009(4) 0.005(4) -0.010(3)
O35 0.051(5) 0.043(5) 0.025(5) -0.006(4) -0.012(4) -0.024(4)
O36 0.020(5) 0.050(6) 0.044(6) -0.020(5) 0.009(4) -0.003(4)
O37 0.032(5) 0.045(5) 0.015(4) -0.012(4) -0.005(4) -0.009(4)
O38 0.015(4) 0.050(6) 0.013(4) 0.016(4) -0.005(4) -0.009(4)
O39 0.050(6) 0.039(5) 0.072(7) -0.032(5) 0.003(6) -0.005(5)
O40 0.055(6) 0.030(4) 0.030(5) -0.024(4) -0.004(4) -0.011(4)
O41 0.024(5) 0.059(6) 0.011(4) 0.000(4) 0.000(4) -0.013(4)
O42 0.024(5) 0.030(5) 0.045(6) -0.010(4) 0.002(4) -0.012(4)
O43 0.015(4) 0.037(5) 0.038(5) -0.014(4) 0.009(4) -0.017(4)
O44 0.030(5) 0.038(5) 0.041(5) -0.007(4) -0.001(4) -0.019(4)
O45 0.039(5) 0.013(4) 0.046(5) -0.005(4) -0.019(4) 0.000(4)
O46 0.045(6) 0.038(5) 0.031(5) -0.017(4) -0.003(4) -0.003(5)
O47 0.030(5) 0.029(4) 0.032(5) -0.008(4) 0.010(4) -0.020(4)
O48 0.033(5) 0.061(6) 0.038(5) -0.016(5) 0.008(4) -0.030(4)
O49 0.040(5) 0.043(5) 0.030(5) -0.009(4) 0.003(4) -0.019(4)
O50 0.045(5) 0.027(5) 0.032(5) 0.013(4) -0.002(5) -0.021(4)
O51 0.017(4) 0.048(5) 0.030(5) -0.011(4) 0.006(4) -0.017(4)
O52 0.041(5) 0.018(4) 0.035(5) -0.009(4) -0.001(4) -0.016(4)
O53 0.035(5) 0.042(5) 0.017(4) 0.002(4) -0.005(4) -0.010(4)
O54 0.032(5) 0.044(5) 0.031(5) -0.019(4) 0.002(4) -0.021(4)
O55 0.039(5) 0.067(6) 0.030(5) 0.001(5) -0.011(4) -0.026(5)
O56 0.051(5) 0.019(4) 0.044(5) -0.009(4) -0.014(4) -0.021(4)
O57 0.018(4) 0.050(6) 0.035(5) 0.006(5) -0.008(4) -0.007(4)
O58 0.015(5) 0.046(6) 0.045(6) -0.013(5) 0.008(4) -0.004(4)
O59 0.041(5) 0.042(5) 0.020(5) 0.001(4) -0.011(4) -0.019(4)
O60 0.046(5) 0.040(5) 0.029(5) -0.019(4) 0.016(4) -0.023(4)
O61 0.046(6) 0.046(6) 0.034(5) -0.006(5) -0.011(5) -0.001(5)
O62 0.034(5) 0.052(5) 0.035(5) -0.017(4) -0.010(4) -0.019(4)
O63 0.028(5) 0.034(5) 0.039(5) -0.013(4) -0.003(4) -0.003(4)
O64 0.012(4) 0.042(4) 0.047(5) -0.031(4) 0.008(4) -0.013(4)
O65 0.034(5) 0.065(7) 0.022(5) -0.014(5) 0.006(4) 0.004(5)
O66 0.025(5) 0.041(5) 0.036(5) -0.017(4) 0.011(4) 0.007(4)
O67 0.037(5) 0.031(5) 0.044(5) -0.007(4) -0.015(4) -0.016(4)
O68 0.042(5) 0.034(5) 0.031(5) -0.012(4) -0.006(4) -0.015(4)
O69 0.023(4) 0.028(4) 0.036(5) -0.006(4) -0.011(4) -0.009(4)
O70 0.027(5) 0.031(5) 0.034(5) -0.007(4) -0.001(4) -0.007(4)
O72 0.032(5) 0.041(5) 0.057(6) -0.021(5) 0.003(5) -0.014(4)
O73 0.033(5) 0.049(5) 0.022(5) -0.003(4) 0.002(4) -0.021(4)
O75 0.064(6) 0.023(5) 0.053(6) -0.020(4) -0.012(5) -0.006(5)
O76 0.012(4) 0.057(5) 0.040(5) -0.015(4) 0.008(4) -0.021(4)
O77 0.030(5) 0.054(6) 0.054(5) -0.035(4) -0.019(4) 0.004(4)
O78 0.020(5) 0.044(5) 0.038(5) -0.015(4) -0.003(4) 0.001(4)
O79 0.028(4) 0.037(5) 0.025(5) 0.004(4) -0.011(4) -0.013(4)
O80 0.022(5) 0.050(5) 0.026(5) -0.018(4) 0.010(4) -0.012(4)
O82 0.028(5) 0.037(5) 0.049(6) 0.006(5) -0.006(5) -0.013(4)
O83 0.044(6) 0.054(6) 0.031(5) -0.013(5) -0.012(4) -0.002(5)
O84 0.027(4) 0.033(4) 0.026(5) -0.014(4) 0.005(4) -0.016(4)
O85 0.062(6) 0.027(5) 0.041(6) 0.000(4) -0.016(5) -0.017(4)
O86 0.037(5) 0.040(4) 0.031(4) -0.031(4) 0.010(4) -0.019(4)
O87 0.026(5) 0.059(6) 0.031(5) -0.027(4) 0.013(4) -0.011(4)
O89 0.063(6) 0.051(5) 0.035(5) -0.001(5) -0.012(5) -0.034(5)
O90 0.039(5) 0.031(4) 0.041(5) -0.019(4) 0.004(4) -0.021(4)
O91 0.033(5) 0.073(6) 0.021(5) -0.015(4) 0.006(4) -0.028(4)
O92 0.045(6) 0.055(6) 0.052(5) -0.032(5) -0.018(5) -0.003(5)
O93 0.016(5) 0.045(5) 0.052(6) -0.017(5) 0.005(4) -0.006(4)
O94 0.018(4) 0.049(6) 0.039(5) 0.000(5) -0.017(4) -0.010(4)
O95 0.039(5) 0.052(6) 0.050(6) -0.004(5) -0.022(5) -0.008(5)
O96 0.046(5) 0.038(5) 0.016(4) -0.011(4) 0.000(4) -0.007(4)
O97 0.032(5) 0.035(5) 0.028(5) -0.015(4) -0.003(4) -0.004(4)
O98 0.017(4) 0.052(6) 0.048(6) -0.017(5) -0.008(4) 0.002(4)
O99 0.015(4) 0.035(5) 0.045(6) -0.002(5) 0.001(4) 0.001(4)
O100 0.064(6) 0.031(5) 0.052(7) 0.006(5) -0.003(5) -0.032(4)
O101 0.011(4) 0.041(5) 0.025(5) -0.005(4) 0.002(4) -0.009(4)
O102 0.044(5) 0.034(5) 0.026(5) 0.000(4) -0.009(4) -0.011(4)
O103 0.049(6) 0.025(5) 0.075(7) -0.010(5) -0.011(5) -0.019(4)
O104 0.035(5) 0.039(5) 0.027(5) -0.003(4) -0.007(4) -0.019(4)
O105 0.047(5) 0.046(5) 0.043(5) -0.029(4) -0.019(4) -0.005(4)
O106 0.046(6) 0.031(5) 0.051(6) 0.006(5) -0.016(5) 0.000(5)
O107 0.029(5) 0.043(5) 0.049(5) -0.030(4) 0.011(4) -0.015(4)
O108 0.043(5) 0.029(5) 0.040(6) -0.002(4) 0.001(5) -0.012(4)
O109 0.045(6) 0.022(5) 0.031(5) -0.005(4) 0.005(5) -0.007(4)
O110 0.032(5) 0.027(4) 0.028(5) -0.008(4) 0.003(4) -0.013(4)
O111 0.021(5) 0.048(5) 0.030(5) -0.007(4) 0.007(4) -0.014(4)
O112 0.051(5) 0.021(4) 0.054(6) 0.009(4) -0.026(5) -0.021(4)
O113 0.035(5) 0.051(5) 0.022(4) -0.025(4) 0.002(4) -0.020(4)
O114 0.040(5) 0.039(5) 0.043(6) -0.023(4) 0.016(5) -0.020(4)
O115 0.047(6) 0.046(6) 0.023(5) -0.005(4) 0.010(5) -0.017(5)
O116 0.048(6) 0.036(5) 0.073(7) -0.021(5) 0.001(5) -0.022(4)
O117 0.023(5) 0.044(5) 0.045(6) -0.016(5) -0.001(4) 0.000(4)
O118 0.034(5) 0.036(5) 0.036(5) -0.006(4) -0.004(4) -0.018(4)
O119 0.033(5) 0.044(5) 0.039(5) -0.032(4) 0.004(4) 0.006(4)
O120 0.021(5) 0.046(6) 0.083(8) -0.014(5) -0.006(5) -0.016(4)
O122 0.032(5) 0.074(6) 0.031(5) -0.019(5) -0.006(4) -0.017(5)
O123 0.032(5) 0.048(5) 0.020(4) -0.014(4) -0.010(4) 0.001(4)
O124 0.041(5) 0.044(5) 0.032(5) -0.009(4) 0.005(5) -0.018(4)
O125 0.018(4) 0.043(5) 0.051(5) -0.041(4) 0.005(4) -0.005(4)
O126 0.051(5) 0.036(4) 0.033(5) -0.009(4) -0.012(4) -0.030(4)
O127 0.045(6) 0.044(6) 0.090(8) -0.028(6) -0.001(6) -0.016(5)
O128 0.039(6) 0.041(5) 0.034(5) -0.023(4) 0.002(5) 0.007(5)
O129 0.041(6) 0.043(6) 0.065(6) -0.020(5) -0.019(5) 0.003(5)
O130 0.028(5) 0.083(7) 0.037(6) -0.005(5) 0.006(5) -0.032(5)
O131 0.053(6) 0.048(6) 0.062(6) -0.031(5) -0.008(5) -0.005(5)
O132 0.036(5) 0.021(4) 0.035(5) -0.008(4) 0.003(4) -0.018(4)
O133 0.046(5) 0.025(4) 0.056(6) -0.007(4) -0.001(5) -0.028(4)
O134 0.049(6) 0.060(7) 0.028(5) 0.000(5) -0.007(5) -0.006(5)
O135 0.044(5) 0.041(5) 0.010(4) -0.006(4) 0.001(4) -0.017(4)
O136 0.043(6) 0.045(6) 0.029(5) 0.010(5) -0.001(5) -0.013(5)
O137 0.020(4) 0.043(5) 0.016(4) -0.015(4) 0.008(4) -0.004(4)
O138 0.030(5) 0.043(5) 0.032(5) -0.010(4) -0.004(4) -0.019(4)
O139 0.044(5) 0.047(5) 0.028(5) -0.006(4) -0.018(4) -0.024(4)
O140 0.032(5) 0.032(5) 0.112(9) -0.009(6) -0.018(6) -0.004(5)
O141 0.032(5) 0.037(5) 0.052(6) -0.026(4) 0.008(5) -0.002(4)
O142 0.070(6) 0.038(5) 0.027(5) -0.011(4) 0.007(5) -0.035(4)
O143 0.038(5) 0.057(6) 0.032(5) 0.006(5) -0.008(5) -0.013(5)
O144 0.026(5) 0.051(5) 0.035(5) -0.019(4) 0.001(4) -0.012(4)
O145 0.033(5) 0.043(6) 0.035(5) 0.005(5) -0.019(4) -0.007(4)
O146 0.046(6) 0.065(7) 0.063(7) -0.019(6) -0.026(5) -0.003(5)
O147 0.055(6) 0.081(7) 0.048(6) -0.017(5) -0.032(5) -0.017(5)
O148 0.037(5) 0.045(5) 0.065(7) -0.019(5) 0.011(5) -0.021(4)
O149 0.033(5) 0.055(6) 0.072(7) -0.026(5) -0.013(5) -0.006(5)
O150 0.030(5) 0.057(6) 0.028(5) -0.004(5) -0.013(4) -0.002(5)
O151 0.061(6) 0.037(5) 0.046(5) -0.024(4) -0.022(5) 0.001(5)
O152 0.049(6) 0.065(6) 0.024(5) -0.002(5) -0.010(4) -0.021(5)
O153 0.051(6) 0.049(6) 0.028(5) 0.002(5) 0.003(5) -0.010(5)
O154 0.057(6) 0.019(4) 0.040(5) -0.010(4) -0.014(5) -0.012(4)
O155 0.055(6) 0.042(6) 0.058(6) -0.017(5) -0.006(5) -0.014(5)
O156 0.031(5) 0.065(7) 0.049(6) -0.016(5) -0.005(5) 0.001(5)
O157 0.050(6) 0.059(5) 0.068(6) -0.050(5) 0.025(5) -0.025(5)
O158 0.061(7) 0.094(9) 0.031(6) -0.006(6) 0.000(6) -0.014(7)
O159 0.064(6) 0.045(5) 0.021(5) -0.012(4) 0.004(5) -0.019(5)
O160 0.038(5) 0.040(5) 0.045(6) -0.018(4) -0.007(5) -0.007(4)
O161 0.020(4) 0.046(5) 0.030(4) -0.027(4) 0.002(4) -0.014(4)
O162 0.041(5) 0.039(5) 0.031(5) -0.011(4) -0.005(4) -0.010(4)
O164 0.040(5) 0.038(5) 0.025(5) -0.014(4) -0.001(4) 0.004(5)
O165 0.043(5) 0.045(5) 0.036(5) -0.017(4) 0.000(4) -0.020(4)
O166 0.065(6) 0.037(5) 0.022(5) -0.005(4) -0.016(4) -0.011(5)
O167 0.033(5) 0.070(7) 0.052(6) -0.025(5) -0.015(5) 0.001(5)
O168 0.041(5) 0.017(4) 0.062(6) -0.010(4) 0.000(5) -0.014(4)
O169 0.023(5) 0.047(6) 0.028(5) 0.001(4) -0.002(4) -0.012(4)
O170 0.029(5) 0.044(5) 0.027(4) -0.025(4) -0.002(4) 0.005(4)
O171 0.028(5) 0.088(7) 0.056(7) -0.012(6) -0.003(5) -0.030(5)
O172 0.031(5) 0.060(6) 0.032(5) 0.006(5) -0.013(4) -0.020(5)
O173 0.052(5) 0.036(5) 0.043(5) -0.012(4) -0.019(4) -0.015(4)
O174 0.076(6) 0.046(5) 0.016(5) 0.009(4) 0.004(5) -0.039(5)
O175 0.049(5) 0.043(5) 0.055(6) -0.031(4) -0.012(5) -0.016(4)
O176 0.057(6) 0.058(7) 0.061(7) -0.019(6) -0.032(5) 0.019(6)
O177 0.022(5) 0.059(6) 0.027(5) -0.004(5) 0.001(4) -0.015(4)
O178 0.061(7) 0.037(5) 0.066(7) -0.015(5) 0.006(6) -0.023(5)
O179 0.069(7) 0.025(5) 0.138(10) -0.038(6) -0.045(7) 0.018(5)
O180 0.030(5) 0.031(4) 0.038(5) -0.009(4) -0.002(4) -0.018(4)
O181 0.021(5) 0.035(5) 0.069(7) -0.012(5) 0.001(5) -0.003(4)
O182 0.062(6) 0.038(5) 0.040(6) -0.007(4) -0.002(5) -0.039(4)
O183 0.026(5) 0.067(6) 0.031(5) -0.008(5) 0.003(4) -0.018(5)
O184 0.032(5) 0.022(4) 0.030(5) -0.010(4) -0.001(4) -0.013(4)
O185 0.036(5) 0.041(5) 0.048(6) -0.007(5) 0.004(5) -0.017(4)
O186 0.051(6) 0.071(6) 0.028(5) -0.029(5) 0.013(5) -0.024(5)
O187 0.039(5) 0.042(5) 0.061(6) -0.019(5) -0.003(5) -0.028(4)
O188 0.026(5) 0.044(5) 0.046(6) -0.010(5) -0.008(4) -0.009(4)
O189 0.050(6) 0.036(5) 0.037(6) -0.007(4) 0.011(5) -0.024(4)
O190 0.041(5) 0.060(6) 0.039(6) -0.005(5) -0.012(5) -0.020(5)
O191 0.024(5) 0.085(8) 0.050(6) -0.019(6) -0.011(5) 0.000(5)
O192 0.027(5) 0.047(5) 0.044(5) -0.012(4) -0.006(4) -0.014(4)
O193 0.061(7) 0.074(7) 0.050(7) 0.004(6) -0.017(6) -0.025(6)
O194 0.036(5) 0.031(5) 0.030(5) -0.007(4) -0.006(4) -0.012(4)
O195 0.028(5) 0.043(5) 0.032(5) -0.017(4) 0.000(4) 0.006(4)
O196 0.065(7) 0.027(5) 0.062(7) -0.002(5) -0.009(6) -0.017(5)
O197 0.021(5) 0.057(6) 0.041(6) -0.003(5) -0.002(4) -0.005(5)
O198 0.031(6) 0.048(6) 0.058(7) 0.008(6) 0.003(5) -0.005(5)
O199 0.036(5) 0.044(6) 0.034(5) -0.011(4) -0.013(4) 0.002(5)
O200 0.044(5) 0.054(6) 0.013(4) 0.001(4) -0.007(4) -0.011(5)
O201 0.047(6) 0.060(5) 0.067(6) -0.051(5) 0.017(5) -0.024(5)
O202 0.035(5) 0.052(6) 0.071(7) 0.002(6) -0.015(5) -0.024(5)
O203 0.039(5) 0.052(6) 0.034(6) 0.001(5) 0.002(5) -0.017(5)
O204 0.038(5) 0.058(5) 0.053(5) -0.041(4) 0.010(4) -0.029(4)
O206 0.048(5) 0.043(5) 0.038(5) -0.025(4) -0.027(4) 0.015(5)
O207 0.074(7) 0.038(5) 0.048(6) -0.016(5) -0.007(5) -0.024(5)
O208 0.018(4) 0.026(4) 0.064(6) -0.009(4) -0.007(4) -0.013(4)
O209 0.046(6) 0.045(6) 0.051(6) 0.024(5) -0.024(5) -0.011(5)
O210 0.039(5) 0.035(5) 0.056(6) -0.028(4) 0.000(5) -0.016(4)
O211 0.064(7) 0.036(5) 0.069(7) -0.033(5) 0.006(6) -0.020(5)
O213 0.058(6) 0.072(7) 0.025(5) -0.025(5) -0.018(5) 0.023(6)
O214 0.024(5) 0.069(6) 0.047(6) -0.038(5) 0.023(4) -0.017(5)
O215 0.026(5) 0.027(5) 0.046(5) -0.023(4) 0.006(4) 0.001(4)
O216 0.031(6) 0.080(7) 0.121(9) -0.067(6) 0.007(6) -0.015(5)
O217 0.047(6) 0.065(6) 0.009(4) -0.002(4) 0.006(4) -0.022(5)
O218 0.067(7) 0.064(7) 0.054(7) -0.001(6) -0.021(6) -0.006(6)
O219 0.058(6) 0.055(6) 0.040(5) -0.029(5) 0.007(5) -0.020(5)
O220 0.042(6) 0.042(6) 0.032(6) 0.009(5) -0.005(5) -0.004(5)
O221 0.038(5) 0.046(5) 0.031(5) -0.018(4) -0.003(4) -0.004(5)
O222 0.026(4) 0.030(5) 0.029(5) -0.005(4) -0.005(4) -0.010(4)
O223 0.032(5) 0.075(7) 0.031(5) -0.007(5) -0.017(4) -0.016(5)
O224 0.017(4) 0.065(6) 0.022(4) -0.012(4) -0.008(4) -0.001(4)
O225 0.035(5) 0.052(6) 0.030(6) 0.011(5) 0.007(5) -0.016(5)
O226 0.045(5) 0.071(7) 0.045(5) -0.021(5) -0.027(4) -0.008(5)
O227 0.034(5) 0.024(5) 0.060(6) -0.007(4) -0.013(5) -0.005(4)
O228 0.034(6) 0.042(6) 0.089(8) -0.028(5) 0.002(6) -0.008(5)
O229 0.050(6) 0.031(5) 0.038(5) -0.022(4) -0.001(5) -0.005(4)
O230 0.056(6) 0.044(6) 0.048(6) -0.004(5) -0.012(5) -0.021(5)
O231 0.035(5) 0.036(5) 0.052(6) 0.006(5) -0.016(5) -0.011(4)
O232 0.074(6) 0.037(5) 0.046(6) -0.011(4) -0.014(5) -0.026(5)
O233 0.040(5) 0.047(6) 0.047(6) -0.018(5) -0.006(5) -0.011(5)
O234 0.044(6) 0.068(7) 0.020(5) 0.006(5) 0.007(5) -0.027(5)
O235 0.023(5) 0.090(7) 0.034(5) -0.029(5) 0.007(4) -0.020(5)
O236 0.053(5) 0.049(6) 0.077(7) 0.012(5) -0.047(5) -0.020(5)
O237 0.056(6) 0.048(6) 0.032(6) -0.006(5) 0.015(5) -0.019(5)
O238 0.034(5) 0.055(6) 0.050(6) -0.024(5) 0.000(5) -0.013(5)
O239 0.089(7) 0.044(6) 0.044(6) -0.004(5) -0.004(6) -0.036(5)
O240 0.041(5) 0.047(6) 0.051(6) 0.001(5) -0.010(5) -0.014(5)
O241 0.051(6) 0.056(6) 0.038(6) 0.004(5) 0.000(5) -0.019(5)
O242 0.062(6) 0.032(5) 0.097(8) -0.031(5) -0.016(6) -0.021(5)
O243 0.047(6) 0.040(5) 0.046(6) -0.003(5) 0.014(5) -0.023(5)
O244 0.036(5) 0.090(7) 0.022(5) -0.020(5) 0.001(4) -0.023(5)
O245 0.040(5) 0.061(6) 0.052(6) -0.025(5) -0.003(5) -0.025(5)
O246 0.039(5) 0.048(5) 0.028(5) -0.020(4) 0.000(4) -0.020(4)
O247 0.084(7) 0.057(6) 0.043(6) -0.025(5) 0.002(6) -0.037(5)
O248 0.041(5) 0.038(5) 0.031(5) 0.000(4) -0.002(4) -0.018(4)
O249 0.036(5) 0.066(6) 0.020(5) 0.000(4) -0.011(4) -0.029(4)
O250 0.055(6) 0.069(7) 0.024(5) -0.007(5) 0.002(5) -0.015(6)
O251 0.062(6) 0.066(6) 0.106(8) -0.061(5) -0.008(6) -0.027(5)
O252 0.055(6) 0.039(5) 0.042(5) -0.023(4) -0.011(5) -0.009(5)
O253 0.069(7) 0.052(6) 0.028(5) -0.018(4) -0.002(5) -0.015(5)
O254 0.028(5) 0.062(6) 0.045(5) -0.020(5) -0.019(4) 0.010(5)
O255 0.049(5) 0.039(5) 0.046(6) -0.002(5) -0.005(5) -0.026(4)
O256 0.050(6) 0.081(7) 0.026(5) -0.026(5) -0.004(5) -0.008(6)
O257 0.050(6) 0.038(5) 0.058(6) -0.023(5) -0.001(5) -0.014(5)
O258 0.074(8) 0.043(6) 0.081(8) -0.023(6) -0.001(7) -0.008(6)
O260 0.051(6) 0.074(6) 0.042(5) -0.030(5) -0.005(5) -0.031(5)
O261 0.026(5) 0.075(6) 0.033(5) -0.018(5) -0.003(4) -0.019(5)
O262 0.028(5) 0.034(5) 0.049(6) 0.003(5) -0.007(5) -0.011(4)
O263 0.070(6) 0.035(5) 0.043(6) 0.001(5) -0.029(5) -0.017(5)
O264 0.056(5) 0.041(5) 0.047(5) 0.004(4) -0.032(4) -0.031(4)
O265 0.051(6) 0.045(5) 0.068(6) -0.029(5) -0.005(5) -0.025(4)
O266 0.073(7) 0.065(6) 0.036(6) -0.008(5) 0.013(6) -0.037(6)
O267 0.028(5) 0.030(5) 0.109(9) -0.007(6) -0.017(6) -0.002(5)
O268 0.043(6) 0.050(6) 0.039(6) 0.021(5) -0.002(5) -0.011(5)
O269 0.049(6) 0.079(7) 0.045(6) 0.004(6) -0.023(5) -0.022(6)
O270 0.060(7) 0.041(6) 0.057(7) 0.004(5) -0.011(6) -0.013(5)
O271 0.069(6) 0.071(7) 0.041(5) 0.008(5) -0.040(5) -0.021(6)
O272 0.027(5) 0.057(7) 0.062(7) -0.011(6) 0.002(5) -0.003(5)
O273 0.045(6) 0.037(5) 0.037(5) -0.019(4) 0.001(5) -0.009(4)
O274 0.057(6) 0.042(5) 0.061(7) -0.003(5) -0.023(5) -0.025(5)
O275 0.054(6) 0.062(6) 0.025(5) -0.018(5) -0.012(5) -0.002(5)
O276 0.029(5) 0.056(6) 0.046(6) 0.007(5) 0.004(5) -0.015(5)
O277 0.047(5) 0.070(6) 0.056(7) 0.010(6) -0.010(5) -0.041(5)
O278 0.057(6) 0.040(6) 0.045(6) -0.014(5) -0.026(5) 0.007(5)
O279 0.022(4) 0.065(6) 0.044(5) -0.009(5) -0.016(4) -0.012(4)
O280 0.030(5) 0.045(6) 0.040(6) 0.018(5) 0.006(5) -0.004(5)
O281 0.039(5) 0.072(6) 0.055(6) -0.012(5) -0.014(5) -0.033(5)
O282 0.037(5) 0.059(6) 0.032(5) -0.022(4) -0.017(4) 0.002(5)
O283 0.059(6) 0.040(5) 0.067(7) -0.019(5) -0.009(5) -0.025(5)
O284 0.062(7) 0.069(7) 0.029(6) 0.006(5) -0.007(5) -0.018(6)
O285 0.033(5) 0.061(6) 0.028(5) -0.011(5) -0.006(4) -0.003(5)
O286 0.051(6) 0.040(5) 0.062(7) -0.018(5) 0.000(5) -0.024(5)
O287 0.038(5) 0.081(7) 0.042(6) -0.007(5) -0.009(5) -0.026(5)
O290 0.067(7) 0.057(6) 0.042(5) -0.037(4) -0.007(5) -0.011(5)
O291 0.052(6) 0.084(7) 0.090(8) -0.041(6) 0.002(6) -0.031(6)
O292 0.042(6) 0.075(7) 0.044(5) -0.037(5) -0.018(5) 0.015(5)
O293 0.042(5) 0.042(6) 0.033(5) 0.009(5) -0.022(4) -0.006(5)
O294 0.027(5) 0.065(6) 0.056(6) -0.036(5) -0.013(4) 0.001(5)
O295 0.042(6) 0.099(8) 0.013(5) -0.010(5) -0.009(4) -0.010(6)
O296 0.034(5) 0.037(5) 0.068(7) -0.012(5) -0.014(5) -0.008(4)
O297 0.045(6) 0.041(5) 0.050(6) -0.030(4) -0.003(5) -0.006(5)
O298 0.045(6) 0.024(5) 0.098(8) -0.017(5) -0.014(6) -0.002(5)
O299 0.041(6) 0.053(7) 0.037(6) -0.002(5) -0.016(5) 0.014(5)
O300 0.041(6) 0.058(7) 0.039(6) -0.001(5) -0.002(5) -0.010(5)
O301 0.066(7) 0.050(6) 0.050(6) -0.028(5) -0.001(6) -0.010(5)
O302 0.036(5) 0.092(6) 0.036(5) -0.030(5) 0.016(4) -0.045(5)
O303 0.023(5) 0.062(7) 0.020(5) 0.007(5) -0.012(4) 0.001(5)
O304 0.072(6) 0.034(6) 0.078(7) 0.016(5) -0.051(5) -0.013(5)
O305 0.050(6) 0.100(8) 0.041(6) -0.020(6) -0.011(5) -0.027(6)
O306 0.097(8) 0.082(7) 0.035(6) -0.027(5) 0.004(6) -0.047(6)
O307 0.020(5) 0.084(7) 0.046(6) 0.006(6) 0.002(5) -0.023(5)
O309 0.093(7) 0.081(6) 0.047(5) -0.041(5) -0.016(5) -0.034(6)
O310 0.048(6) 0.046(6) 0.032(6) 0.004(5) -0.002(5) -0.017(5)
O311 0.071(6) 0.057(5) 0.042(5) -0.032(4) -0.003(5) -0.028(5)
O312 0.074(8) 0.045(6) 0.062(8) 0.003(6) -0.008(6) -0.016(6)
O313 0.071(7) 0.063(7) 0.028(5) -0.007(5) -0.012(5) -0.022(6)
O314 0.023(4) 0.030(5) 0.058(6) -0.008(4) -0.008(4) -0.013(4)
O315 0.090(7) 0.051(6) 0.023(5) -0.003(5) -0.021(5) -0.019(6)
O316 0.062(7) 0.078(8) 0.037(6) -0.018(6) -0.002(6) -0.001(6)
O317 0.054(6) 0.067(7) 0.026(5) 0.003(5) -0.013(5) 0.003(6)
O318 0.043(6) 0.044(6) 0.042(6) -0.008(5) -0.008(5) -0.004(5)
O319 0.084(8) 0.059(7) 0.047(7) 0.009(6) -0.007(6) -0.025(6)
O320 0.099(9) 0.026(5) 0.083(8) -0.017(6) 0.007(7) -0.023(6)
O321 0.038(6) 0.103(8) 0.036(6) -0.018(6) 0.011(5) -0.026(6)
O322 0.014(4) 0.048(6) 0.045(6) -0.010(5) -0.002(4) -0.002(4)
O323 0.061(6) 0.081(7) 0.040(6) -0.027(5) 0.000(5) -0.030(6)
O324 0.049(5) 0.062(6) 0.036(5) -0.021(4) -0.020(4) -0.012(5)
O325 0.027(5) 0.071(7) 0.053(6) -0.009(6) -0.015(5) -0.009(5)
O326 0.098(7) 0.075(6) 0.064(6) -0.035(5) -0.020(6) -0.046(5)
O327 0.041(5) 0.071(7) 0.027(5) -0.002(5) -0.015(4) -0.007(5)
O328 0.041(5) 0.076(7) 0.047(6) 0.016(5) -0.033(4) -0.021(5)
O329 0.045(6) 0.075(7) 0.031(6) 0.010(5) -0.010(5) -0.024(5)
O330 0.047(6) 0.059(6) 0.043(6) -0.009(5) 0.005(5) -0.034(5)
O331 0.032(5) 0.053(5) 0.069(6) -0.037(5) 0.001(5) -0.017(4)
O332 0.027(5) 0.063(5) 0.068(6) -0.047(5) 0.023(5) -0.029(4)
O333 0.067(6) 0.050(5) 0.052(6) -0.015(5) -0.009(5) -0.037(5)
O334 0.046(6) 0.039(5) 0.053(6) -0.012(5) -0.015(5) -0.011(5)
O335 0.070(7) 0.055(6) 0.049(6) -0.028(5) -0.017(5) -0.011(5)
O336 0.088(7) 0.070(7) 0.045(6) -0.010(5) -0.018(6) -0.031(6)
O337 0.072(8) 0.037(6) 0.115(10) -0.023(6) -0.006(7) -0.017(6)
O338 0.060(7) 0.049(7) 0.053(7) 0.009(6) -0.014(6) 0.019(6)
O339 0.024(5) 0.040(5) 0.049(5) -0.022(4) -0.006(4) -0.007(4)
O340 0.039(6) 0.070(7) 0.034(6) 0.000(6) 0.010(5) -0.009(6)
O341 0.041(6) 0.036(5) 0.096(8) -0.028(5) -0.013(6) -0.010(5)
O343 0.034(5) 0.056(6) 0.041(6) -0.018(5) -0.012(5) 0.010(5)
O344 0.031(6) 0.126(10) 0.060(8) 0.033(7) -0.020(5) -0.024(6)
O345 0.070(7) 0.029(5) 0.063(7) 0.001(5) -0.029(6) -0.008(5)
O346 0.033(6) 0.109(10) 0.068(8) 0.007(7) -0.025(5) -0.008(6)
O347 0.043(5) 0.038(5) 0.049(6) -0.002(5) 0.004(5) -0.022(4)
O348 0.047(6) 0.058(6) 0.016(4) -0.013(4) -0.003(4) -0.011(5)
O349 0.094(8) 0.038(6) 0.032(6) 0.007(5) -0.017(6) -0.006(6)
O350 0.047(6) 0.086(7) 0.036(6) -0.006(6) 0.000(5) -0.034(5)
O351 0.034(5) 0.043(5) 0.041(6) -0.014(4) 0.010(5) -0.020(4)
O352 0.065(7) 0.036(6) 0.087(9) -0.001(6) -0.010(7) -0.004(6)
O353 0.030(5) 0.060(6) 0.064(7) -0.022(5) 0.003(5) -0.016(5)
O354 0.039(5) 0.059(5) 0.034(5) -0.008(4) -0.015(4) -0.032(4)
O355 0.051(6) 0.094(8) 0.041(6) 0.033(6) -0.020(5) -0.032(6)
O356 0.035(6) 0.067(7) 0.058(7) -0.011(6) -0.012(5) -0.007(5)
O357 0.076(8) 0.072(7) 0.048(6) -0.036(5) 0.007(6) -0.022(6)
O358 0.040(5) 0.081(7) 0.050(6) -0.015(5) -0.016(5) -0.026(5)
O359 0.076(7) 0.109(8) 0.055(6) -0.044(6) -0.014(6) -0.036(6)
O360 0.077(7) 0.067(7) 0.067(7) -0.026(6) -0.015(6) -0.028(6)
O361 0.094(7) 0.026(5) 0.051(7) 0.009(5) -0.015(6) -0.031(5)
O362 0.048(6) 0.053(6) 0.040(6) -0.011(5) -0.005(5) -0.002(5)
O363 0.041(5) 0.123(9) 0.026(5) -0.003(6) -0.008(5) -0.037(6)
O364 0.043(6) 0.068(7) 0.028(5) 0.006(5) -0.014(5) -0.014(5)
O365 0.063(7) 0.055(6) 0.082(7) -0.033(6) -0.021(6) -0.006(6)
O366 0.045(6) 0.053(6) 0.039(6) 0.020(5) -0.022(5) -0.006(5)
O367 0.032(5) 0.038(5) 0.081(7) -0.022(5) 0.001(5) -0.012(4)
O368 0.050(6) 0.132(10) 0.012(5) 0.001(6) -0.012(4) -0.029(6)
O369 0.083(7) 0.037(6) 0.065(6) -0.014(5) -0.043(5) -0.004(5)
O370 0.037(6) 0.084(7) 0.041(6) -0.022(5) 0.006(5) -0.020(5)
O371 0.048(6) 0.029(5) 0.088(8) -0.007(5) -0.031(5) -0.003(5)
O372 0.041(6) 0.197(13) 0.057(7) -0.038(8) -0.005(6) -0.047(7)
O373 0.090(7) 0.035(5) 0.064(7) 0.013(5) -0.020(6) -0.041(5)
O374 0.062(7) 0.140(10) 0.029(6) -0.013(6) -0.013(5) -0.037(7)
O375 0.099(9) 0.124(9) 0.052(7) -0.040(6) -0.002(7) -0.050(7)
O376 0.046(6) 0.079(8) 0.055(7) 0.046(6) -0.012(6) -0.021(6)
O377 0.026(5) 0.106(9) 0.019(5) -0.007(5) -0.006(4) -0.008(6)
O378 0.039(5) 0.047(6) 0.059(6) -0.014(5) -0.016(5) -0.003(5)
O379 0.035(6) 0.063(7) 0.054(7) 0.025(6) 0.004(5) -0.016(5)
O380 0.042(6) 0.048(7) 0.070(8) 0.020(6) -0.013(6) 0.005(5)
O381 0.055(6) 0.080(8) 0.065(7) -0.007(6) -0.015(6) -0.024(6)
O382 0.103(10) 0.084(9) 0.048(8) -0.005(7) 0.024(7) -0.030(8)
O383 0.053(6) 0.090(8) 0.044(7) 0.030(6) -0.012(6) -0.025(6)

loop_
_atom_type_symbol
_atom_type_description
_atom_type_scat_dispersion_real
_atom_type_scat_dispersion_imag
_atom_type_scat_source
W W -0.8490 6.8722 'International Tables Vol C Tables 4.2.6.8 and 6.1.1.4'
Se Se -0.0929 2.2259 'International Tables Vol C Tables 4.2.6.8 and 6.1.1.4'
Ni Ni 0.3393 1.1124 'International Tables Vol C Tables 4.2.6.8 and 6.1.1.4'
K K 0.2009 0.2494 'International Tables Vol C Tables 4.2.6.8 and 6.1.1.4'
O O 0.0106 0.0060 'International Tables Vol C Tables 4.2.6.8 and 6.1.1.4'
N N 0.0061 0.0033 'International Tables Vol C Tables 4.2.6.8 and 6.1.1.4'
C C 0.0033 0.0016 'International Tables Vol C Tables 4.2.6.8 and 6.1.1.4'
H H 0.0000 0.0000 'International Tables Vol C Tables 4.2.6.8 and 6.1.1.4'

loop_
_geom_angle_atom_site_label_1
_geom_angle_atom_site_label_2
_geom_angle_atom_site_label_3
_geom_angle
_geom_angle_site_symmetry_1
_geom_angle_site_symmetry_3
O12 W1 O38 100.5(4) . .
O12 W1 O194 99.2(4) . .
O38 W1 O194 95.2(4) . .
O12 W1 O70 97.4(4) . .
O38 W1 O70 95.4(4) . .
O194 W1 O70 158.3(4) . .
O12 W1 O137 168.3(3) . .
O38 W1 O137 91.1(4) . .
O194 W1 O137 81.4(4) . .
O70 W1 O137 79.5(3) . .
O12 W1 O33 88.4(3) . .
O38 W1 O33 170.9(4) . .
O194 W1 O33 84.9(3) . .
O70 W1 O33 81.7(3) . .
O137 W1 O33 80.0(3) . .
O12 W1 K5 29.7(3) . .
O38 W1 K5 114.7(3) . .
O194 W1 K5 72.3(3) . .
O70 W1 K5 119.5(3) . .
O137 W1 K5 144.2(2) . .
O33 W1 K5 74.0(2) . .
O44 W2 O3 97.9(4) . .
O44 W2 O54 99.1(4) . .
O3 W2 O54 71.4(4) . .
O44 W2 O76 99.7(4) . .
O3 W2 O76 140.6(3) . .
O54 W2 O76 138.7(4) . .
O44 W2 O161 97.6(4) . .
O3 W2 O161 72.2(3) . .
O54 W2 O161 141.7(4) . .
O76 W2 O161 70.7(4) . .
O44 W2 O9 95.6(4) . .
O3 W2 O9 140.8(3) . .
O54 W2 O9 70.2(4) . .
O76 W2 O9 71.6(3) . .
O161 W2 O9 141.6(3) . .
O44 W2 O180 177.2(4) . .
O3 W2 O180 84.0(3) . .
O54 W2 O180 79.6(3) . .
O76 W2 O180 79.9(3) . .
O161 W2 O180 84.9(3) . .
O9 W2 O180 81.7(3) . .
O44 W2 K27 50.3(3) . .
O3 W2 K27 76.2(2) . .
O54 W2 K27 131.0(3) . .
O76 W2 K27 88.7(2) . .
O161 W2 K27 47.9(2) . .
O9 W2 K27 137.7(2) . .
O180 W2 K27 132.3(2) . .
O44 W2 K26 50.1(4) . .
O3 W2 K26 48.6(2) . .
O54 W2 K26 89.2(3) . .
O76 W2 K26 130.5(2) . .
O161 W2 K26 75.6(2) . .
O9 W2 K26 137.5(2) . .
O180 W2 K26 132.1(3) . .
K27 W2 K26 42.02(10) . .
O303 W3 O61 96.7(4) . .
O303 W3 O66 96.1(4) . .
O61 W3 O66 71.4(4) . .
O303 W3 O14 100.8(4) . .
O61 W3 O14 72.0(4) . .
O66 W3 O14 141.0(4) . .
O303 W3 O27 100.1(4) . .
O61 W3 O27 141.2(4) . .
O66 W3 O27 72.3(3) . .
O14 W3 O27 137.0(3) . .
O303 W3 O177 88.9(4) . .
O61 W3 O177 144.2(4) . .
O66 W3 O177 143.4(3) . .
O14 W3 O177 72.2(4) . .
O27 W3 O177 71.1(3) . .
O303 W3 O117 176.9(4) . .
O61 W3 O117 85.6(4) . .
O66 W3 O117 86.6(4) . .
O14 W3 O117 77.8(4) . .
O27 W3 O117 79.3(3) . .
O177 W3 O117 88.0(4) . .
O303 W3 K27 52.3(3) . .
O61 W3 K27 55.3(3) . .
O66 W3 K27 55.4(3) . .
O14 W3 K27 111.0(3) . .
O27 W3 K27 111.6(2) . .
O177 W3 K27 141.2(3) . .
O117 W3 K27 130.8(3) . .
O237 W4 O25 102.6(5) . .
O237 W4 O53 103.0(4) . .
O25 W4 O53 88.3(4) . .
O237 W4 O165 100.0(4) . .
O25 W4 O165 91.4(4) . .
O53 W4 O165 156.5(4) . .
O237 W4 O59 100.3(5) . .
O25 W4 O59 157.1(4) . .
O53 W4 O59 85.5(4) . .
O165 W4 O59 85.8(4) . .
O237 W4 O135 170.2(4) . .
O25 W4 O135 85.6(3) . .
O53 W4 O135 82.5(3) . .
O165 W4 O135 74.1(3) . .
O59 W4 O135 71.8(4) . .
O237 W4 K11 84.1(4) . .
O25 W4 K11 135.6(3) . .
O53 W4 K11 47.9(3) . .
O165 W4 K11 131.2(3) . .
O59 W4 K11 46.1(2) . .
O135 W4 K11 93.9(2) . .
O204 W5 O112 101.7(4) . .
O204 W5 O29 97.3(4) . .
O112 W5 O29 105.0(4) . .
O204 W5 O142 95.8(4) . .
O112 W5 O142 91.5(4) . .
O29 W5 O142 156.2(4) . .
O204 W5 O118 95.1(4) . .
O112 W5 O118 156.6(4) . .
O29 W5 O118 88.7(3) . .
O142 W5 O118 70.4(4) . .
O204 W5 O34 171.4(4) . .
O112 W5 O34 86.8(4) . .
O29 W5 O34 81.3(4) . .
O142 W5 O34 82.7(4) . .
O118 W5 O34 76.4(3) . .
O204 W5 K29 37.0(3) . .
O112 W5 K29 112.2(3) . .
O29 W5 K29 60.5(3) . .
O142 W5 K29 128.8(3) . .
O118 W5 K29 91.0(3) . .
O34 W5 K29 140.2(3) . .
O204 W5 K30 100.2(3) . .
O112 W5 K30 53.6(3) . .
O29 W5 K30 51.8(3) . .
O142 W5 K30 143.8(3) . .
O118 W5 K30 139.0(3) . .
O34 W5 K30 85.7(2) . .
K29 W5 K30 79.52(19) . .
O115 W6 O33 103.9(4) . .
O115 W6 O59 99.9(4) . .
O33 W6 O59 93.9(3) . .
O115 W6 O52 101.9(4) . .
O33 W6 O52 88.7(3) . .
O59 W6 O52 156.7(4) . .
O115 W6 O48 100.6(4) . .
O33 W6 O48 154.7(4) . .
O59 W6 O48 87.7(4) . .
O52 W6 O48 80.3(4) . .
O115 W6 O135 169.1(3) . .
O33 W6 O135 85.0(3) . .
O59 W6 O135 73.0(4) . .
O52 W6 O135 84.2(3) . .
O48 W6 O135 71.3(4) . .
O115 W6 K11 84.7(3) . .
O33 W6 K11 54.4(3) . .
O59 W6 K11 47.7(3) . .
O52 W6 K11 142.8(2) . .
O48 W6 K11 135.0(3) . .
O135 W6 K11 95.9(2) . .
O77 W7 O275 102.8(5) . .
O77 W7 O139 95.5(4) . .
O275 W7 O139 100.7(4) . .
O77 W7 O81 95.2(4) . .
O275 W7 O81 94.1(4) . .
O139 W7 O81 159.2(3) . .
O77 W7 O84 93.4(4) . .
O275 W7 O84 162.7(5) . .
O139 W7 O84 83.4(3) . .
O81 W7 O84 78.3(3) . .
O77 W7 O208 168.8(4) . .
O275 W7 O208 88.3(4) . .
O139 W7 O208 81.3(4) . .
O81 W7 O208 84.8(4) . .
O84 W7 O208 75.6(3) . .
O77 W7 K9 43.2(3) . 1_655
O275 W7 K9 119.4(4) . 1_655
O139 W7 K9 54.4(3) . 1_655
O81 W7 K9 128.7(3) . 1_655
O84 W7 K9 76.8(3) . 1_655
O208 W7 K9 129.8(2) . 1_655
O77 W7 K1 120.7(3) . .
O275 W7 K1 126.7(3) . .
O139 W7 K1 49.6(3) . .
O81 W7 K1 109.7(2) . .
O84 W7 K1 45.0(2) . .
O208 W7 K1 49.5(2) . .
K9 W7 K1 81.62(7) 1_655 .
O105 W8 O8 99.6(4) . .
O105 W8 O110 100.9(4) . .
O8 W8 O110 103.6(4) . .
O105 W8 O118 97.2(4) . .
O8 W8 O118 87.1(4) . .
O110 W8 O118 157.0(4) . .
O105 W8 O13 94.9(4) . .
O8 W8 O13 154.3(4) . .
O110 W8 O13 94.3(3) . .
O118 W8 O13 70.0(3) . .
O105 W8 O182 175.0(4) . .
O8 W8 O182 81.8(4) . .
O110 W8 O182 83.4(4) . .
O118 W8 O182 78.0(4) . .
O13 W8 O182 82.1(4) . .
O105 W8 K4 53.6(3) . .
O8 W8 K4 128.6(3) . .
O110 W8 K4 53.1(3) . .
O118 W8 K4 133.5(3) . .
O13 W8 K4 76.9(3) . .
O182 W8 K4 129.0(2) . .
O105 W8 K5 139.0(3) . .
O8 W8 K5 54.1(3) . .
O110 W8 K5 63.2(3) . .
O118 W8 K5 110.4(3) . .
O13 W8 K5 122.5(3) . .
O182 W8 K5 45.5(2) . .
K4 W8 K5 114.78(7) . .
O80 W9 O310 101.9(5) . .
O80 W9 O139 95.9(4) . .
O310 W9 O139 100.3(4) . .
O80 W9 O62 92.3(4) . .
O310 W9 O62 95.7(4) . .
O139 W9 O62 160.1(3) . .
O80 W9 O21 169.3(3) . .
O310 W9 O21 88.8(4) . .
O139 W9 O21 82.1(4) . .
O62 W9 O21 86.5(4) . .
O80 W9 O17 94.6(4) . .
O310 W9 O17 163.0(4) . .
O139 W9 O17 82.0(3) . .
O62 W9 O17 79.2(3) . .
O21 W9 O17 74.7(3) . .
O80 W9 K9 43.6(3) . 1_655
O310 W9 K9 120.4(3) . 1_655
O139 W9 K9 55.3(3) . 1_655
O62 W9 K9 124.7(3) . 1_655
O21 W9 K9 130.2(2) . 1_655
O17 W9 K9 74.9(2) . 1_655
O80 W9 K1 122.5(3) . .
O310 W9 K1 125.7(4) . .
O139 W9 K1 49.9(3) . .
O62 W9 K1 110.7(3) . .
O21 W9 K1 48.9(2) . .
O17 W9 K1 44.4(3) . .
K9 W9 K1 82.10(7) 1_655 .
O80 W9 K35 108.9(3) . .
O310 W9 K35 51.5(3) . .
O139 W9 K35 145.0(3) . .
O62 W9 K35 45.5(3) . .
O21 W9 K35 77.7(3) . .
O17 W9 K35 118.9(3) . .
K9 W9 K35 152.1(2) 1_655 .
K1 W9 K35 125.15(19) . .
O74 W10 O84 103.0(4) . .
O74 W10 O86 103.3(4) . .
O84 W10 O86 89.7(3) . .
O74 W10 O132 103.2(4) . .
O84 W10 O132 88.8(3) . .
O86 W10 O132 153.1(4) . .
O74 W10 O73 99.6(4) . .
O84 W10 O73 157.4(4) . .
O86 W10 O73 85.5(3) . .
O132 W10 O73 85.6(3) . .
O74 W10 O184 169.1(3) . .
O84 W10 O184 85.6(4) . .
O86 W10 O184 83.1(3) . .
O132 W10 O184 70.0(3) . .
O73 W10 O184 71.9(4) . .
O74 W10 K1 98.4(3) . .
O84 W10 K1 35.6(2) . .
O86 W10 K1 124.7(3) . .
O132 W10 K1 55.0(2) . .
O73 W10 K1 139.5(3) . .
O184 W10 K1 84.7(2) . .
O74 W10 K9 33.4(3) . 1_655
O84 W10 K9 70.2(3) . 1_655
O86 W10 K9 97.2(3) . 1_655
O132 W10 K9 107.5(3) . 1_655
O73 W10 K9 132.3(3) . 1_655
O184 W10 K9 155.7(2) . 1_655
K1 W10 K9 75.14(7) . 1_655
O109 W11 O20 104.8(4) . .
O109 W11 O132 102.6(4) . .
O20 W11 O132 95.5(4) . .
O109 W11 O25 101.3(4) . .
O20 W11 O25 86.0(4) . .
O132 W11 O25 154.8(3) . .
O109 W11 O16 98.4(4) . .
O20 W11 O16 155.2(4) . .
O132 W11 O16 87.8(4) . .
O25 W11 O16 80.9(4) . .
O109 W11 O184 168.8(4) . .
O20 W11 O184 85.3(3) . .
O132 W11 O184 71.2(3) . .
O25 W11 O184 83.9(3) . .
O16 W11 O184 72.5(3) . .
O109 W11 K1 97.5(3) . .
O20 W11 K1 40.9(3) . .
O132 W11 K1 57.4(3) . .
O25 W11 K1 126.7(3) . .
O16 W11 K1 144.2(3) . .
O184 W11 K1 87.0(2) . .
O227 W12 O17 102.6(4) . .
O227 W12 O26 103.0(4) . .
O17 W12 O26 90.6(4) . .
O227 W12 O90 100.9(4) . .
O17 W12 O90 88.8(4) . .
O26 W12 O90 155.6(3) . .
O227 W12 O187 97.2(4) . .
O17 W12 O187 160.0(4) . .
O26 W12 O187 88.0(4) . .
O90 W12 O187 84.4(4) . .
O227 W12 O43 168.4(4) . .
O17 W12 O43 86.7(3) . .
O26 W12 O43 83.7(3) . .
O90 W12 O43 71.9(3) . .
O187 W12 O43 73.4(3) . .
O227 W12 K1 97.6(4) . .
O17 W12 K1 35.3(3) . .
O26 W12 K1 125.4(3) . .
O90 W12 K1 55.0(3) . .
O187 W12 K1 138.7(3) . .
O43 W12 K1 85.9(2) . .
O227 W12 K9 33.6(3) . 1_655
O17 W12 K9 70.2(3) . 1_655
O26 W12 K9 94.1(2) . 1_655
O90 W12 K9 108.6(2) . 1_655
O187 W12 K9 129.7(3) . 1_655
O43 W12 K9 156.8(2) . 1_655
K1 W12 K9 76.60(7) . 1_655
O51 W13 O21 103.7(4) . .
O51 W13 O10 100.5(4) . .
O21 W13 O10 97.7(4) . .
O51 W13 O76 87.9(4) . .
O21 W13 O76 158.8(3) . .
O10 W13 O76 97.6(4) . .
O51 W13 O9 154.7(4) . .
O21 W13 O9 94.4(4) . .
O10 W13 O9 94.5(4) . .
O76 W13 O9 69.8(3) . .
O51 W13 O336 85.7(4) . .
O21 W13 O336 82.1(4) . .
O10 W13 O336 173.7(4) . .
O76 W13 O336 81.1(4) . .
O9 W13 O336 79.3(4) . .
O51 W13 K1 128.3(3) . .
O21 W13 K1 45.4(3) . .
O10 W13 K1 58.1(3) . .
O76 W13 K1 137.1(3) . .
O9 W13 K1 77.0(2) . .
O336 W13 K1 119.0(3) . .
O111 W14 O261 100.3(4) . .
O111 W14 O11 103.2(4) . .
O261 W14 O11 100.5(4) . .
O111 W14 O177 154.9(3) . .
O261 W14 O177 95.1(4) . .
O11 W14 O177 93.2(4) . .
O111 W14 O14 87.9(4) . .
O261 W14 O14 97.1(4) . .
O11 W14 O14 157.1(4) . .
O177 W14 O14 70.7(4) . .
O111 W14 O249 80.9(4) . .
O261 W14 O249 175.7(4) . .
O11 W14 O249 83.2(4) . .
O177 W14 O249 82.3(3) . .
O14 W14 O249 78.8(4) . .
O111 W14 K2 128.6(3) . .
O261 W14 K2 52.5(3) . .
O11 W14 K2 53.7(3) . .
O177 W14 K2 76.4(2) . .
O14 W14 K2 132.5(3) . .
O249 W14 K2 129.7(2) . .
O111 W14 K8 52.6(4) . .
O261 W14 K8 137.8(3) . .
O11 W14 K8 63.3(3) . .
O177 W14 K8 122.9(3) . .
O14 W14 K8 111.4(3) . .
O249 W14 K8 46.0(2) . .
K2 W14 K8 115.11(8) . .
O285 W15 O6 102.9(4) . .
O285 W15 O138 101.4(4) . .
O6 W15 O138 91.3(4) . .
O285 W15 O221 100.5(4) . .
O6 W15 O221 156.4(5) . .
O138 W15 O221 86.6(4) . .
O285 W15 O94 102.8(4) . .
O6 W15 O94 86.0(4) . .
O138 W15 O94 155.6(4) . .
O221 W15 O94 86.3(4) . .
O285 W15 O170 170.4(4) . .
O6 W15 O170 83.5(4) . .
O138 W15 O170 71.0(4) . .
O221 W15 O170 73.6(4) . .
O94 W15 O170 84.6(4) . .
O285 W15 K33 84.5(3) . .
O6 W15 K33 51.8(3) . .
O138 W15 K33 48.1(3) . .
O221 W15 K33 134.1(3) . .
O94 W15 K33 137.5(3) . .
O170 W15 K33 94.2(2) . .
O285 W15 K9 40.9(3) . .
O6 W15 K9 136.2(3) . .
O138 W15 K9 115.6(3) . .
O221 W15 K9 64.3(3) . .
O94 W15 K9 81.9(3) . .
O170 W15 K9 136.4(2) . .
K33 W15 K9 122.98(16) . .
O189 W16 O169 104.8(4) . .
O189 W16 O41 103.1(4) . .
O169 W16 O41 89.9(4) . .
O189 W16 O138 100.2(4) . .
O169 W16 O138 92.5(4) . .
O41 W16 O138 155.1(3) . .
O189 W16 O280 99.7(4) . .
O169 W16 O280 155.4(4) . .
O41 W16 O280 83.0(4) . .
O138 W16 O280 84.6(4) . .
O189 W16 O170 166.8(4) . .
O169 W16 O170 85.4(3) . .
O41 W16 O170 84.8(3) . .
O138 W16 O170 70.7(4) . .
O280 W16 O170 70.6(3) . .
O189 W16 K33 86.4(3) . .
O169 W16 K33 52.4(4) . .
O41 W16 K33 142.2(3) . .
O138 W16 K33 47.7(3) . .
O280 W16 K33 132.1(3) . .
O170 W16 K33 93.7(3) . .
O221 W15' O172 127.3(16) . .
O221 W15' W17 71.8(11) . .
O172 W15' W17 62.0(7) . .
O221 W15' O94 117.1(17) . .
O172 W15' O94 114.5(12) . .
W17 W15' O94 162.1(15) . .
O221 W15' O170 96.3(13) . .
O172 W15' O170 94.3(11) . .
W17 W15' O170 74.1(8) . .
O94 W15' O170 89.1(9) . .
O221 W15' K9 56.1(12) . .
O172 W15' K9 128.6(9) . .
W17 W15' K9 118.1(9) . .
O94 W15' K9 78.3(8) . .
O170 W15' K9 136.8(9) . .
O138 W16' O169 126.3(14) . .
O138 W16' O6 110.7(14) . .
O169 W16' O6 123.0(12) . .
O138 W16' O170 91.3(11) . .
O169 W16' O170 92.3(10) . .
O6 W16' O170 86.1(8) . .
O138 W16' K33 96.4(13) . .
O169 W16' K33 90.2(8) . .
O6 W16' K33 83.1(7) . .
O170 W16' K33 168.4(10) . .
O143 W17 O280 105.2(4) . .
O143 W17 O221 104.3(5) . .
O280 W17 O221 89.4(4) . .
O143 W17 O195 101.4(5) . .
O280 W17 O195 85.7(5) . .
O221 W17 O195 154.2(4) . .
O143 W17 W15' 120.6(8) . .
O280 W17 W15' 110.9(7) . .
O221 W17 W15' 34.2(8) . .
O195 W17 W15' 126.4(8) . .
O143 W17 O172 102.3(4) . .
O280 W17 O172 152.1(4) . .
O221 W17 O172 88.2(4) . .
O195 W17 O172 84.4(4) . .
W15' W17 O172 56.8(7) . .
O143 W17 O170 172.5(4) . .
O280 W17 O170 69.6(3) . .
O221 W17 O170 70.8(4) . .
O195 W17 O170 83.8(3) . .
W15' W17 O170 58.6(7) . .
O172 W17 O170 83.4(3) . .
O97 W18 O71 100.5(4) . .
O97 W18 O123 102.3(4) . .
O71 W18 O123 102.4(4) . .
O97 W18 O27 95.7(4) . .
O71 W18 O27 158.3(4) . .
O123 W18 O27 88.0(4) . .
O97 W18 O177 94.5(4) . .
O71 W18 O177 94.0(4) . .
O123 W18 O177 153.8(3) . .
O27 W18 O177 70.3(3) . .
O97 W18 O91 174.0(4) . .
O71 W18 O91 83.2(4) . .
O123 W18 O91 81.4(4) . .
O27 W18 O91 79.5(4) . .
O177 W18 O91 80.4(3) . .
O97 W18 K2 54.6(3) . .
O71 W18 K2 51.4(3) . .
O123 W18 K2 129.2(3) . .
O27 W18 K2 133.5(2) . .
O177 W18 K2 76.9(2) . .
O91 W18 K2 126.6(2) . .
O97 W18 K7 139.2(3) . .
O71 W18 K7 63.3(3) . .
O123 W18 K7 51.8(3) . .
O27 W18 K7 111.8(3) . .
O177 W18 K7 122.3(3) . .
O91 W18 K7 46.7(2) . .
K2 W18 K7 113.41(8) . .
O58 W19 O64 102.5(4) . .
O58 W19 O386 98.7(4) . .
O64 W19 O386 103.8(4) . .
O58 W19 O161 95.8(4) . .
O64 W19 O161 93.1(4) . .
O386 W19 O161 154.6(4) . .
O58 W19 O76 96.4(4) . .
O64 W19 O76 156.8(3) . .
O386 W19 O76 86.1(4) . .
O161 W19 O76 71.6(4) . .
O58 W19 O206 173.4(4) . .
O64 W19 O206 84.0(4) . .
O386 W19 O206 79.8(4) . .
O161 W19 O206 83.4(3) . .
O76 W19 O206 77.1(3) . .
O58 W19 K6 39.2(4) . .
O64 W19 K6 108.7(3) . .
O386 W19 K6 59.5(3) . .
O161 W19 K6 132.4(2) . .
O76 W19 K6 94.3(3) . .
O206 W19 K6 139.0(3) . .
O58 W19 K27 139.7(4) . .
O64 W19 K27 67.6(3) . .
O386 W19 K27 121.6(3) . .
O161 W19 K27 48.4(2) . .
O76 W19 K27 89.4(3) . .
O206 W19 K27 42.7(3) . .
K6 W19 K27 176.24(10) . .
O231 W20 O351 103.3(5) . .
O231 W20 O69 97.6(4) . .
O351 W20 O69 100.0(4) . .
O231 W20 O7 95.5(4) . .
O351 W20 O7 94.9(4) . .
O69 W20 O7 157.3(4) . .
O231 W20 O10 169.9(4) . .
O351 W20 O10 86.8(4) . .
O69 W20 O10 80.0(3) . .
O7 W20 O10 83.9(3) . .
O231 W20 O31 93.4(4) . .
O351 W20 O31 162.6(4) . .
O69 W20 O31 82.2(4) . .
O7 W20 O31 78.6(4) . .
O10 W20 O31 76.6(3) . .
O231 W20 K6 107.6(3) . .
O351 W20 K6 49.4(3) . .
O69 W20 K6 143.7(3) . .
O7 W20 K6 45.7(3) . .
O10 W20 K6 79.2(2) . .
O31 W20 K6 121.0(2) . .
O231 W20 K1 114.7(3) . .
O351 W20 K1 128.4(3) . .
O69 W20 K1 43.7(3) . .
O7 W20 K1 113.8(3) . .
O10 W20 K1 57.0(2) . .
O31 W20 K1 44.4(2) . .
K6 W20 K1 135.17(8) . .
O377 W21 O501 167.2(5) . .
O377 W21 O368 88.1(4) . .
O501 W21 O368 86.9(5) . .
O377 W21 O500 95.6(6) . .
O501 W21 O500 96.7(5) . .
O368 W21 O500 97.1(5) . .
O377 W21 O412 92.6(5) . .
O501 W21 O412 89.6(5) . .
O368 W21 O412 167.0(5) . .
O500 W21 O412 95.8(5) . .
O377 W21 O363 88.5(5) . .
O501 W21 O363 79.9(5) . .
O368 W21 O363 92.1(5) . .
O500 W21 O363 170.0(5) . .
O412 W21 O363 74.9(4) . .
O377 W21 W23 141.5(4) . .
O501 W21 W23 26.9(3) . .
O368 W21 W23 90.5(4) . .
O500 W21 W23 122.7(4) . .
O412 W21 W23 80.9(4) . .
O363 W21 W23 53.1(3) . .
O377 W21 W22' 92.5(3) . .
O501 W21 W22' 84.1(4) . .
O368 W21 W22' 141.3(4) . .
O500 W21 W22' 121.3(4) . .
O412 W21 W22' 25.7(3) . .
O363 W21 W22' 49.3(3) . .
W23 W21 W22' 65.83(6) . .
O377 W21 K3 38.9(3) . .
O501 W21 K3 144.5(4) . .
O368 W21 K3 127.1(3) . .
O500 W21 K3 89.5(4) . .
O412 W21 K3 54.9(4) . .
O363 W21 K3 88.0(3) . .
W23 W21 K3 128.68(8) . .
W22' W21 K3 63.21(8) . .
O500 W21' O377 115.2(7) . .
O500 W21' O412 108.9(6) . .
O377 W21' O412 93.9(5) . .
O500 W21' O368 105.0(6) . .
O377 W21' O368 85.6(4) . .
O412 W21' O368 142.6(5) . .
O500 W21' O501 100.3(6) . .
O377 W21' O501 143.5(5) . .
O412 W21' O501 82.0(5) . .
O368 W21' O501 76.8(5) . .
O500 W21' K3 101.9(5) . .
O377 W21' K3 42.7(3) . .
O412 W21' K3 58.9(4) . .
O368 W21' K3 128.1(3) . .
O501 W21' K3 139.5(3) . .
O500 W21' K15 30.9(6) . .
O377 W21' K15 85.6(4) . .
O412 W21' K15 122.4(3) . .
O368 W21' K15 94.9(4) . .
O501 W21' K15 127.1(3) . .
K3 W21' K15 86.23(10) . .
O305 W22 O372 107.1(6) . .
O305 W22 O281 94.3(5) . .
O372 W22 O281 99.9(5) . .
O305 W22 O399 93.3(5) . .
O372 W22 O399 96.4(5) . .
O281 W22 O399 159.1(5) . .
O305 W22 O412 159.2(5) . .
O372 W22 O412 93.3(6) . .
O281 W22 O412 86.1(5) . .
O399 W22 O412 79.9(5) . .
O305 W22 O363 90.1(5) . .
O372 W22 O363 160.5(5) . .
O281 W22 O363 87.5(4) . .
O399 W22 O363 73.0(5) . .
O412 W22 O363 69.1(4) . .
O305 W22 K3 128.1(4) . .
O372 W22 K3 92.4(5) . .
O281 W22 K3 34.2(3) . .
O399 W22 K3 132.6(4) . .
O412 W22 K3 53.0(4) . .
O363 W22 K3 83.7(3) . .
O372 W22' O412 113.7(6) . .
O372 W22' O281 104.2(5) . .
O412 W22' O281 97.2(6) . .
O372 W22' O399 99.5(6) . .
O412 W22' O399 88.7(6) . .
O281 W22' O399 150.7(4) . .
O372 W22' O305 95.0(6) . .
O412 W22' O305 150.6(5) . .
O281 W22' O305 80.7(4) . .
O399 W22' O305 80.3(4) . .
O372 W22' O363 168.5(6) . .
O412 W22' O363 72.3(5) . .
O281 W22' O363 84.2(4) . .
O399 W22' O363 70.3(5) . .
O305 W22' O363 78.4(4) . .
O372 W22' W21 142.2(5) . .
O412 W22' W21 29.6(4) . .
O281 W22' W21 93.3(3) . .
O399 W22' W21 77.8(4) . .
O305 W22' W21 121.0(3) . .
O363 W22' W21 42.7(3) . .
O372 W22' K3 103.4(5) . .
O412 W22' K3 58.4(4) . .
O281 W22' K3 42.3(3) . .
O399 W22' K3 145.3(4) . .
O305 W22' K3 122.6(3) . .
O363 W22' K3 88.0(3) . .
W21 W22' K3 68.06(7) . .
O395 W23' O359 108.2(6) . .
O395 W23' O390 105.1(6) . .
O359 W23' O390 89.7(5) . .
O395 W23' O399 99.8(6) . .
O359 W23' O399 90.8(5) . .
O390 W23' O399 153.6(6) . .
O395 W23' O501 96.0(6) . .
O359 W23' O501 155.5(5) . .
O390 W23' O501 87.1(5) . .
O399 W23' O501 81.6(5) . .
O501 W23 O395 112.1(6) . .
O501 W23 O399 96.6(6) . .
O395 W23 O399 103.7(6) . .
O501 W23 O390 94.5(6) . .
O395 W23 O390 98.8(6) . .
O399 W23 O390 148.9(5) . .
O501 W23 O359 154.9(5) . .
O395 W23 O359 92.3(5) . .
O399 W23 O359 82.5(5) . .
O390 W23 O359 75.4(5) . .
O501 W23 O363 75.0(5) . .
O395 W23 O363 171.9(5) . .
O399 W23 O363 70.8(5) . .
O390 W23 O363 84.2(5) . .
O359 W23 O363 81.1(4) . .
O501 W23 W21 30.7(4) . .
O395 W23 W21 142.3(4) . .
O399 W23 W21 82.9(5) . .
O390 W23 W21 92.2(4) . .
O359 W23 W21 125.3(3) . .
O363 W23 W21 44.4(3) . .
O409 W24 O389 108.2(6) . .
O409 W24 O396 105.7(6) . .
O389 W24 O396 93.0(5) . .
O409 W24 O374 99.4(6) . .
O389 W24 O374 89.6(5) . .
O396 W24 O374 152.5(5) . .
O409 W24 O390 100.2(6) . .
O389 W24 O390 151.4(5) . .
O396 W24 O390 82.2(5) . .
O374 W24 O390 82.6(5) . .
O409 W24 O321 169.2(6) . .
O389 W24 O321 70.7(5) . .
O396 W24 O321 85.0(5) . .
O374 W24 O321 70.1(4) . .
O390 W24 O321 80.8(5) . .
O409 W24' O390 107.8(6) . .
O409 W24' O374 102.7(6) . .
O390 W24' O374 95.0(6) . .
O409 W24' O396 97.7(6) . .
O390 W24' O396 86.0(5) . .
O374 W24' O396 158.2(5) . .
O409 W24' O389 95.6(6) . .
O390 W24' O389 155.2(5) . .
O374 W24' O389 87.6(5) . .
O396 W24' O389 82.7(5) . .
O409 W24' O321 164.4(5) . .
O390 W24' O321 87.8(5) . .
O374 W24' O321 74.0(4) . .
O396 W24' O321 84.4(5) . .
O389 W24' O321 69.2(4) . .
O397 W25 O410 113.6(7) . .
O397 W25 O375 107.7(7) . .
O410 W25 O375 90.4(6) . .
O397 W25 O396 103.6(7) . .
O410 W25 O396 87.5(5) . .
O375 W25 O396 146.7(6) . .
O397 W25 O359 97.3(6) . .
O410 W25 O359 148.6(6) . .
O375 W25 O359 84.9(5) . .
O396 W25 O359 79.9(5) . .
O359 W25' O397 105.0(7) . .
O359 W25' O396 95.2(5) . .
O397 W25' O396 100.6(6) . .
O359 W25' O375 95.2(5) . .
O397 W25' O375 97.1(7) . .
O396 W25' O375 156.4(6) . .
O359 W25' O410 162.2(6) . .
O397 W25' O410 92.7(6) . .
O396 W25' O410 82.9(5) . .
O375 W25' O410 80.7(5) . .
O359 W25' O323 92.1(5) . .
O397 W25' O323 160.4(5) . .
O396 W25' O323 87.0(5) . .
O375 W25' O323 71.4(5) . .
O410 W25' O323 70.2(5) . .
O305 W26' O419 107.4(6) . .
O305 W26' O306 94.9(6) . .
O419 W26' O306 101.5(6) . .
O305 W26' O375 89.8(5) . .
O419 W26' O375 96.6(7) . .
O306 W26' O375 158.9(6) . .
O305 W26' O326 159.1(5) . .
O419 W26' O326 92.4(5) . .
O306 W26' O326 87.5(5) . .
O375 W26' O326 81.1(5) . .
O305 W26' O323 90.2(4) . .
O419 W26' O323 160.2(5) . .
O306 W26' O323 85.5(5) . .
O375 W26' O323 74.0(5) . .
O326 W26' O323 69.2(4) . .
O326 W26 O419 109.7(6) . .
O326 W26 O306 99.9(5) . .
O419 W26 O306 102.0(6) . .
O326 W26 O375 91.9(5) . .
O419 W26 O375 97.6(7) . .
O306 W26 O375 152.2(5) . .
O326 W26 O305 156.4(5) . .
O419 W26 O305 92.9(5) . .
O306 W26 O305 81.2(5) . .
O375 W26 O305 78.2(5) . .
O326 W26 O323 75.8(4) . .
O419 W26 O323 170.1(6) . .
O306 W26 O323 84.7(4) . .
O375 W26 O323 73.7(5) . .
O305 W26 O323 80.8(4) . .
O252 W27 O279 102.8(5) . .
O252 W27 O254 99.6(4) . .
O279 W27 O254 99.7(4) . .
O252 W27 O6 96.0(4) . .
O279 W27 O6 94.4(4) . .
O254 W27 O6 156.1(5) . .
O252 W27 O222 163.0(4) . .
O279 W27 O222 93.6(4) . .
O254 W27 O222 82.0(4) . .
O6 W27 O222 77.9(3) . .
O252 W27 O97 87.6(4) . .
O279 W27 O97 169.5(4) . .
O254 W27 O97 80.0(4) . .
O6 W27 O97 82.7(4) . .
O222 W27 O97 75.9(3) . .
O252 W27 K2 126.2(3) . .
O279 W27 K2 120.1(3) . .
O254 W27 K2 45.7(4) . .
O6 W27 K2 110.4(3) . .
O222 W27 K2 45.0(2) . .
O97 W27 K2 52.6(2) . .
O252 W27 K33 50.6(3) . .
O279 W27 K33 103.8(3) . .
O254 W27 K33 145.3(3) . .
O6 W27 K33 45.4(3) . .
O222 W27 K33 121.1(2) . .
O97 W27 K33 81.3(3) . .
K2 W27 K33 132.68(15) . .
O240 W28 O222 104.5(4) . .
O240 W28 O94 102.1(5) . .
O222 W28 O94 88.3(4) . .
O240 W28 O28 103.8(5) . .
O222 W28 O28 92.2(4) . .
O94 W28 O28 153.1(4) . .
O240 W28 O188 97.0(4) . .
O222 W28 O188 158.2(4) . .
O94 W28 O188 84.3(4) . .
O28 W28 O188 85.4(4) . .
O240 W28 O224 168.1(4) . .
O222 W28 O224 86.4(3) . .
O94 W28 O224 82.8(4) . .
O28 W28 O224 70.3(3) . .
O188 W28 O224 72.5(3) . .
O240 W28 K2 99.5(3) . .
O222 W28 K2 38.3(3) . .
O94 W28 K2 126.0(2) . .
O28 W28 K2 56.0(2) . .
O188 W28 K2 140.6(3) . .
O224 W28 K2 85.9(2) . .
O240 W28 K22 38.8(3) . .
O222 W28 K22 128.8(3) . .
O94 W28 K22 74.0(3) . .
O28 W28 K22 124.4(3) . .
O188 W28 K22 68.3(3) . .
O224 W28 K22 135.8(2) . .
K2 W28 K22 137.98(9) . .
O67 W29 O45 101.4(4) . .
O67 W29 O173 101.5(4) . .
O45 W29 O173 103.5(4) . .
O67 W29 O13 94.8(4) . .
O45 W29 O13 153.5(4) . .
O173 W29 O13 93.5(4) . .
O67 W29 O46 97.2(4) . .
O45 W29 O46 87.4(4) . .
O173 W29 O46 155.9(4) . .
O13 W29 O46 69.7(3) . .
O67 W29 O264 175.0(3) . .
O45 W29 O264 80.5(4) . .
O173 W29 O264 82.4(4) . .
O13 W29 O264 81.7(4) . .
O46 W29 O264 78.2(4) . .
O67 W29 K4 53.1(3) . .
O45 W29 K4 129.3(3) . .
O173 W29 K4 53.6(3) . .
O13 W29 K4 77.2(3) . .
O46 W29 K4 133.2(3) . .
O264 W29 K4 128.9(2) . .
O67 W29 K12 139.0(3) . .
O45 W29 K12 53.1(3) . .
O173 W29 K12 62.5(3) . .
O13 W29 K12 122.1(3) . .
O46 W29 K12 111.1(3) . .
O264 W29 K12 45.7(2) . .
K4 W29 K12 114.35(8) . .
O147 W30 O81 102.4(4) . .
O147 W30 O99 101.1(5) . .
O81 W30 O99 92.1(4) . .
O147 W30 O86 102.1(5) . .
O81 W30 O86 88.1(4) . .
O99 W30 O86 156.2(4) . .
O147 W30 O93 99.4(4) . .
O81 W30 O93 158.0(4) . .
O99 W30 O93 85.9(4) . .
O86 W30 O93 85.1(4) . .
O147 W30 O322 170.9(4) . .
O81 W30 O322 84.9(3) . .
O99 W30 O322 72.9(4) . .
O86 W30 O322 83.4(4) . .
O93 W30 O322 73.6(4) . .
O233 W31 O128 101.0(4) . .
O233 W31 O334 99.5(5) . .
O128 W31 O334 104.3(4) . .
O233 W31 O5 96.0(4) . .
O128 W31 O5 94.3(4) . .
O334 W31 O5 152.9(4) . .
O233 W31 O98 96.5(4) . .
O128 W31 O98 157.7(4) . .
O334 W31 O98 86.0(4) . .
O5 W31 O98 70.1(4) . .
O233 W31 O417 173.5(4) . .
O128 W31 O417 85.4(4) . .
O334 W31 O417 80.0(4) . .
O5 W31 O417 82.0(4) . .
O98 W31 O417 77.0(4) . .
O233 W31 K16 38.2(4) . .
O128 W31 K16 107.5(3) . .
O334 W31 K16 61.4(3) . .
O5 W31 K16 131.3(3) . .
O98 W31 K16 94.8(3) . .
O417 W31 K16 141.1(3) . .
O233 W31 K27 139.7(4) . .
O128 W31 K27 66.5(3) . .
O334 W31 K27 120.4(3) . .
O5 W31 K27 50.1(3) . .
O98 W31 K27 91.2(3) . .
O417 W31 K27 41.9(4) . .
K16 W31 K27 173.88(11) . .
O37 W32 O42 103.4(4) . .
O37 W32 O101 103.3(4) . .
O42 W32 O101 98.2(4) . .
O37 W32 O66 93.8(4) . .
O42 W32 O66 96.2(4) . .
O101 W32 O66 154.3(4) . .
O37 W32 O27 157.3(4) . .
O42 W32 O27 94.6(4) . .
O101 W32 O27 87.3(3) . .
O66 W32 O27 70.3(3) . .
O37 W32 O64 86.4(4) . .
O42 W32 O64 170.2(4) . .
O101 W32 O64 79.1(3) . .
O66 W32 O64 83.1(4) . .
O27 W32 O64 75.9(3) . .
O37 W32 K33 114.8(3) . .
O42 W32 K33 37.0(3) . .
O101 W32 K33 61.5(3) . .
O66 W32 K33 127.6(3) . .
O27 W32 K33 87.9(3) . .
O64 W32 K33 138.1(2) . .
O37 W32 K20 52.9(3) . .
O42 W32 K20 101.1(3) . .
O101 W32 K20 50.9(3) . .
O66 W32 K20 145.2(3) . .
O27 W32 K20 136.8(3) . .
O64 W32 K20 84.6(2) . .
K33 W32 K20 81.55(16) . .
O181 W33 O259 103.0(5) . .
O181 W33 O68 99.6(4) . .
O259 W33 O68 98.1(4) . .
O181 W33 O100 96.0(4) . .
O259 W33 O100 94.4(5) . .
O68 W33 O100 157.2(4) . .
O181 W33 O133 161.6(5) . .
O259 W33 O133 94.8(4) . .
O68 W33 O133 82.1(3) . .
O100 W33 O133 77.9(4) . .
O181 W33 O67 86.1(4) . .
O259 W33 O67 170.8(4) . .
O68 W33 O67 78.9(4) . .
O100 W33 O67 85.8(4) . .
O133 W33 O67 76.2(4) . .
O181 W33 K4 124.9(3) . .
O259 W33 K4 119.1(3) . .
O68 W33 K4 44.1(3) . .
O100 W33 K4 113.1(3) . .
O133 W33 K4 46.0(2) . .
O67 W33 K4 53.0(2) . .
O181 W33 K23 49.3(3) . .
O259 W33 K23 104.7(3) . .
O68 W33 K23 144.7(3) . .
O100 W33 K23 46.8(3) . .
O133 W33 K23 121.7(3) . .
O67 W33 K23 82.2(3) . .
K4 W33 K23 134.21(14) . .
O181 W33 K14 121.3(4) . .
O259 W33 K14 34.8(3) . .
O68 W33 K14 66.7(3) . .
O100 W33 K14 118.1(4) . .
O133 W33 K14 76.4(3) . .
O67 W33 K14 138.3(2) . .
K4 W33 K14 85.45(8) . .
K23 W33 K14 139.40(15) . .
O243 W34 O104 104.0(4) . .
O243 W34 O82 103.0(5) . .
O104 W34 O82 90.3(4) . .
O243 W34 O124 100.0(4) . .
O104 W34 O124 155.9(4) . .
O82 W34 O124 87.1(4) . .
O243 W34 O41 102.3(5) . .
O104 W34 O41 86.2(4) . .
O82 W34 O41 154.6(4) . .
O124 W34 O41 86.0(4) . .
O243 W34 O314 170.4(4) . .
O104 W34 O314 83.6(3) . .
O82 W34 O314 70.7(4) . .
O124 W34 O314 72.9(3) . .
O41 W34 O314 83.8(3) . .
O243 W34 K7 96.0(3) . .
O104 W34 K7 42.0(3) . .
O82 W34 K7 51.3(3) . .
O124 W34 K7 137.9(3) . .
O41 W34 K7 128.0(3) . .
O314 W34 K7 85.7(2) . .
O327 W35 O292 104.0(5) . .
O327 W35 O282 102.8(4) . .
O292 W35 O282 94.4(4) . .
O327 W35 O83 95.2(4) . .
O292 W35 O83 95.9(4) . .
O282 W35 O83 156.4(5) . .
O327 W35 O11 85.5(5) . .
O292 W35 O11 170.4(4) . .
O282 W35 O11 82.1(4) . .
O83 W35 O11 84.2(4) . .
O327 W35 O199 159.9(5) . .
O292 W35 O199 94.9(4) . .
O282 W35 O199 82.0(4) . .
O83 W35 O199 76.1(4) . .
O11 W35 O199 75.8(4) . .
O327 W35 K8 51.3(3) . .
O292 W35 K8 116.2(3) . .
O282 W35 K8 142.6(3) . .
O83 W35 K8 46.0(3) . .
O11 W35 K8 70.6(2) . .
O199 W35 K8 114.0(2) . .
O327 W35 K2 126.6(4) . .
O292 W35 K2 119.2(3) . .
O282 W35 K2 47.6(3) . .
O83 W35 K2 109.1(3) . .
O11 W35 K2 52.3(2) . .
O199 W35 K2 44.3(3) . .
K8 W35 K2 121.15(9) . .
O327 W35 K10 122.0(4) . .
O292 W35 K10 38.3(3) . .
O282 W35 K10 58.6(3) . .
O83 W35 K10 123.0(3) . .
O11 W35 K10 134.8(2) . .
O199 W35 K10 77.3(3) . .
K8 W35 K10 154.45(10) . .
K2 W35 K10 83.33(8) . .
O35 W36 O137 101.1(4) . .
O35 W36 O208 99.6(4) . .
O137 W36 O208 103.6(4) . .
O35 W36 O9 95.1(4) . .
O137 W36 O9 152.6(4) . .
O208 W36 O9 95.2(4) . .
O35 W36 O54 97.1(4) . .
O137 W36 O54 87.3(4) . .
O208 W36 O54 157.8(4) . .
O9 W36 O54 68.8(4) . .
O35 W36 O225 175.0(4) . .
O137 W36 O225 83.0(4) . .
O208 W36 O225 82.0(4) . .
O9 W36 O225 80.1(3) . .
O54 W36 O225 80.2(4) . .
O35 W36 K1 58.0(4) . .
O137 W36 K1 129.2(3) . .
O208 W36 K1 47.2(3) . .
O9 W36 K1 78.2(3) . .
O54 W36 K1 136.7(2) . .
O225 W36 K1 121.4(3) . .
O154 W37 O32 101.2(4) . .
O154 W37 O69 96.8(4) . .
O32 W37 O69 99.0(4) . .
O154 W37 O53 98.2(4) . .
O32 W37 O53 95.9(4) . .
O69 W37 O53 156.3(4) . .
O154 W37 O20 94.4(4) . .
O32 W37 O20 164.0(3) . .
O69 W37 O20 82.5(3) . .
O53 W37 O20 78.2(4) . .
O154 W37 O35 172.0(4) . .
O32 W37 O35 86.3(4) . .
O69 W37 O35 79.2(3) . .
O53 W37 O35 83.6(3) . .
O20 W37 O35 78.3(3) . .
O154 W37 K11 106.2(3) . .
O32 W37 K11 48.6(3) . .
O69 W37 K11 142.8(3) . .
O53 W37 K11 47.4(3) . .
O20 W37 K11 123.3(2) . .
O35 W37 K11 80.7(3) . .
O154 W37 K1 115.7(4) . .
O32 W37 K1 128.0(3) . .
O69 W37 K1 44.1(3) . .
O53 W37 K1 112.5(3) . .
O20 W37 K1 44.9(2) . .
O35 W37 K1 56.7(3) . .
K11 W37 K1 136.39(7) . .
O137 W36' O208 106.8(5) . .
O137 W36' O225 100.0(5) . .
O208 W36' O225 99.2(6) . .
O137 W36' O9 152.5(5) . .
O208 W36' O9 95.6(5) . .
O225 W36' O9 91.7(4) . .
O137 W36' O54 87.0(5) . .
O208 W36' O54 160.4(4) . .
O225 W36' O54 91.7(5) . .
O9 W36' O54 67.7(4) . .
O137 W36' O35 85.1(4) . .
O208 W36' O35 84.6(4) . .
O225 W36' O35 172.4(5) . .
O9 W36' O35 81.3(3) . .
O54 W36' O35 82.8(4) . .
O137 W36' K1 117.6(4) . .
O208 W36' K1 38.2(3) . .
O225 W36' K1 127.8(5) . .
O9 W36' K1 71.6(3) . .
O54 W36' K1 123.0(3) . .
O35 W36' K1 52.7(3) . .
O35 W37' O32 101.5(5) . .
O35 W37' O69 91.6(5) . .
O32 W37' O69 98.0(5) . .
O35 W37' O53 98.4(4) . .
O32 W37' O53 96.7(5) . .
O69 W37' O53 160.2(5) . .
O35 W37' O20 90.1(4) . .
O32 W37' O20 168.3(4) . .
O69 W37' O20 83.2(4) . .
O53 W37' O20 79.8(4) . .
O35 W37' O154 171.9(6) . .
O32 W37' O154 85.1(4) . .
O69 W37' O154 82.7(4) . .
O53 W37' O154 85.3(4) . .
O20 W37' O154 83.5(4) . .
O35 W37' K1 61.8(4) . .
O32 W37' K1 138.8(4) . .
O69 W37' K1 49.5(3) . .
O53 W37' K1 121.8(4) . .
O20 W37' K1 49.1(3) . .
O154 W37' K1 110.1(3) . .
O35 W37' K11 88.8(4) . .
O32 W37' K11 51.3(3) . .
O69 W37' K11 148.5(4) . .
O53 W37' K11 49.4(3) . .
O20 W37' K11 128.3(3) . .
O154 W37' K11 99.1(3) . .
K1 W37' K11 149.13(15) . .
O330 W38 O16 103.5(4) . .
O330 W38 O73 102.6(5) . .
O16 W38 O73 91.0(4) . .
O330 W38 O174 102.0(5) . .
O16 W38 O174 89.3(4) . .
O73 W38 O174 154.6(4) . .
O330 W38 O36 100.8(4) . .
O16 W38 O36 155.6(4) . .
O73 W38 O36 85.8(4) . .
O174 W38 O36 83.6(4) . .
O330 W38 O184 171.3(4) . .
O16 W38 O184 71.5(3) . .
O73 W38 O184 70.8(4) . .
O174 W38 O184 85.3(4) . .
O36 W38 O184 84.6(3) . .
O274 W39 O200 101.8(5) . .
O274 W39 O136 97.9(5) . .
O200 W39 O136 104.7(4) . .
O274 W39 O85 96.9(4) . .
O200 W39 O85 92.6(4) . .
O136 W39 O85 154.4(4) . .
O274 W39 O46 95.0(5) . .
O200 W39 O46 157.5(4) . .
O136 W39 O46 87.5(4) . .
O85 W39 O46 70.4(4) . .
O274 W39 O96 170.7(4) . .
O200 W39 O96 87.4(4) . .
O136 W39 O96 79.9(4) . .
O85 W39 O96 82.2(4) . .
O46 W39 O96 75.9(4) . .
O274 W39 K23 36.3(3) . .
O200 W39 K23 115.1(4) . .
O136 W39 K23 62.2(4) . .
O85 W39 K23 127.0(4) . .
O46 W39 K23 87.3(3) . .
O96 W39 K23 139.2(3) . .
O274 W39 K32 100.4(4) . .
O200 W39 K32 53.5(3) . .
O136 W39 K32 51.6(3) . .
O85 W39 K32 144.4(3) . .
O46 W39 K32 137.7(3) . .
O96 W39 K32 85.3(3) . .
K23 W39 K32 82.63(19) . .
O57 W40 O197 98.5(4) . .
O57 W40 O150 103.5(4) . .
O197 W40 O150 101.1(5) . .
O57 W40 O166 88.5(4) . .
O197 W40 O166 94.8(4) . .
O150 W40 O166 158.2(4) . .
O57 W40 O293 155.0(4) . .
O197 W40 O293 94.6(4) . .
O150 W40 O293 94.7(4) . .
O166 W40 O293 69.2(4) . .
O57 W40 O284 86.3(4) . .
O197 W40 O284 173.4(4) . .
O150 W40 O284 82.1(4) . .
O166 W40 O284 80.7(4) . .
O293 W40 O284 79.3(4) . .
O57 W40 K3 127.5(3) . .
O197 W40 K3 60.5(4) . .
O150 W40 K3 46.2(3) . .
O166 W40 K3 136.7(2) . .
O293 W40 K3 77.5(3) . .
O284 W40 K3 119.9(3) . .
O272 W41 O108 101.8(5) . .
O272 W41 O347 99.5(5) . .
O108 W41 O347 95.9(4) . .
O272 W41 O296 99.3(5) . .
O108 W41 O296 96.0(4) . .
O347 W41 O296 155.2(5) . .
O272 W41 O220 87.6(4) . .
O108 W41 O220 170.5(5) . .
O347 W41 O220 84.2(4) . .
O296 W41 O220 80.6(4) . .
O272 W41 O57 166.7(4) . .
O108 W41 O57 91.5(4) . .
O347 W41 O57 80.4(4) . .
O296 W41 O57 77.6(4) . .
O220 W41 O57 79.1(4) . .
O272 W41 K34 124.4(4) . .
O108 W41 K34 52.1(4) . .
O347 W41 K34 127.7(3) . .
O296 W41 K34 49.2(3) . .
O220 W41 K34 120.8(4) . .
O57 W41 K34 63.3(3) . .
O272 W41 K12 28.1(4) . .
O108 W41 K12 114.9(4) . .
O347 W41 K12 73.7(3) . .
O296 W41 K12 120.0(3) . .
O220 W41 K12 74.3(3) . .
O57 W41 K12 144.3(2) . .
K34 W41 K12 152.2(2) . .
O214 W42 O93 101.7(4) . .
O214 W42 O36 103.3(4) . .
O93 W42 O36 91.4(4) . .
O214 W42 O114 102.9(4) . .
O93 W42 O114 154.9(4) . .
O36 W42 O114 87.6(4) . .
O214 W42 O47 101.1(4) . .
O93 W42 O47 86.0(4) . .
O36 W42 O47 155.5(4) . .
O114 W42 O47 84.6(4) . .
O246 W43 O46 101.7(4) . .
O246 W43 O118 99.0(4) . .
O46 W43 O118 137.7(4) . .
O246 W43 O85 95.6(4) . .
O46 W43 O85 72.1(4) . .
O118 W43 O85 141.5(3) . .
O246 W43 O142 96.1(4) . .
O46 W43 O142 141.2(4) . .
O118 W43 O142 71.2(4) . .
O85 W43 O142 72.0(3) . .
O246 W43 O13 91.6(4) . .
O46 W43 O13 70.6(3) . .
O118 W43 O13 72.3(3) . .
O85 W43 O13 142.7(3) . .
O142 W43 O13 143.4(4) . .
O246 W43 O79 178.3(4) . .
O46 W43 O79 79.7(4) . .
O118 W43 O79 79.3(3) . .
O85 W43 O79 85.7(4) . .
O142 W43 O79 83.3(4) . .
O13 W43 O79 88.0(4) . .
O246 W43 K26 51.2(3) . .
O46 W43 K26 111.4(3) . .
O118 W43 K26 110.4(3) . .
O85 W43 K26 55.1(3) . .
O142 W43 K26 56.6(3) . .
O13 W43 K26 142.7(3) . .
O79 W43 K26 129.3(2) . .
O22 W44 O144 101.6(5) . .
O22 W44 O101 98.5(4) . .
O144 W44 O101 99.5(4) . .
O22 W44 O104 98.0(4) . .
O144 W44 O104 91.0(4) . .
O101 W44 O104 158.2(3) . .
O22 W44 O123 168.1(4) . .
O144 W44 O123 90.0(4) . .
O101 W44 O123 82.2(3) . .
O104 W44 O123 78.7(3) . .
O22 W44 O169 88.8(4) . .
O144 W44 O169 164.5(4) . .
O101 W44 O169 90.2(4) . .
O104 W44 O169 76.0(4) . .
O123 W44 O169 79.3(3) . .
O22 W44 K7 124.2(4) . .
O144 W44 K7 44.3(3) . .
O101 W44 K7 125.0(3) . .
O104 W44 K7 53.4(3) . .
O123 W44 K7 63.0(3) . .
O169 W44 K7 120.2(3) . .
O22 W44 K20 47.8(3) . .
O144 W44 K20 93.5(3) . .
O101 W44 K20 53.2(3) . .
O104 W44 K20 145.7(3) . .
O123 W44 K20 135.2(3) . .
O169 W44 K20 102.0(3) . .
K7 W44 K20 137.60(12) . .
O22 W44 K6 64.0(4) . .
O144 W44 K6 37.7(3) . .
O101 W44 K6 105.3(2) . .
O104 W44 K6 94.7(3) . .
O123 W44 K6 127.5(3) . .
O169 W44 K6 150.0(2) . .
K7 W44 K6 71.48(9) . .
K20 W44 K6 69.67(13) . .
O192 W45 O185 102.6(5) . .
O192 W45 O68 97.5(4) . .
O185 W45 O68 98.4(4) . .
O192 W45 O56 95.8(4) . .
O185 W45 O56 96.7(4) . .
O68 W45 O56 157.2(4) . .
O192 W45 O126 95.1(4) . .
O185 W45 O126 162.1(4) . .
O68 W45 O126 81.6(3) . .
O56 W45 O126 78.8(3) . .
O192 W45 O105 170.2(4) . .
O185 W45 O105 87.1(4) . .
O68 W45 O105 79.5(4) . .
O56 W45 O105 84.4(4) . .
O126 W45 O105 75.3(4) . .
O192 W45 K4 118.5(3) . .
O185 W45 K4 124.9(3) . .
O68 W45 K4 44.4(3) . .
O56 W45 K4 112.8(2) . .
O126 W45 K4 44.9(2) . .
O105 W45 K4 53.2(2) . .
O192 W45 K29 104.4(3) . .
O185 W45 K29 51.7(3) . .
O68 W45 K29 145.9(3) . .
O56 W45 K29 45.0(3) . .
O126 W45 K29 121.3(2) . .
O105 W45 K29 82.6(3) . .
K4 W45 K29 134.63(14) . .
O192 W45 K14 34.1(3) . .
O185 W45 K14 119.8(3) . .
O68 W45 K14 66.6(3) . .
O56 W45 K14 119.2(3) . .
O126 W45 K14 76.8(3) . .
O105 W45 K14 138.6(2) . .
K4 W45 K14 85.53(8) . .
K29 W45 K14 138.56(15) . .
O78 W46 O141 103.0(4) . .
O78 W46 O188 103.3(4) . .
O141 W46 O188 90.2(4) . .
O78 W46 O172 103.2(4) . .
O141 W46 O172 153.3(4) . .
O188 W46 O172 88.7(4) . .
O78 W46 O119 101.7(4) . .
O141 W46 O119 85.5(4) . .
O188 W46 O119 155.0(4) . .
O172 W46 O119 84.3(4) . .
O78 W46 O224 171.5(3) . .
O141 W46 O224 70.6(3) . .
O188 W46 O224 71.6(3) . .
O172 W46 O224 83.8(3) . .
O119 W46 O224 83.7(3) . .
O201 W47 O107 102.7(4) . .
O201 W47 O125 102.2(4) . .
O107 W47 O125 86.8(4) . .
O201 W47 O72 99.3(5) . .
O107 W47 O72 90.5(4) . .
O125 W47 O72 158.3(4) . .
O201 W47 O302 103.2(4) . .
O107 W47 O302 154.0(4) . .
O125 W47 O302 86.1(4) . .
O72 W47 O302 86.9(4) . .
O201 W47 O40 170.4(5) . .
O107 W47 O40 83.9(3) . .
O125 W47 O40 84.9(3) . .
O72 W47 O40 73.4(4) . .
O302 W47 O40 70.6(3) . .
O201 W47 K35 93.8(3) . .
O107 W47 K35 126.2(4) . .
O125 W47 K35 39.5(3) . .
O72 W47 K35 136.9(3) . .
O302 W47 K35 50.1(4) . .
O40 W47 K35 87.6(2) . .
O245 W48 O140 102.6(5) . .
O245 W48 O89 100.6(5) . .
O140 W48 O89 94.0(5) . .
O245 W48 O95 94.7(5) . .
O140 W48 O95 96.7(4) . .
O89 W48 O95 158.9(4) . .
O245 W48 O149 163.6(4) . .
O140 W48 O149 92.7(5) . .
O89 W48 O149 84.0(4) . .
O95 W48 O149 77.4(4) . .
O245 W48 O173 86.6(4) . .
O140 W48 O173 170.3(5) . .
O89 W48 O173 81.3(4) . .
O95 W48 O173 85.4(3) . .
O149 W48 O173 78.5(4) . .
O245 W48 K12 50.1(3) . .
O140 W48 K12 117.3(4) . .
O89 W48 K12 139.4(3) . .
O95 W48 K12 47.4(4) . .
O149 W48 K12 117.2(3) . .
O173 W48 K12 70.9(3) . .
O245 W48 K4 128.3(3) . .
O140 W48 K4 117.8(4) . .
O89 W48 K4 48.9(3) . .
O95 W48 K4 110.0(3) . .
O149 W48 K4 45.1(3) . .
O173 W48 K4 52.9(3) . .
K12 W48 K4 122.23(8) . .
O245 W48 K24 118.4(3) . .
O140 W48 K24 35.4(4) . .
O89 W48 K24 60.8(3) . .
O95 W48 K24 123.2(3) . .
O149 W48 K24 77.7(3) . .
O173 W48 K24 136.8(3) . .
K12 W48 K24 152.24(12) . .
K4 W48 K24 85.16(12) . .
O239 W49 O159 103.6(5) . .
O239 W49 O273 102.1(5) . .
O159 W49 O273 88.2(4) . .
O239 W49 O333 100.7(5) . .
O159 W49 O333 155.8(4) . .
O273 W49 O333 85.9(4) . .
O239 W49 O288 103.7(5) . .
O159 W49 O288 90.0(4) . .
O273 W49 O288 153.8(4) . .
O333 W49 O288 85.1(4) . .
O239 W49 O339 170.2(4) . .
O159 W49 O339 84.1(4) . .
O273 W49 O339 84.2(4) . .
O333 W49 O339 72.0(4) . .
O288 W49 O339 69.6(4) . .
O239 W49 K5 95.1(4) . .
O159 W49 K5 42.0(3) . .
O273 W49 K5 130.0(3) . .
O333 W49 K5 136.4(3) . .
O288 W49 K5 51.6(3) . .
O339 W49 K5 86.4(2) . .
O122 W50 O62 103.1(5) . .
O122 W50 O302 99.9(4) . .
O62 W50 O302 94.5(4) . .
O122 W50 O26 102.0(4) . .
O62 W50 O26 87.5(4) . .
O302 W50 O26 156.9(4) . .
O122 W50 O121 98.8(5) . .
O62 W50 O121 157.3(4) . .
O302 W50 O121 87.4(4) . .
O26 W50 O121 82.3(4) . .
O122 W50 O40 169.7(4) . .
O62 W50 O40 85.0(3) . .
O302 W50 O40 72.8(4) . .
O26 W50 O40 84.5(3) . .
O121 W50 O40 73.9(4) . .
O122 W50 K35 90.7(4) . .
O62 W50 K35 46.8(3) . .
O302 W50 K35 52.0(4) . .
O26 W50 K35 134.2(3) . .
O121 W50 K35 139.4(3) . .
O40 W50 K35 90.4(3) . .
O151 W51 O31 105.0(5) . .
O151 W51 O90 102.4(4) . .
O31 W51 O90 93.5(4) . .
O151 W51 O207 100.3(4) . .
O31 W51 O207 89.1(4) . .
O90 W51 O207 155.6(4) . .
O151 W51 O155 99.0(4) . .
O31 W51 O155 155.6(4) . .
O90 W51 O155 85.8(4) . .
O207 W51 O155 82.1(4) . .
O151 W51 O43 170.0(4) . .
O31 W51 O43 83.5(4) . .
O90 W51 O43 71.4(3) . .
O207 W51 O43 84.8(4) . .
O155 W51 O43 73.1(4) . .
O151 W51 K1 96.2(3) . .
O31 W51 K1 40.1(3) . .
O90 W51 K1 56.6(3) . .
O207 W51 K1 129.2(3) . .
O155 W51 K1 141.7(3) . .
O43 W51 K1 86.89(19) . .
O65 W52 O96 102.6(5) . .
O65 W52 O347 96.7(4) . .
O96 W52 O347 103.7(4) . .
O65 W52 O15 97.4(4) . .
O96 W52 O15 93.9(4) . .
O347 W52 O15 154.5(5) . .
O65 W52 O166 96.6(5) . .
O96 W52 O166 157.2(4) . .
O347 W52 O166 86.0(4) . .
O15 W52 O166 71.4(4) . .
O65 W52 O50 174.3(5) . .
O96 W52 O50 83.1(4) . .
O347 W52 O50 81.6(3) . .
O15 W52 O50 82.3(3) . .
O166 W52 O50 77.9(4) . .
O65 W52 K13 38.8(3) . .
O96 W52 K13 108.3(3) . .
O347 W52 K13 57.9(3) . .
O15 W52 K13 133.4(3) . .
O166 W52 K13 94.3(2) . .
O50 W52 K13 139.3(2) . .
O65 W52 K26 140.9(3) . .
O96 W52 K26 67.8(3) . .
O347 W52 K26 122.3(3) . .
O15 W52 K26 48.4(3) . .
O166 W52 K26 89.6(2) . .
O50 W52 K26 41.6(2) . .
K13 W52 K26 176.09(13) . .
O106 W53 O119 102.6(4) . .
O106 W53 O124 103.6(4) . .
O119 W53 O124 153.9(4) . .
O106 W53 O160 102.4(5) . .
O119 W53 O160 88.3(4) . .
O124 W53 O160 85.2(4) . .
O106 W53 O195 103.6(5) . .
O119 W53 O195 87.5(4) . .
O124 W53 O195 87.4(4) . .
O160 W53 O195 154.0(4) . .
O216 W54 O210 103.3(5) . .
O216 W54 O24 102.0(5) . .
O210 W54 O24 93.4(4) . .
O216 W54 O107 101.3(5) . .
O210 W54 O107 88.4(4) . .
O24 W54 O107 155.5(4) . .
O216 W54 O341 101.1(5) . .
O210 W54 O341 155.2(4) . .
O24 W54 O341 85.0(5) . .
O107 W54 O341 83.3(4) . .
O216 W54 O168 170.6(4) . .
O210 W54 O168 84.3(4) . .
O24 W54 O168 71.7(4) . .
O107 W54 O168 84.2(4) . .
O341 W54 O168 71.7(3) . .
O216 W54 K6 86.3(5) . .
O210 W54 K6 52.3(3) . .
O24 W54 K6 48.9(3) . .
O107 W54 K6 140.5(3) . .
O341 W54 K6 133.7(4) . .
O168 W54 K6 94.3(3) . .
O216 W54 K7 30.3(4) . .
O210 W54 K7 73.1(3) . .
O24 W54 K7 105.7(3) . .
O107 W54 K7 98.2(3) . .
O341 W54 K7 131.1(3) . .
O168 W54 K7 157.2(2) . .
K6 W54 K7 69.46(8) . .
O18 W55 O5 97.0(4) . .
O18 W55 O166 99.3(4) . .
O5 W55 O166 142.2(4) . .
O18 W55 O98 98.7(4) . .
O5 W55 O98 71.2(4) . .
O166 W55 O98 138.4(4) . .
O18 W55 O15 97.2(4) . .
O5 W55 O15 72.4(4) . .
O166 W55 O15 71.8(4) . .
O98 W55 O15 141.6(4) . .
O18 W55 O293 95.7(4) . .
O5 W55 O293 141.6(4) . .
O166 W55 O293 70.0(4) . .
O98 W55 O293 71.1(4) . .
O15 W55 O293 141.1(4) . .
O18 W55 O190 177.0(4) . .
O5 W55 O190 85.7(3) . .
O166 W55 O190 79.2(3) . .
O98 W55 O190 80.9(4) . .
O15 W55 O190 84.8(4) . .
O293 W55 O190 81.3(4) . .
O18 W55 K26 50.3(4) . .
O5 W55 K26 75.2(3) . .
O166 W55 K26 89.5(3) . .
O98 W55 K26 130.1(3) . .
O15 W55 K26 47.6(3) . .
O293 W55 K26 137.8(3) . .
O190 W55 K26 132.0(3) . .
O116 W56 O126 103.4(5) . .
O116 W56 O331 101.6(4) . .
O126 W56 O331 93.9(4) . .
O116 W56 O230 102.1(5) . .
O126 W56 O230 88.0(4) . .
O331 W56 O230 155.1(4) . .
O116 W56 O265 98.5(5) . .
O126 W56 O265 157.8(4) . .
O331 W56 O265 85.7(4) . .
O230 W56 O265 83.3(4) . .
O116 W56 O63 169.4(4) . .
O126 W56 O63 85.6(4) . .
O331 W56 O63 71.9(3) . .
O230 W56 O63 83.5(4) . .
O265 W56 O63 73.1(4) . .
O116 W56 K4 96.3(4) . .
O126 W56 K4 38.8(3) . .
O331 W56 K4 57.6(3) . .
O230 W56 K4 126.6(3) . .
O265 W56 K4 142.5(3) . .
O63 W56 K4 87.2(2) . .
O152 W57 O294 102.5(5) . .
O152 W57 O282 95.1(4) . .
O294 W57 O282 101.6(4) . .
O152 W57 O162 95.4(4) . .
O294 W57 O162 94.3(4) . .
O282 W57 O162 158.6(5) . .
O152 W57 O87 93.8(4) . .
O294 W57 O87 162.3(4) . .
O282 W57 O87 83.8(4) . .
O162 W57 O87 76.9(4) . .
O152 W57 O71 168.6(4) . .
O294 W57 O71 88.5(4) . .
O282 W57 O71 79.3(4) . .
O162 W57 O71 86.9(4) . .
O87 W57 O71 75.8(3) . .
O152 W57 K7 117.0(3) . .
O294 W57 K7 48.6(3) . .
O282 W57 K7 138.4(3) . .
O162 W57 K7 48.8(3) . .
O87 W57 K7 117.2(2) . .
O71 W57 K7 72.8(2) . .
O152 W57 K2 118.3(3) . .
O294 W57 K2 128.6(3) . .
O282 W57 K2 48.3(3) . .
O162 W57 K2 110.4(3) . .
O87 W57 K2 44.8(2) . .
O71 W57 K2 50.7(2) . .
K7 W57 K2 122.26(9) . .
O152 W57 K10 36.0(3) . .
O294 W57 K10 119.2(4) . .
O282 W57 K10 61.4(3) . .
O162 W57 K10 122.2(3) . .
O87 W57 K10 78.3(3) . .
O71 W57 K10 134.7(2) . .
K7 W57 K10 152.46(10) . .
K2 W57 K10 85.02(8) . .
O236 W58 O207 99.8(5) . .
O236 W58 O7 101.7(5) . .
O207 W58 O7 89.1(4) . .
O236 W58 O24 103.2(4) . .
O207 W58 O24 157.0(4) . .
O7 W58 O24 87.2(4) . .
O236 W58 O371 102.6(5) . .
O207 W58 O371 87.7(4) . .
O7 W58 O371 155.6(4) . .
O24 W58 O371 86.4(4) . .
O236 W58 O168 172.4(4) . .
O207 W58 O168 85.9(4) . .
O7 W58 O168 83.2(3) . .
O24 W58 O168 71.1(4) . .
O371 W58 O168 72.4(4) . .
O236 W58 K6 86.6(4) . .
O207 W58 K6 135.9(3) . .
O7 W58 K6 47.2(3) . .
O24 W58 K6 47.6(3) . .
O371 W58 K6 133.8(3) . .
O168 W58 K6 92.8(2) . .
O238 W59 O162 103.7(4) . .
O238 W59 O215 102.2(4) . .
O162 W59 O215 87.5(4) . .
O238 W59 O160 98.5(4) . .
O162 W59 O160 157.8(5) . .
O215 W59 O160 87.4(4) . .
O238 W59 O82 101.6(5) . .
O162 W59 O82 89.7(4) . .
O215 W59 O82 156.0(5) . .
O160 W59 O82 86.2(4) . .
O238 W59 O314 169.8(4) . .
O162 W59 O314 84.0(4) . .
O215 W59 O314 84.7(4) . .
O160 W59 O314 74.0(4) . .
O82 W59 O314 71.3(4) . .
O238 W59 K7 92.9(3) . .
O162 W59 K7 39.5(3) . .
O215 W59 K7 127.0(2) . .
O160 W59 K7 140.4(3) . .
O82 W59 K7 54.3(2) . .
O314 W59 K7 88.9(2) . .
O255 W60 O148 100.7(5) . .
O255 W60 O89 100.7(5) . .
O148 W60 O89 96.5(4) . .
O255 W60 O49 95.1(4) . .
O148 W60 O49 94.2(4) . .
O89 W60 O49 158.9(4) . .
O255 W60 O110 89.2(4) . .
O148 W60 O110 170.1(5) . .
O89 W60 O110 80.8(3) . .
O49 W60 O110 85.6(3) . .
O255 W60 O175 164.0(4) . .
O148 W60 O175 93.7(5) . .
O89 W60 O175 84.3(4) . .
O49 W60 O175 76.9(4) . .
O110 W60 O175 76.6(4) . .
O255 W60 K5 50.3(3) . .
O148 W60 K5 115.0(3) . .
O89 W60 K5 139.1(3) . .
O49 W60 K5 47.9(3) . .
O110 W60 K5 71.9(2) . .
O175 W60 K5 116.9(2) . .
O255 W60 K4 129.6(3) . .
O148 W60 K4 119.3(4) . .
O89 W60 K4 48.9(3) . .
O49 W60 K4 110.1(3) . .
O110 W60 K4 52.0(2) . .
O175 W60 K4 44.7(2) . .
K5 W60 K4 122.62(7) . .
O255 W60 K24 116.8(3) . .
O148 W60 K24 38.0(3) . .
O89 W60 K24 60.4(3) . .
O49 W60 K24 123.6(3) . .
O110 W60 K24 135.7(2) . .
O175 W60 K24 78.9(3) . .
K5 W60 K24 152.24(11) . .
K4 W60 K24 84.90(11) . .
O353 W61 O49 101.8(5) . .
O353 W61 O288 100.6(5) . .
O49 W61 O288 92.6(4) . .
O353 W61 O60 102.2(5) . .
O49 W61 O60 88.0(4) . .
O288 W61 O60 156.6(4) . .
O353 W61 O157 99.9(5) . .
O49 W61 O157 158.2(4) . .
O288 W61 O157 85.9(4) . .
O60 W61 O157 85.1(4) . .
O353 W61 O339 170.4(4) . .
O49 W61 O339 85.2(4) . .
O288 W61 O339 72.3(4) . .
O60 W61 O339 84.5(4) . .
O157 W61 O339 73.6(4) . .
O353 W61 K5 90.2(4) . .
O49 W61 K5 41.6(3) . .
O288 W61 K5 55.2(3) . .
O60 W61 K5 129.6(3) . .
O157 W61 K5 141.0(3) . .
O339 W61 K5 90.7(2) . .
O232 W62 O229 103.6(5) . .
O232 W62 O263 100.5(4) . .
O229 W62 O263 92.8(4) . .
O232 W62 O273 101.8(4) . .
O229 W62 O273 92.1(4) . .
O263 W62 O273 155.3(4) . .
O232 W62 O19 99.0(5) . .
O229 W62 O19 157.4(4) . .
O263 W62 O19 84.0(5) . .
O273 W62 O19 82.2(5) . .
O232 W62 O102 168.1(5) . .
O229 W62 O102 85.8(4) . .
O263 W62 O102 71.4(4) . .
O273 W62 O102 84.8(3) . .
O19 W62 O102 71.9(4) . .
O232 W62 K29 86.1(3) . .
O229 W62 K29 52.1(3) . .
O263 W62 K29 48.0(3) . .
O273 W62 K29 144.1(3) . .
O19 W62 K29 131.6(4) . .
O102 W62 K29 94.3(2) . .
O311 W63 O56 103.6(4) . .
O311 W63 O230 101.5(5) . .
O56 W63 O230 88.0(4) . .
O311 W63 O369 99.2(5) . .
O56 W63 O369 157.1(4) . .
O230 W63 O369 89.0(4) . .
O311 W63 O263 101.5(4) . .
O56 W63 O263 89.2(4) . .
O230 W63 O263 156.9(4) . .
O369 W63 O263 84.7(4) . .
O311 W63 O102 170.2(4) . .
O56 W63 O102 83.6(4) . .
O230 W63 O102 85.3(4) . .
O369 W63 O102 73.6(4) . .
O263 W63 O102 71.6(4) . .
O311 W63 K29 85.6(4) . .
O56 W63 K29 50.0(3) . .
O230 W63 K29 137.6(3) . .
O369 W63 K29 131.5(3) . .
O263 W63 K29 47.5(3) . .
O102 W63 K29 94.2(3) . .
O315 W64 O19 104.7(5) . .
O315 W64 O253 101.5(5) . .
O19 W64 O253 88.4(5) . .
O315 W64 O369 102.3(5) . .
O19 W64 O369 86.4(5) . .
O253 W64 O369 156.2(4) . .
O315 W64 O290 102.2(5) . .
O19 W64 O290 153.1(5) . .
O253 W64 O290 86.6(4) . .
O369 W64 O290 87.6(4) . .
O315 W64 O102 172.1(4) . .
O19 W64 O102 71.0(4) . .
O253 W64 O102 85.3(4) . .
O369 W64 O102 71.1(4) . .
O290 W64 O102 82.2(4) . .
O263 W62' O56 138.6(17) . .
O263 W62' O229 104.4(13) . .
O56 W62' O229 111.0(9) . .
O263 W62' K29 111.7(11) . .
O56 W62' K29 93.1(8) . .
O229 W62' K29 83.9(7) . .
O263 W62' O102 83.4(10) . .
O56 W62' O102 83.9(7) . .
O229 W62' O102 77.5(6) . .
K29 W62' O102 158.7(10) . .
O369 W63' O230 145.3(16) . .
O369 W63' O290 101.3(12) . .
O230 W63' O290 104.0(8) . .
O19 W64' O253 156(3) . .
O19 W64' O102 113(2) . .
O253 W64' O102 86.7(6) . .
O19 W64' O273 108(3) . .
O253 W64' O273 88.6(7) . .
O102 W64' O273 79.4(6) . .
O251 W65 O39 103.3(5) . .
O251 W65 O121 102.3(5) . .
O39 W65 O121 90.6(4) . .
O251 W65 O120 102.9(5) . .
O39 W65 O120 86.9(4) . .
O121 W65 O120 154.6(5) . .
O251 W65 O72 101.8(5) . .
O39 W65 O72 154.7(5) . .
O121 W65 O72 87.5(4) . .
O120 W65 O72 84.1(4) . .
O357 W66 O257 101.8(5) . .
O357 W66 O290 103.4(5) . .
O257 W66 O290 154.5(5) . .
O357 W66 O265 102.6(5) . .
O257 W66 O265 88.5(4) . .
O290 W66 O265 89.7(4) . .
O357 W66 O211 102.0(5) . .
O257 W66 O211 87.1(4) . .
O290 W66 O211 84.1(4) . .
O265 W66 O211 155.4(5) . .
O357 W66 O63 170.8(4) . .
O257 W66 O63 71.7(4) . .
O290 W66 O63 83.7(4) . .
O265 W66 O63 71.2(4) . .
O211 W66 O63 84.4(4) . .
O313 W67 O171 104.1(6) . .
O313 W67 O254 98.4(4) . .
O171 W67 O254 98.1(5) . .
O313 W67 O234 95.3(4) . .
O171 W67 O234 94.2(5) . .
O254 W67 O234 158.8(5) . .
O313 W67 O217 161.2(5) . .
O171 W67 O217 94.3(5) . .
O254 W67 O217 82.4(4) . .
O234 W67 O217 79.5(4) . .
O313 W67 O261 86.1(5) . .
O171 W67 O261 169.7(5) . .
O254 W67 O261 79.1(4) . .
O234 W67 O261 85.8(4) . .
O217 W67 O261 75.6(4) . .
O313 W67 K18 48.2(3) . .
O171 W67 K18 104.4(4) . .
O254 W67 K18 143.3(3) . .
O234 W67 K18 47.1(3) . .
O217 W67 K18 123.7(3) . .
O261 W67 K18 83.2(3) . .
O313 W67 K2 124.8(4) . .
O171 W67 K2 119.4(4) . .
O254 W67 K2 46.5(3) . .
O234 W67 K2 112.3(4) . .
O217 W67 K2 44.5(3) . .
O261 W67 K2 51.7(2) . .
K18 W67 K2 133.96(12) . .
O313 W67 K19' 80.0(5) . 1_455
O171 W67 K19' 27.6(5) . 1_455
O254 W67 K19' 115.0(5) . 1_455
O234 W67 K19' 83.3(5) . 1_455
O217 W67 K19' 116.9(4) . 1_455
O261 W67 K19' 161.4(4) . 1_455
K18 W67 K19' 78.4(3) . 1_455
K2 W67 K19' 146.8(3) . 1_455
O247 W68 O133 105.4(5) . .
O247 W68 O103 104.1(5) . .
O133 W68 O103 87.0(4) . .
O247 W68 O297 101.9(5) . .
O133 W68 O297 92.6(4) . .
O103 W68 O297 153.1(4) . .
O247 W68 O127 98.3(5) . .
O133 W68 O127 155.9(5) . .
O103 W68 O127 83.0(4) . .
O297 W68 O127 86.6(4) . .
O247 W68 O202 168.5(4) . .
O133 W68 O202 84.1(4) . .
O103 W68 O202 82.4(4) . .
O297 W68 O202 70.8(4) . .
O127 W68 O202 72.8(4) . .
O247 W68 K4 98.1(4) . .
O133 W68 K4 39.4(3) . .
O103 W68 K4 126.0(3) . .
O297 W68 K4 55.7(3) . .
O127 W68 K4 141.3(3) . .
O202 W68 K4 85.2(3) . .
O362 W69 O296 102.9(5) . .
O362 W69 O270 103.5(5) . .
O296 W69 O270 86.8(4) . .
O362 W69 O299 98.4(4) . .
O296 W69 O299 158.7(5) . .
O270 W69 O299 89.9(5) . .
O362 W69 O183 102.3(5) . .
O296 W69 O183 85.1(4) . .
O270 W69 O183 154.0(4) . .
O299 W69 O183 88.8(4) . .
O362 W69 O300 170.3(5) . .
O296 W69 O300 83.7(4) . .
O270 W69 O300 83.7(5) . .
O299 W69 O300 75.1(4) . .
O183 W69 O300 70.9(4) . .
O362 W69 K34 94.5(4) . .
O296 W69 K34 39.4(3) . .
O270 W69 K34 126.1(3) . .
O299 W69 K34 137.4(4) . .
O183 W69 K34 48.7(3) . .
O300 W69 K34 86.0(3) . .
O355 W70 O364 102.5(5) . .
O355 W70 O250 95.0(5) . .
O364 W70 O250 100.2(5) . .
O355 W70 O209 96.4(5) . .
O364 W70 O209 96.0(5) . .
O250 W70 O209 157.7(5) . .
O355 W70 O197 172.6(5) . .
O364 W70 O197 84.7(4) . .
O250 W70 O197 82.2(4) . .
O209 W70 O197 84.1(4) . .
O355 W70 O328 94.0(5) . .
O364 W70 O328 163.1(4) . .
O250 W70 O328 81.7(5) . .
O209 W70 O328 78.5(5) . .
O197 W70 O328 78.9(4) . .
O355 W70 K13 108.6(5) . .
O364 W70 K13 49.4(3) . .
O250 W70 K13 144.2(3) . .
O209 W70 K13 46.9(3) . .
O197 W70 K13 77.1(3) . .
O328 W70 K13 121.6(3) . .
O355 W70 K3 113.8(5) . .
O364 W70 K3 129.0(4) . .
O250 W70 K3 44.3(3) . .
O209 W70 K3 113.4(3) . .
O197 W70 K3 59.6(3) . .
O328 W70 K3 43.6(3) . .
K13 W70 K3 135.33(8) . .
O355 W70 K15 30.9(5) . .
O364 W70 K15 120.3(3) . .
O250 W70 K15 67.9(3) . .
O209 W70 K15 116.3(3) . .
O197 W70 K15 143.2(3) . .
O328 W70 K15 76.1(3) . .
K13 W70 K15 139.46(10) . .
K3 W70 K15 83.72(10) . .
O324 W71 O378 102.0(5) . .
O324 W71 O394 98.9(4) . .
O378 W71 O394 100.0(5) . .
O324 W71 O293 155.4(4) . .
O378 W71 O293 95.6(4) . .
O394 W71 O293 94.7(4) . .
O324 W71 O98 88.5(4) . .
O378 W71 O98 159.3(4) . .
O394 W71 O98 95.9(5) . .
O293 W71 O98 69.7(4) . .
O324 W71 O301 84.8(4) . .
O378 W71 O301 83.8(4) . .
O394 W71 O301 174.0(5) . .
O293 W71 O301 80.2(4) . .
O98 W71 O301 79.3(4) . .
O324 W71 K3 127.3(3) . .
O378 W71 K3 46.1(3) . .
O394 W71 K3 60.1(3) . .
O293 W71 K3 77.2(3) . .
O98 W71 K3 137.3(3) . .
O301 W71 K3 121.2(3) . .
O307 W72 O356 102.4(5) . .
O307 W72 O250 96.5(4) . .
O356 W72 O250 101.3(5) . .
O307 W72 O295 94.7(4) . .
O356 W72 O295 94.9(5) . .
O250 W72 O295 157.8(5) . .
O307 W72 O394 170.9(5) . .
O356 W72 O394 86.6(5) . .
O250 W72 O394 82.6(4) . .
O295 W72 O394 83.4(4) . .
O307 W72 O377 92.8(5) . .
O356 W72 O377 164.0(4) . .
O250 W72 O377 81.7(5) . .
O295 W72 O377 78.7(4) . .
O394 W72 O377 78.1(4) . .
O307 W72 K3 114.1(3) . .
O356 W72 K3 129.6(3) . .
O250 W72 K3 43.3(4) . .
O295 W72 K3 114.4(3) . .
O394 W72 K3 59.3(3) . .
O377 W72 K3 44.6(2) . .
O307 W72 K16 107.0(3) . .
O356 W72 K16 50.5(4) . .
O250 W72 K16 146.1(3) . .
O295 W72 K16 44.7(3) . .
O394 W72 K16 77.8(3) . .
O377 W72 K16 120.1(3) . .
K3 W72 K16 135.78(9) . .
O242 W73 O155 102.0(5) . .
O242 W73 O187 103.0(4) . .
O155 W73 O187 88.8(4) . .
O242 W73 O75 102.3(4) . .
O155 W73 O75 90.3(4) . .
O187 W73 O75 154.4(4) . .
O242 W73 O39 102.5(5) . .
O155 W73 O39 155.5(5) . .
O187 W73 O39 87.0(4) . .
O75 W73 O39 83.3(4) . .
O388 W74 O55 102.4(5) . .
O388 W74 O329 98.6(5) . .
O55 W74 O329 158.6(4) . .
O388 W74 O287 101.5(5) . .
O55 W74 O287 86.9(4) . .
O329 W74 O287 84.7(4) . .
O388 W74 O183 100.9(5) . .
O55 W74 O183 93.5(4) . .
O329 W74 O183 86.7(4) . .
O287 W74 O183 157.0(5) . .
O388 W74 O300 170.0(4) . .
O55 W74 O300 85.5(4) . .
O329 W74 O300 74.2(4) . .
O287 W74 O300 84.9(4) . .
O183 W74 O300 72.2(4) . .
O388 W74 K34 91.6(4) . .
O55 W74 K34 45.5(3) . .
O329 W74 K34 138.6(4) . .
O287 W74 K34 132.4(3) . .
O183 W74 K34 51.9(3) . .
O300 W74 K34 89.6(3) . .
O278 W75 O349 100.9(6) . .
O278 W75 O136 99.7(5) . .
O349 W75 O136 99.2(4) . .
O278 W75 O373 90.0(5) . .
O349 W75 O373 97.0(5) . .
O136 W75 O373 159.2(5) . .
O278 W75 O45 92.1(4) . .
O349 W75 O45 166.4(5) . .
O136 W75 O45 82.5(3) . .
O373 W75 O45 78.7(4) . .
O278 W75 O283 165.7(4) . .
O349 W75 O283 88.7(5) . .
O136 W75 O283 89.0(4) . .
O373 W75 O283 78.3(4) . .
O45 W75 O283 77.8(4) . .
O278 W75 K12 45.4(3) . .
O349 W75 K12 124.3(4) . .
O136 W75 K12 125.1(3) . .
O373 W75 K12 52.4(3) . .
O45 W75 K12 63.1(3) . .
O283 W75 K12 120.4(3) . .
O278 W75 K32 93.1(4) . .
O349 W75 K32 49.4(4) . .
O136 W75 K32 52.3(3) . .
O373 W75 K32 146.2(3) . .
O45 W75 K32 134.7(2) . .
O283 W75 K32 101.2(3) . .
K12 W75 K32 138.40(17) . .
O278 W75 K13 37.4(3) . .
O349 W75 K13 63.5(5) . .
O136 W75 K13 103.7(4) . .
O373 W75 K13 95.2(4) . .
O45 W75 K13 129.5(3) . .
O283 W75 K13 150.7(3) . .
K12 W75 K13 73.58(9) . .
K32 W75 K13 68.56(16) . .
O92 W76 O175 105.7(4) . .
O92 W76 O60 101.9(4) . .
O175 W76 O60 89.2(4) . .
O92 W76 O331 101.7(4) . .
O175 W76 O331 91.3(4) . .
O60 W76 O331 155.3(4) . .
O92 W76 O257 97.6(4) . .
O175 W76 O257 156.7(4) . .
O60 W76 O257 85.4(4) . .
O331 W76 O257 84.4(4) . .
O92 W76 O63 167.9(5) . .
O175 W76 O63 84.6(4) . .
O60 W76 O63 84.3(3) . .
O331 W76 O63 71.2(3) . .
O257 W76 O63 72.3(3) . .
O92 W76 K4 98.5(3) . .
O175 W76 K4 37.3(3) . .
O60 W76 K4 126.3(3) . .
O331 W76 K4 56.3(3) . .
O257 W76 K4 139.8(3) . .
O63 W76 K4 85.8(2) . .
O131 W77 O415 100.0(5) . .
O131 W77 O334 100.2(5) . .
O415 W77 O334 95.3(5) . .
O131 W77 O260 97.3(5) . .
O415 W77 O260 96.2(5) . .
O334 W77 O260 157.0(4) . .
O131 W77 O324 166.2(4) . .
O415 W77 O324 93.5(4) . .
O334 W77 O324 81.2(4) . .
O260 W77 O324 78.4(4) . .
O131 W77 O335 89.0(4) . .
O415 W77 O335 170.9(4) . .
O334 W77 O335 83.8(4) . .
O260 W77 O335 81.7(4) . .
O324 W77 O335 77.4(3) . .
O131 W77 K8 27.8(4) . .
O415 W77 K8 113.2(4) . .
O334 W77 K8 74.8(3) . .
O260 W77 K8 118.1(3) . .
O324 W77 K8 145.3(3) . .
O335 W77 K8 75.4(3) . .
O365 W78 O149 102.9(5) . .
O365 W78 O267 102.1(5) . .
O149 W78 O267 87.2(5) . .
O365 W78 O297 102.1(5) . .
O149 W78 O297 94.5(4) . .
O267 W78 O297 154.7(4) . .
O365 W78 O228 98.6(5) . .
O149 W78 O228 158.0(5) . .
O267 W78 O228 83.8(5) . .
O297 W78 O228 85.4(4) . .
O365 W78 O202 169.5(5) . .
O149 W78 O202 86.4(4) . .
O267 W78 O202 83.1(4) . .
O297 W78 O202 71.9(4) . .
O228 W78 O202 72.6(4) . .
O365 W78 K4 97.1(3) . .
O149 W78 K4 39.7(3) . .
O267 W78 K4 126.5(3) . .
O297 W78 K4 57.0(3) . .
O228 W78 K4 141.5(3) . .
O202 W78 K4 86.9(2) . .
O266 W79 O211 104.6(5) . .
O266 W79 O333 100.9(5) . .
O211 W79 O333 154.5(4) . .
O266 W79 O157 104.0(5) . .
O211 W79 O157 89.9(5) . .
O333 W79 O157 85.5(4) . .
O266 W79 O253 102.2(5) . .
O211 W79 O253 88.1(5) . .
O333 W79 O253 85.0(5) . .
O157 W79 O253 153.4(4) . .
O271 W80 O277 102.4(5) . .
O271 W80 O350 100.2(5) . .
O277 W80 O350 95.5(5) . .
O271 W80 O55 95.1(5) . .
O277 W80 O55 94.1(5) . .
O350 W80 O55 159.7(4) . .
O271 W80 O130 163.6(5) . .
O277 W80 O130 93.2(4) . .
O350 W80 O130 83.1(4) . .
O55 W80 O130 78.5(4) . .
O271 W80 O150 88.3(4) . .
O277 W80 O150 169.3(4) . .
O350 W80 O150 82.0(4) . .
O55 W80 O150 85.3(4) . .
O130 W80 O150 76.2(4) . .
O271 W80 K3 125.8(3) . .
O277 W80 K3 121.3(4) . .
O350 W80 K3 49.2(3) . .
O55 W80 K3 110.8(3) . .
O130 W80 K3 46.0(2) . .
O150 W80 K3 49.7(3) . .
O271 W80 K34 52.2(4) . .
O277 W80 K34 111.0(4) . .
O350 W80 K34 144.4(3) . .
O55 W80 K34 44.3(3) . .
O130 W80 K34 117.3(3) . .
O150 W80 K34 75.9(3) . .
K3 W80 K34 124.14(17) . .
O271 W80 K19 119.0(4) . .
O277 W80 K19 39.4(4) . .
O350 W80 K19 58.5(4) . .
O55 W80 K19 124.0(3) . .
O130 W80 K19 76.5(3) . .
O150 W80 K19 134.0(3) . .
K3 W80 K19 84.97(12) . .
K34 W80 K19 150.11(18) . .
O167 W81 O199 103.6(4) . .
O167 W81 O164 100.9(5) . .
O199 W81 O164 90.6(4) . .
O167 W81 O343 103.1(5) . .
O199 W81 O343 88.3(4) . .
O164 W81 O343 155.6(4) . .
O167 W81 O153 99.0(4) . .
O199 W81 O153 157.2(4) . .
O164 W81 O153 87.4(4) . .
O343 W81 O153 84.3(4) . .
O167 W81 O235 169.1(4) . .
O199 W81 O235 84.3(4) . .
O164 W81 O235 71.2(4) . .
O343 W81 O235 84.4(4) . .
O153 W81 O235 73.5(4) . .
O167 W81 K2 96.6(3) . .
O199 W81 K2 38.4(3) . .
O164 W81 K2 54.3(3) . .
O343 W81 K2 126.5(3) . .
O153 W81 K2 140.8(4) . .
O235 W81 K2 85.0(2) . .
O167 W81 K10 25.8(3) . .
O199 W81 K10 78.9(3) . .
O164 W81 K10 108.4(3) . .
O343 W81 K10 95.4(3) . .
O153 W81 K10 123.3(3) . .
O235 W81 K10 163.2(2) . .
K2 W81 K10 81.65(8) . .
O337 W82 O127 102.1(6) . .
O337 W82 O228 102.9(5) . .
O127 W82 O228 89.2(4) . .
O337 W82 O320 101.6(6) . .
O127 W82 O320 155.9(5) . .
O228 W82 O320 89.6(5) . .
O337 W82 O414 101.3(6) . .
O127 W82 O414 88.8(5) . .
O228 W82 O414 155.6(5) . .
O320 W82 O414 82.4(5) . .
O337 W82 O202 171.8(5) . .
O127 W82 O202 72.7(4) . .
O228 W82 O202 71.1(4) . .
O320 W82 O202 84.2(4) . .
O414 W82 O202 85.1(4) . .
O358 W83 O217 102.8(5) . .
O358 W83 O164 102.4(5) . .
O217 W83 O164 93.8(4) . .
O358 W83 O186 102.5(5) . .
O217 W83 O186 87.5(4) . .
O164 W83 O186 154.1(4) . .
O358 W83 O223 98.5(4) . .
O217 W83 O223 158.1(4) . .
O164 W83 O223 86.2(4) . .
O186 W83 O223 83.2(4) . .
O358 W83 O235 169.1(4) . .
O217 W83 O235 86.8(4) . .
O164 W83 O235 71.3(4) . .
O186 W83 O235 82.9(4) . .
O223 W83 O235 72.5(3) . .
O358 W83 K2 97.6(3) . .
O217 W83 K2 40.0(3) . .
O164 W83 K2 55.8(3) . .
O186 W83 K2 126.9(3) . .
O223 W83 K2 141.1(3) . .
O235 W83 K2 86.4(2) . .
O156 W84 O83 102.6(5) . .
O156 W84 O343 103.2(5) . .
O83 W84 O343 87.9(4) . .
O156 W84 O244 101.3(5) . .
O83 W84 O244 91.2(4) . .
O343 W84 O244 155.1(5) . .
O156 W84 O191 99.2(5) . .
O83 W84 O191 158.1(5) . .
O343 W84 O191 84.9(4) . .
O244 W84 O191 86.8(4) . .
O156 W84 O348 170.3(4) . .
O83 W84 O348 84.4(4) . .
O343 W84 O348 83.7(4) . .
O244 W84 O348 71.4(4) . .
O191 W84 O348 74.3(4) . .
O156 W84 K8 91.5(3) . .
O83 W84 K8 42.3(3) . .
O343 W84 K8 130.2(3) . .
O244 W84 K8 53.1(3) . .
O191 W84 K8 139.8(3) . .
O348 W84 K8 89.1(2) . .
O325 W85 O145 101.4(5) . .
O325 W85 O129 97.6(5) . .
O145 W85 O129 104.5(4) . .
O325 W85 O61 97.4(5) . .
O145 W85 O61 94.2(4) . .
O129 W85 O61 153.1(5) . .
O325 W85 O14 93.8(4) . .
O145 W85 O14 159.2(4) . .
O129 W85 O14 87.2(4) . .
O61 W85 O14 69.7(4) . .
O325 W85 O128 171.6(4) . .
O145 W85 O128 87.0(4) . .
O129 W85 O128 80.4(4) . .
O61 W85 O128 81.5(4) . .
O14 W85 O128 78.0(4) . .
O325 W85 K31 99.8(4) . .
O145 W85 K31 51.5(3) . .
O129 W85 K31 53.5(3) . .
O61 W85 K31 144.0(3) . .
O14 W85 K31 139.6(3) . .
O128 W85 K31 85.6(3) . .
O325 W85 K18 38.3(4) . .
O145 W85 K18 115.1(3) . .
O129 W85 K18 59.9(3) . .
O61 W85 K18 128.4(3) . .
O14 W85 K18 85.6(3) . .
O128 W85 K18 137.8(3) . .
K31 W85 K18 82.24(16) . .
O391 W86 O220 104.1(5) . .
O391 W86 O198 101.4(5) . .
O220 W86 O198 94.4(4) . .
O391 W86 O270 102.2(5) . .
O220 W86 O270 87.5(4) . .
O198 W86 O270 155.1(5) . .
O391 W86 O380 99.3(5) . .
O220 W86 O380 156.3(6) . .
O198 W86 O380 84.4(4) . .
O270 W86 O380 84.1(4) . .
O391 W86 O268 169.8(4) . .
O220 W86 O268 83.5(4) . .
O198 W86 O268 70.9(5) . .
O270 W86 O268 84.6(4) . .
O380 W86 O268 73.7(5) . .
O391 W86 K13 85.9(4) . .
O220 W86 K13 52.7(3) . .
O198 W86 K13 49.9(3) . .
O270 W86 K13 139.9(3) . .
O380 W86 K13 133.8(3) . .
O268 W86 K13 93.7(2) . .
O158 W87 O370 103.2(5) . .
O158 W87 O205 101.1(5) . .
O370 W87 O205 155.7(5) . .
O158 W87 O191 99.1(6) . .
O370 W87 O191 88.7(5) . .
O205 W87 O191 86.8(5) . .
O158 W87 O405 104.5(6) . .
O370 W87 O405 88.1(5) . .
O205 W87 O405 86.5(5) . .
O191 W87 O405 156.3(5) . .
O213 W88 O176 101.6(5) . .
O213 W88 O129 100.1(5) . .
O176 W88 O129 98.5(5) . .
O213 W88 O134 88.6(5) . .
O176 W88 O134 99.8(5) . .
O129 W88 O134 157.7(4) . .
O213 W88 O318 164.8(4) . .
O176 W88 O318 88.0(5) . .
O129 W88 O318 89.9(4) . .
O134 W88 O318 78.2(4) . .
O213 W88 O111 91.7(4) . .
O176 W88 O111 166.3(4) . .
O129 W88 O111 82.2(4) . .
O134 W88 O111 77.0(4) . .
O318 W88 O111 78.3(3) . .
O213 W88 K8 45.3(4) . .
O176 W88 K8 124.7(4) . .
O129 W88 K8 125.7(3) . .
O134 W88 K8 49.9(3) . .
O318 W88 K8 119.5(3) . .
O111 W88 K8 63.4(3) . .
O213 W88 K16 42.8(3) . .
O176 W88 K16 58.9(4) . .
O129 W88 K16 103.4(3) . .
O134 W88 K16 96.9(3) . .
O318 W88 K16 145.5(3) . .
O111 W88 K16 134.5(3) . .
K8 W88 K16 78.05(10) . .
O213 W88 K31 94.0(4) . .
O176 W88 K31 50.2(4) . .
O129 W88 K31 50.8(3) . .
O134 W88 K31 149.7(3) . .
O318 W88 K31 101.2(3) . .
O111 W88 K31 133.0(3) . .
K8 W88 K31 139.21(16) . .
K16 W88 K31 66.30(17) . .
O387 W89 O373 101.5(6) . .
O387 W89 O304 100.8(5) . .
O373 W89 O304 91.2(4) . .
O387 W89 O413 98.2(5) . .
O373 W89 O413 160.2(5) . .
O304 W89 O413 87.8(5) . .
O387 W89 O361 104.2(5) . .
O373 W89 O361 86.4(4) . .
O304 W89 O361 154.8(5) . .
O413 W89 O361 86.2(4) . .
O387 W89 O2 169.2(4) . .
O373 W89 O2 86.8(5) . .
O304 W89 O2 71.8(4) . .
O413 W89 O2 74.1(4) . .
O361 W89 O2 83.0(4) . .
O387 W89 K12 94.6(4) . .
O373 W89 K12 42.4(3) . .
O304 W89 K12 51.0(3) . .
O413 W89 K12 138.5(3) . .
O361 W89 K12 128.3(3) . .
O2 W89 K12 86.7(3) . .
O383 W90 O328 103.4(5) . .
O383 W90 O269 102.0(6) . .
O328 W90 O269 94.8(5) . .
O383 W90 O384 101.7(6) . .
O328 W90 O384 88.8(5) . .
O269 W90 O384 154.4(4) . .
O383 W90 O344 97.9(5) . .
O328 W90 O344 158.2(5) . .
O269 W90 O344 85.0(5) . .
O384 W90 O344 82.5(6) . .
O383 W90 O1 169.2(5) . .
O328 W90 O1 85.9(4) . .
O269 W90 O1 71.3(4) . .
O384 W90 O1 83.7(4) . .
O344 W90 O1 73.3(4) . .
O383 W90 K3 95.2(4) . .
O328 W90 K3 40.0(4) . .
O269 W90 K3 57.9(3) . .
O384 W90 K3 128.8(3) . .
O344 W90 K3 142.5(4) . .
O1 W90 K3 88.4(2) . .
O408 W91 O134 103.3(5) . .
O408 W91 O244 100.5(6) . .
O134 W91 O244 88.9(4) . .
O408 W91 O276 103.7(5) . .
O134 W91 O276 88.1(5) . .
O244 W91 O276 155.7(4) . .
O408 W91 O205 99.8(5) . .
O134 W91 O205 156.8(4) . .
O244 W91 O205 86.3(4) . .
O276 W91 O205 87.0(5) . .
O408 W91 O348 168.7(5) . .
O134 W91 O348 84.5(4) . .
O244 W91 O348 71.2(4) . .
O276 W91 O348 84.5(4) . .
O205 W91 O348 72.5(4) . .
O408 W91 K8 94.3(4) . .
O134 W91 K8 41.6(4) . .
O244 W91 K8 50.1(3) . .
O276 W91 K8 129.5(3) . .
O205 W91 K8 136.0(3) . .
O348 W91 K8 86.1(2) . .
O289 W92 O345 106.3(5) . .
O289 W92 O312 101.9(5) . .
O345 W92 O312 89.9(5) . .
O289 W92 O286 102.3(5) . .
O345 W92 O286 87.7(5) . .
O312 W92 O286 155.3(4) . .
O289 W92 O414 101.9(6) . .
O345 W92 O414 151.8(5) . .
O312 W92 O414 84.5(5) . .
O286 W92 O414 86.0(5) . .
O289 W92 O178 171.1(4) . .
O345 W92 O178 68.8(4) . .
O312 W92 O178 85.8(4) . .
O286 W92 O178 70.4(4) . .
O414 W92 O178 83.2(4) . .
O291 W93 O100 101.7(5) . .
O291 W93 O103 101.0(5) . .
O100 W93 O103 86.6(4) . .
O291 W93 O88 102.5(5) . .
O100 W93 O88 90.4(5) . .
O103 W93 O88 156.5(4) . .
O291 W93 O286 100.9(5) . .
O100 W93 O286 157.3(4) . .
O103 W93 O286 87.0(4) . .
O88 W93 O286 86.8(5) . .
O291 W93 O178 172.3(5) . .
O100 W93 O178 84.0(4) . .
O103 W93 O178 84.5(4) . .
O88 W93 O178 72.1(4) . .
O286 W93 O178 73.7(4) . .
O291 W93 K23 86.5(5) . .
O100 W93 K23 49.3(3) . .
O103 W93 K23 135.7(3) . .
O88 W93 K23 48.3(3) . .
O286 W93 K23 134.8(4) . .
O178 W93 K23 93.5(3) . .
O319 W94 O283 103.9(5) . .
O319 W94 O361 101.1(5) . .
O283 W94 O361 91.6(4) . .
O319 W94 O345 100.6(5) . .
O283 W94 O345 155.4(5) . .
O361 W94 O345 82.1(5) . .
O319 W94 O88 103.5(5) . .
O283 W94 O88 92.1(5) . .
O361 W94 O88 153.4(5) . .
O345 W94 O88 83.6(5) . .
O319 W94 O178 169.1(5) . .
O283 W94 O178 85.9(4) . .
O361 W94 O178 83.2(4) . .
O345 W94 O178 69.8(4) . .
O88 W94 O178 70.9(4) . .
O319 W94 K23 89.5(4) . .
O283 W94 K23 50.5(3) . .
O361 W94 K23 142.1(3) . .
O345 W94 K23 131.9(4) . .
O88 W94 K23 48.5(4) . .
O178 W94 K23 93.2(3) . .
O382 W95 O186 101.5(5) . .
O382 W95 O234 101.3(5) . .
O186 W95 O234 90.2(4) . .
O382 W95 O308 99.9(6) . .
O186 W95 O308 158.5(5) . .
O234 W95 O308 87.2(4) . .
O382 W95 O23 100.6(6) . .
O186 W95 O23 90.6(4) . .
O234 W95 O23 157.5(6) . .
O308 W95 O23 83.9(4) . .
O382 W95 O241 171.3(5) . .
O186 W95 O241 86.3(4) . .
O234 W95 O241 82.3(4) . .
O308 W95 O241 72.2(4) . .
O23 W95 O241 75.3(5) . .
O382 W95 K18 85.6(4) . .
O186 W95 K18 134.6(3) . .
O234 W95 K18 44.8(3) . .
O308 W95 K18 48.9(3) . .
O23 W95 K18 132.6(3) . .
O241 W95 K18 91.6(3) . .
O406 W96 O30 102.7(6) . .
O406 W96 O405 102.5(6) . .
O30 W96 O405 92.3(6) . .
O406 W96 O340 101.0(5) . .
O30 W96 O340 155.9(5) . .
O405 W96 O340 86.5(5) . .
O406 W96 O23 101.5(6) . .
O30 W96 O23 82.1(5) . .
O405 W96 O23 156.0(5) . .
O340 W96 O23 89.3(5) . .
O407 W97 O318 104.4(5) . .
O407 W97 O276 102.4(5) . .
O318 W97 O276 91.0(5) . .
O407 W97 O308 99.9(6) . .
O318 W97 O308 93.8(4) . .
O276 W97 O308 155.2(4) . .
O407 W97 O30 96.4(5) . .
O318 W97 O30 159.1(4) . .
O276 W97 O30 86.3(5) . .
O308 W97 O30 80.6(5) . .
O407 W97 O241 167.3(5) . .
O318 W97 O241 86.2(4) . .
O276 W97 O241 84.1(4) . .
O308 W97 O241 72.0(4) . .
O30 W97 O241 72.9(4) . .
O407 W97 K18 89.1(4) . .
O318 W97 K18 49.7(4) . .
O276 W97 K18 140.7(3) . .
O308 W97 K18 49.7(3) . .
O30 W97 K18 130.1(4) . .
O241 W97 K18 92.6(3) . .
O345 W92' O361 143(2) . .
O345 W92' O312 110(2) . .
O361 W92' O312 105.0(12) . .
O345 W92' O178 89.0(19) . .
O361 W92' O178 85.7(10) . .
O312 W92' O178 83.0(9) . .
O286 W93' O103 146.5(16) . .
O286 W93' O414 110.9(14) . .
O103 W93' O414 102.4(8) . .
O286 W93' O178 95.0(18) . .
O103 W93' O178 85.9(8) . .
O414 W93' O178 81.4(7) . .
O88 W94' O283 121.4(12) . .
O88 W94' O100 112.9(14) . .
O283 W94' O100 116.4(9) . .
O88 W94' K23 117.6(11) . .
O283 W94' K23 93.4(8) . .
O100 W94' K23 88.7(6) . .
O88 W94' O178 79.9(9) . .
O283 W94' O178 80.3(6) . .
O100 W94' O178 79.0(6) . .
K23 W94' O178 161.7(8) . .
O23 W95' O186 151.1(16) . .
O23 W95' O340 112.6(13) . .
O186 W95' O340 94.3(5) . .
O23 W95' O241 107.9(13) . .
O186 W95' O241 85.8(5) . .
O340 W95' O241 80.9(5) . .
O308 W96' O318 131.6(9) . .
O308 W96' O234 103.5(8) . .
O318 W96' O234 115.3(7) . .
O308 W96' K18 117.9(9) . .
O318 W96' K18 95.2(5) . .
O234 W96' K18 83.3(5) . .
O308 W96' O241 79.5(8) . .
O318 W96' O241 82.4(6) . .
O234 W96' O241 76.5(5) . .
K18 W96' O241 156.2(5) . .
O30 W97' O276 152.1(12) . .
O30 W97' O405 107.8(10) . .
O276 W97' O405 97.3(7) . .
O30 W97' O241 90.5(10) . .
O276 W97' O241 82.6(5) . .
O405 W97' O241 78.5(5) . .
O179 W98 O371 100.7(6) . .
O179 W98 O341 102.6(5) . .
O371 W98 O341 88.1(5) . .
O179 W98 O75 102.8(5) . .
O371 W98 O75 85.7(5) . .
O341 W98 O75 154.6(4) . .
O179 W98 O120 102.1(6) . .
O371 W98 O120 156.9(4) . .
O341 W98 O120 90.3(5) . .
O75 W98 O120 85.9(4) . .
O179 W98 O168 170.3(5) . .
O371 W98 O168 71.8(4) . .
O341 W98 O168 71.5(4) . .
O75 W98 O168 83.2(3) . .
O120 W98 O168 85.9(4) . .
O376 W99 O209 103.7(5) . .
O376 W99 O384 101.5(6) . .
O209 W99 O384 88.0(5) . .
O376 W99 O422 99.9(5) . .
O209 W99 O422 156.3(4) . .
O384 W99 O422 89.8(5) . .
O376 W99 O198 102.6(6) . .
O209 W99 O198 87.9(5) . .
O384 W99 O198 155.8(4) . .
O422 W99 O198 84.6(5) . .
O376 W99 O268 171.6(5) . .
O209 W99 O268 82.3(4) . .
O384 W99 O268 84.4(4) . .
O422 W99 O268 74.0(4) . .
O198 W99 O268 71.4(4) . .
O376 W99 K13 87.8(4) . .
O209 W99 K13 47.6(4) . .
O384 W99 K13 135.4(3) . .
O422 W99 K13 132.0(4) . .
O198 W99 K13 47.7(3) . .
O268 W99 K13 92.1(3) . .
O418 W100 O420 101.9(7) . .
O418 W100 O350 101.2(5) . .
O420 W100 O350 97.0(6) . .
O418 W100 O306 95.4(5) . .
O420 W100 O306 92.3(6) . .
O350 W100 O306 158.8(4) . .
O418 W100 O281 161.1(6) . .
O420 W100 O281 95.9(5) . .
O350 W100 O281 82.6(4) . .
O306 W100 O281 77.6(4) . .
O418 W100 O378 87.4(6) . .
O420 W100 O378 170.5(5) . .
O350 W100 O378 82.3(4) . .
O306 W100 O378 85.4(5) . .
O281 W100 O378 74.7(4) . .
O418 W100 K3 125.2(5) . .
O420 W100 K3 123.3(4) . .
O350 W100 K3 48.7(3) . .
O306 W100 K3 110.5(3) . .
O281 W100 K3 45.2(3) . .
O378 W100 K3 49.8(2) . .
O418 W100 K19 119.5(4) . .
O420 W100 K19 42.7(4) . .
O350 W100 K19 56.5(4) . .
O306 W100 K19 124.9(4) . .
O281 W100 K19 78.2(3) . .
O378 W100 K19 133.0(3) . .
K3 W100 K19 84.04(12) . .
O421 W101 O346 103.7(5) . .
O421 W101 O329 104.5(5) . .
O346 W101 O329 89.9(5) . .
O421 W101 O338 102.1(5) . .
O346 W101 O338 87.9(6) . .
O329 W101 O338 153.0(4) . .
O421 W101 O299 101.7(5) . .
O346 W101 O299 154.4(4) . .
O329 W101 O299 87.1(5) . .
O338 W101 O299 83.3(5) . .
O218 W102 O335 104.8(5) . .
O218 W102 O226 100.4(5) . .
O335 W102 O226 93.9(4) . .
O218 W102 O309 102.1(5) . .
O335 W102 O309 89.0(5) . .
O226 W102 O309 155.8(5) . .
O218 W102 O389 100.8(5) . .
O335 W102 O389 154.0(5) . .
O226 W102 O389 85.9(5) . .
O309 W102 O389 81.1(5) . .
O218 W102 O321 168.6(4) . .
O335 W102 O321 84.5(4) . .
O226 W102 O321 72.0(4) . .
O309 W102 O321 84.3(4) . .
O389 W102 O321 70.7(4) . .
O218 W102 K16 85.6(5) . .
O335 W102 K16 53.6(4) . .
O226 W102 K16 48.6(3) . .
O309 W102 K16 142.3(3) . .
O389 W102 K16 134.3(3) . .
O321 W102 K16 95.1(3) . .
O317 W103 O295 102.3(5) . .
O317 W103 O368 100.6(5) . .
O295 W103 O368 89.0(4) . .
O317 W103 O374 100.6(5) . .
O295 W103 O374 156.9(5) . .
O368 W103 O374 89.7(5) . .
O317 W103 O226 102.6(5) . .
O295 W103 O226 86.8(4) . .
O368 W103 O226 156.8(5) . .
O374 W103 O226 85.4(5) . .
O317 W103 O321 170.7(4) . .
O295 W103 O321 83.6(5) . .
O368 W103 O321 86.5(5) . .
O374 W103 O321 73.3(5) . .
O226 W103 O321 70.3(4) . .
O317 W103 K16 86.6(4) . .
O295 W103 K16 47.8(3) . .
O368 W103 K16 136.4(3) . .
O374 W103 K16 131.5(3) . .
O226 W103 K16 46.6(3) . .
O321 W103 K16 92.3(3) . .
O352 W104 O320 104.6(6) . .
O352 W104 O312 102.7(5) . .
O320 W104 O312 83.5(5) . .
O352 W104 O298 102.3(5) . .
O320 W104 O298 90.2(5) . .
O312 W104 O298 155.0(4) . .
O352 W104 O413 101.8(6) . .
O320 W104 O413 153.5(4) . .
O312 W104 O413 88.1(5) . .
O298 W104 O413 86.9(5) . .
O367 W105 O70 100.2(4) . .
O367 W105 O52 103.1(5) . .
O70 W105 O52 88.6(4) . .
O367 W105 O47 98.4(4) . .
O70 W105 O47 161.1(4) . .
O52 W105 O47 89.9(4) . .
O367 W105 O99 102.2(5) . .
O70 W105 O99 85.6(4) . .
O52 W105 O99 154.6(3) . .
O47 W105 O99 87.7(4) . .
O367 W105 O322 170.1(4) . .
O70 W105 O322 86.5(3) . .
O52 W105 O322 84.2(3) . .
O47 W105 O322 74.6(3) . .
O99 W105 O322 70.8(3) . .
O392 W106 O130 102.9(5) . .
O392 W106 O287 103.2(5) . .
O130 W106 O287 88.1(4) . .
O392 W106 O269 103.0(5) . .
O130 W106 O269 90.9(4) . .
O287 W106 O269 153.3(5) . .
O392 W106 O193 98.0(5) . .
O130 W106 O193 159.0(6) . .
O287 W106 O193 86.6(4) . .
O269 W106 O193 84.9(4) . .
O392 W106 O1 168.2(4) . .
O130 W106 O1 87.1(5) . .
O287 W106 O1 83.2(4) . .
O269 W106 O1 70.1(5) . .
O193 W106 O1 72.2(5) . .
O392 W106 K3 98.4(4) . .
O130 W106 K3 37.5(3) . .
O287 W106 K3 124.9(3) . .
O269 W106 K3 55.3(3) . .
O193 W106 K3 139.4(3) . .
O1 W106 K3 85.6(2) . .
O392 W106 K19' 31.2(5) . .
O130 W106 K19' 86.4(5) . .
O287 W106 K19' 76.4(5) . .
O269 W106 K19' 130.2(5) . .
O193 W106 K19' 112.0(5) . .
O1 W106 K19' 158.7(4) . .
K3 W106 K19' 101.1(3) . .
O258 W107 O95 101.2(5) . .
O258 W107 O298 99.0(5) . .
O95 W107 O298 159.7(4) . .
O258 W107 O267 102.7(5) . .
O95 W107 O267 88.4(4) . .
O298 W107 O267 86.4(5) . .
O258 W107 O304 101.0(6) . .
O95 W107 O304 90.2(4) . .
O298 W107 O304 86.7(5) . .
O267 W107 O304 156.1(4) . .
O258 W107 O2 170.0(5) . .
O95 W107 O2 85.7(4) . .
O298 W107 O2 74.3(4) . .
O267 W107 O2 84.5(4) . .
O304 W107 O2 71.6(4) . .
O258 W107 K12 91.2(4) . .
O95 W107 K12 40.2(3) . .
O298 W107 K12 140.4(4) . .
O267 W107 K12 128.6(3) . .
O304 W107 K12 53.7(3) . .
O2 W107 K12 89.6(3) . .
O316 W108 O153 102.0(5) . .
O316 W108 O223 102.2(5) . .
O153 W108 O223 88.2(5) . .
O316 W108 O340 101.9(5) . .
O153 W108 O340 155.8(4) . .
O223 W108 O340 90.4(5) . .
O316 W108 O370 101.9(5) . .
O153 W108 O370 86.8(5) . .
O223 W108 O370 155.9(4) . .
O340 W108 O370 84.7(5) . .
O411 W109 O260 102.4(6) . .
O411 W109 O410 99.9(7) . .
O260 W109 O410 157.3(5) . .
O411 W109 O309 104.2(6) . .
O260 W109 O309 88.7(5) . .
O410 W109 O309 89.8(5) . .
O411 W109 O326 103.1(6) . .
O260 W109 O326 85.1(5) . .
O410 W109 O326 85.9(5) . .
O309 W109 O326 152.7(4) . .
O411 W109 O323 168.8(6) . .
O260 W109 O323 85.1(4) . .
O410 W109 O323 72.2(5) . .
O309 W109 O323 84.1(4) . .
O326 W109 O323 68.9(4) . .
O393 W110 O379 102.1(6) . .
O393 W110 O344 102.5(5) . .
O379 W110 O344 90.2(6) . .
O393 W110 O193 102.8(6) . .
O379 W110 O193 154.7(5) . .
O344 W110 O193 88.7(6) . .
O393 W110 O346 102.0(5) . .
O379 W110 O346 84.6(6) . .
O344 W110 O346 155.5(5) . .
O193 W110 O346 86.0(5) . .
O393 W110 O1 171.3(5) . .
O379 W110 O1 84.9(4) . .
O344 W110 O1 72.1(4) . .
O193 W110 O1 70.7(4) . .
O346 W110 O1 83.6(4) . .
O219 W111 O48 103.1(5) . .
O219 W111 O174 103.3(5) . .
O48 W111 O174 153.7(4) . .
O219 W111 O114 101.0(4) . .
O48 W111 O114 88.8(4) . .
O174 W111 O114 86.6(4) . .
O219 W111 O165 100.1(4) . .
O48 W111 O165 88.5(4) . .
O174 W111 O165 86.5(4) . .
O114 W111 O165 158.8(4) . .
O219 W111 O135 171.1(5) . .
O48 W111 O135 71.7(4) . .
O174 W111 O135 82.1(4) . .
O114 W111 O135 86.3(3) . .
O165 W111 O135 72.9(3) . .
O354 W112 O196 100.9(5) . .
O354 W112 O29 100.3(4) . .
O196 W112 O29 97.3(4) . .
O354 W112 O159 91.7(4) . .
O196 W112 O159 99.7(4) . .
O29 W112 O159 156.9(4) . .
O354 W112 O8 90.7(4) . .
O196 W112 O8 168.4(5) . .
O29 W112 O8 81.7(3) . .
O159 W112 O8 78.4(3) . .
O354 W112 O229 164.8(4) . .
O196 W112 O229 91.6(5) . .
O29 W112 O229 86.5(4) . .
O159 W112 O229 77.5(4) . .
O8 W112 O229 76.8(4) . .
O354 W112 K5 44.4(3) . .
O196 W112 K5 122.8(4) . .
O29 W112 K5 127.4(3) . .
O159 W112 K5 52.6(3) . .
O8 W112 K5 65.2(2) . .
O229 W112 K5 121.0(2) . .
O354 W112 K11 43.7(3) . .
O196 W112 K11 57.3(4) . .
O29 W112 K11 105.8(3) . .
O159 W112 K11 96.6(3) . .
O8 W112 K11 134.2(3) . .
O229 W112 K11 147.3(2) . .
K5 W112 K11 75.64(8) . .
O354 W112 K30 96.2(3) . .
O196 W112 K30 47.7(4) . .
O29 W112 K30 51.1(3) . .
O159 W112 K30 147.4(3) . .
O8 W112 K30 132.9(3) . .
O229 W112 K30 98.7(3) . .
K5 W112 K30 140.26(16) . .
K11 W112 K30 69.00(15) . .
O262 W113 O34 101.2(5) . .
O262 W113 O194 98.7(4) . .
O34 W113 O194 105.0(4) . .
O262 W113 O3 97.4(4) . .
O34 W113 O3 92.0(4) . .
O194 W113 O3 153.8(4) . .
O262 W113 O54 97.6(4) . .
O34 W113 O54 156.0(4) . .
O194 W113 O54 86.5(4) . .
O3 W113 O54 70.9(4) . .
O262 W113 O203 175.7(5) . .
O34 W113 O203 83.0(4) . .
O194 W113 O203 79.6(3) . .
O3 W113 O203 82.8(3) . .
O54 W113 O203 78.4(4) . .
O262 W113 K11 37.5(3) . .
O34 W113 K11 108.8(3) . .
O194 W113 K11 61.2(3) . .
O3 W113 K11 132.1(2) . .
O54 W113 K11 95.2(2) . .
O203 W113 K11 140.7(2) . .
O262 W113 K26 141.4(3) . .
O34 W113 K26 66.4(3) . .
O194 W113 K26 119.5(3) . .
O3 W113 K26 49.5(2) . .
O54 W113 K26 89.6(2) . .
O203 W113 K26 40.8(2) . .
K11 W113 K26 175.16(12) . .
O385 W114 O338 102.3(5) . .
O385 W114 O422 100.4(5) . .
O338 W114 O422 157.4(4) . .
O385 W114 O380 101.8(6) . .
O338 W114 O380 89.8(5) . .
O422 W114 O380 86.1(5) . .
O385 W114 O379 103.8(6) . .
O338 W114 O379 86.9(5) . .
O422 W114 O379 87.2(5) . .
O380 W114 O379 154.3(4) . .
O385 W114 O268 169.1(5) . .
O338 W114 O268 86.7(4) . .
O422 W114 O268 70.9(4) . .
O380 W114 O268 71.7(4) . .
O379 W114 O268 82.6(4) . .
O256 W115 O87 103.6(5) . .
O256 W115 O28 102.3(5) . .
O87 W115 O28 92.8(4) . .
O256 W115 O215 102.4(5) . .
O87 W115 O215 87.5(4) . .
O28 W115 O215 154.4(4) . .
O256 W115 O141 100.2(4) . .
O87 W115 O141 155.8(4) . .
O28 W115 O141 86.4(4) . .
O215 W115 O141 83.0(4) . .
O256 W115 O224 169.2(4) . .
O87 W115 O224 85.3(4) . .
O28 W115 O224 70.8(4) . .
O215 W115 O224 83.8(4) . .
O141 W115 O224 71.5(4) . .
O256 W115 K2 96.2(4) . .
O87 W115 K2 38.5(3) . .
O28 W115 K2 57.0(2) . .
O215 W115 K2 125.9(2) . .
O141 W115 K2 142.4(3) . .
O224 W115 K2 87.0(2) . .
O332 W116 O113 101.5(4) . .
O332 W116 O125 98.2(4) . .
O113 W116 O125 95.9(4) . .
O332 W116 O386 99.1(5) . .
O113 W116 O386 96.0(4) . .
O125 W116 O386 156.7(4) . .
O332 W116 O51 167.6(4) . .
O113 W116 O51 90.8(3) . .
O125 W116 O51 79.3(4) . .
O386 W116 O51 80.5(4) . .
O332 W116 O210 87.5(4) . .
O113 W116 O210 170.8(3) . .
O125 W116 O210 81.0(4) . .
O386 W116 O210 84.2(4) . .
O51 W116 O210 80.1(3) . .
O332 W116 K35 123.0(4) . .
O113 W116 K35 50.3(4) . .
O125 W116 K35 50.6(3) . .
O386 W116 K35 128.1(3) . .
O51 W116 K35 64.7(3) . .
O210 W116 K35 122.9(3) . .
O332 W116 K7 30.3(4) . .
O113 W116 K7 116.8(3) . .
O125 W116 K7 119.6(2) . .
O386 W116 K7 71.8(3) . .
O51 W116 K7 142.2(2) . .
O210 W116 K7 72.1(2) . .
K35 W116 K7 153.0(2) . .
O416 W117 O417 92.5(6) . .
O416 W117 O206 99.1(6) . .
O417 W117 O206 104.8(5) . .
O416 W117 O415 74.8(7) . .
O417 W117 O415 85.5(5) . .
O206 W117 O415 168.4(5) . .
O416 W117 O113 82.6(6) . .
O417 W117 O113 173.2(5) . .
O206 W117 O113 80.8(4) . .
O415 W117 O113 88.6(4) . .
O416 W117 O426 145.5(10) . .
O417 W117 O426 110.4(7) . .
O206 W117 O426 99.4(7) . .
O415 W117 O426 81.6(7) . .
O113 W117 O426 72.0(7) . .
O416 W117 K27 101.6(6) . .
O417 W117 K27 51.5(4) . .
O206 W117 K27 53.4(3) . .
O415 W117 K27 136.9(3) . .
O113 W117 K27 134.2(2) . .
O426 W117 K27 112.8(7) . .
O416 W117 K35 46.7(6) . .
O417 W117 K35 133.5(4) . .
O206 W117 K35 103.2(4) . .
O415 W117 K35 65.3(4) . .
O113 W117 K35 40.0(3) . .
O426 W117 K35 100.6(7) . .
K27 W117 K35 141.11(19) . .
O203 W118 O423 98.1(6) . .
O203 W118 O50 102.5(4) . .
O423 W118 O50 98.0(6) . .
O203 W118 O496 100.1(6) . .
O423 W118 O496 151.3(8) . .
O50 W118 O496 99.6(6) . .
O203 W118 O38 85.1(4) . .
O423 W118 O38 77.4(6) . .
O50 W118 O38 171.7(4) . .
O496 W118 O38 82.2(6) . .
O203 W118 O108 174.5(4) . .
O423 W118 O108 80.5(6) . .
O50 W118 O108 83.0(3) . .
O496 W118 O108 79.3(6) . .
O38 W118 O108 89.4(3) . .
O203 W118 K26 51.4(3) . .
O423 W118 K26 101.6(5) . .
O50 W118 K26 51.1(3) . .
O496 W118 K26 107.1(6) . .
O38 W118 K26 136.3(2) . .
O108 W118 K26 134.0(2) . .
O248 W119 O424 102.4(6) . .
O248 W119 O366 99.5(5) . .
O424 W119 O366 103.7(7) . .
O248 W119 O85 156.1(4) . .
O424 W119 O85 92.7(7) . .
O366 W119 O85 94.6(4) . .
O248 W119 O142 92.5(4) . .
O424 W119 O142 90.4(7) . .
O366 W119 O142 158.9(4) . .
O85 W119 O142 68.7(3) . .
O248 W119 W120 56.3(3) . .
O424 W119 W120 83.7(6) . .
O366 W119 W120 53.3(3) . .
O85 W119 W120 145.1(3) . .
O142 W119 W120 145.7(2) . .
O248 W119 K26 78.4(3) . .
O424 W119 K26 177.3(6) . .
O366 W119 K26 78.6(4) . .
O85 W119 K26 85.7(3) . .
O142 W119 K26 87.0(3) . .
W120 W119 K26 98.78(16) . .
O248 W119 K27 51.5(3) . .
O424 W119 K27 125.2(6) . .
O366 W119 K27 51.2(4) . .
O85 W119 K27 131.3(3) . .
O142 W119 K27 131.1(3) . .
W120 W119 K27 41.50(10) . .
K26 W119 K27 57.30(17) . .
O521 W120 O366 100.1(7) . .
O521 W120 O248 103.1(7) . .
O366 W120 O248 99.1(4) . .
O521 W120 O66 91.5(7) . .
O366 W120 O66 157.7(5) . .
O248 W120 O66 96.7(4) . .
O521 W120 O61 91.4(7) . .
O366 W120 O61 94.0(4) . .
O248 W120 O61 158.3(4) . .
O66 W120 O61 66.5(3) . .
O521 W120 W119 81.7(6) . .
O366 W120 W119 56.5(3) . .
O248 W120 W119 52.6(3) . .
O66 W120 W119 145.0(3) . .
O61 W120 W119 147.3(3) . .
O521 W120 K27 177.0(7) . .
O366 W120 K27 80.2(4) . .
O248 W120 K27 79.8(4) . .
O66 W120 K27 87.3(3) . .
O61 W120 K27 85.6(3) . .
W119 W120 K27 100.95(14) . .
O521 W120 K26 124.9(7) . .
O366 W120 K26 52.4(3) . .
O248 W120 K26 50.8(3) . .
O66 W120 K26 133.1(3) . .
O61 W120 K26 131.3(3) . .
W119 W120 K26 43.29(12) . .
K27 W120 K26 57.68(17) . .
O348 Se1 O241 97.5(5) . .
O348 Se1 O235 98.8(5) . .
O241 Se1 O235 99.5(5) . .
O314 Se2 O224 98.4(5) . .
O314 Se2 O170 97.8(5) . .
O224 Se2 O170 99.3(4) . .
O202 Se3 O2 98.2(5) . .
O202 Se3 O178 99.1(5) . .
O2 Se3 O178 97.4(5) . .
O63 Se4 O339 98.8(4) . .
O63 Se4 O102 97.5(5) . .
O339 Se4 O102 97.7(4) . .
O300 Se5 O268 98.3(5) . .
O300 Se5 O1 99.3(5) . .
O268 Se5 O1 98.6(5) . .
O322 Se6 O135 96.1(5) . .
O322 Se6 O184 98.3(4) . .
O135 Se6 O184 99.2(4) . .
O323 Se7 O363 97.9(6) . .
O323 Se7 O321 97.8(5) . .
O363 Se7 O321 99.9(5) . .
O40 Se8 O43 99.1(5) . .
O40 Se8 O168 97.0(5) . .
O43 Se8 O168 99.5(4) . .
O112 Ni1 O248 87.5(4) . .
O112 Ni1 O4 84.3(4) . .
O248 Ni1 O4 167.8(4) . .
O112 Ni1 O37 107.6(4) . .
O248 Ni1 O37 87.3(3) . .
O4 Ni1 O37 86.6(3) . .
O112 Ni1 O161 160.8(3) . .
O248 Ni1 O161 97.2(4) . .
O4 Ni1 O161 93.5(4) . .
O37 Ni1 O161 91.3(4) . .
O112 Ni1 O3 91.5(4) . .
O248 Ni1 O3 96.4(3) . .
O4 Ni1 O3 92.8(3) . .
O37 Ni1 O3 160.7(4) . .
O161 Ni1 O3 69.5(3) . .
O112 Ni1 K27 127.9(3) . .
O248 Ni1 K27 42.8(3) . .
O4 Ni1 K27 147.3(3) . .
O37 Ni1 K27 88.1(2) . .
O161 Ni1 K27 54.4(2) . .
O3 Ni1 K27 82.0(2) . .
O112 Ni1 K26 89.6(3) . .
O248 Ni1 K26 41.2(3) . .
O4 Ni1 K26 147.4(2) . .
O37 Ni1 K26 125.6(2) . .
O161 Ni1 K26 81.9(2) . .
O3 Ni1 K26 55.3(2) . .
K27 Ni1 K26 45.02(11) . .
O366 Ni2 O146 167.9(5) . .
O366 Ni2 O200 86.5(4) . .
O146 Ni2 O200 86.1(4) . .
O366 Ni2 O5 96.3(4) . .
O146 Ni2 O5 94.1(4) . .
O200 Ni2 O5 158.3(4) . .
O366 Ni2 O15 96.5(4) . .
O146 Ni2 O15 93.2(4) . .
O200 Ni2 O15 90.3(4) . .
O5 Ni2 O15 68.1(4) . .
O366 Ni2 O145 89.5(4) . .
O146 Ni2 O145 84.0(4) . .
O200 Ni2 O145 110.2(4) . .
O5 Ni2 O145 91.4(4) . .
O15 Ni2 O145 159.1(4) . .
O366 Ni2 K26 43.0(3) . .
O146 Ni2 K26 146.1(3) . .
O200 Ni2 K26 87.8(3) . .
O5 Ni2 K26 79.9(3) . .
O15 Ni2 K26 53.5(3) . .
O145 Ni2 K26 129.1(2) . .
O366 Ni2 K27 41.6(4) . .
O146 Ni2 K27 148.1(4) . .
O200 Ni2 K27 125.2(3) . .
O5 Ni2 K27 54.7(2) . .
O15 Ni2 K27 81.8(3) . .
O145 Ni2 K27 89.6(3) . .
K26 Ni2 K27 44.98(12) . .
O468 Ni3 O527 174.5(15) . 1_655
O468 Ni3 O275 90.9(12) . .
O527 Ni3 O275 85.0(9) 1_655 .
O468 Ni3 O418 96.5(12) . .
O527 Ni3 O418 87.3(10) 1_655 .
O275 Ni3 O418 171.5(10) . .
O17 K1 O84 101.2(3) . .
O17 K1 O31 75.9(3) . .
O84 K1 O31 159.7(3) . .
O17 K1 O20 159.0(3) . .
O84 K1 O20 76.9(3) . .
O31 K1 O20 98.5(3) . .
O17 K1 O69 129.1(3) . .
O84 K1 O69 129.6(3) . .
O31 K1 O69 57.4(3) . .
O20 K1 O69 57.2(3) . .
O17 K1 O21 55.9(3) . .
O84 K1 O21 107.9(2) . .
O31 K1 O21 87.4(2) . .
O20 K1 O21 144.9(3) . .
O69 K1 O21 99.8(3) . .
O17 K1 O208 106.8(3) . .
O84 K1 O208 56.5(2) . .
O31 K1 O208 143.8(3) . .
O20 K1 O208 89.7(3) . .
O69 K1 O208 100.5(3) . .
O21 K1 O208 67.2(2) . .
O17 K1 O139 56.5(3) . .
O84 K1 O139 56.9(2) . .
O31 K1 O139 130.0(3) . .
O20 K1 O139 131.5(3) . .
O69 K1 O139 147.9(3) . .
O21 K1 O139 54.7(2) . .
O208 K1 O139 54.2(3) . .
O17 K1 O35 146.6(3) . .
O84 K1 O35 86.7(3) . .
O31 K1 O35 106.9(3) . .
O20 K1 O35 54.4(2) . .
O69 K1 O35 51.1(2) . .
O21 K1 O35 90.7(3) . .
O208 K1 O35 51.2(3) . .
O139 K1 O35 105.0(3) . .
O17 K1 O10 86.3(3) . .
O84 K1 O10 148.0(3) . .
O31 K1 O10 52.3(2) . .
O20 K1 O10 106.4(3) . .
O69 K1 O10 50.4(2) . .
O21 K1 O10 51.3(2) . .
O208 K1 O10 91.5(2) . .
O139 K1 O10 105.7(2) . .
O35 K1 O10 71.4(2) . .
O17 K1 O90 51.4(2) . .
O84 K1 O90 109.6(3) . .
O31 K1 O90 52.7(3) . .
O20 K1 O90 109.0(3) . .
O69 K1 O90 104.4(2) . .
O21 K1 O90 102.0(2) . .
O208 K1 O90 154.3(3) . .
O139 K1 O90 100.3(3) . .
O35 K1 O90 154.5(2) . .
O10 K1 O90 99.5(2) . .
O17 K1 O132 109.9(3) . .
O84 K1 O132 51.0(2) . .
O31 K1 O132 110.5(2) . .
O20 K1 O132 52.6(3) . .
O69 K1 O132 104.8(2) . .
O21 K1 O132 154.7(3) . .
O208 K1 O132 102.5(2) . .
O139 K1 O132 100.3(2) . .
O35 K1 O132 100.4(2) . .
O10 K1 O132 153.9(2) . .
O90 K1 O132 77.2(2) . .
O87 K2 O217 156.2(3) . .
O87 K2 O199 101.1(3) . .
O217 K2 O199 78.2(3) . .
O87 K2 O222 76.6(3) . .
O217 K2 O222 95.6(3) . .
O199 K2 O222 159.6(3) . .
O87 K2 O254 128.8(3) . .
O217 K2 O254 56.8(3) . .
O199 K2 O254 130.1(3) . .
O222 K2 O254 55.8(3) . .
O87 K2 O282 57.1(3) . .
O217 K2 O282 132.3(3) . .
O199 K2 O282 55.4(3) . .
O222 K2 O282 131.7(3) . .
O254 K2 O282 150.5(3) . .
O87 K2 O71 55.6(2) . .
O217 K2 O71 148.1(3) . .
O199 K2 O71 104.2(3) . .
O222 K2 O71 91.4(3) . .
O254 K2 O71 103.9(3) . .
O282 K2 O71 52.6(3) . .
O87 K2 O261 149.1(3) . .
O217 K2 O261 54.7(3) . .
O199 K2 O261 85.1(3) . .
O222 K2 O261 107.3(3) . .
O254 K2 O261 52.7(3) . .
O282 K2 O261 106.0(3) . .
O71 K2 O261 93.5(2) . .
O87 K2 O11 106.3(3) . .
O217 K2 O11 92.6(3) . .
O199 K2 O11 53.4(2) . .
O222 K2 O11 146.9(3) . .
O254 K2 O11 104.4(3) . .
O282 K2 O11 52.6(3) . .
O71 K2 O11 66.2(2) . .
O261 K2 O11 53.6(3) . .
O87 K2 O97 86.2(3) . .
O217 K2 O97 107.7(3) . .
O199 K2 O97 146.3(3) . .
O222 K2 O97 54.1(2) . .
O254 K2 O97 52.2(3) . .
O282 K2 O97 105.7(3) . .
O71 K2 O97 53.3(3) . .
O261 K2 O97 73.2(2) . .
O11 K2 O97 92.9(2) . .
O87 K2 O164 106.9(3) . .
O217 K2 O164 53.7(3) . .
O199 K2 O164 52.3(3) . .
O222 K2 O164 108.5(3) . .
O254 K2 O164 105.4(3) . .
O282 K2 O164 98.2(3) . .
O71 K2 O164 150.4(3) . .
O261 K2 O164 100.9(2) . .
O11 K2 O164 102.2(2) . .
O97 K2 O164 156.1(3) . .
O87 K2 O28 51.8(3) . .
O217 K2 O28 105.8(3) . .
O199 K2 O28 111.4(3) . .
O222 K2 O28 51.2(2) . .
O254 K2 O28 101.4(3) . .
O282 K2 O28 101.4(3) . .
O71 K2 O28 102.9(2) . .
O261 K2 O28 152.6(3) . .
O11 K2 O28 153.7(3) . .
O97 K2 O28 99.1(2) . .
O164 K2 O28 75.3(2) . .
O328 K3 O281 162.6(3) . .
O328 K3 O130 77.0(3) . .
O281 K3 O130 101.1(3) . .
O328 K3 O377 100.3(3) . .
O281 K3 O377 76.2(3) . .
O130 K3 O377 162.6(3) . .
O328 K3 O250 57.6(3) . .
O281 K3 O250 128.2(3) . .
O130 K3 O250 130.4(4) . .
O377 K3 O250 56.4(4) . .
O328 K3 O150 87.6(3) . .
O281 K3 O150 105.7(3) . .
O130 K3 O150 55.1(3) . .
O377 K3 O150 142.3(3) . .
O250 K3 O150 100.7(3) . .
O328 K3 O378 143.4(4) . .
O281 K3 O378 54.0(3) . .
O130 K3 O378 106.2(3) . .
O377 K3 O378 86.4(3) . .
O250 K3 O378 99.9(3) . .
O150 K3 O378 67.2(3) . .
O328 K3 O350 130.9(3) . .
O281 K3 O350 55.1(3) . .
O130 K3 O350 56.4(3) . .
O377 K3 O350 128.8(4) . .
O250 K3 O350 148.0(3) . .
O150 K3 O350 54.8(3) . .
O378 K3 O350 53.9(3) . .
O328 K3 O412 112.3(3) . .
O281 K3 O412 51.8(3) . .
O130 K3 O412 111.7(3) . .
O377 K3 O412 53.0(3) . .
O250 K3 O412 103.8(3) . .
O150 K3 O412 154.2(3) . .
O378 K3 O412 100.5(3) . .
O350 K3 O412 99.4(3) . .
O328 K3 O269 53.1(3) . .
O281 K3 O269 112.1(3) . .
O130 K3 O269 51.3(3) . .
O377 K3 O269 113.3(3) . .
O250 K3 O269 105.2(3) . .
O150 K3 O269 100.9(3) . .
O378 K3 O269 153.9(3) . .
O350 K3 O269 100.1(3) . .
O412 K3 O269 80.2(3) . .
O328 K3 O394 105.4(3) . .
O281 K3 O394 85.9(3) . .
O130 K3 O394 146.1(3) . .
O377 K3 O394 51.3(3) . .
O250 K3 O394 49.6(3) . .
O150 K3 O394 91.0(3) . .
O378 K3 O394 51.9(3) . .
O350 K3 O394 105.5(3) . .
O412 K3 O394 98.8(3) . .
O269 K3 O394 154.2(3) . .
O328 K3 O197 52.5(3) . .
O281 K3 O197 144.9(3) . .
O130 K3 O197 86.9(3) . .
O377 K3 O197 105.3(3) . .
O250 K3 O197 50.8(3) . .
O150 K3 O197 51.7(3) . .
O378 K3 O197 91.0(3) . .
O350 K3 O197 106.1(3) . .
O412 K3 O197 154.0(3) . .
O269 K3 O197 99.6(3) . .
O394 K3 O197 70.1(3) . .
O126 K4 O175 75.8(3) . .
O126 K4 O149 158.7(3) . .
O175 K4 O149 100.8(3) . .
O126 K4 O68 57.2(3) . .
O175 K4 O68 129.3(3) . .
O149 K4 O68 129.8(3) . .
O126 K4 O133 98.0(3) . .
O175 K4 O133 158.5(3) . .
O149 K4 O133 77.3(3) . .
O68 K4 O133 56.4(2) . .
O126 K4 O89 130.7(3) . .
O175 K4 O89 57.0(3) . .
O149 K4 O89 56.0(3) . .
O68 K4 O89 149.9(3) . .
O133 K4 O89 131.1(3) . .
O126 K4 O110 90.8(3) . .
O175 K4 O110 54.8(3) . .
O149 K4 O110 104.6(3) . .
O68 K4 O110 104.5(3) . .
O133 K4 O110 146.6(3) . .
O89 K4 O110 51.9(2) . .
O126 K4 O67 108.4(3) . .
O175 K4 O67 147.3(3) . .
O149 K4 O67 85.9(3) . .
O68 K4 O67 52.9(3) . .
O133 K4 O67 54.2(3) . .
O89 K4 O67 104.6(3) . .
O110 K4 O67 92.5(3) . .
O126 K4 O105 54.0(3) . .
O175 K4 O105 85.2(3) . .
O149 K4 O105 147.3(3) . .
O68 K4 O105 53.3(3) . .
O133 K4 O105 108.2(3) . .
O89 K4 O105 104.7(3) . .
O110 K4 O105 53.0(2) . .
O67 K4 O105 73.2(2) . .
O126 K4 O173 146.0(3) . .
O175 K4 O173 105.1(3) . .
O149 K4 O173 55.3(3) . .
O68 K4 O173 104.0(3) . .
O133 K4 O173 91.5(3) . .
O89 K4 O173 51.8(3) . .
O110 K4 O173 65.1(2) . .
O67 K4 O173 52.9(3) . .
O105 K4 O173 92.0(3) . .
O126 K4 O297 108.0(3) . .
O175 K4 O297 109.7(3) . .
O149 K4 O297 52.7(3) . .
O68 K4 O297 102.5(3) . .
O133 K4 O297 52.0(2) . .
O89 K4 O297 101.0(3) . .
O110 K4 O297 152.6(3) . .
O67 K4 O297 99.9(2) . .
O105 K4 O297 154.3(3) . .
O173 K4 O297 103.5(3) . .
O126 K4 O331 52.4(2) . .
O175 K4 O331 51.2(3) . .
O149 K4 O331 108.9(3) . .
O68 K4 O331 103.7(3) . .
O133 K4 O331 108.7(3) . .
O89 K4 O331 100.0(3) . .
O110 K4 O331 102.2(3) . .
O67 K4 O331 155.4(3) . .
O105 K4 O331 99.9(2) . .
O173 K4 O331 151.6(3) . .
O297 K4 O331 75.8(2) . .
O354 K5 O12 89.7(3) . .
O354 K5 O49 121.5(3) . .
O12 K5 O49 140.5(3) . .
O354 K5 O115 93.4(3) . .
O12 K5 O115 71.0(3) . .
O49 K5 O115 124.6(3) . .
O354 K5 O255 134.7(3) . .
O12 K5 O255 83.1(3) . .
O49 K5 O255 58.0(3) . .
O115 K5 O255 125.4(3) . .
O354 K5 O159 56.3(3) . .
O12 K5 O159 144.7(3) . .
O49 K5 O159 73.4(3) . .
O115 K5 O159 99.3(3) . .
O255 K5 O159 126.5(3) . .
O354 K5 O182 63.7(2) . .
O12 K5 O182 74.3(3) . .
O49 K5 O182 97.0(3) . .
O115 K5 O182 138.3(3) . .
O255 K5 O182 71.3(3) . .
O159 K5 O182 95.6(3) . .
O354 K5 O288 104.9(3) . .
O12 K5 O288 147.4(3) . .
O49 K5 O288 52.8(3) . .
O115 K5 O288 79.0(3) . .
O255 K5 O288 105.0(3) . .
O159 K5 O288 51.9(2) . .
O182 K5 O288 138.2(3) . .
O354 K5 O8 52.4(3) . .
O12 K5 O8 120.6(3) . .
O49 K5 O8 72.7(3) . .
O115 K5 O8 140.6(2) . .
O255 K5 O8 94.0(3) . .
O159 K5 O8 48.0(2) . .
O182 K5 O8 49.4(3) . .
O288 K5 O8 90.8(3) . .
O354 K5 W112 26.5(2) . .
O12 K5 W112 115.69(19) . .
O49 K5 W112 95.8(2) . .
O115 K5 W112 105.9(2) . .
O255 K5 W112 128.7(2) . .
O159 K5 W112 32.52(18) . .
O182 K5 W112 69.45(19) . .
O288 K5 W112 84.28(18) . .
O8 K5 W112 34.81(14) . .
O354 K5 W60 128.2(2) . .
O12 K5 W60 109.97(19) . .
O49 K5 W60 32.35(18) . .
O115 K5 W60 138.0(2) . .
O255 K5 W60 27.2(2) . .
O159 K5 W60 99.8(2) . .
O182 K5 W60 75.98(19) . .
O288 K5 W60 83.97(19) . .
O8 K5 W60 77.03(16) . .
W112 K5 W60 110.25(10) . .
O354 K5 W61 123.5(2) . .
O12 K5 W61 146.43(19) . .
O49 K5 W61 26.08(18) . .
O115 K5 W61 99.5(2) . .
O255 K5 W61 76.7(2) . .
O159 K5 W61 67.3(2) . .
O182 K5 W61 122.2(2) . .
O288 K5 W61 28.77(17) . .
O8 K5 W61 87.63(19) . .
W112 K5 W61 97.85(9) . .
W60 K5 W61 55.43(5) . .
O58 K6 O466 122.4(6) . .
O58 K6 O144 66.9(3) . .
O466 K6 O144 101.9(5) . .
O58 K6 O7 112.0(3) . .
O466 K6 O7 98.4(5) . .
O144 K6 O7 155.9(3) . .
O58 K6 O24 158.2(3) . .
O466 K6 O24 78.9(6) . .
O144 K6 O24 116.2(3) . .
O7 K6 O24 55.5(3) . .
O58 K6 O210 105.5(3) . .
O466 K6 O210 131.4(6) . .
O144 K6 O210 88.5(3) . .
O7 K6 O210 68.2(3) . .
O24 K6 O210 54.5(3) . .
O58 K6 O351 66.0(3) . .
O466 K6 O351 97.5(5) . .
O144 K6 O351 132.5(3) . .
O7 K6 O351 56.1(3) . .
O24 K6 O351 109.8(3) . .
O210 K6 O351 109.9(3) . .
O58 K6 O386 54.7(3) . .
O466 K6 O386 158.9(5) . .
O144 K6 O386 57.1(3) . .
O7 K6 O386 101.6(3) . .
O24 K6 O386 107.4(3) . .
O210 K6 O386 53.2(3) . .
O351 K6 O386 99.0(2) . .
O58 K6 O441 68.0(4) . .
O466 K6 O441 61.1(6) . .
O144 K6 O441 105.2(4) . .
O7 K6 O441 95.9(4) . .
O24 K6 O441 127.2(4) . .
O210 K6 O441 159.8(4) . .
O351 K6 O441 49.9(4) . .
O386 K6 O441 122.5(4) . .
O58 K6 W54 132.6(3) . .
O466 K6 W54 103.3(5) . .
O144 K6 W54 93.9(2) . .
O7 K6 W54 68.7(2) . .
O24 K6 W54 30.12(19) . .
O210 K6 W54 28.06(16) . .
O351 K6 W54 123.1(2) . .
O386 K6 W54 78.3(2) . .
O441 K6 W54 157.2(3) . .
O58 K6 W19 24.6(2) . .
O466 K6 W19 143.3(5) . .
O144 K6 W19 58.25(18) . .
O7 K6 W19 110.03(19) . .
O24 K6 W19 136.4(2) . .
O210 K6 W19 81.98(19) . .
O351 K6 W19 80.67(18) . .
O386 K6 W19 30.04(19) . .
O441 K6 W19 92.6(3) . .
W54 K6 W19 108.22(11) . .
O58 K6 W58 141.3(2) . .
O466 K6 W58 78.2(5) . .
O144 K6 W58 146.3(2) . .
O7 K6 W58 29.35(17) . .
O24 K6 W58 30.17(18) . .
O210 K6 W58 68.46(19) . .
O351 K6 W58 80.0(2) . .
O386 K6 W58 117.5(2) . .
O441 K6 W58 104.1(3) . .
W54 K6 W58 54.34(6) . .
W19 K6 W58 136.18(12) . .
O332 K7 O144 93.8(3) . .
O332 K7 O162 134.7(3) . .
O144 K7 O162 123.4(3) . .
O332 K7 O216 72.8(3) . .
O144 K7 O216 98.1(3) . .
O162 K7 O216 119.9(3) . .
O332 K7 O294 76.2(3) . .
O144 K7 O294 137.0(3) . .
O162 K7 O294 59.2(3) . .
O216 K7 O294 117.6(4) . .
O332 K7 O104 149.6(3) . .
O144 K7 O104 56.4(3) . .
O162 K7 O104 74.1(3) . .
O216 K7 O104 103.2(3) . .
O294 K7 O104 128.5(3) . .
O332 K7 O91 71.5(3) . .
O144 K7 O91 66.3(3) . .
O162 K7 O91 98.7(3) . .
O216 K7 O91 139.6(3) . .
O294 K7 O91 70.9(3) . .
O104 K7 O91 98.0(3) . .
O332 K7 O82 148.0(3) . .
O144 K7 O82 103.3(3) . .
O162 K7 O82 53.3(2) . .
O216 K7 O82 78.0(3) . .
O294 K7 O82 106.8(3) . .
O104 K7 O82 51.0(3) . .
O91 K7 O82 140.2(3) . .
O332 K7 O123 120.0(3) . .
O144 K7 O123 53.4(3) . .
O162 K7 O123 74.6(3) . .
O216 K7 O123 147.0(3) . .
O294 K7 O123 95.3(3) . .
O104 K7 O123 49.4(2) . .
O91 K7 O123 50.3(2) . .
O82 K7 O123 91.8(3) . .
O332 K7 W57 103.8(2) . .
O144 K7 W57 131.1(2) . .
O162 K7 W57 32.97(18) . .
O216 K7 W57 130.6(3) . .
O294 K7 W57 27.8(2) . .
O104 K7 W57 101.16(19) . .
O91 K7 W57 76.65(18) . .
O82 K7 W57 85.17(18) . .
O123 K7 W57 78.55(16) . .
O332 K7 W44 119.1(2) . .
O144 K7 W44 26.7(2) . .
O162 K7 W44 97.1(2) . .
O216 K7 W44 112.0(3) . .
O294 K7 W44 130.4(3) . .
O104 K7 W44 33.15(17) . .
O91 K7 W44 71.0(2) . .
O82 K7 W44 83.9(2) . .
O123 K7 W44 35.16(15) . .
W57 K7 W44 111.90(11) . .
O332 K7 W59 142.2(3) . .
O144 K7 W59 123.9(2) . .
O162 K7 W59 25.65(18) . .
O216 K7 W59 96.3(2) . .
O294 K7 W59 77.60(19) . .
O104 K7 W59 67.51(17) . .
O91 K7 W59 123.6(2) . .
O82 K7 W59 29.73(17) . .
O123 K7 W59 89.09(16) . .
W57 K7 W59 55.68(5) . .
W44 K7 W59 98.60(9) . .
O131 K8 O83 140.1(3) . .
O131 K8 O213 89.9(3) . .
O83 K8 O213 123.6(4) . .
O131 K8 O134 143.3(3) . .
O83 K8 O134 76.1(3) . .
O213 K8 O134 55.6(3) . .
O131 K8 O218 73.7(3) . .
O83 K8 O218 123.1(3) . .
O213 K8 O218 88.1(3) . .
O134 K8 O218 91.5(3) . .
O131 K8 O249 75.8(3) . .
O83 K8 O249 97.4(3) . .
O213 K8 O249 65.5(3) . .
O134 K8 O249 97.2(3) . .
O218 K8 O249 139.4(3) . .
O131 K8 O327 83.8(3) . .
O83 K8 O327 57.8(3) . .
O213 K8 O327 133.7(3) . .
O134 K8 O327 127.7(3) . .
O218 K8 O327 132.7(4) . .
O249 K8 O327 68.4(3) . .
O131 K8 O402 65.7(5) . .
O83 K8 O402 86.8(5) . .
O213 K8 O402 148.8(5) . .
O134 K8 O402 139.3(5) . .
O218 K8 O402 67.3(5) . .
O249 K8 O402 121.8(5) . .
O327 K8 O402 65.6(5) . .
O131 K8 O244 142.8(4) . .
O83 K8 O244 55.5(3) . .
O213 K8 O244 104.4(3) . .
O134 K8 O244 53.0(3) . .
O218 K8 O244 72.6(3) . .
O249 K8 O244 141.4(3) . .
O327 K8 O244 108.1(3) . .
O402 K8 O244 86.8(5) . .
O131 K8 O111 122.1(3) . .
O83 K8 O111 74.1(3) . .
O213 K8 O111 53.3(3) . .
O134 K8 O111 49.2(3) . .
O218 K8 O111 134.8(3) . .
O249 K8 O111 50.0(2) . .
O327 K8 O111 92.4(3) . .
O402 K8 O111 156.7(5) . .
O244 K8 O111 93.2(3) . .
O131 K8 W88 115.2(3) . .
O83 K8 W88 98.3(3) . .
O213 K8 W88 25.9(2) . .
O134 K8 W88 33.2(2) . .
O218 K8 W88 99.8(3) . .
O249 K8 W88 70.0(2) . .
O327 K8 W88 127.5(3) . .
O402 K8 W88 166.6(4) . .
O244 K8 W88 85.9(2) . .
O111 K8 W88 35.35(15) . .
O131 K8 W35 110.8(2) . .
O83 K8 W35 31.90(19) . .
O213 K8 W35 130.0(3) . .
O134 K8 W35 101.9(2) . .
O218 K8 W35 140.6(3) . .
O249 K8 W35 75.89(18) . .
O327 K8 W35 26.98(19) . .
O402 K8 W35 79.0(4) . .
O244 K8 W35 86.27(19) . .
O111 K8 W35 77.74(16) . .
W88 K8 W35 111.71(11) . .
O285 K9 O227 132.6(3) . 1_455
O285 K9 O80 134.0(3) . 1_455
O227 K9 O80 76.6(3) 1_455 1_455
O285 K9 O77 83.4(3) . 1_455
O227 K9 O77 137.1(3) 1_455 1_455
O80 K9 O77 94.3(3) 1_455 1_455
O285 K9 O381 67.8(3) . .
O227 K9 O381 132.0(3) 1_455 .
O80 K9 O381 66.9(3) 1_455 .
O77 K9 O381 77.4(3) 1_455 .
O285 K9 O74 84.9(3) . 1_455
O227 K9 O74 87.0(3) 1_455 1_455
O80 K9 O74 138.0(3) 1_455 1_455
O77 K9 O74 72.0(3) 1_455 1_455
O381 K9 O74 140.9(3) . 1_455
O285 K9 O360 93.0(3) . .
O227 K9 O360 62.6(3) 1_455 .
O80 K9 O360 68.2(3) 1_455 .
O77 K9 O360 151.6(3) 1_455 .
O381 K9 O360 75.2(3) . .
O74 K9 O360 135.9(3) 1_455 .
O285 K9 O139 136.8(3) . 1_455
O227 K9 O139 89.3(3) 1_455 1_455
O80 K9 O139 54.2(3) 1_455 1_455
O77 K9 O139 53.9(3) 1_455 1_455
O381 K9 O139 93.5(3) . 1_455
O74 K9 O139 87.7(3) 1_455 1_455
O360 K9 O139 120.5(3) . 1_455
O285 K9 O221 52.4(3) . .
O227 K9 O221 80.7(3) 1_455 .
O80 K9 O221 126.7(3) 1_455 .
O77 K9 O221 132.9(3) 1_455 .
O381 K9 O221 96.8(3) . .
O74 K9 O221 87.0(3) 1_455 .
O360 K9 O221 58.6(3) . .
O139 K9 O221 168.9(2) 1_455 .
O285 K9 W9 149.1(2) . 1_455
O227 K9 W9 75.3(2) 1_455 1_455
O80 K9 W9 25.1(2) 1_455 1_455
O77 K9 W9 79.4(2) 1_455 1_455
O381 K9 W9 83.4(2) . 1_455
O74 K9 W9 113.4(2) 1_455 1_455
O360 K9 W9 90.1(2) . 1_455
O139 K9 W9 30.44(16) 1_455 1_455
O221 K9 W9 147.11(18) . 1_455
O285 K9 W15 24.1(2) . .
O227 K9 W15 110.6(2) 1_455 .
O80 K9 W15 129.0(2) 1_455 .
O77 K9 W15 107.5(2) 1_455 .
O381 K9 W15 73.7(3) . .
O74 K9 W15 92.9(2) 1_455 .
O360 K9 W15 71.6(2) . .
O139 K9 W15 160.11(18) 1_455 .
O221 K9 W15 30.27(15) . .
W9 K9 W15 153.57(10) 1_455 .
O285 K9 W7 108.5(3) . 1_455
O227 K9 W7 113.4(3) 1_455 1_455
O80 K9 W7 78.7(2) 1_455 1_455
O77 K9 W7 25.17(19) 1_455 1_455
O381 K9 W7 89.3(3) . 1_455
O74 K9 W7 72.9(2) 1_455 1_455
O360 K9 W7 146.7(2) . 1_455
O139 K9 W7 29.77(16) 1_455 1_455
O221 K9 W7 154.18(18) . 1_455
W9 K9 W7 58.42(6) 1_455 1_455
W15 K9 W7 132.52(9) . 1_455
O167 K10 O531 145.4(5) . .
O167 K10 O152 124.5(4) . .
O531 K10 O152 80.2(5) . .
O167 K10 O316 96.9(3) . 2_566
O531 K10 O316 91.0(5) . 2_566
O152 K10 O316 116.4(3) . 2_566
O167 K10 O256 80.3(3) . .
O531 K10 O256 133.4(5) . .
O152 K10 O256 73.4(3) . .
O316 K10 O256 68.5(3) 2_566 .
O167 K10 O448 84.6(6) . .
O531 K10 O448 66.2(7) . .
O152 K10 O448 146.0(6) . .
O316 K10 O448 71.1(5) 2_566 .
O256 K10 O448 134.5(5) . .
O167 K10 O292 71.3(3) . .
O531 K10 O292 89.7(5) . .
O152 K10 O292 84.7(3) . .
O316 K10 O292 158.7(3) 2_566 .
O256 K10 O292 124.3(4) . .
O448 K10 O292 89.8(5) . .
O167 K10 W57 103.4(3) . .
O531 K10 W57 97.1(4) . .
O152 K10 W57 21.5(2) . .
O316 K10 W57 129.5(2) 2_566 .
O256 K10 W57 70.1(2) . .
O448 K10 W57 155.4(5) . .
O292 K10 W57 71.4(2) . .
O167 K10 W35 68.2(2) . .
O531 K10 W35 103.9(4) . .
O152 K10 W35 71.5(2) . .
O316 K10 W35 164.4(3) 2_566 .
O256 K10 W35 103.2(2) . .
O448 K10 W35 110.4(4) . .
O292 K10 W35 21.7(2) . .
W57 K10 W35 54.02(5) . .
O167 K10 W81 15.9(2) . .
O531 K10 W81 141.9(4) . .
O152 K10 W81 112.0(3) . .
O316 K10 W81 112.6(3) 2_566 .
O256 K10 W81 84.2(3) . .
O448 K10 W81 92.6(5) . .
O292 K10 W81 57.5(2) . .
W57 K10 W81 90.47(9) . .
W35 K10 W81 52.41(5) . .
O262 K11 O452 128.9(5) . .
O262 K11 O59 155.3(3) . .
O452 K11 O59 75.7(5) . .
O262 K11 O354 66.2(3) . .
O452 K11 O354 103.1(5) . .
O59 K11 O354 114.8(3) . .
O262 K11 O53 111.1(3) . .
O452 K11 O53 100.6(5) . .
O59 K11 O53 54.7(3) . .
O354 K11 O53 150.2(3) . .
O262 K11 O32 66.7(3) . .
O452 K11 O32 104.5(5) . .
O59 K11 O32 108.8(3) . .
O354 K11 O32 132.8(3) . .
O53 K11 O32 55.6(3) . .
O262 K11 O33 102.6(3) . .
O452 K11 O33 127.1(5) . .
O59 K11 O33 54.2(2) . .
O354 K11 O33 85.4(2) . .
O53 K11 O33 65.8(2) . .
O32 K11 O33 106.7(3) . .
O262 K11 O196 76.1(3) . .
O452 K11 O196 61.4(5) . .
O59 K11 O196 125.2(3) . .
O354 K11 O196 51.9(3) . .
O53 K11 O196 157.8(3) . .
O32 K11 O196 113.5(3) . .
O33 K11 O196 134.7(3) . .
O262 K11 O194 54.0(2) . .
O452 K11 O194 156.3(5) . .
O59 K11 O194 105.0(2) . .
O354 K11 O194 54.5(3) . .
O53 K11 O194 98.8(3) . .
O32 K11 O194 97.8(3) . .
O33 K11 O194 51.1(2) . .
O196 K11 O194 102.1(3) . .
O262 K11 W6 130.0(2) . .
O452 K11 W6 98.7(4) . .
O59 K11 W6 29.63(16) . .
O354 K11 W6 91.66(19) . .
O53 K11 W6 66.96(18) . .
O32 K11 W6 120.7(2) . .
O33 K11 W6 28.37(14) . .
O196 K11 W6 125.5(2) . .
O194 K11 W6 76.41(16) . .
O262 K11 W113 23.75(19) . .
O452 K11 W113 147.7(5) . .
O59 K11 W113 134.1(2) . .
O354 K11 W113 57.02(19) . .
O53 K11 W113 107.7(2) . .
O32 K11 W113 79.91(18) . .
O33 K11 W113 79.91(16) . .
O196 K11 W113 87.2(2) . .
O194 K11 W113 30.23(15) . .
W6 K11 W113 106.48(9) . .
O262 K11 W37' 83.5(3) . .
O452 K11 W37' 111.8(5) . .
O59 K11 W37' 84.6(2) . .
O354 K11 W37' 143.6(2) . .
O53 K11 W37' 29.87(18) . .
O32 K11 W37' 27.6(2) . .
O33 K11 W37' 82.0(2) . .
O196 K11 W37' 140.9(2) . .
O194 K11 W37' 91.8(2) . .
W6 K11 W37' 93.12(12) . .
W113 K11 W37' 87.13(11) . .
O272 K12 O95 138.5(3) . .
O272 K12 O278 91.3(3) . .
O95 K12 O278 122.6(4) . .
O272 K12 O391 72.4(4) . .
O95 K12 O391 122.4(3) . .
O278 K12 O391 93.9(3) . .
O272 K12 O245 81.8(3) . .
O95 K12 O245 57.3(3) . .
O278 K12 O245 136.9(3) . .
O391 K12 O245 123.4(3) . .
O272 K12 O373 144.4(4) . .
O95 K12 O373 75.8(3) . .
O278 K12 O373 54.2(3) . .
O391 K12 O373 98.8(3) . .
O245 K12 O373 128.2(4) . .
O272 K12 O264 73.5(3) . .
O95 K12 O264 97.4(3) . .
O278 K12 O264 66.0(3) . .
O391 K12 O264 139.7(4) . .
O245 K12 O264 71.3(3) . .
O373 K12 O264 96.4(3) . .
O272 K12 O304 147.1(3) . .
O95 K12 O304 54.9(3) . .
O278 K12 O304 102.0(3) . .
O391 K12 O304 76.7(3) . .
O245 K12 O304 106.6(3) . .
O373 K12 O304 51.7(3) . .
O264 K12 O304 139.4(3) . .
O272 K12 O45 120.1(3) . .
O95 K12 O45 74.0(3) . .
O278 K12 O45 52.9(3) . .
O391 K12 O45 142.0(3) . .
O245 K12 O45 94.5(3) . .
O373 K12 O45 48.8(3) . .
O264 K12 O45 49.6(2) . .
O304 K12 O45 91.4(3) . .
O272 K12 W48 108.6(3) . .
O95 K12 W48 31.6(2) . .
O278 K12 W48 130.6(3) . .
O391 K12 W48 134.8(3) . .
O245 K12 W48 27.0(2) . .
O373 K12 W48 101.8(3) . .
O264 K12 W48 76.8(2) . .
O304 K12 W48 85.4(2) . .
O45 K12 W48 78.40(19) . .
O272 K12 W75 115.9(2) . .
O95 K12 W75 97.2(2) . .
O278 K12 W75 25.6(2) . .
O391 K12 W75 107.4(3) . .
O245 K12 W75 129.2(2) . .
O373 K12 W75 32.4(2) . .
O264 K12 W75 69.68(19) . .
O304 K12 W75 83.9(2) . .
O45 K12 W75 34.75(16) . .
W48 K12 W75 111.51(12) . .
O272 K12 W107 145.6(2) . .
O95 K12 W107 26.47(19) . .
O278 K12 W107 122.6(3) . .
O391 K12 W107 97.5(3) . .
O245 K12 W107 76.8(2) . .
O373 K12 W107 68.5(2) . .
O264 K12 W107 122.8(2) . .
O304 K12 W107 30.3(2) . .
O45 K12 W107 88.42(19) . .
W48 K12 W107 55.27(6) . .
W75 K12 W107 98.50(10) . .
O65 K13 O485 122.0(9) . .
O65 K13 O278 68.3(3) . .
O485 K13 O278 98.8(11) . .
O65 K13 O198 158.9(4) . .
O485 K13 O198 78.6(9) . .
O278 K13 O198 115.6(3) . .
O65 K13 O209 113.3(4) . .
O485 K13 O209 99.2(11) . .
O278 K13 O209 156.7(3) . .
O198 K13 O209 54.3(3) . .
O65 K13 O220 105.4(3) . .
O485 K13 O220 131.5(9) . .
O278 K13 O220 89.1(3) . .
O198 K13 O220 55.4(3) . .
O209 K13 O220 67.8(3) . .
O65 K13 O364 67.1(3) . .
O485 K13 O364 98.6(10) . .
O278 K13 O364 134.9(3) . .
O198 K13 O364 108.5(3) . .
O209 K13 O364 55.9(3) . .
O220 K13 O364 109.1(3) . .
O65 K13 O347 54.5(3) . .
O485 K13 O347 157.5(11) . .
O278 K13 O347 58.8(3) . .
O198 K13 O347 108.3(3) . .
O209 K13 O347 102.1(3) . .
O220 K13 O347 53.2(3) . .
O364 K13 O347 99.2(3) . .
O65 K13 W52 24.2(2) . .
O485 K13 W52 142.2(10) . .
O278 K13 W52 60.1(2) . .
O198 K13 W52 137.6(2) . .
O209 K13 W52 111.1(2) . .
O220 K13 W52 82.33(19) . .
O364 K13 W52 81.3(2) . .
O347 K13 W52 30.32(17) . .
O65 K13 W86 133.0(3) . .
O485 K13 W86 102.9(9) . .
O278 K13 W86 93.6(2) . .
O198 K13 W86 30.6(2) . .
O209 K13 W86 68.0(2) . .
O220 K13 W86 28.63(18) . .
O364 K13 W86 122.3(3) . .
O347 K13 W86 78.79(19) . .
W52 K13 W86 109.03(11) . .
O65 K13 W99 141.4(3) . .
O485 K13 W99 79.3(10) . .
O278 K13 W99 145.5(2) . .
O198 K13 W99 29.9(2) . .
O209 K13 W99 28.23(19) . .
O220 K13 W99 68.6(2) . .
O364 K13 W99 78.8(2) . .
O347 K13 W99 117.7(2) . .
W52 K13 W99 136.47(15) . .
W86 K13 W99 54.35(6) . .
O65 K13 W70 87.2(3) . .
O485 K13 W70 102.2(11) . .
O278 K13 W70 153.9(2) . .
O198 K13 W70 83.9(3) . .
O209 K13 W70 30.2(2) . .
O220 K13 W70 88.6(3) . .
O364 K13 W70 25.9(2) . .
O347 K13 W70 99.8(2) . .
W52 K13 W70 93.82(11) . .
W86 K13 W70 96.78(11) . .
W99 K13 W70 55.28(7) . .
O437 K14 O192 153.1(4) . .
O437 K14 O259 90.2(5) . .
O192 K14 O259 79.0(3) . .
O437 K14 O431 70.7(5) . .
O192 K14 O431 85.1(4) . .
O259 K14 O431 92.2(4) . .
O437 K14 O247 77.2(4) . .
O192 K14 O247 123.1(4) . .
O259 K14 O247 77.0(3) . .
O431 K14 O247 146.1(4) . .
O437 K14 O432 74.6(5) . .
O192 K14 O432 120.3(4) . .
O259 K14 O432 159.8(3) . .
O431 K14 O432 95.1(5) . .
O247 K14 O432 86.5(3) . .
O437 K14 O116 129.8(5) . .
O192 K14 O116 76.0(3) . .
O259 K14 O116 121.4(4) . .
O431 K14 O116 136.2(4) . .
O247 K14 O116 74.2(3) . .
O432 K14 O116 63.4(4) . .
O437 K14 O432 117.9(5) . 2_655
O192 K14 O432 65.0(3) . 2_655
O259 K14 O432 142.8(3) . 2_655
O431 K14 O432 76.6(4) . 2_655
O247 K14 O432 129.9(3) . 2_655
O432 K14 O432 57.3(4) . 2_655
O116 K14 O432 59.6(3) . 2_655
O437 K14 W33 107.6(4) . .
O192 K14 W33 68.3(2) . .
O259 K14 W33 20.6(2) . .
O431 K14 W33 108.0(4) . .
O247 K14 W33 71.4(3) . .
O432 K14 W33 156.3(3) . .
O116 K14 W33 101.1(3) . .
O432 K14 W33 132.5(3) 2_655 .
O437 K14 W45 157.7(4) . .
O192 K14 W45 20.4(2) . .
O259 K14 W45 68.4(2) . .
O431 K14 W45 102.7(4) . .
O247 K14 W45 102.9(3) . .
O432 K14 W45 127.7(3) . .
O116 K14 W45 70.0(2) . .
O432 K14 W45 79.5(3) 2_655 .
W33 K14 W45 53.06(7) . .
O393 K15 O355 127.3(4) 2_756 .
O393 K15 O500 88.6(4) 2_756 .
O355 K15 O500 119.4(4) . .
O393 K15 O383 67.7(3) 2_756 .
O355 K15 O383 76.5(4) . .
O500 K15 O383 76.4(4) . .
O393 K15 O307 157.1(4) 2_756 .
O355 K15 O307 74.9(3) . .
O500 K15 O307 73.5(4) . .
O383 K15 O307 119.7(3) . .
O393 K15 O524 101.8(5) 2_756 .
O355 K15 O524 128.1(5) . .
O500 K15 O524 71.8(6) . .
O383 K15 O524 146.8(6) . .
O307 K15 O524 59.5(5) . .
O393 K15 W21' 104.7(3) 2_756 .
O355 K15 W21' 106.4(3) . .
O500 K15 W21' 16.2(3) . .
O383 K15 W21' 81.0(3) . .
O307 K15 W21' 58.6(3) . .
O524 K15 W21' 71.1(5) . .
O393 K15 W70 133.0(3) 2_756 .
O355 K15 W70 18.7(3) . .
O500 K15 W70 100.7(3) . .
O383 K15 W70 70.1(3) . .
O307 K15 W70 66.0(2) . .
O524 K15 W70 124.9(5) . .
W21' K15 W70 87.97(9) . .
O233 K16 O226 157.3(4) . .
O233 K16 O213 68.9(3) . .
O226 K16 O213 113.4(3) . .
O233 K16 O295 111.1(3) . .
O226 K16 O295 55.5(3) . .
O213 K16 O295 152.1(4) . .
O233 K16 O335 103.4(3) . .
O226 K16 O335 55.8(3) . .
O213 K16 O335 84.6(3) . .
O295 K16 O335 68.1(3) . .
O233 K16 O356 66.1(3) . .
O226 K16 O356 109.0(3) . .
O213 K16 O356 134.9(3) . .
O295 K16 O356 55.1(3) . .
O335 K16 O356 108.0(3) . .
O233 K16 O176 79.7(3) . .
O226 K16 O176 120.1(3) . .
O213 K16 O176 51.1(3) . .
O295 K16 O176 156.1(3) . .
O335 K16 O176 131.8(3) . .
O356 K16 O176 116.5(3) . .
O233 K16 O334 54.2(3) . .
O226 K16 O334 107.1(3) . .
O213 K16 O334 55.5(3) . .
O295 K16 O334 100.7(3) . .
O335 K16 O334 51.7(3) . .
O356 K16 O334 98.2(3) . .
O176 K16 O334 102.8(3) . .
O233 K16 W102 131.7(3) . .
O226 K16 W102 30.5(2) . .
O213 K16 W102 90.1(3) . .
O295 K16 W102 68.9(3) . .
O335 K16 W102 29.2(2) . .
O356 K16 W102 122.2(3) . .
O176 K16 W102 120.6(2) . .
O334 K16 W102 77.8(2) . .
O233 K16 W31 24.4(2) . .
O226 K16 W31 135.9(3) . .
O213 K16 W31 58.7(2) . .
O295 K16 W31 109.1(2) . .
O335 K16 W31 80.2(2) . .
O356 K16 W31 80.4(2) . .
O176 K16 W31 89.6(2) . .
O334 K16 W31 29.8(2) . .
W102 K16 W31 107.53(11) . .
O233 K16 W103 140.0(2) . .
O226 K16 W103 30.69(19) . .
O213 K16 W103 143.8(3) . .
O295 K16 W103 28.92(19) . .
O335 K16 W103 69.3(2) . .
O356 K16 W103 78.6(2) . .
O176 K16 W103 135.4(2) . .
O334 K16 W103 116.9(2) . .
W102 K16 W103 55.02(7) . .
W31 K16 W103 134.99(13) . .
O233 K16 W88 71.7(2) . .
O226 K16 W88 120.2(2) . .
O213 K16 W88 23.9(2) . .
O295 K16 W88 174.7(3) . .
O335 K16 W88 107.2(2) . .
O356 K16 W88 129.8(3) . .
O176 K16 W88 27.17(18) . .
O334 K16 W88 77.24(19) . .
W102 K16 W88 105.88(10) . .
W31 K16 W88 71.61(7) . .
W103 K16 W88 148.21(12) . .
O151 K17 O231 74.0(3) . .
O151 K17 O530 135.1(5) . .
O231 K17 O530 140.7(5) . .
O151 K17 O154 116.3(3) . .
O231 K17 O154 73.8(3) . .
O530 K17 O154 69.2(4) . .
O151 K17 O469 91.2(10) . .
O231 K17 O469 100.9(8) . .
O530 K17 O469 103.4(9) . .
O154 K17 O469 148.1(10) . .
O151 K17 O109 72.3(3) . .
O231 K17 O109 117.7(3) . .
O530 K17 O109 65.9(5) . .
O154 K17 O109 76.6(3) . .
O469 K17 O109 130.3(9) . .
O151 K17 O446 139.3(6) . 2_665
O231 K17 O446 83.3(5) . 2_665
O530 K17 O446 82.6(6) . 2_665
O154 K17 O446 88.0(6) . 2_665
O469 K17 O446 60.1(11) . 2_665
O109 K17 O446 148.1(6) . 2_665
W96' K18 O325 141.8(5) . .
W96' K18 O526 101.2(6) . .
O325 K18 O526 115.5(6) . .
W96' K18 O234 47.0(3) . .
O325 K18 O234 119.8(4) . .
O526 K18 O234 89.7(6) . .
W96' K18 O313 104.4(4) . .
O325 K18 O313 70.4(3) . .
O526 K18 O313 84.8(6) . .
O234 K18 O313 58.0(3) . .
W96' K18 O308 21.6(4) . .
O325 K18 O308 163.0(5) . .
O526 K18 O308 81.3(6) . .
O234 K18 O308 54.6(3) . .
O313 K18 O308 110.8(3) . .
W96' K18 O318 38.2(4) . .
O325 K18 O318 106.6(4) . .
O526 K18 O318 137.9(6) . .
O234 K18 O318 69.8(3) . .
O313 K18 O318 111.4(4) . .
O308 K18 O318 56.8(3) . .
W96' K18 O129 91.8(4) . .
O325 K18 O129 53.9(3) . .
O526 K18 O129 164.7(6) . .
O234 K18 O129 105.1(4) . .
O313 K18 O129 99.8(3) . .
O308 K18 O129 110.2(4) . .
O318 K18 O129 53.8(3) . .
W96' K18 W67 77.9(3) . .
O325 K18 W67 93.1(3) . .
O526 K18 W67 87.1(5) . .
O234 K18 W67 31.28(19) . .
O313 K18 W67 26.7(2) . .
O308 K18 W67 84.9(2) . .
O318 K18 W67 92.1(2) . .
O129 K18 W67 103.6(2) . .
W96' K18 W97 21.3(3) . .
O325 K18 W97 133.5(3) . .
O526 K18 W97 110.2(5) . .
O234 K18 W97 67.6(2) . .
O313 K18 W97 123.5(3) . .
O308 K18 W97 31.1(2) . .
O318 K18 W97 28.4(2) . .
O129 K18 W97 79.6(2) . .
W67 K18 W97 97.73(14) . .
W96' K18 W95 33.7(3) . .
O325 K18 W95 148.0(3) . .
O526 K18 W95 75.0(5) . .
O234 K18 W95 28.3(2) . .
O313 K18 W95 81.2(2) . .
O308 K18 W95 29.71(19) . .
O318 K18 W95 70.0(2) . .
O129 K18 W95 120.0(3) . .
W67 K18 W95 56.09(8) . .
W97 K18 W95 53.91(8) . .
W96' K18 W85 119.3(4) . .
O325 K18 W85 23.8(3) . .
O526 K18 W85 139.2(6) . .
O234 K18 W85 113.3(3) . .
O313 K18 W85 80.5(3) . .
O308 K18 W85 139.5(3) . .
O318 K18 W85 82.8(2) . .
O129 K18 W85 30.35(19) . .
W67 K18 W85 95.90(14) . .
W97 K18 W85 109.75(18) . .
W95 K18 W85 138.6(2) . .
K19' K19 O382 75.4(10) . 1_655
K19' K19 O497 83.1(9) . 1_655
O382 K19 O497 121.0(7) 1_655 1_655
K19' K19 O392 69.9(9) . .
O382 K19 O392 77.7(4) 1_655 .
O497 K19 O392 142.4(6) 1_655 .
K19' K19 O277 66.8(10) . .
O382 K19 O277 137.3(4) 1_655 .
O497 K19 O277 74.3(6) 1_655 .
O392 K19 O277 71.2(4) . .
K19' K19 O372 146.4(9) . .
O382 K19 O372 79.1(4) 1_655 .
O497 K19 O372 129.2(6) 1_655 .
O392 K19 O372 83.8(4) . .
O277 K19 O372 124.4(4) . .
K19' K19 O498 11.1(10) . .
O382 K19 O498 86.1(7) 1_655 .
O497 K19 O498 74.7(7) 1_655 .
O392 K19 O498 74.6(6) . .
O277 K19 O498 58.0(7) . .
O372 K19 O498 155.9(6) . .
K19' K19 O171 59.5(10) . 1_655
O382 K19 O171 62.8(4) 1_655 1_655
O497 K19 O171 58.9(6) 1_655 1_655
O392 K19 O171 121.1(4) . 1_655
O277 K19 O171 110.3(4) . 1_655
O372 K19 O171 125.0(5) . 1_655
O498 K19 O171 61.6(7) . 1_655
K19' K19 O420 143.0(9) . .
O382 K19 O420 137.0(5) 1_655 .
O497 K19 O420 65.3(5) 1_655 .
O392 K19 O420 125.4(5) . .
O277 K19 O420 85.6(4) . .
O372 K19 O420 69.7(4) . .
O498 K19 O420 132.0(6) . .
O171 K19 O420 113.1(4) 1_655 .
K19' K19 W80 87.2(10) . .
O382 K19 W80 146.2(4) 1_655 .
O497 K19 W80 84.4(6) 1_655 .
O392 K19 W80 69.1(3) . .
O277 K19 W80 22.1(2) . .
O372 K19 W80 102.8(4) . .
O498 K19 W80 79.4(7) . .
O171 K19 W80 131.1(3) 1_655 .
O420 K19 W80 71.6(3) . .
K19' K19 W100 137.5(10) . .
O382 K19 W100 146.2(3) 1_655 .
O497 K19 W100 78.7(5) 1_655 .
O392 K19 W100 103.7(3) . .
O277 K19 W100 71.4(2) . .
O372 K19 W100 67.6(3) . .
O498 K19 W100 127.3(6) . .
O171 K19 W100 133.6(3) 1_655 .
O420 K19 W100 22.3(3) . .
W80 K19 W100 53.19(9) . .
K19' K19 K28 119.3(9) . 1_655
O382 K19 K28 109.8(4) 1_655 1_655
O497 K19 K28 40.9(5) 1_655 1_655
O392 K19 K28 168.9(4) . 1_655
O277 K19 K28 105.8(3) . 1_655
O372 K19 K28 89.6(4) . 1_655
O498 K19 K28 113.3(6) . 1_655
O171 K19 K28 69.9(3) 1_655 1_655
O420 K19 K28 43.6(4) . 1_655
W80 K19 K28 104.0(3) . 1_655
W100 K19 K28 65.5(2) . 1_655
O498 K19' K19 157(2) . .
O498 K19' O171 93.7(17) . 1_655
K19 K19' O171 89.3(11) . 1_655
O498 K19' O277 80.4(17) . .
K19 K19' O277 81.0(10) . .
O171 K19' O277 132.8(9) 1_655 .
O498 K19' O392 110.5(17) . .
K19 K19' O392 77.5(9) . .
O171 K19' O392 146.3(11) 1_655 .
O277 K19' O392 76.0(8) . .
O498 K19' O382 129.9(18) . 1_655
K19 K19' O382 72.0(10) . 1_655
O171 K19' O382 67.7(7) 1_655 1_655
O277 K19' O382 146.3(9) . 1_655
O392 K19' O382 78.7(7) . 1_655
O498 K19' O526 72.3(14) . 1_655
K19 K19' O526 130.2(12) . 1_655
O171 K19' O526 94.2(10) 1_655 1_655
O277 K19' O526 127.0(11) . 1_655
O392 K19' O526 72.6(7) . 1_655
O382 K19' O526 63.8(7) 1_655 1_655
O498 K19' O497 95.6(14) . 1_655
K19 K19' O497 66.3(8) . 1_655
O171 K19' O497 60.5(7) 1_655 1_655
O277 K19' O497 73.5(8) . 1_655
O392 K19' O497 135.4(10) . 1_655
O382 K19' O497 111.7(10) 1_655 1_655
O526 K19' O497 151.7(11) 1_655 1_655
O498 K19' W67 83.5(16) . 1_655
K19 K19' W67 104.3(12) . 1_655
O171 K19' W67 17.9(3) 1_655 1_655
O277 K19' W67 143.9(7) . 1_655
O392 K19' W67 140.1(8) . 1_655
O382 K19' W67 64.7(6) 1_655 1_655
O526 K19' W67 77.1(8) 1_655 1_655
O497 K19' W67 76.2(7) 1_655 1_655
O498 K19' W106 97.4(16) . .
K19 K19' W106 84.3(10) . .
O171 K19' W106 165.2(9) 1_655 .
O277 K19' W106 59.3(5) . .
O392 K19' W106 18.8(4) . .
O382 K19' W106 97.6(6) 1_655 .
O526 K19' W106 80.0(7) 1_655 .
O497 K19' W106 127.6(9) 1_655 .
W67 K19' W106 155.6(6) 1_655 .
O498 K19' K18 75.0(15) . 1_655
K19 K19' K18 126.2(12) . 1_655
O171 K19' K18 65.1(5) 1_655 1_655
O277 K19' K18 150.9(8) . 1_655
O392 K19' K18 98.1(6) . 1_655
O382 K19' K18 54.9(5) 1_655 1_655
O526 K19' K18 29.1(6) 1_655 1_655
O497 K19' K18 123.9(9) 1_655 1_655
W67 K19' K18 48.0(3) 1_655 1_655
W106 K19' K18 108.5(4) . 1_655
O441 K20 O4 89.3(4) . .
O441 K20 O22 81.7(4) . .
O4 K20 O22 144.2(4) . .
O441 K20 O446 87.1(7) . .
O4 K20 O446 91.5(6) . .
O22 K20 O446 122.3(6) . .
O441 K20 O442 136.9(6) . .
O4 K20 O442 124.3(5) . .
O22 K20 O442 83.1(5) . .
O446 K20 O442 67.8(7) . .
O441 K20 O101 126.6(5) . .
O4 K20 O101 107.3(3) . .
O22 K20 O101 55.1(3) . .
O446 K20 O101 140.3(7) . .
O442 K20 O101 72.8(5) . .
O441 K20 O58 70.6(5) . .
O4 K20 O58 64.8(3) . .
O22 K20 O58 79.6(3) . .
O446 K20 O58 146.8(6) . .
O442 K20 O58 144.5(5) . .
O101 K20 O58 71.8(3) . .
O441 K20 O37 135.9(5) . .
O4 K20 O37 56.4(2) . .
O22 K20 O37 109.2(3) . .
O446 K20 O37 117.4(6) . .
O442 K20 O37 87.2(4) . .
O101 K20 O37 55.1(2) . .
O58 K20 O37 69.8(3) . .
O441 K20 W44 99.9(4) . .
O4 K20 W44 125.9(3) . .
O22 K20 W44 26.18(19) . .
O446 K20 W44 141.7(5) . .
O442 K20 W44 82.4(4) . .
O101 K20 W44 29.99(18) . .
O58 K20 W44 68.5(2) . .
O37 K20 W44 83.0(2) . .
O441 K20 W32 140.6(5) . .
O4 K20 W32 81.4(2) . .
O22 K20 W32 84.0(2) . .
O446 K20 W32 131.0(6) . .
O442 K20 W32 76.7(4) . .
O101 K20 W32 29.06(16) . .
O58 K20 W32 70.8(2) . .
O37 K20 W32 26.24(15) . .
W44 K20 W32 58.20(9) . .
O441 K20 K30 86.2(4) . .
O4 K20 K30 38.3(2) . .
O22 K20 K30 167.4(3) . .
O446 K20 K30 53.2(5) . .
O442 K20 K30 103.7(5) . .
O101 K20 K30 136.8(3) . .
O58 K20 K30 99.7(2) . .
O37 K20 K30 82.0(2) . .
W44 K20 K30 163.5(2) . .
W32 K20 K30 107.76(17) . .
O441 K20 K6 49.5(4) . .
O4 K20 K6 95.0(3) . .
O22 K20 K6 53.4(3) . .
O446 K20 K6 135.9(6) . .
O442 K20 K6 136.4(4) . .
O101 K20 K6 78.2(2) . .
O58 K20 K6 35.68(19) . .
O37 K20 K6 102.1(3) . .
W44 K20 K6 57.20(11) . .
W32 K20 K6 93.12(16) . .
K30 K20 K6 119.8(2) . .
O77 K21 O401 76.3(6) 1_455 .
O77 K21 O400 118.7(6) 1_455 .
O401 K21 O400 130.3(7) . .
O77 K21 O285 81.6(3) 1_455 .
O401 K21 O285 148.4(5) . .
O400 K21 O285 80.4(5) . .
O77 K21 O147 65.7(3) 1_455 1_455
O401 K21 O147 68.9(6) . 1_455
O400 K21 O147 75.5(6) . 1_455
O285 K21 O147 121.3(3) . 1_455
O77 K21 O279 120.6(3) 1_455 .
O401 K21 O279 112.0(6) . .
O400 K21 O279 100.0(6) . .
O285 K21 O279 61.4(3) . .
O147 K21 O279 173.7(3) 1_455 .
O77 K21 O463 111.4(7) 1_455 .
O401 K21 O463 54.8(8) . .
O400 K21 O463 76.4(8) . .
O285 K21 O463 156.7(6) . .
O147 K21 O463 54.2(7) 1_455 .
O279 K21 O463 120.8(7) . .
O77 K21 O381 69.4(3) 1_455 .
O401 K21 O381 91.6(6) . .
O400 K21 O381 137.9(6) . .
O285 K21 O381 59.2(3) . .
O147 K21 O381 134.0(3) 1_455 .
O279 K21 O381 52.2(3) . .
O463 K21 O381 142.6(6) . .
O77 K21 K9 42.7(2) 1_455 .
O401 K21 K9 109.1(5) . .
O400 K21 K9 111.7(5) . .
O285 K21 K9 41.7(2) . .
O147 K21 K9 102.7(2) 1_455 .
O279 K21 K9 83.0(2) . .
O463 K21 K9 154.1(7) . .
O381 K21 K9 43.5(2) . .
O77 K21 K33 125.1(3) 1_455 .
O401 K21 K33 155.5(5) . .
O400 K21 K33 32.7(6) . .
O285 K21 K33 55.3(2) . .
O147 K21 K33 106.7(3) 1_455 .
O279 K21 K33 69.7(2) . .
O463 K21 K33 102.3(6) . .
O381 K21 K33 106.6(3) . .
K9 K21 K33 95.40(15) . .
O505 K22 O80 77.6(9) . 1_455
O505 K22 O360 151.7(9) . .
O80 K22 O360 74.3(4) 1_455 .
O505 K22 O444 123.9(9) . .
O80 K22 O444 132.7(5) 1_455 .
O360 K22 O444 79.2(5) . .
O505 K22 O381 85.4(8) . .
O80 K22 O381 71.4(4) 1_455 .
O360 K22 O381 82.6(4) . .
O444 K22 O381 142.4(5) . .
O505 K22 O122 79.9(7) . 1_455
O80 K22 O122 68.5(3) 1_455 1_455
O360 K22 O122 92.9(3) . 1_455
O444 K22 O122 74.5(5) . 1_455
O381 K22 O122 139.3(4) . 1_455
O505 K22 O240 111.5(8) . .
O80 K22 O240 143.1(3) 1_455 .
O360 K22 O240 89.6(4) . .
O444 K22 O240 73.4(5) . .
O381 K22 O240 73.8(4) . .
O122 K22 O240 146.8(4) 1_455 .
O505 K22 K28 53.1(8) . .
O80 K22 K28 123.5(4) 1_455 .
O360 K22 K28 146.5(4) . .
O444 K22 K28 99.9(5) . .
O381 K22 K28 78.2(4) . .
O122 K22 K28 119.5(4) 1_455 .
O240 K22 K28 58.8(4) . .
O505 K22 K9 108.1(8) . .
O80 K22 K9 43.9(2) 1_455 .
O360 K22 K9 47.1(3) . .
O444 K22 K9 126.3(4) . .
O381 K22 K9 45.4(3) . .
O122 K22 K9 104.5(3) 1_455 .
O240 K22 K9 101.3(2) . .
K28 K22 K9 123.3(3) . .
O505 K22 W28 132.0(8) . .
O80 K22 W28 131.4(2) 1_455 .
O360 K22 W28 68.2(3) . .
O444 K22 W28 68.8(4) . .
O381 K22 W28 74.0(3) . .
O122 K22 W28 141.1(3) 1_455 .
O240 K22 W28 21.41(19) . .
K28 K22 W28 80.1(3) . .
K9 K22 W28 87.51(11) . .
W94' K23 O274 139.2(6) . .
W94' K23 O88 20.8(5) . .
O274 K23 O88 159.0(5) . .
W94' K23 O100 43.6(5) . .
O274 K23 O100 116.9(4) . .
O88 K23 O100 55.0(3) . .
W94' K23 O283 40.3(5) . .
O274 K23 O283 104.2(4) . .
O88 K23 O283 55.2(3) . .
O100 K23 O283 69.2(3) . .
W94' K23 O181 97.4(5) . .
O274 K23 O181 71.9(4) . .
O88 K23 O181 108.0(4) . .
O100 K23 O181 54.2(3) . .
O283 K23 O181 108.1(3) . .
W94' K23 O136 92.9(6) . .
O274 K23 O136 52.2(3) . .
O88 K23 O136 108.2(4) . .
O100 K23 O136 103.4(4) . .
O283 K23 O136 53.3(3) . .
O181 K23 O136 98.9(3) . .
W94' K23 W93 29.5(5) . .
O274 K23 W93 146.3(3) . .
O88 K23 W93 29.4(2) . .
O100 K23 W93 29.3(2) . .
O283 K23 W93 68.8(3) . .
O181 K23 W93 79.0(3) . .
O136 K23 W93 118.4(3) . .
W94' K23 W94 26.1(5) . .
O274 K23 W94 130.4(4) . .
O88 K23 W94 30.9(3) . .
O100 K23 W94 68.7(2) . .
O283 K23 W94 27.7(2) . .
O181 K23 W94 120.6(3) . .
O136 K23 W94 78.2(2) . .
W93 K23 W94 54.04(11) . .
W94' K23 W39 118.8(6) . .
O274 K23 W39 22.6(2) . .
O88 K23 W39 136.9(4) . .
O100 K23 W39 110.8(3) . .
O283 K23 W39 81.7(3) . .
O181 K23 W39 80.9(3) . .
O136 K23 W39 29.87(17) . .
W93 K23 W39 136.6(2) . .
W94 K23 W39 107.8(2) . .
W94' K23 W33 72.2(5) . .
O274 K23 W33 92.6(3) . .
O88 K23 W33 83.4(3) . .
O100 K23 W33 28.93(19) . .
O283 K23 W33 89.4(3) . .
O181 K23 W33 25.31(19) . .
O136 K23 W33 101.6(2) . .
W93 K23 W33 55.33(12) . .
W94 K23 W33 96.19(17) . .
W39 K23 W33 94.69(17) . .
O518 K24 O140 132.3(8) . .
O518 K24 O365 63.2(8) . .
O140 K24 O365 72.6(4) . .
O518 K24 O488 44.6(11) . .
O140 K24 O488 103.5(8) . .
O365 K24 O488 68.5(8) . .
O518 K24 O430 117.8(9) . .
O140 K24 O430 90.5(5) . .
O365 K24 O430 147.7(5) . .
O488 K24 O430 90.0(9) . .
O518 K24 O148 132.9(8) . .
O140 K24 O148 86.0(4) . .
O365 K24 O148 123.2(4) . .
O488 K24 O148 167.3(8) . .
O430 K24 O148 81.4(4) . .
O518 K24 O92 65.2(8) . .
O140 K24 O92 124.3(3) . .
O365 K24 O92 79.7(4) . .
O488 K24 O92 109.7(9) . .
O430 K24 O92 131.6(4) . .
O148 K24 O92 70.3(3) . .
O518 K24 O520 51.9(10) . 2_755
O140 K24 O520 158.6(6) . 2_755
O365 K24 O520 115.0(7) . 2_755
O488 K24 O520 64.3(8) . 2_755
O430 K24 O520 72.7(7) . 2_755
O148 K24 O520 104.0(5) . 2_755
O92 K24 O520 77.1(5) . 2_755
O518 K24 W48 132.5(8) . .
O140 K24 W48 21.28(19) . .
O365 K24 W48 69.5(3) . .
O488 K24 W48 119.2(7) . .
O430 K24 W48 103.9(4) . .
O148 K24 W48 72.2(2) . .
O92 K24 W48 103.6(2) . .
O520 K24 W48 175.4(6) 2_755 .
O518 K24 W60 133.5(8) . .
O140 K24 W60 71.3(2) . .
O365 K24 W60 102.3(3) . .
O488 K24 W60 170.7(7) . .
O430 K24 W60 97.7(4) . .
O148 K24 W60 21.91(19) . .
O92 K24 W60 68.9(2) . .
O520 K24 W60 123.1(5) 2_755 .
W48 K24 W60 53.80(9) . .
W119 K26 O248 41.0(2) . .
W119 K26 O366 42.7(3) . .
O248 K26 O366 62.6(3) . .
W119 K26 O50 133.2(3) . .
O248 K26 O50 171.9(4) . .
O366 K26 O50 117.7(3) . .
W119 K26 O203 132.9(3) . .
O248 K26 O203 116.1(3) . .
O366 K26 O203 175.0(5) . .
O50 K26 O203 62.7(3) . .
W119 K26 K27 79.75(19) . .
O248 K26 K27 57.5(3) . .
O366 K26 K27 56.5(3) . .
O50 K26 K27 130.1(3) . .
O203 K26 K27 127.5(3) . .
W119 K26 O246 88.4(3) . .
O248 K26 O246 112.0(4) . .
O366 K26 O246 114.8(4) . .
O50 K26 O246 60.1(3) . .
O203 K26 O246 60.8(3) . .
K27 K26 O246 168.0(3) . .
W119 K26 O85 43.0(2) . .
O248 K26 O85 82.8(3) . .
O366 K26 O85 60.6(3) . .
O50 K26 O85 90.5(3) . .
O203 K26 O85 114.8(4) . .
K27 K26 O85 115.5(3) . .
O246 K26 O85 54.5(3) . .
W119 K26 O15 99.1(3) . .
O248 K26 O15 125.7(3) . .
O366 K26 O15 63.7(3) . .
O50 K26 O15 56.7(3) . .
O203 K26 O15 118.1(3) . .
K27 K26 O15 86.2(2) . .
O246 K26 O15 97.2(3) . .
O85 K26 O15 78.5(3) . .
W119 K26 O142 42.9(2) . .
O248 K26 O142 58.1(3) . .
O366 K26 O142 84.6(3) . .
O50 K26 O142 113.8(3) . .
O203 K26 O142 90.7(3) . .
K27 K26 O142 114.6(3) . .
O246 K26 O142 54.2(3) . .
O85 K26 O142 45.3(3) . .
O15 K26 O142 123.8(3) . .
W119 K26 O3 97.7(2) . .
O248 K26 O3 63.0(3) . .
O366 K26 O3 124.3(3) . .
O50 K26 O3 117.8(3) . .
O203 K26 O3 55.9(2) . .
K27 K26 O3 84.3(2) . .
O246 K26 O3 96.0(3) . .
O85 K26 O3 122.6(3) . .
O15 K26 O3 158.9(4) . .
O142 K26 O3 77.3(3) . .
W119 K26 O18 134.1(3) . .
O248 K26 O18 122.3(3) . .
O366 K26 O18 91.9(3) . .
O50 K26 O18 65.6(3) . .
O203 K26 O18 92.7(3) . .
K27 K26 O18 65.2(2) . .
O246 K26 O18 125.7(3) . .
O85 K26 O18 130.6(3) . .
O15 K26 O18 52.1(3) . .
O142 K26 O18 175.7(3) . .
O3 K26 O18 106.8(3) . .
W120 K27 O366 41.7(2) . .
W120 K27 O248 42.9(2) . .
O366 K27 O248 62.7(3) . .
W120 K27 O417 136.8(3) . .
O366 K27 O417 117.3(4) . .
O248 K27 O417 179.6(4) . .
W120 K27 O206 133.3(3) . .
O366 K27 O206 173.2(3) . .
O248 K27 O206 117.6(3) . .
O417 K27 O206 62.4(3) . .
W120 K27 K26 80.5(2) . .
O366 K27 K26 57.8(3) . .
O248 K27 K26 56.3(2) . .
O417 K27 K26 124.1(3) . .
O206 K27 K26 128.5(3) . .
W120 K27 O303 90.6(3) . .
O366 K27 O303 115.4(3) . .
O248 K27 O303 116.0(3) . .
O417 K27 O303 63.6(3) . .
O206 K27 O303 58.0(3) . .
K26 K27 O303 171.0(3) . .
W120 K27 O61 44.6(2) . .
O366 K27 O61 60.5(3) . .
O248 K27 O61 86.4(3) . .
O417 K27 O61 93.2(3) . .
O206 K27 O61 112.8(3) . .
K26 K27 O61 117.3(3) . .
O303 K27 O61 55.2(3) . .
W120 K27 O66 42.9(2) . .
O366 K27 O66 83.2(3) . .
O248 K27 O66 61.5(3) . .
O417 K27 O66 118.1(3) . .
O206 K27 O66 91.0(3) . .
K26 K27 O66 116.3(3) . .
O303 K27 O66 55.3(3) . .
O61 K27 O66 44.7(3) . .
W120 K27 O161 98.7(2) . .
O366 K27 O161 125.4(3) . .
O248 K27 O161 63.5(3) . .
O417 K27 O161 116.6(4) . .
O206 K27 O161 56.5(3) . .
K26 K27 O161 85.3(2) . .
O303 K27 O161 95.3(3) . .
O61 K27 O161 123.7(3) . .
O66 K27 O161 79.0(3) . .
W120 K27 O5 99.0(3) . .
O366 K27 O5 63.2(3) . .
O248 K27 O5 124.0(3) . .
O417 K27 O5 56.1(3) . .
O206 K27 O5 117.9(3) . .
K26 K27 O5 83.2(2) . .
O303 K27 O5 99.1(3) . .
O61 K27 O5 79.4(3) . .
O66 K27 O5 124.0(3) . .
O161 K27 O5 156.9(3) . .
W120 K27 O44 133.2(3) . .
O366 K27 O44 121.1(3) . .
O248 K27 O44 90.7(3) . .
O417 K27 O44 89.6(3) . .
O206 K27 O44 65.5(3) . .
K26 K27 O44 63.7(2) . .
O303 K27 O44 123.4(3) . .
O61 K27 O44 175.4(3) . .
O66 K27 O44 130.8(3) . .
O161 K27 O44 51.8(2) . .
O5 K27 O44 105.2(3) . .
O404 K28 O505 119.5(10) . .
O404 K28 O358 65.5(6) . .
O505 K28 O358 168.4(10) . .
O404 K28 O497 37.3(7) . .
O505 K28 O497 93.0(10) . .
O358 K28 O497 95.9(7) . .
O404 K28 O419 156.9(8) . 1_455
O505 K28 O419 69.1(8) . 1_455
O358 K28 O419 110.6(6) . 1_455
O497 K28 O419 126.9(9) . 1_455
O404 K28 O420 99.3(7) . 1_455
O505 K28 O420 73.6(9) . 1_455
O358 K28 O420 116.9(6) . 1_455
O497 K28 O420 66.0(7) . 1_455
O419 K28 O420 61.1(5) 1_455 1_455
O404 K28 O240 61.6(6) . .
O505 K28 O240 101.4(8) . .
O358 K28 O240 71.1(5) . .
O497 K28 O240 90.7(7) . .
O419 K28 O240 140.6(6) 1_455 .
O420 K28 O240 155.4(7) 1_455 .
O404 K28 K22 97.3(6) . .
O505 K28 K22 47.3(7) . .
O358 K28 K22 123.7(6) . .
O497 K28 K22 98.4(6) . .
O419 K28 K22 102.9(5) 1_455 .
O420 K28 K22 118.7(6) 1_455 .
O240 K28 K22 54.6(3) . .
O404 K28 K19 58.8(5) . 1_455
O505 K28 K19 110.4(9) . 1_455
O358 K28 K19 81.2(4) . 1_455
O497 K28 K19 40.3(5) . 1_455
O419 K28 K19 98.3(5) 1_455 1_455
O420 K28 K19 45.1(3) 1_455 1_455
O240 K28 K19 120.3(4) . 1_455
K22 K28 K19 137.0(5) . 1_455
W62' K29 O204 138.4(6) . .
W62' K29 O451 99.8(9) . .
O204 K29 O451 110.2(7) . .
W62' K29 O263 21.1(4) . .
O204 K29 O263 157.0(4) . .
O451 K29 O263 90.4(7) . .
W62' K29 O56 37.2(4) . .
O204 K29 O56 111.3(4) . .
O451 K29 O56 92.6(7) . .
O263 K29 O56 55.8(3) . .
W62' K29 O229 47.8(5) . .
O204 K29 O229 103.1(4) . .
O451 K29 O229 145.8(7) . .
O263 K29 O229 55.5(3) . .
O56 K29 O229 67.9(3) . .
W62' K29 O447 113.3(7) . .
O204 K29 O447 85.0(7) . .
O451 K29 O447 107.4(8) . .
O263 K29 O447 98.7(6) . .
O56 K29 O447 148.3(6) . .
O229 K29 O447 82.3(6) . .
W62' K29 O185 91.0(5) . .
O204 K29 O185 66.9(3) . .
O451 K29 O185 80.8(6) . .
O263 K29 O185 108.3(4) . .
O56 K29 O185 53.8(3) . .
O229 K29 O185 106.2(3) . .
O447 K29 O185 151.8(7) . .
W62' K29 O29 98.4(6) . .
O204 K29 O29 53.1(3) . .
O451 K29 O29 161.7(7) . .
O263 K29 O29 107.5(4) . .
O56 K29 O29 100.7(3) . .
O229 K29 O29 52.3(3) . .
O447 K29 O29 66.8(6) . .
O185 K29 O29 96.7(3) . .
W62' K29 W62 33.8(5) . .
O204 K29 W62 131.2(4) . .
O451 K29 W62 118.6(7) . .
O263 K29 W62 30.0(2) . .
O56 K29 W62 68.4(2) . .
O229 K29 W62 29.0(2) . .
O447 K29 W62 80.3(5) . .
O185 K29 W62 120.2(3) . .
O29 K29 W62 78.4(2) . .
W62' K29 W63 22.1(5) . .
O204 K29 W63 140.8(3) . .
O451 K29 W63 80.0(7) . .
O263 K29 W63 30.7(2) . .
O56 K29 W63 29.5(2) . .
O229 K29 W63 69.3(3) . .
O447 K29 W63 129.3(6) . .
O185 K29 W63 78.2(3) . .
O29 K29 W63 117.5(3) . .
W62 K29 W63 54.54(11) . .
W62' K29 W5 121.9(6) . .
O204 K29 W5 23.1(2) . .
O451 K29 W5 133.1(7) . .
O263 K29 W5 136.0(4) . .
O56 K29 W5 107.4(3) . .
O229 K29 W5 80.7(3) . .
O447 K29 W5 76.8(6) . .
O185 K29 W5 78.1(3) . .
O29 K29 W5 30.12(17) . .
W62 K29 W5 108.2(2) . .
W63 K29 W5 134.2(2) . .
O447 K30 O4 124.5(7) . .
O447 K30 O462 130.0(8) . .
O4 K30 O462 93.6(6) . .
O447 K30 O196 85.0(7) . .
O4 K30 O196 141.5(4) . .
O462 K30 O196 81.4(5) . .
O447 K30 O262 143.6(7) . .
O4 K30 O262 68.3(3) . .
O462 K30 O262 76.1(5) . .
O196 K30 O262 73.5(3) . .
O447 K30 O29 73.9(6) . .
O4 K30 O29 106.8(3) . .
O462 K30 O29 129.1(5) . .
O196 K30 O29 53.7(3) . .
O262 K30 O29 69.7(3) . .
O447 K30 O112 89.8(6) . .
O4 K30 O112 54.9(3) . .
O462 K30 O112 140.2(6) . .
O196 K30 O112 107.6(3) . .
O262 K30 O112 70.0(3) . .
O29 K30 O112 55.6(3) . .
O447 K30 W5 79.2(6) . .
O4 K30 W5 80.2(2) . .
O462 K30 W5 144.7(5) . .
O196 K30 W5 82.4(3) . .
O262 K30 W5 69.3(2) . .
O29 K30 W5 29.29(18) . .
O112 K30 W5 26.52(18) . .
O447 K30 W112 82.9(6) . .
O4 K30 W112 124.8(3) . .
O462 K30 W112 102.0(5) . .
O196 K30 W112 25.34(19) . .
O262 K30 W112 65.0(2) . .
O29 K30 W112 29.00(17) . .
O112 K30 W112 82.3(2) . .
W5 K30 W112 57.16(11) . .
O447 K30 K20 100.7(6) . .
O4 K30 K20 38.9(2) . .
O462 K30 K20 89.7(5) . .
O196 K30 K20 171.0(4) . .
O262 K30 K20 104.8(3) . .
O29 K30 K20 134.5(3) . .
O112 K30 K20 79.6(2) . .
W5 K30 K20 105.34(19) . .
W112 K30 K20 161.5(2) . .
O447 K30 K11 132.7(6) . .
O4 K30 K11 98.9(3) . .
O462 K30 K11 54.1(4) . .
O196 K30 K11 47.7(3) . .
O262 K30 K11 36.0(2) . .
O29 K30 K11 76.5(2) . .
O112 K30 K11 102.8(3) . .
W5 K30 K11 92.27(16) . .
W112 K30 K11 54.80(12) . .
K20 K30 K11 126.2(3) . .
O447 K30 K29 32.5(6) . .
O4 K30 K29 119.9(3) . .
O462 K30 K29 146.4(5) . .
O196 K30 K29 70.3(3) . .
O262 K30 K29 111.2(3) . .
O29 K30 K29 41.7(2) . .
O112 K30 K29 68.4(3) . .
W5 K30 K29 49.78(14) . .
W112 K30 K29 57.32(15) . .
K20 K30 K29 118.1(2) . .
K11 K30 K29 112.1(2) . .
O146 K31 O233 67.9(4) . .
O146 K31 O145 56.2(3) . .
O233 K31 O145 70.2(3) . .
O146 K31 O129 109.3(4) . .
O233 K31 O129 71.1(3) . .
O145 K31 O129 56.8(3) . .
O146 K31 O176 145.3(5) . .
O233 K31 O176 77.7(4) . .
O145 K31 O176 108.8(4) . .
O129 K31 O176 53.0(3) . .
O146 K31 W85 81.8(3) . .
O233 K31 W85 70.3(2) . .
O145 K31 W85 26.75(18) . .
O129 K31 W85 30.3(2) . .
O176 K31 W85 83.0(3) . .
O146 K31 W88 127.1(4) . .
O233 K31 W88 67.3(3) . .
O145 K31 W88 83.1(3) . .
O129 K31 W88 28.3(2) . .
O176 K31 W88 25.7(2) . .
W85 K31 W88 57.62(12) . .
O146 K31 K16 99.9(4) . .
O233 K31 K16 37.8(2) . .
O145 K31 K16 104.4(3) . .
O129 K31 K16 77.0(3) . .
O176 K31 K16 50.3(3) . .
W85 K31 K16 93.7(2) . .
W88 K31 K16 55.85(15) . .
O146 K31 K32 36.0(3) . .
O233 K31 K32 101.4(3) . .
O145 K31 K32 79.1(3) . .
O129 K31 K32 135.5(3) . .
O176 K31 K32 170.9(4) . .
W85 K31 K32 105.3(2) . .
W88 K31 K32 161.4(2) . .
K16 K31 K32 124.2(2) . .
O146 K31 K18 122.0(3) . .
O233 K31 K18 110.8(3) . .
O145 K31 K18 68.7(2) . .
O129 K31 K18 39.9(3) . .
O176 K31 K18 66.5(3) . .
W85 K31 K18 49.01(12) . .
W88 K31 K18 54.63(13) . .
K16 K31 K18 110.5(2) . .
K32 K31 K18 121.7(3) . .
O146 K32 O449 80.3(8) . .
O146 K32 O349 144.1(5) . .
O449 K32 O349 96.8(8) . .
O146 K32 O136 107.1(4) . .
O449 K32 O136 139.3(8) . .
O349 K32 O136 53.6(3) . .
O146 K32 O65 65.9(3) . .
O449 K32 O65 76.8(8) . .
O349 K32 O65 78.6(4) . .
O136 K32 O65 70.8(3) . .
O146 K32 O200 55.6(3) . .
O449 K32 O200 132.2(9) . .
O349 K32 O200 108.1(4) . .
O136 K32 O200 55.4(3) . .
O65 K32 O200 69.4(3) . .
O146 K32 W75 125.7(3) . .
O449 K32 W75 114.5(7) . .
O349 K32 W75 25.29(19) . .
O136 K32 W75 29.36(18) . .
O65 K32 W75 67.7(2) . .
O200 K32 W75 82.8(2) . .
O146 K32 W39 81.0(3) . .
O449 K32 W39 146.1(8) . .
O349 K32 W39 82.4(3) . .
O136 K32 W39 28.94(18) . .
O65 K32 W39 69.7(2) . .
O200 K32 W39 26.70(19) . .
W75 K32 W39 57.44(12) . .
O146 K32 K13 96.1(3) . .
O449 K32 K13 62.3(7) . .
O349 K32 K13 53.0(3) . .
O136 K32 K13 77.1(3) . .
O65 K32 K13 35.7(2) . .
O200 K32 K13 101.8(3) . .
W75 K32 K13 56.66(13) . .
W39 K32 K13 92.03(18) . .
O146 K32 K31 36.6(3) . .
O449 K32 K31 73.5(7) . .
O349 K32 K31 170.2(4) . .
O136 K32 K31 135.0(3) . .
O65 K32 K31 99.5(3) . .
O200 K32 K31 79.8(3) . .
W75 K32 K31 161.4(2) . .
W39 K32 K31 106.11(19) . .
K13 K32 K31 120.7(3) . .
W16' K33 O42 134.3(7) . .
W16' K33 O138 25.6(5) . .
O42 K33 O138 159.5(5) . .
W16' K33 O400 120.0(7) . .
O42 K33 O400 99.2(5) . .
O138 K33 O400 99.9(5) . .
W16' K33 O442 106.8(6) . .
O42 K33 O442 84.0(5) . .
O138 K33 O442 98.8(5) . .
O400 K33 O442 103.0(7) . .
W16' K33 O6 42.6(5) . .
O42 K33 O6 113.7(4) . .
O138 K33 O6 55.7(3) . .
O400 K33 O6 98.8(5) . .
O442 K33 O6 149.2(5) . .
W16' K33 O169 36.3(5) . .
O42 K33 O169 105.7(4) . .
O138 K33 O169 54.9(3) . .
O400 K33 O169 154.8(5) . .
O442 K33 O169 83.3(5) . .
O6 K33 O169 68.1(3) . .
W16' K33 O252 95.4(5) . .
O42 K33 O252 70.1(3) . .
O138 K33 O252 107.3(3) . .
O400 K33 O252 76.9(5) . .
O442 K33 O252 153.6(5) . .
O6 K33 O252 53.4(3) . .
O169 K33 O252 108.2(4) . .
W16' K33 O101 88.4(6) . .
O42 K33 O101 53.6(3) . .
O138 K33 O101 108.3(4) . .
O400 K33 O101 151.4(5) . .
O442 K33 O101 68.8(5) . .
O6 K33 O101 100.7(4) . .
O169 K33 O101 53.6(3) . .
O252 K33 O101 98.4(4) . .
W16' K33 W15 32.9(5) . .
O42 K33 W15 143.6(4) . .
O138 K33 W15 30.10(18) . .
O400 K33 W15 88.9(5) . .
O442 K33 W15 128.8(4) . .
O6 K33 W15 29.99(18) . .
O169 K33 W15 68.9(2) . .
O252 K33 W15 77.5(2) . .
O101 K33 W15 118.0(3) . .
W16' K33 W16 26.2(4) . .
O42 K33 W16 132.7(4) . .
O138 K33 W16 30.3(2) . .
O400 K33 W16 127.7(5) . .
O442 K33 W16 80.7(4) . .
O6 K33 W16 68.7(2) . .
O169 K33 W16 28.29(18) . .
O252 K33 W16 120.7(3) . .
O101 K33 W16 79.2(2) . .
W15 K33 W16 54.52(10) . .
W16' K33 W32 113.7(6) . .
O42 K33 W32 23.7(2) . .
O138 K33 W32 136.9(4) . .
O400 K33 W32 122.9(5) . .
O442 K33 W32 77.9(4) . .
O6 K33 W32 107.9(3) . .
O169 K33 W32 82.2(3) . .
O252 K33 W32 80.2(3) . .
O101 K33 W32 30.04(15) . .
W15 K33 W32 135.3(3) . .
W16 K33 W32 109.0(2) . .
O440 K34 O296 148.3(7) . .
O440 K34 O55 133.2(6) . .
O296 K34 O55 76.0(4) . .
O440 K34 O108 101.8(6) . .
O296 K34 O108 58.2(4) . .
O55 K34 O108 122.2(4) . .
O440 K34 O183 126.3(5) . .
O296 K34 O183 53.3(3) . .
O55 K34 O183 56.4(3) . .
O108 K34 O183 108.6(4) . .
O440 K34 O423 64.5(5) . .
O296 K34 O423 108.8(5) . .
O55 K34 O423 130.5(5) . .
O108 K34 O423 52.5(4) . .
O183 K34 O423 161.1(6) . .
O440 K34 O284 94.5(4) . .
O296 K34 O284 100.0(4) . .
O55 K34 O284 86.9(4) . .
O108 K34 O284 70.2(4) . .
O183 K34 O284 136.9(4) . .
O423 K34 O284 43.7(4) . .
O440 K34 O271 87.4(5) . .
O296 K34 O271 124.1(5) . .
O55 K34 O271 54.8(4) . .
O108 K34 O271 126.8(4) . .
O183 K34 O271 106.7(5) . .
O423 K34 O271 88.1(5) . .
O284 K34 O271 56.9(4) . .
O440 K34 O57 140.9(5) . .
O296 K34 O57 50.0(3) . .
O55 K34 O57 70.1(4) . .
O108 K34 O57 54.1(3) . .
O183 K34 O57 92.4(3) . .
O423 K34 O57 76.7(4) . .
O284 K34 O57 50.6(3) . .
O271 K34 O57 86.3(4) . .
O440 K34 W41 130.0(6) . .
O296 K34 W41 32.3(2) . .
O55 K34 W41 95.7(3) . .
O108 K34 W41 28.50(19) . .
O183 K34 W41 85.5(3) . .
O423 K34 W41 76.5(4) . .
O284 K34 W41 75.7(3) . .
O271 K34 W41 122.5(4) . .
O57 K34 W41 36.4(2) . .
O440 K34 W74 128.8(5) . .
O296 K34 W74 69.1(3) . .
O55 K34 W74 28.1(2) . .
O108 K34 W74 126.7(3) . .
O183 K34 W74 30.3(2) . .
O423 K34 W74 158.4(5) . .
O284 K34 W74 114.7(4) . .
O271 K34 W74 76.7(3) . .
O57 K34 W74 86.9(3) . .
W41 K34 W74 98.6(2) . .
O440 K34 W80 111.7(5) . .
O296 K34 W80 99.9(4) . .
O55 K34 W80 29.6(2) . .
O108 K34 W80 125.4(4) . .
O183 K34 W80 84.9(3) . .
O423 K34 W80 106.1(5) . .
O284 K34 W80 65.5(3) . .
O271 K34 W80 25.8(2) . .
O57 K34 W80 73.2(3) . .
W41 K34 W80 108.2(3) . .
W74 K34 W80 54.83(18) . .
O515 K35 O533 73.8(8) . .
O515 K35 O125 85.0(6) . .
O533 K35 O125 157.6(6) . .
O515 K35 O113 77.5(8) . .
O533 K35 O113 107.8(6) . .
O125 K35 O113 59.3(3) . .
O515 K35 O62 135.2(9) . .
O533 K35 O62 126.0(6) . .
O125 K35 O62 74.5(4) . .
O113 K35 O62 121.1(5) . .
O515 K35 O302 81.2(7) . .
O533 K35 O302 127.8(7) . .
O125 K35 O302 53.3(3) . .
O113 K35 O302 110.3(4) . .
O62 K35 O302 54.6(3) . .
O515 K35 O310 150.4(8) . .
O533 K35 O310 80.3(5) . .
O125 K35 O310 122.0(5) . .
O113 K35 O310 125.0(5) . .
O62 K35 O310 54.2(3) . .
O302 K35 O310 104.5(4) . .
O515 K35 O416 95.7(8) . .
O533 K35 O416 65.7(6) . .
O125 K35 O416 110.4(5) . .
O113 K35 O416 53.4(4) . .
O62 K35 O416 128.6(6) . .
O302 K35 O416 163.5(5) . .
O310 K35 O416 86.3(4) . .
O515 K35 O336 139.2(9) . .
O533 K35 O336 92.3(6) . .
O125 K35 O336 99.3(5) . .
O113 K35 O336 70.6(4) . .
O62 K35 O336 84.1(4) . .
O302 K35 O336 133.3(5) . .
O310 K35 O336 54.5(4) . .
O416 K35 O336 44.6(4) . .
O515 K35 O51 125.6(7) . .
O533 K35 O51 139.9(7) . .
O125 K35 O51 50.5(3) . .
O113 K35 O51 54.7(3) . .
O62 K35 O51 68.3(3) . .
O302 K35 O51 91.7(4) . .
O310 K35 O51 83.7(4) . .
O416 K35 O51 76.8(5) . .
O336 K35 O51 49.2(3) . .
O515 K35 W116 88.8(7) . .
O533 K35 W116 137.1(6) . .
O125 K35 W116 32.6(2) . .
O113 K35 W116 29.3(2) . .
O62 K35 W116 94.0(3) . .
O302 K35 W116 85.8(3) . .
O310 K35 W116 120.3(4) . .
O416 K35 W116 77.8(4) . .
O336 K35 W116 75.6(3) . .
O51 K35 W116 36.74(18) . .
O515 K35 W50 107.8(8) . .
O533 K35 W50 124.7(6) . .
O125 K35 W50 68.4(3) . .
O113 K35 W50 126.8(4) . .
O62 K35 W50 27.5(2) . .
O302 K35 W50 29.12(19) . .
O310 K35 W50 75.5(3) . .
O416 K35 W50 156.0(5) . .
O336 K35 W50 111.4(4) . .
O51 K35 W50 85.6(3) . .
W116 K35 W50 97.7(2) . .
Se5 O1 W90 119.7(6) . .
Se5 O1 W106 121.7(5) . .
W90 O1 W106 91.6(4) . .
Se5 O1 W110 133.7(6) . .
W90 O1 W110 89.6(3) . .
W106 O1 W110 89.3(4) . .
Se3 O2 W107 120.7(5) . .
Se3 O2 W89 121.2(5) . .
W107 O2 W89 91.9(4) . .
W113 O3 W2 111.2(4) . .
W113 O3 Ni1 133.0(5) . .
W2 O3 Ni1 108.5(4) . .
W113 O3 K26 102.4(3) . .
W2 O3 K26 103.1(3) . .
Ni1 O3 K26 91.8(3) . .
Ni1 O4 K30 117.6(4) . .
Ni1 O4 K20 114.9(4) . .
K30 O4 K20 102.8(4) . .
W31 O5 W55 111.7(5) . .
W31 O5 Ni2 131.0(5) . .
W55 O5 Ni2 109.4(4) . .
W31 O5 K27 101.3(3) . .
W55 O5 K27 105.8(3) . .
Ni2 O5 K27 92.0(3) . .
W15 O6 W27 133.2(5) . .
W15 O6 W16' 66.6(6) . .
W27 O6 W16' 157.3(7) . .
W15 O6 K33 98.2(4) . .
W27 O6 K33 106.1(3) . .
W16' O6 K33 54.3(6) . .
W58 O7 W20 134.5(5) . .
W58 O7 K6 103.5(3) . .
W20 O7 K6 104.9(4) . .
W8 O8 W112 155.1(6) . .
W8 O8 K5 100.9(3) . .
W112 O8 K5 80.0(3) . .
W2 O9 W36 109.7(4) . .
W2 O9 W36' 107.5(4) . .
W36 O9 W36' 13.46(14) . .
W2 O9 W13 108.0(4) . .
W36 O9 W13 141.8(5) . .
W36' O9 W13 143.7(5) . .
W13 O10 W20 175.5(6) . .
W13 O10 K1 94.2(3) . .
W20 O10 K1 89.1(3) . .
W14 O11 W35 165.3(5) . .
W14 O11 K2 97.9(4) . .
W35 O11 K2 94.1(3) . .
W1 O12 K5 132.1(4) . .
W29 O13 W43 108.5(4) . .
W29 O13 W8 142.5(5) . .
W43 O13 W8 107.0(4) . .
W3 O14 W14 109.2(4) . .
W3 O14 W85 106.1(4) . .
W14 O14 W85 143.6(4) . .
W52 O15 W55 111.0(5) . .
W52 O15 Ni2 132.3(5) . .
W55 O15 Ni2 107.7(4) . .
W52 O15 K26 103.6(4) . .
W55 O15 K26 103.5(4) . .
Ni2 O15 K26 93.2(3) . .
W38 O16 W11 126.6(4) . .
W12 O17 W9 132.4(5) . .
W12 O17 K1 122.0(4) . .
W9 O17 K1 101.5(4) . .
W55 O18 K26 106.2(5) . .
W55 O18 K27 106.1(4) . .
K26 O18 K27 52.79(19) . .
W64' O19 W64 54(2) . .
W64' O19 W62 94(2) . .
W64 O19 W62 127.5(5) . .
W11 O20 W37' 148.2(5) . .
W11 O20 W37 137.8(4) . .
W37' O20 W37 12.19(14) . .
W11 O20 K1 114.1(5) . .
W37' O20 K1 95.5(3) . .
W37 O20 K1 101.9(3) . .
W13 O21 W9 153.8(4) . .
W13 O21 K1 108.6(4) . .
W9 O21 K1 96.9(3) . .
W44 O22 K20 106.1(4) . .
W95' O23 W95 58.1(10) . .
W95' O23 W96 89.0(14) . .
W95 O23 W96 124.7(7) . .
W54 O24 W58 126.0(6) . .
W54 O24 K6 100.9(4) . .
W58 O24 K6 102.2(4) . .
W4 O25 W11 148.4(5) . .
W50 O26 W12 146.9(6) . .
W3 O27 W18 111.0(4) . .
W3 O27 W32 104.9(4) . .
W18 O27 W32 143.1(4) . .
W115 O28 W28 127.5(4) . .
W115 O28 K2 93.9(3) . .
W28 O28 K2 95.2(3) . .
W5 O29 W112 151.5(5) . .
W5 O29 K30 98.9(4) . .
W112 O29 K30 99.9(3) . .
W5 O29 K29 89.4(3) . .
W112 O29 K29 108.1(4) . .
K30 O29 K29 100.3(3) . .
W97' O30 W96 94.5(11) . .
W97' O30 W97 63.1(9) . .
W96 O30 W97 124.6(6) . .
W51 O31 W20 134.1(5) . .
W51 O31 K1 115.3(4) . .
W20 O31 K1 102.3(4) . .
W37 O32 W37' 14.86(17) . .
W37 O32 K11 105.3(4) . .
W37' O32 K11 101.2(4) . .
W6 O33 W1 136.3(4) . .
W6 O33 K11 97.3(3) . .
W1 O33 K11 112.6(3) . .
W113 O34 W5 140.3(4) . .
W36 O35 W37' 175.2(7) . .
W36 O35 W36' 0.86(18) . .
W37' O35 W36' 176.0(7) . .
W36 O35 W37 175.9(6) . .
W37' O35 W37 1.40(19) . .
W36' O35 W37 176.8(6) . .
W36 O35 K1 95.2(4) . .
W37' O35 K1 89.3(4) . .
W36' O35 K1 94.6(4) . .
W37 O35 K1 88.1(3) . .
W42 O36 W38 152.3(6) . .
W32 O37 Ni1 147.2(5) . .
W32 O37 K20 100.8(3) . .
Ni1 O37 K20 101.7(3) . .
W1 O38 W118 142.5(5) . .
W65 O39 W73 153.1(7) . .
Se8 O40 W50 120.2(4) . .
Se8 O40 W47 124.4(5) . .
W50 O40 W47 91.3(3) . .
W34 O41 W16 145.8(5) . .
W32 O42 K33 119.3(5) . .
Se8 O43 W12 122.7(4) . .
Se8 O43 W51 119.9(5) . .
W12 O43 W51 91.9(3) . .
W2 O44 K27 106.5(4) . .
W2 O44 K26 107.0(5) . .
K27 O44 K26 53.1(2) . .
W29 O45 W75 155.7(5) . .
W29 O45 K12 101.4(4) . .
W75 O45 K12 82.1(3) . .
W43 O46 W29 110.9(4) . .
W43 O46 W39 105.1(4) . .
W29 O46 W39 143.4(4) . .
W105 O47 W42 126.7(4) . .
W111 O48 W6 126.5(5) . .
W61 O49 W60 132.7(5) . .
W61 O49 K5 112.3(4) . .
W60 O49 K5 99.8(4) . .
W118 O50 W52 156.1(5) . .
W118 O50 K26 97.6(3) . .
W52 O50 K26 105.2(3) . .
W13 O51 W116 154.4(6) . .
W13 O51 K35 111.1(4) . .
W116 O51 K35 78.6(3) . .
W105 O52 W6 146.8(5) . .
W4 O53 W37' 145.2(5) . .
W4 O53 W37 133.0(5) . .
W37' O53 W37 13.60(15) . .
W4 O53 K11 102.9(4) . .
W37' O53 K11 100.7(4) . .
W37 O53 K11 103.2(4) . .
W2 O54 W36 110.9(5) . .
W2 O54 W113 106.3(4) . .
W36 O54 W113 142.4(4) . .
W2 O54 W36' 108.5(5) . .
W36 O54 W36' 13.42(14) . .
W113 O54 W36' 144.2(4) . .
W74 O55 W80 132.7(6) . .
W74 O55 K34 106.4(4) . .
W80 O55 K34 106.1(4) . .
W62' O56 W63 62.0(7) . .
W62' O56 W45 156.1(8) . .
W63 O56 W45 133.7(5) . .
W62' O56 K29 49.7(6) . .
W63 O56 K29 100.5(3) . .
W45 O56 K29 106.4(4) . .
W40 O57 W41 153.7(5) . .
W40 O57 K34 108.6(5) . .
W41 O57 K34 80.3(3) . .
W19 O58 K6 116.2(5) . .
W19 O58 K20 129.8(5) . .
K6 O58 K20 100.8(3) . .
W6 O59 W4 124.2(5) . .
W6 O59 K11 102.7(3) . .
W4 O59 K11 103.7(3) . .
W61 O60 W76 146.2(5) . .
W3 O61 W85 112.2(5) . .
W3 O61 W120 108.9(4) . .
W85 O61 W120 138.9(5) . .
W3 O61 K27 92.5(4) . .
W85 O61 K27 126.1(4) . .
W120 O61 K27 49.8(2) . .
W50 O62 W9 133.1(5) . .
W50 O62 K35 105.7(4) . .
W9 O62 K35 105.2(4) . .
Se4 O63 W56 121.8(4) . .
Se4 O63 W76 120.4(5) . .
W56 O63 W76 91.1(3) . .
Se4 O63 W66 134.0(4) . .
W56 O63 W66 88.9(3) . .
W76 O63 W66 89.0(3) . .
W19 O64 W32 139.9(5) . .
W52 O65 K13 117.0(4) . .
W52 O65 K32 130.8(5) . .
K13 O65 K32 100.2(4) . .
W32 O66 W3 112.3(4) . .
W32 O66 W120 136.9(5) . .
W3 O66 W120 110.7(4) . .
W32 O66 K27 125.6(4) . .
W3 O66 K27 91.9(4) . .
W120 O66 K27 49.9(2) . .
W29 O67 W33 168.1(5) . .
W29 O67 K4 99.7(4) . .
W33 O67 K4 91.8(3) . .
W33 O68 W45 145.1(5) . .
W33 O68 K4 107.9(3) . .
W45 O68 K4 107.0(4) . .
W37 O69 W20 142.9(5) . .
W37 O69 W37' 13.83(16) . .
W20 O69 W37' 150.6(6) . .
W37 O69 K1 108.2(3) . .
W20 O69 K1 108.7(4) . .
W37' O69 K1 99.7(3) . .
W105 O70 W1 142.9(6) . .
W18 O71 W57 161.9(5) . .
W18 O71 K2 100.8(4) . .
W57 O71 K2 94.5(3) . .
W47 O72 W65 128.8(5) . .
W38 O73 W10 127.2(5) . .
W10 O74 K9 127.5(4) . 1_655
W98 O75 W73 153.7(5) . .
W2 O76 W13 110.3(4) . .
W2 O76 W19 106.5(5) . .
W13 O76 W19 142.6(5) . .
W7 O77 K21 150.2(5) . 1_655
W7 O77 K9 111.6(4) . 1_655
K21 O77 K9 95.3(4) 1_655 1_655
W9 O80 K22 152.1(4) . 1_655
W9 O80 K9 111.3(4) . 1_655
K22 O80 K9 95.0(3) 1_655 1_655
W30 O81 W7 131.5(6) . .
W34 O82 W59 126.5(5) . .
W34 O82 K7 101.1(4) . .
W59 O82 K7 96.0(3) . .
W84 O83 W35 131.9(5) . .
W84 O83 K8 110.8(4) . .
W35 O83 K8 102.1(4) . .
W10 O84 W7 132.2(4) . .
W10 O84 K1 121.9(4) . .
W7 O84 K1 100.7(3) . .
W39 O85 W43 112.2(4) . .
W39 O85 W119 138.7(5) . .
W43 O85 W119 109.1(4) . .
W39 O85 K26 126.4(5) . .
W43 O85 K26 92.1(4) . .
W119 O85 K26 51.2(2) . .
W10 O86 W30 147.8(5) . .
W115 O87 W57 133.3(6) . .
W115 O87 K2 117.4(4) . .
W57 O87 K2 101.5(3) . .
W94' O88 W93 87.3(10) . .
W94' O88 W94 78.2(10) . .
W93 O88 W94 125.0(5) . .
W94' O88 K23 41.6(8) . .
W93 O88 K23 102.3(4) . .
W94 O88 K23 100.7(5) . .
W48 O89 W60 152.0(7) . .
W48 O89 K4 102.6(4) . .
W60 O89 K4 102.4(4) . .
W51 O90 W12 124.7(4) . .
W51 O90 K1 93.8(4) . .
W12 O90 K1 95.5(3) . .
W18 O91 K7 99.4(3) . .
W76 O92 K24 133.1(6) . .
W42 O93 W30 127.1(5) . .
W28 O94 W15' 127.7(9) . .
W28 O94 W15 148.9(5) . .
W15' O94 W15 64.4(7) . .
W107 O95 W48 131.8(5) . .
W107 O95 K12 113.3(4) . .
W48 O95 K12 101.0(4) . .
W52 O96 W39 138.7(4) . .
W18 O97 W27 169.1(5) . .
W18 O97 K2 97.7(4) . .
W27 O97 K2 92.9(3) . .
W55 O98 W31 106.9(5) . .
W55 O98 W71 110.6(4) . .
W31 O98 W71 142.1(5) . .
W30 O99 W105 125.2(4) . .
W93 O100 W33 136.9(7) . .
W93 O100 W94' 67.7(6) . .
W33 O100 W94' 150.7(7) . .
W93 O100 K23 101.4(4) . .
W33 O100 K23 104.3(4) . .
W94' O100 K23 47.7(5) . .
W44 O101 W32 155.0(5) . .
W44 O101 K20 96.8(3) . .
W32 O101 K20 100.0(3) . .
W44 O101 K33 105.7(3) . .
W32 O101 K33 88.4(3) . .
K20 O101 K33 103.1(3) . .
Se4 O102 W64' 137.2(7) . .
Se4 O102 W63 121.0(4) . .
W64' O102 W63 101.8(5) . .
Se4 O102 W62 118.8(5) . .
W64' O102 W62 52.8(5) . .
W63 O102 W62 91.9(3) . .
Se4 O102 W62' 111.3(6) . .
W64' O102 W62' 96.2(6) . .
W63 O102 W62' 46.3(5) . .
W62 O102 W62' 55.4(4) . .
Se4 O102 W64 134.8(4) . .
W64' O102 W64 38.8(5) . .
W63 O102 W64 89.7(3) . .
W62 O102 W64 89.5(3) . .
W62' O102 W64 113.9(5) . .
W93' O103 W93 56.0(6) . .
W93' O103 W68 139.7(7) . .
W93 O103 W68 149.2(6) . .
W34 O104 W44 145.3(5) . .
W34 O104 K7 113.2(4) . .
W44 O104 K7 93.5(3) . .
W8 O105 W45 168.7(5) . .
W8 O105 K4 99.1(4) . .
W45 O105 K4 91.8(3) . .
W47 O107 W54 149.6(5) . .
W41 O108 W118 145.4(5) . .
W41 O108 K34 99.4(5) . .
W118 O108 K34 108.2(4) . .
W11 O109 K17 132.3(5) . .
W8 O110 W60 163.9(5) . .
W8 O110 K4 98.9(4) . .
W60 O110 K4 94.0(3) . .
W14 O111 W88 154.9(5) . .
W14 O111 K8 102.5(4) . .
W88 O111 K8 81.2(3) . .
W5 O112 Ni1 146.5(5) . .
W5 O112 K30 99.9(4) . .
Ni1 O112 K30 102.5(4) . .
W116 O113 W117 144.2(5) . .
W116 O113 K35 100.4(4) . .
W117 O113 K35 107.8(4) . .
W42 O114 W111 148.8(5) . .
W6 O115 K5 133.7(4) . .
W56 O116 K14 132.2(5) . .
W43 O118 W8 110.4(4) . .
W43 O118 W5 106.6(4) . .
W8 O118 W5 142.8(4) . .
W53 O119 W46 151.6(6) . .
W98 O120 W65 149.7(6) . .
W65 O121 W50 126.3(6) . .
W50 O122 K22 137.6(5) . 1_655
W18 O123 W44 155.8(5) . .
W18 O123 K7 103.0(4) . .
W44 O123 K7 81.9(3) . .
W34 O124 W53 128.9(5) . .
W47 O125 W116 143.4(4) . .
W47 O125 K35 114.8(5) . .
W116 O125 K35 96.8(4) . .
W56 O126 W45 135.7(5) . .
W56 O126 K4 116.9(4) . .
W45 O126 K4 101.6(3) . .
W82 O127 W68 126.1(7) . .
W31 O128 W85 139.5(5) . .
W88 O129 W85 153.9(6) . .
W88 O129 K31 100.9(4) . .
W85 O129 K31 96.2(4) . .
W88 O129 K18 105.1(4) . .
W85 O129 K18 89.7(4) . .
K31 O129 K18 103.5(4) . .
W106 O130 W80 135.3(5) . .
W106 O130 K3 119.2(4) . .
W80 O130 K3 100.8(3) . .
W77 O131 K8 134.7(6) . .
W11 O132 W10 126.7(5) . .
W11 O132 K1 93.7(3) . .
W10 O132 K1 95.7(3) . .
W68 O133 W33 136.6(5) . .
W68 O133 K4 116.4(4) . .
W33 O133 K4 100.8(3) . .
W91 O134 W88 143.2(6) . .
W91 O134 K8 112.7(5) . .
W88 O134 K8 96.9(4) . .
Se6 O135 W4 119.5(4) . .
Se6 O135 W6 119.0(4) . .
W4 O135 W6 91.0(3) . .
Se6 O135 W111 136.2(5) . .
W4 O135 W111 89.3(3) . .
W6 O135 W111 90.2(3) . .
W39 O136 W75 154.1(5) . .
W39 O136 K32 99.4(4) . .
W75 O136 K32 98.4(4) . .
W39 O136 K23 88.0(4) . .
W75 O136 K23 105.9(5) . .
K32 O136 K23 103.6(3) . .
W36' O137 W36 16.07(17) . .
W36' O137 W1 149.9(5) . .
W36 O137 W1 155.3(5) . .
W16' O138 W15 83.2(10) . .
W16' O138 W16 69.9(10) . .
W15 O138 W16 125.9(5) . .
W16' O138 K33 58.0(10) . .
W15 O138 K33 101.8(4) . .
W16 O138 K33 102.0(4) . .
W7 O139 W9 151.5(5) . .
W7 O139 K1 101.1(4) . .
W9 O139 K1 100.4(3) . .
W7 O139 K9 95.8(3) . 1_655
W9 O139 K9 94.2(4) . 1_655
K1 O139 K9 110.2(3) . 1_655
W48 O140 K24 123.3(5) . .
W46 O141 W115 128.0(5) . .
W5 O142 W43 111.7(4) . .
W5 O142 W119 140.3(5) . .
W43 O142 W119 107.9(4) . .
W5 O142 K26 125.6(4) . .
W43 O142 K26 90.5(4) . .
W119 O142 K26 50.1(2) . .
W44 O144 K7 109.0(4) . .
W44 O144 K6 120.1(4) . .
K7 O144 K6 108.2(4) . .
W85 O145 Ni2 143.6(5) . .
W85 O145 K31 101.8(4) . .
Ni2 O145 K31 104.7(3) . .
Ni2 O146 K32 115.6(5) . .
Ni2 O146 K31 114.1(4) . .
K32 O146 K31 107.4(4) . .
W30 O147 K21 138.3(5) . 1_655
W60 O148 K24 120.0(5) . .
W78 O149 W48 135.4(5) . .
W78 O149 K4 116.0(5) . .
W48 O149 K4 101.8(4) . .
W40 O150 W80 155.9(5) . .
W40 O150 K3 107.4(4) . .
W80 O150 K3 96.0(4) . .
W51 O151 K17 135.4(5) . .
W57 O152 K10 122.4(5) . .
W108 O153 W81 125.7(5) . .
W37 O154 W37' 1.33(16) . .
W37 O154 K17 131.4(5) . .
W37' O154 K17 131.0(5) . .
W73 O155 W51 126.2(5) . .
W61 O157 W79 127.8(5) . .
W49 O159 W112 143.9(5) . .
W49 O159 K5 113.0(4) . .
W112 O159 K5 94.8(4) . .
W59 O160 W53 127.5(5) . .
W19 O161 W2 110.8(5) . .
W19 O161 Ni1 132.4(4) . .
W2 O161 Ni1 108.1(4) . .
W19 O161 K27 103.8(3) . .
W2 O161 K27 103.2(3) . .
Ni1 O161 K27 92.8(3) . .
W59 O162 W57 132.3(5) . .
W59 O162 K7 114.8(4) . .
W57 O162 K7 98.3(3) . .
W81 O164 W83 125.6(4) . .
W81 O164 K2 96.7(3) . .
W83 O164 K2 94.5(3) . .
W111 O165 W4 123.7(5) . .
W55 O166 W40 112.1(5) . .
W55 O166 W52 105.6(5) . .
W40 O166 W52 142.0(5) . .
W81 O167 K10 138.3(5) . .
Se8 O168 W54 119.8(4) . .
Se8 O168 W58 120.7(5) . .
W54 O168 W58 91.2(4) . .
Se8 O168 W98 134.8(6) . .
W54 O168 W98 90.0(3) . .
W58 O168 W98 88.9(3) . .
W16' O169 W16 64.2(6) . .
W16' O169 W44 156.3(7) . .
W16 O169 W44 139.5(5) . .
W16' O169 K33 53.5(7) . .
W16 O169 K33 99.3(5) . .
W44 O169 K33 110.5(3) . .
Se2 O170 W16' 107.3(7) . .
Se2 O170 W15' 121.3(7) . .
W16' O170 W15' 106.6(9) . .
Se2 O170 W16 120.1(4) . .
W16' O170 W16 49.4(5) . .
W15' O170 W16 118.3(7) . .
Se2 O170 W15 119.9(4) . .
W16' O170 W15 56.2(6) . .
W15' O170 W15 52.9(6) . .
W16 O170 W15 92.4(3) . .
Se2 O170 W17 134.3(5) . .
W16' O170 W17 118.4(7) . .
W15' O170 W17 47.3(5) . .
W16 O170 W17 90.6(3) . .
W15 O170 W17 88.5(3) . .
W67 O171 K19' 134.5(7) . 1_455
W67 O171 K19 155.6(5) . 1_455
K19' O171 K19 31.3(5) 1_455 1_455
W15' O172 W46 126.0(8) . .
W15' O172 W17 61.2(7) . .
W46 O172 W17 155.2(6) . .
W29 O173 W48 164.0(5) . .
W29 O173 K4 98.5(4) . .
W48 O173 K4 93.0(3) . .
W111 O174 W38 153.5(5) . .
W76 O175 W60 131.1(5) . .
W76 O175 K4 119.3(5) . .
W60 O175 K4 101.6(4) . .
W88 O176 K31 104.1(5) . .
W88 O176 K16 94.0(5) . .
K31 O176 K16 83.1(3) . .
W3 O177 W14 107.4(4) . .
W3 O177 W18 107.3(4) . .
W14 O177 W18 143.0(4) . .
Se3 O178 W92' 127.7(9) . .
Se3 O178 W93' 127.1(7) . .
W92' O178 W93' 96.1(9) . .
Se3 O178 W94 120.0(6) . .
W92' O178 W94 46.5(6) . .
W93' O178 W94 111.4(6) . .
Se3 O178 W93 120.6(5) . .
W92' O178 W93 110.9(7) . .
W93' O178 W93 43.2(4) . .
W94 O178 W93 92.0(3) . .
Se3 O178 W94' 109.9(6) . .
W92' O178 W94' 93.3(8) . .
W93' O178 W94' 92.9(7) . .
W94 O178 W94' 50.4(4) . .
W93 O178 W94' 52.9(5) . .
Se3 O178 W92 134.8(5) . .
W92' O178 W92 50.3(7) . .
W93' O178 W92 52.3(4) . .
W94 O178 W92 89.6(3) . .
W93 O178 W92 88.4(4) . .
W94' O178 W92 115.3(5) . .
W33 O181 K23 105.4(4) . .
W8 O182 K5 101.4(4) . .
W74 O183 W69 124.3(5) . .
W74 O183 K34 97.8(4) . .
W69 O183 K34 102.2(4) . .
Se6 O184 W10 122.5(4) . .
Se6 O184 W11 120.1(4) . .
W10 O184 W11 92.1(3) . .
Se6 O184 W38 132.2(4) . .
W10 O184 W38 89.9(3) . .
W11 O184 W38 89.1(3) . .
W45 O185 K29 103.0(4) . .
W95 O186 W83 147.2(6) . .
W95 O186 W95' 50.4(3) . .
W83 O186 W95' 142.5(7) . .
W73 O187 W12 126.7(5) . .
W46 O188 W28 126.8(5) . .
W87 O191 W84 124.4(6) . .
W45 O192 K14 125.5(4) . .
W110 O193 W106 127.7(7) . .
W113 O194 W1 153.0(6) . .
W113 O194 K11 88.5(3) . .
W1 O194 K11 111.4(3) . .
W17 O195 W53 150.9(5) . .
W112 O196 K30 106.9(5) . .
W112 O196 K11 95.8(5) . .
K30 O196 K11 88.8(4) . .
W40 O197 W70 178.3(7) . .
W40 O197 K3 92.0(4) . .
W70 O197 K3 86.6(3) . .
W86 O198 W99 125.7(6) . .
W86 O198 K13 99.5(4) . .
W99 O198 K13 102.4(4) . .
W81 O199 W35 131.1(6) . .
W81 O199 K2 117.2(4) . .
W35 O199 K2 102.9(3) . .
W39 O200 Ni2 147.2(5) . .
W39 O200 K32 99.8(4) . .
Ni2 O200 K32 102.3(4) . .
Se3 O202 W78 121.7(6) . .
Se3 O202 W68 121.3(5) . .
W78 O202 W68 91.0(4) . .
Se3 O202 W82 133.4(5) . .
W78 O202 W82 89.5(3) . .
W68 O202 W82 88.3(4) . .
W118 O203 W113 153.9(5) . .
W118 O203 K26 97.2(4) . .
W113 O203 K26 106.8(4) . .
W5 O204 K29 120.0(5) . .
W87 O205 W91 128.7(6) . .
W117 O206 W19 160.1(5) . .
W117 O206 K27 94.8(4) . .
W19 O206 K27 104.0(4) . .
W58 O207 W51 145.5(5) . .
W36' O208 W36 15.84(18) . .
W36' O208 W7 144.3(5) . .
W36 O208 W7 157.2(5) . .
W36' O208 K1 120.1(4) . .
W36 O208 K1 106.1(4) . .
W7 O208 K1 95.6(3) . .
W99 O209 W70 135.1(6) . .
W99 O209 K13 104.2(5) . .
W70 O209 K13 103.0(4) . .
W54 O210 W116 136.1(5) . .
W54 O210 K6 99.7(4) . .
W116 O210 K6 111.8(4) . .
W79 O211 W66 152.0(6) . .
W88 O213 K8 108.9(4) . .
W88 O213 K16 113.3(5) . .
K8 O213 K16 115.5(4) . .
W59 O215 W115 147.3(5) . .
W54 O216 K7 131.8(5) . .
W83 O217 W67 138.9(6) . .
W83 O217 K2 115.0(5) . .
W67 O217 K2 102.4(3) . .
W102 O218 K8 130.4(5) . .
W86 O220 W41 136.6(5) . .
W86 O220 K13 98.7(4) . .
W41 O220 K13 111.0(4) . .
W15' O221 W17 74.0(12) . .
W15' O221 W15 80.5(11) . .
W17 O221 W15 127.0(6) . .
W15' O221 K9 108.2(13) . .
W17 O221 K9 146.5(4) . .
W15 O221 K9 85.4(3) . .
W28 O222 W27 135.0(5) . .
W28 O222 K2 118.4(4) . .
W27 O222 K2 101.8(3) . .
W108 O223 W83 128.0(5) . .
Se2 O224 W115 121.1(5) . .
Se2 O224 W28 120.9(5) . .
W115 O224 W28 91.4(3) . .
Se2 O224 W46 133.6(4) . .
W115 O224 W46 89.5(3) . .
W28 O224 W46 89.0(3) . .
W36' O225 W36 2.16(18) . .
W102 O226 W103 125.4(6) . .
W102 O226 K16 101.0(4) . .
W103 O226 K16 102.7(4) . .
W12 O227 K9 126.5(5) . 1_655
W82 O228 W78 126.6(5) . .
W62 O229 W112 136.9(5) . .
W62 O229 W62' 66.6(5) . .
W112 O229 W62' 156.1(6) . .
W62 O229 K29 98.8(4) . .
W112 O229 K29 113.2(4) . .
W62' O229 K29 48.3(5) . .
W63' O230 W63 58.9(6) . .
W63' O230 W56 138.7(7) . .
W63 O230 W56 147.1(7) . .
W20 O231 K17 130.2(4) . .
W31 O233 K16 117.4(5) . .
W31 O233 K31 133.0(5) . .
K16 O233 K31 98.0(4) . .
W95 O234 W67 133.0(5) . .
W95 O234 W96' 72.7(4) . .
W67 O234 W96' 149.9(6) . .
W95 O234 K18 106.9(4) . .
W67 O234 K18 101.7(4) . .
W96' O234 K18 49.7(4) . .
Se1 O235 W83 122.3(6) . .
Se1 O235 W81 121.1(5) . .
W83 O235 W81 91.8(3) . .
W28 O240 K22 119.8(5) . .
W28 O240 K28 171.1(5) . .
K22 O240 K28 66.6(4) . .
Se1 O241 W95' 131.5(5) . .
Se1 O241 W97 121.3(5) . .
W95' O241 W97 105.5(5) . .
Se1 O241 W95 120.0(5) . .
W95' O241 W95 40.9(3) . .
W97 O241 W95 92.3(4) . .
Se1 O241 W97' 131.4(7) . .
W95' O241 W97' 90.3(5) . .
W97 O241 W97' 44.6(3) . .
W95 O241 W97' 107.9(5) . .
Se1 O241 W96' 110.2(5) . .
W95' O241 W96' 91.9(5) . .
W97 O241 W96' 46.9(3) . .
W95 O241 W96' 57.0(4) . .
W97' O241 W96' 88.1(4) . .
W91 O244 W84 125.6(6) . .
W91 O244 K8 101.2(4) . .
W84 O244 K8 96.1(3) . .
W48 O245 K12 102.9(4) . .
W43 O246 K26 102.4(4) . .
W68 O247 K14 129.9(5) . .
W119 O248 W120 71.1(3) . .
W119 O248 Ni1 146.8(5) . .
W120 O248 Ni1 141.5(5) . .
W119 O248 K26 60.6(3) . .
W120 O248 K26 96.3(4) . .
Ni1 O248 K26 108.7(4) . .
W119 O248 K27 97.4(4) . .
W120 O248 K27 57.3(3) . .
Ni1 O248 K27 106.5(4) . .
K26 O248 K27 66.1(3) . .
W14 O249 K8 99.9(3) . .
W72 O250 W70 143.0(7) . .
W72 O250 K3 109.8(5) . .
W70 O250 K3 107.2(4) . .
W27 O252 K33 104.5(4) . .
W64 O253 W79 148.9(5) . .
W64 O253 W64' 47.3(6) . .
W79 O253 W64' 143.2(8) . .
W27 O254 W67 148.7(7) . .
W27 O254 K2 106.5(4) . .
W67 O254 K2 104.8(4) . .
W60 O255 K5 102.4(4) . .
W115 O256 K10 133.7(5) . .
W66 O257 W76 126.9(5) . .
W33 O259 K14 124.6(5) . .
W109 O260 W77 141.5(5) . .
W14 O261 W67 166.2(6) . .
W14 O261 K2 100.0(4) . .
W67 O261 K2 93.5(3) . .
W113 O262 K11 118.7(4) . .
W113 O262 K30 131.8(5) . .
K11 O262 K30 100.2(4) . .
W62' O263 W62 92.8(12) . .
W62' O263 W63 69.7(11) . .
W62 O263 W63 125.0(5) . .
W62' O263 K29 47.2(9) . .
W62 O263 K29 101.9(5) . .
W63 O263 K29 101.8(4) . .
W29 O264 K12 100.9(3) . .
W66 O265 W56 126.6(6) . .
W107 O267 W78 146.7(5) . .
Se5 O268 W99 121.9(5) . .
Se5 O268 W86 119.5(5) . .
W99 O268 W86 92.0(4) . .
Se5 O268 W114 133.8(6) . .
W99 O268 W114 89.3(3) . .
W86 O268 W114 89.1(4) . .
W90 O269 W106 127.0(6) . .
W90 O269 K3 92.8(4) . .
W106 O269 K3 95.9(4) . .
W69 O270 W86 149.9(6) . .
W80 O271 K34 102.0(5) . .
W41 O272 K12 134.8(5) . .
W49 O273 W62 143.8(5) . .
W49 O273 W64' 136.5(6) . .
W62 O273 W64' 58.2(5) . .
W39 O274 K23 121.1(5) . .
W7 O275 Ni3 137.9(7) . .
W97' O276 W97 58.0(5) . .
W97' O276 W91 140.6(6) . .
W97 O276 W91 144.9(5) . .
W80 O277 K19' 146.2(7) . .
W80 O277 K19 118.5(5) . .
K19' O277 K19 32.2(5) . .
W75 O278 K12 109.0(5) . .
W75 O278 K13 121.1(5) . .
K12 O278 K13 110.3(4) . .
W27 O279 K21 123.4(4) . .
W17 O280 W16 129.1(5) . .
W22 O281 W22' 13.56(11) . .
W22 O281 W100 130.5(6) . .
W22' O281 W100 139.9(6) . .
W22 O281 K3 123.8(4) . .
W22' O281 K3 110.6(4) . .
W100 O281 K3 101.9(4) . .
W35 O282 W57 149.7(6) . .
W35 O282 K2 103.9(4) . .
W57 O282 K2 102.9(4) . .
W94 O283 W94' 67.4(6) . .
W94 O283 W75 136.6(6) . .
W94' O283 W75 155.2(7) . .
W94 O283 K23 101.8(5) . .
W94' O283 K23 46.3(5) . .
W75 O283 K23 111.7(4) . .
W40 O284 K34 100.4(4) . .
W15 O285 K9 115.1(4) . .
W15 O285 K21 145.6(5) . .
K9 O285 K21 94.1(4) . .
W93' O286 W93 67.3(13) . .
W93' O286 W92 93.8(13) . .
W93 O286 W92 127.4(6) . .
W106 O287 W74 148.5(6) . .
W61 O288 W49 126.7(6) . .
W61 O288 K5 96.0(3) . .
W49 O288 K5 99.7(4) . .
W66 O290 W64 154.0(7) . .
W66 O290 W63' 124.7(6) . .
W64 O290 W63' 68.0(5) . .
W35 O292 K10 119.9(5) . .
W55 O293 W71 108.2(4) . .
W55 O293 W40 108.4(5) . .
W71 O293 W40 143.0(5) . .
W57 O294 K7 103.6(4) . .
W103 O295 W72 134.3(5) . .
W103 O295 K16 103.3(4) . .
W72 O295 K16 106.1(5) . .
W69 O296 W41 141.2(6) . .
W69 O296 K34 114.8(5) . .
W41 O296 K34 98.5(4) . .
W78 O297 W68 126.3(5) . .
W78 O297 K4 93.7(4) . .
W68 O297 K4 95.4(3) . .
W107 O298 W104 126.6(5) . .
W69 O299 W101 127.1(5) . .
Se5 O300 W74 120.2(6) . .
Se5 O300 W69 124.5(6) . .
W74 O300 W69 92.2(3) . .
W50 O302 W47 125.0(5) . .
W50 O302 K35 98.9(4) . .
W47 O302 K35 100.5(5) . .
W3 O303 K27 99.9(5) . .
W89 O304 W107 124.4(6) . .
W89 O304 K12 101.3(4) . .
W107 O304 K12 96.0(4) . .
W26' O305 W22 145.3(8) . .
W26' O305 W26 1.18(10) . .
W22 O305 W26 145.3(7) . .
W26' O305 W22' 146.1(8) . .
W22 O305 W22' 1.51(10) . .
W26 O305 W22' 146.2(7) . .
W26' O306 W26 13.21(11) . .
W26' O306 W100 128.6(7) . .
W26 O306 W100 138.0(7) . .
W72 O307 K15 128.0(4) . .
W96' O308 W95 93.8(7) . .
W96' O308 W97 70.3(7) . .
W95 O308 W97 123.5(6) . .
W96' O308 K18 40.6(7) . .
W95 O308 K18 101.4(4) . .
W97 O308 K18 99.1(4) . .
W109 O309 W102 148.3(6) . .
W9 O310 K35 103.1(4) . .
W92 O312 W104 152.1(6) . .
W92 O312 W92' 61.1(8) . .
W104 O312 W92' 126.3(10) . .
W67 O313 K18 105.1(4) . .
Se2 O314 W59 121.7(5) . .
Se2 O314 W34 121.9(5) . .
W59 O314 W34 91.1(3) . .
W108 O316 K10 140.7(5) . 2_566
W96' O318 W97 64.0(5) . .
W96' O318 W88 156.3(6) . .
W97 O318 W88 138.5(6) . .
W96' O318 K18 46.6(4) . .
W97 O318 K18 101.9(5) . .
W88 O318 K18 111.1(4) . .
W104 O320 W82 155.9(7) . .
Se7 O321 W102 119.9(5) . .
Se7 O321 W103 119.6(6) . .
W102 O321 W103 92.2(4) . .
Se7 O321 W24' 133.3(7) . .
W102 O321 W24' 94.0(3) . .
W103 O321 W24' 87.1(3) . .
Se7 O321 W24 135.3(7) . .
W102 O321 W24 88.0(3) . .
W103 O321 W24 90.5(3) . .
W24' O321 W24 6.81(7) . .
Se6 O322 W30 120.4(5) . .
Se6 O322 W105 123.3(5) . .
W30 O322 W105 90.6(3) . .
Se7 O323 W26 124.1(5) . .
Se7 O323 W26' 118.1(5) . .
W26 O323 W26' 10.43(7) . .
Se7 O323 W25' 129.6(5) . .
W26 O323 W25' 91.6(4) . .
W26' O323 W25' 90.5(4) . .
Se7 O323 W109 121.6(6) . .
W26 O323 W109 86.5(3) . .
W26' O323 W109 96.9(4) . .
W25' O323 W109 91.7(4) . .
W71 O324 W77 152.7(6) . .
W85 O325 K18 117.9(6) . .
W26 O326 W109 128.5(6) . .
W26 O326 W26' 3.82(11) . .
W109 O326 W26' 124.6(5) . .
W35 O327 K8 101.7(4) . .
W90 O328 W70 135.0(6) . .
W90 O328 K3 114.7(6) . .
W70 O328 K3 103.4(3) . .
W101 O329 W74 128.2(6) . .
W56 O331 W76 125.8(5) . .
W56 O331 K4 93.1(3) . .
W76 O331 K4 94.7(4) . .
W116 O332 K7 131.0(6) . .
W79 O333 W49 129.4(5) . .
W31 O334 W77 154.4(6) . .
W31 O334 K16 88.8(3) . .
W77 O334 K16 110.3(4) . .
W102 O335 W77 135.4(5) . .
W102 O335 K16 97.2(4) . .
W77 O335 K16 114.1(5) . .
W13 O336 K35 101.3(4) . .
W114 O338 W101 148.0(7) . .
Se4 O339 W61 120.7(4) . .
Se4 O339 W49 121.6(4) . .
W61 O339 W49 91.3(3) . .
W108 O340 W96 153.2(7) . .
W108 O340 W95' 130.6(5) . .
W96 O340 W95' 58.0(4) . .
W98 O341 W54 126.8(5) . .
W84 O343 W81 146.4(6) . .
W110 O344 W90 124.9(6) . .
W92' O345 W92 95(2) . .
W92' O345 W94 71.6(18) . .
W92 O345 W94 131.7(6) . .
W101 O346 W110 153.0(8) . .
W52 O347 W41 151.6(6) . .
W52 O347 K13 91.8(3) . .
W41 O347 K13 111.5(4) . .
Se1 O348 W84 121.5(4) . .
Se1 O348 W91 120.9(5) . .
W84 O348 W91 91.5(4) . .
W75 O349 K32 105.3(4) . .
W100 O350 W80 149.2(6) . .
W100 O350 K3 102.5(4) . .
W80 O350 K3 100.7(5) . .
W20 O351 K6 103.8(4) . .
W112 O354 K5 109.1(5) . .
W112 O354 K11 111.3(4) . .
K5 O354 K11 111.8(3) . .
W70 O355 K15 130.5(7) . .
W72 O356 K16 103.4(5) . .
W83 O358 K28 164.1(7) . .
W25' O359 W23' 148.2(8) . .
W25' O359 W25 5.22(15) . .
W23' O359 W25 153.0(7) . .
W25' O359 W23 149.1(8) . .
W23' O359 W23 4.21(10) . .
W25 O359 W23 154.1(7) . .
K22 O360 K9 91.2(4) . .
W92' O361 W94 61.5(8) . .
W92' O361 W89 137.0(10) . .
W94 O361 W89 146.6(5) . .
Se7 O363 W21 120.8(7) . .
Se7 O363 W22 119.4(5) . .
W21 O363 W22 98.2(4) . .
Se7 O363 W22' 125.5(5) . .
W21 O363 W22' 88.0(4) . .
W22 O363 W22' 10.22(7) . .
Se7 O363 W23 136.6(6) . .
W21 O363 W23 82.5(3) . .
W22 O363 W23 88.9(4) . .
W22' O363 W23 88.0(4) . .
W70 O364 K13 104.7(4) . .
W78 O365 K24 134.4(6) . .
W120 O366 W119 70.2(3) . .
W120 O366 Ni2 146.0(6) . .
W119 O366 Ni2 143.5(6) . .
W120 O366 K27 58.1(3) . .
W119 O366 K27 95.6(4) . .
Ni2 O366 K27 108.5(5) . .
W120 O366 K26 95.8(4) . .
W119 O366 K26 58.7(3) . .
Ni2 O366 K26 106.6(4) . .
K27 O366 K26 65.6(3) . .
W103 O368 W21 145.6(5) . .
W103 O368 W21' 148.2(5) . .
W21 O368 W21' 11.88(10) . .
W63' O369 W64 100.8(11) . .
W63' O369 W63 66.7(10) . .
W64 O369 W63 125.7(6) . .
W87 O370 W108 150.0(7) . .
W98 O371 W58 126.8(5) . .
W22' O372 W22 13.61(12) . .
W22' O372 K19 133.9(7) . .
W22 O372 K19 131.0(6) . .
W89 O373 W75 146.6(6) . .
W89 O373 K12 112.6(5) . .
W75 O373 K12 95.3(4) . .
W24' O374 W103 125.4(6) . .
W24' O374 W24 7.72(10) . .
W103 O374 W24 125.9(6) . .
W25 O375 W26' 129.3(8) . .
W25 O375 W25' 12.80(11) . .
W26' O375 W25' 122.2(8) . .
W25 O375 W26 127.2(8) . .
W26' O375 W26 12.53(11) . .
W25' O375 W26 123.3(8) . .
W21' O377 W21 13.58(11) . .
W21' O377 W72 132.0(6) . .
W21 O377 W72 136.5(5) . .
W21' O377 K3 111.9(4) . .
W21 O377 K3 116.5(5) . .
W72 O377 K3 102.2(4) . .
W71 O378 W100 156.1(5) . .
W71 O378 K3 107.5(4) . .
W100 O378 K3 96.1(4) . .
W110 O379 W114 153.0(6) . .
W114 O380 W86 125.5(7) . .
K22 O381 K9 92.5(3) . .
K22 O381 K21 174.4(4) . .
K9 O381 K21 82.0(3) . .
W95 O382 K19 142.3(7) . 1_455
W95 O382 K19' 140.7(8) . 1_455
K19 O382 K19' 32.7(5) 1_455 1_455
W90 O383 K15 133.8(6) . .
W90 O384 W99 147.6(6) . .
W19 O386 W116 152.6(5) . .
W19 O386 K6 90.5(4) . .
W116 O386 K6 110.8(4) . .
W24 O389 W24' 6.05(12) . .
W24 O389 W102 130.6(6) . .
W24' O389 W102 125.6(6) . .
W24' O390 W23' 153.3(7) . .
W24' O390 W23 160.3(7) . .
W23' O390 W23 11.89(13) . .
W24' O390 W24 4.72(14) . .
W23' O390 W24 149.7(7) . .
W23 O390 W24 158.2(7) . .
W86 O391 K12 131.8(5) . .
W106 O392 K19' 130.0(8) . .
W106 O392 K19 132.7(6) . .
K19' O392 K19 32.6(5) . .
W110 O393 K15 175.1(6) . 2_756
W71 O394 W72 177.3(7) . .
W71 O394 K3 91.8(4) . .
W72 O394 K3 87.8(3) . .
W23' O395 W23 14.02(16) . .
W24 O396 W25' 148.3(6) . .
W24 O396 W24' 8.36(9) . .
W25' O396 W24' 140.1(6) . .
W24 O396 W25 160.5(6) . .
W25' O396 W25 12.33(11) . .
W24' O396 W25 152.4(6) . .
W25 O397 W25' 12.56(17) . .
W23 O399 W22 127.2(8) . .
W23 O399 W23' 12.36(12) . .
W22 O399 W23' 126.7(7) . .
W23 O399 W22' 127.4(8) . .
W22 O399 W22' 12.73(11) . .
W23' O399 W22' 130.4(8) . .
K33 O400 K21 114.5(9) . .
O497 O404 K28 100.6(11) . .
W96 O405 W87 150.1(6) . .
W96 O405 W97' 61.4(5) . .
W87 O405 W97' 132.2(6) . .
W24 O409 W24' 9.72(12) . .
W25 O410 W109 134.3(7) . .
W25 O410 W25' 9.29(13) . .
W109 O410 W25' 125.9(7) . .
W22' O412 W21 124.7(6) . .
W22' O412 W21' 136.8(6) . .
W21 O412 W21' 12.74(11) . .
W22' O412 W22 7.03(10) . .
W21 O412 W22 117.7(5) . .
W21' O412 W22 129.8(6) . .
W22' O412 K3 95.4(5) . .
W21 O412 K3 96.1(5) . .
W21' O412 K3 90.1(5) . .
W22 O412 K3 96.7(4) . .
W89 O413 W104 126.7(6) . .
W82 O414 W92 152.8(8) . .
W82 O414 W93' 126.6(7) . .
W92 O414 W93' 62.9(6) . .
W77 O415 W117 139.3(8) . .
W117 O416 K35 109.8(7) . .
W117 O417 W31 150.8(6) . .
W117 O417 K27 97.9(5) . .
W31 O417 K27 104.7(5) . .
W100 O418 Ni3 140.3(8) . .
W26 O419 W26' 13.60(13) . .
W26 O419 K28 150.4(8) . 1_655
W26' O419 K28 139.5(7) . 1_655
W100 O420 K28 151.0(7) . 1_655
W100 O420 K19 115.0(6) . .
K28 O420 K19 91.2(5) 1_655 .
W114 O422 W99 125.8(6) . .
W118 O423 K34 112.2(7) . .
O508 O424 O521 129.0(19) . .
O508 O424 W119 136.2(17) . .
O521 O424 W119 94.8(14) . .
K14 O432 K14 122.7(4) . 2_655
K20 O441 K6 91.8(5) . .
K33 O442 K20 115.2(8) . .
K20 O446 K17 136.8(9) . 2_665
K30 O447 K29 118.5(10) . .
O450 O496 W118 155.6(19) . .
O404 O497 K19 105.4(11) . 1_455
O404 O497 K28 42.1(7) . .
K19 O497 K28 98.8(8) 1_455 .
O404 O497 K19' 113.6(13) . 1_455
K19 O497 K19' 30.6(5) 1_455 1_455
K28 O497 K19' 125.5(10) . 1_455
K19' O498 K19 11.8(11) . .
W21' O500 W21 6.81(14) . .
W21' O500 K15 132.9(8) . .
W21 O500 K15 137.7(7) . .
W23 O501 W21 122.4(6) . .
W23 O501 W23' 4.71(12) . .
W21 O501 W23' 120.4(5) . .
W23 O501 W21' 131.8(6) . .
W21 O501 W21' 10.24(10) . .
W23' O501 W21' 130.1(5) . .
K22 O505 K28 79.6(11) . .
O445 O521 O424 124.9(19) . .
O445 O521 W120 131.1(17) . .
O424 O521 W120 99.4(13) . .
K18 O526 K19' 117.3(10) . 1_455
O487 N1 C1 110.6(13) 2_566 .
C3 N2 C4 109.0(18) . .
C6 N4 C5 109.0(17) . .
C8 N5 C19 110.3(13) . 2_566
C11 N7 C7 115(2) . .
C15 N8 C16 127(2) . .

loop_
_geom_bond_atom_site_label_1
_geom_bond_atom_site_label_2
_geom_bond_distance
_geom_bond_site_symmetry_2
W1 O12 1.739(10) .
W1 O38 1.772(8) .
W1 O194 1.912(9) .
W1 O70 1.951(9) .
W1 O137 2.160(9) .
W1 O33 2.160(7) .
W1 K5 4.124(4) .
W2 O44 1.675(9) .
W2 O3 1.997(10) .
W2 O54 2.001(8) .
W2 O76 2.019(10) .
W2 O161 2.026(8) .
W2 O9 2.035(10) .
W2 O180 2.342(8) .
W2 K27 4.083(5) .
W2 K26 4.103(6) .
W3 O303 1.739(11) .
W3 O61 1.959(9) .
W3 O66 1.983(9) .
W3 O14 2.005(8) .
W3 O27 2.006(8) .
W3 O177 2.064(9) .
W3 O117 2.260(10) .
W3 K27 3.673(5) .
W4 O237 1.700(10) .
W4 O25 1.877(10) .
W4 O53 1.909(8) .
W4 O165 1.953(9) .
W4 O59 1.983(10) .
W4 O135 2.398(8) .
W4 K11 3.823(4) .
W5 O204 1.724(10) .
W5 O112 1.751(9) .
W5 O29 1.913(9) .
W5 O142 1.957(9) .
W5 O118 2.090(8) .
W5 O34 2.216(9) .
W5 K29 3.811(9) .
W5 K30 3.863(8) .
W6 O115 1.675(11) .
W6 O33 1.790(7) .
W6 O59 1.894(8) .
W6 O52 1.955(9) .
W6 O48 1.993(9) .
W6 O135 2.405(10) .
W6 K11 3.738(4) .
W7 O77 1.734(10) .
W7 O275 1.744(9) .
W7 O139 1.892(9) .
W7 O81 2.028(9) .
W7 O84 2.173(8) .
W7 O208 2.179(10) .
W7 K9 3.791(4) 1_655
W7 K1 3.792(3) .
W8 O105 1.748(11) .
W8 O8 1.770(8) .
W8 O110 1.788(8) .
W8 O118 2.063(9) .
W8 O13 2.104(9) .
W8 O182 2.294(11) .
W8 K4 3.762(3) .
W8 K5 4.111(4) .
W9 O80 1.714(10) .
W9 O310 1.749(9) .
W9 O139 1.910(9) .
W9 O62 2.007(8) .
W9 O21 2.146(9) .
W9 O17 2.167(8) .
W9 K9 3.759(3) 1_655
W9 K1 3.787(3) .
W9 K35 3.959(10) .
W10 O74 1.709(10) .
W10 O84 1.799(8) .
W10 O86 1.896(8) .
W10 O132 1.963(8) .
W10 O73 1.983(8) .
W10 O184 2.384(10) .
W10 K1 3.986(3) .
W10 K9 4.140(4) 1_655
W11 O109 1.705(8) .
W11 O20 1.798(8) .
W11 O132 1.880(10) .
W11 O25 1.961(10) .
W11 O16 1.979(8) .
W11 O184 2.386(7) .
W11 K1 3.885(3) .
W12 O227 1.710(9) .
W12 O17 1.805(9) .
W12 O26 1.918(8) .
W12 O90 1.960(9) .
W12 O187 1.975(9) .
W12 O43 2.378(8) .
W12 K1 3.967(4) .
W12 K9 4.029(3) 1_655
W13 O51 1.734(8) .
W13 O21 1.773(9) .
W13 O10 1.783(8) .
W13 O76 2.051(10) .
W13 O9 2.093(9) .
W13 O336 2.203(10) .
W13 K1 3.826(3) .
W14 O111 1.760(8) .
W14 O261 1.765(10) .
W14 O11 1.807(10) .
W14 O177 2.069(8) .
W14 O14 2.079(9) .
W14 O249 2.316(9) .
W14 K2 3.759(3) .
W14 K8 4.078(4) .
W15 O285 1.702(12) .
W15 O6 1.881(8) .
W15 O138 1.908(8) .
W15 O221 1.912(8) .
W15 O94 1.926(9) .
W15 O170 2.372(10) .
W15 K33 3.724(7) .
W15 K9 3.781(4) .
W16 O189 1.732(10) .
W16 O169 1.799(8) .
W16 O41 1.923(11) .
W16 O138 1.934(9) .
W16 O280 1.991(9) .
W16 O170 2.369(8) .
W16 K33 3.746(7) .
W15' O221 1.12(2) .
W15' O172 1.83(2) .
W15' W17 1.91(2) .
W15' O94 1.92(2) .
W15' O170 2.22(2) .
W15' K9 3.91(3) .
W16' O138 1.23(2) .
W16' O169 1.78(2) .
W16' O6 2.02(2) .
W16' O170 2.16(2) .
W16' K33 2.42(2) .
W17 O143 1.716(9) .
W17 O280 1.844(9) .
W17 O221 1.889(10) .
W17 O195 1.895(11) .
W17 O172 1.927(9) .
W17 O170 2.501(8) .
W18 O97 1.756(10) .
W18 O71 1.772(9) .
W18 O123 1.774(8) .
W18 O27 2.037(9) .
W18 O177 2.073(8) .
W18 O91 2.298(10) .
W18 K2 3.737(3) .
W18 K7 4.070(4) .
W19 O58 1.732(9) .
W19 O64 1.778(8) .
W19 O386 1.867(11) .
W19 O161 1.941(8) .
W19 O76 2.056(8) .
W19 O206 2.282(9) .
W19 K6 3.729(4) .
W19 K27 4.041(5) .
W20 O231 1.778(9) .
W20 O351 1.786(10) .
W20 O69 1.900(8) .
W20 O7 1.953(9) .
W20 O10 2.165(8) .
W20 O31 2.186(11) .
W20 K6 3.847(4) .
W20 K1 3.883(3) .
W21 O377 1.850(11) .
W21 O501 1.875(13) .
W21 O368 1.888(10) .
W21 O500 1.901(12) .
W21 O412 1.939(12) .
W21 O363 2.187(12) .
W21 W23 3.101(3) .
W21 W22' 3.223(2) .
W21 K3 3.978(4) .
W21' O500 1.515(11) .
W21' O377 1.772(10) .
W21' O412 1.971(12) .
W21' O368 2.043(10) .
W21' O501 2.124(14) .
W21' K3 3.824(4) .
W21' K15 3.978(6) .
W22 O305 1.740(12) .
W22 O372 1.825(11) .
W22 O281 1.839(11) .
W22 O399 1.947(13) .
W22 O412 2.070(12) .
W22 O363 2.350(10) .
W22 K3 4.072(5) .
W22' O372 1.691(12) .
W22' O412 1.698(12) .
W22' O281 1.863(11) .
W22' O399 1.985(14) .
W22' O305 2.175(12) .
W22' O363 2.446(10) .
W22' K3 3.828(5) .
W23' O395 1.730(15) .
W23' O359 1.750(12) .
W23' O390 1.844(12) .
W23' O399 1.958(12) .
W23' O501 2.058(12) .
W23 O501 1.663(13) .
W23 O395 1.741(15) .
W23 O399 1.849(12) .
W23 O390 1.992(12) .
W23 O359 2.149(12) .
W23 O363 2.502(11) .
W24 O409 1.669(14) .
W24 O389 1.748(12) .
W24 O396 1.842(12) .
W24 O374 1.977(15) .
W24 O390 2.021(12) .
W24 O321 2.515(11) .
W24' O409 1.754(14) .
W24' O390 1.762(12) .
W24' O374 1.816(15) .
W24' O396 1.962(12) .
W24' O389 1.977(12) .
W24' O321 2.451(11) .
W25 O397 1.588(19) .
W25 O410 1.782(13) .
W25 O375 1.900(12) .
W25 O396 1.982(12) .
W25 O359 2.072(11) .
W25' O359 1.675(11) .
W25' O397 1.810(19) .
W25' O396 1.848(12) .
W25' O375 1.953(12) .
W25' O410 2.082(13) .
W25' O323 2.458(12) .
W26' O305 1.689(10) .
W26' O419 1.817(15) .
W26' O306 1.836(12) .
W26' O375 1.949(13) .
W26' O326 2.131(11) .
W26' O323 2.350(11) .
W26 O326 1.723(11) .
W26 O419 1.771(15) .
W26 O306 1.869(12) .
W26 O375 1.965(13) .
W26 O305 2.114(10) .
W26 O323 2.350(11) .
W27 O252 1.737(9) .
W27 O279 1.763(10) .
W27 O254 1.878(9) .
W27 O6 1.977(8) .
W27 O222 2.163(9) .
W27 O97 2.191(10) .
W27 K2 3.865(4) .
W27 K33 3.987(9) .
W28 O240 1.708(10) .
W28 O222 1.787(8) .
W28 O94 1.910(10) .
W28 O28 1.919(11) .
W28 O188 1.989(8) .
W28 O224 2.409(10) .
W28 K2 3.966(3) .
W28 K22 4.060(6) .
W29 O67 1.745(10) .
W29 O45 1.783(8) .
W29 O173 1.786(9) .
W29 O13 2.042(8) .
W29 O46 2.042(9) .
W29 O264 2.280(11) .
W29 K4 3.774(4) .
W29 K12 4.065(4) .
W30 O147 1.737(11) .
W30 O81 1.855(8) .
W30 O99 1.922(10) .
W30 O86 1.924(8) .
W30 O93 1.986(9) .
W30 O322 2.409(10) .
W31 O233 1.751(9) .
W31 O128 1.773(10) .
W31 O334 1.872(11) .
W31 O5 1.963(9) .
W31 O98 2.062(9) .
W31 O417 2.285(11) .
W31 K16 3.761(4) .
W31 K27 4.013(5) .
W32 O37 1.738(8) .
W32 O42 1.755(10) .
W32 O101 1.904(8) .
W32 O66 1.957(8) .
W32 O27 2.122(8) .
W32 O64 2.238(10) .
W32 K33 3.801(8) .
W32 K20 3.860(6) .
W33 O181 1.726(10) .
W33 O259 1.739(12) .
W33 O68 1.896(8) .
W33 O100 1.943(9) .
W33 O133 2.137(8) .
W33 O67 2.215(10) .
W33 K4 3.836(3) .
W33 K23 3.892(8) .
W33 K14 4.070(6) .
W34 O243 1.694(9) .
W34 O104 1.837(8) .
W34 O82 1.903(11) .
W34 O124 1.910(8) .
W34 O41 1.918(11) .
W34 O314 2.444(9) .
W34 K7 4.028(4) .
W35 O327 1.733(10) .
W35 O292 1.743(11) .
W35 O282 1.893(9) .
W35 O83 2.022(9) .
W35 O11 2.140(10) .
W35 O199 2.142(10) .
W35 K8 3.741(4) .
W35 K2 3.855(4) .
W35 K10 4.081(4) .
W36 O35 1.714(8) .
W36 O137 1.746(8) .
W36 O208 1.775(10) .
W36 O9 2.053(8) .
W36 O54 2.057(10) .
W36 O225 2.258(9) .
W36 K1 3.795(3) .
W37 O154 1.709(8) .
W37 O32 1.761(10) .
W37 O69 1.895(9) .
W37 O53 1.946(9) .
W37 O20 2.168(10) .
W37 O35 2.231(8) .
W37 K11 3.855(4) .
W37 K1 3.867(4) .
W36' O137 1.719(10) .
W36' O208 1.729(11) .
W36' O225 1.779(10) .
W36' O9 2.081(9) .
W36' O54 2.087(11) .
W36' O35 2.198(9) .
W36' K1 4.053(6) .
W37' O35 1.776(9) .
W37' O32 1.777(12) .
W37' O69 1.907(10) .
W37' O53 1.910(10) .
W37' O20 2.134(11) .
W37' O154 2.164(9) .
W37' K1 3.669(7) .
W37' K11 3.768(7) .
W38 O330 1.695(10) .
W38 O16 1.858(8) .
W38 O73 1.872(10) .
W38 O174 1.920(11) .
W38 O36 1.961(9) .
W38 O184 2.502(8) .
W39 O274 1.714(11) .
W39 O200 1.767(9) .
W39 O136 1.901(9) .
W39 O85 1.936(8) .
W39 O46 2.133(9) .
W39 O96 2.218(10) .
W39 K23 3.814(9) .
W39 K32 3.875(8) .
W40 O57 1.746(9) .
W40 O197 1.780(9) .
W40 O150 1.793(11) .
W40 O166 2.038(11) .
W40 O293 2.065(9) .
W40 O284 2.228(10) .
W40 K3 3.849(4) .
W41 O272 1.687(12) .
W41 O108 1.743(8) .
W41 O347 1.944(9) .
W41 O296 1.947(10) .
W41 O220 2.145(9) .
W41 O57 2.172(11) .
W41 K34 3.604(11) .
W41 K12 4.064(5) .
W42 O214 1.704(9) .
W42 O93 1.862(10) .
W42 O36 1.864(10) .
W42 O114 1.908(11) .
W42 O47 1.939(9) .
W43 O246 1.686(10) .
W43 O46 1.989(9) .
W43 O118 2.004(9) .
W43 O85 2.007(9) .
W43 O142 2.010(9) .
W43 O13 2.048(9) .
W43 O79 2.231(10) .
W43 K26 3.703(7) .
W44 O22 1.732(9) .
W44 O144 1.733(10) .
W44 O101 1.900(9) .
W44 O104 1.999(9) .
W44 O123 2.123(8) .
W44 O169 2.155(9) .
W44 K7 3.649(4) .
W44 K20 3.773(7) .
W44 K6 3.965(4) .
W45 O192 1.740(11) .
W45 O185 1.742(10) .
W45 O68 1.916(8) .
W45 O56 1.983(8) .
W45 O126 2.155(8) .
W45 O105 2.201(11) .
W45 K4 3.829(3) .
W45 K29 3.978(8) .
W45 K14 4.070(5) .
W46 O78 1.722(8) .
W46 O141 1.855(11) .
W46 O188 1.873(10) .
W46 O172 1.906(10) .
W46 O119 1.930(10) .
W46 O224 2.517(8) .
W47 O201 1.715(10) .
W47 O107 1.875(9) .
W47 O125 1.888(9) .
W47 O72 1.909(10) .
W47 O302 1.975(9) .
W47 O40 2.431(8) .
W47 K35 3.952(10) .
W48 O245 1.714(12) .
W48 O140 1.756(10) .
W48 O89 1.883(9) .
W48 O95 1.965(9) .
W48 O149 2.149(12) .
W48 O173 2.163(9) .
W48 K12 3.678(4) .
W48 K4 3.848(3) .
W48 K24 4.045(7) .
W49 O239 1.735(11) .
W49 O159 1.856(9) .
W49 O273 1.917(10) .
W49 O333 1.935(11) .
W49 O288 1.963(9) .
W49 O339 2.434(10) .
W49 K5 4.038(4) .
W50 O122 1.685(9) .
W50 O62 1.852(10) .
W50 O302 1.903(9) .
W50 O26 1.916(8) .
W50 O121 1.996(10) .
W50 O40 2.381(9) .
W50 K35 3.865(12) .
W51 O151 1.729(9) .
W51 O31 1.796(10) .
W51 O90 1.932(9) .
W51 O207 1.957(10) .
W51 O155 2.010(11) .
W51 O43 2.417(9) .
W51 K1 3.900(3) .
W52 O65 1.703(9) .
W52 O96 1.787(10) .
W52 O347 1.869(9) .
W52 O15 1.938(9) .
W52 O166 2.096(11) .
W52 O50 2.279(8) .
W52 K13 3.700(4) .
W52 K26 4.010(5) .
W53 O106 1.712(9) .
W53 O119 1.887(9) .
W53 O124 1.917(9) .
W53 O160 1.921(11) .
W53 O195 1.942(11) .
W54 O216 1.682(10) .
W54 O210 1.775(8) .
W54 O24 1.901(10) .
W54 O107 1.941(10) .
W54 O341 1.996(10) .
W54 O168 2.396(9) .
W54 K6 3.719(5) .
W54 K7 4.082(4) .
W55 O18 1.684(8) .
W55 O5 1.979(9) .
W55 O166 1.998(9) .
W55 O98 1.999(10) .
W55 O15 2.018(11) .
W55 O293 2.063(11) .
W55 O190 2.351(9) .
W55 K26 4.060(6) .
W56 O116 1.696(10) .
W56 O126 1.814(9) .
W56 O331 1.925(9) .
W56 O230 1.939(9) .
W56 O265 1.975(11) .
W56 O63 2.392(9) .
W56 K4 3.930(4) .
W57 O152 1.728(11) .
W57 O294 1.740(9) .
W57 O282 1.898(9) .
W57 O162 1.991(9) .
W57 O87 2.169(10) .
W57 O71 2.194(9) .
W57 K7 3.621(3) .
W57 K2 3.833(4) .
W57 K10 3.976(4) .
W58 O236 1.729(11) .
W58 O207 1.903(11) .
W58 O7 1.905(9) .
W58 O24 1.943(9) .
W58 O371 1.967(11) .
W58 O168 2.397(11) .
W58 K6 3.780(4) .
W59 O238 1.708(12) .
W59 O162 1.872(8) .
W59 O215 1.908(9) .
W59 O160 1.910(9) .
W59 O82 1.957(9) .
W59 O314 2.384(11) .
W59 K7 3.925(3) .
W60 O255 1.738(11) .
W60 O148 1.750(9) .
W60 O89 1.896(9) .
W60 O49 2.014(8) .
W60 O110 2.157(8) .
W60 O175 2.180(11) .
W60 K5 3.710(3) .
W60 K4 3.852(3) .
W60 K24 4.060(6) .
W61 O353 1.707(10) .
W61 O49 1.847(9) .
W61 O288 1.882(10) .
W61 O60 1.913(10) .
W61 O157 1.912(11) .
W61 O339 2.373(9) .
W61 K5 3.889(4) .
W62 O232 1.720(9) .
W62 O229 1.834(10) .
W62 O263 1.910(11) .
W62 O273 1.936(9) .
W62 O19 1.969(12) .
W62 O102 2.409(9) .
W62 K29 3.732(7) .
W63 O311 1.691(11) .
W63 O56 1.885(10) .
W63 O230 1.916(10) .
W63 O369 1.950(11) .
W63 O263 1.962(10) .
W63 O102 2.368(10) .
W63 K29 3.764(8) .
W64 O315 1.693(10) .
W64 O19 1.884(12) .
W64 O253 1.901(11) .
W64 O369 1.909(11) .
W64 O290 1.941(10) .
W64 O102 2.500(9) .
W62' O263 1.100(18) .
W62' O56 1.777(17) .
W62' O229 2.22(2) .
W62' K29 2.239(18) .
W62' O102 2.434(18) .
W63' O369 1.064(17) .
W63' O230 1.767(17) .
W63' O290 2.245(18) .
W64' O19 0.598(18) .
W64' O253 2.082(18) .
W64' O102 2.300(17) .
W64' O273 2.32(2) .
W65 O251 1.724(12) .
W65 O39 1.857(10) .
W65 O121 1.858(9) .
W65 O120 1.917(10) .
W65 O72 1.925(9) .
W66 O357 1.706(12) .
W66 O257 1.874(10) .
W66 O290 1.878(9) .
W66 O265 1.884(10) .
W66 O211 1.954(11) .
W66 O63 2.529(10) .
W67 O313 1.743(10) .
W67 O171 1.747(11) .
W67 O254 1.916(9) .
W67 O234 1.986(9) .
W67 O217 2.154(10) .
W67 O261 2.201(10) .
W67 K18 3.747(5) .
W67 K2 3.849(4) .
W67 K19' 4.05(3) 1_455
W68 O247 1.728(12) .
W68 O133 1.816(9) .
W68 O103 1.928(10) .
W68 O297 1.930(9) .
W68 O127 1.999(10) .
W68 O202 2.432(11) .
W68 K4 3.967(3) .
W69 O362 1.713(10) .
W69 O296 1.892(9) .
W69 O270 1.892(11) .
W69 O299 1.895(9) .
W69 O183 1.964(11) .
W69 O300 2.419(11) .
W69 K34 3.944(9) .
W70 O355 1.729(10) .
W70 O364 1.744(11) .
W70 O250 1.935(11) .
W70 O209 1.993(10) .
W70 O197 2.157(9) .
W70 O328 2.171(11) .
W70 K13 3.863(5) .
W70 K3 3.878(5) .
W70 K15 4.111(5) .
W71 O324 1.760(9) .
W71 O378 1.796(11) .
W71 O394 1.818(10) .
W71 O293 2.065(10) .
W71 O98 2.068(10) .
W71 O301 2.201(10) .
W71 K3 3.858(3) .
W72 O307 1.734(10) .
W72 O356 1.768(12) .
W72 O250 1.870(10) .
W72 O295 1.990(11) .
W72 O394 2.114(10) .
W72 O377 2.181(12) .
W72 K3 3.890(4) .
W72 K16 3.917(4) .
W73 O242 1.702(10) .
W73 O155 1.853(11) .
W73 O187 1.886(8) .
W73 O75 1.924(10) .
W73 O39 1.948(11) .
W74 O388 1.716(11) .
W74 O55 1.873(9) .
W74 O329 1.918(9) .
W74 O287 1.934(11) .
W74 O183 1.942(11) .
W74 O300 2.376(11) .
W74 K34 3.816(11) .
W75 O278 1.685(12) .
W75 O349 1.707(10) .
W75 O136 1.910(9) .
W75 O373 1.981(10) .
W75 O45 2.120(9) .
W75 O283 2.184(12) .
W75 K12 3.685(4) .
W75 K32 3.854(9) .
W75 K13 3.941(5) .
W76 O92 1.704(9) .
W76 O175 1.809(10) .
W76 O60 1.928(9) .
W76 O331 1.932(10) .
W76 O257 2.004(11) .
W76 O63 2.420(8) .
W76 K4 3.979(3) .
W77 O131 1.713(9) .
W77 O415 1.767(11) .
W77 O334 1.919(11) .
W77 O260 1.947(12) .
W77 O324 2.158(9) .
W77 O335 2.189(10) .
W77 K8 4.047(4) .
W78 O365 1.733(11) .
W78 O149 1.796(11) .
W78 O267 1.924(12) .
W78 O297 1.924(10) .
W78 O228 1.986(11) .
W78 O202 2.391(10) .
W78 K4 3.918(3) .
W79 O266 1.693(10) .
W79 O211 1.862(10) .
W79 O333 1.896(11) .
W79 O157 1.914(11) .
W79 O253 1.923(10) .
W80 O271 1.740(9) .
W80 O277 1.741(11) .
W80 O350 1.939(11) .
W80 O55 2.008(10) .
W80 O130 2.119(9) .
W80 O150 2.148(10) .
W80 K3 3.796(3) .
W80 K34 3.905(13) .
W80 K19 4.069(8) .
W81 O167 1.697(11) .
W81 O199 1.834(9) .
W81 O164 1.928(11) .
W81 O343 1.951(10) .
W81 O153 1.991(9) .
W81 O235 2.395(11) .
W81 K2 3.952(3) .
W81 K10 4.118(4) .
W82 O337 1.678(12) .
W82 O127 1.869(11) .
W82 O228 1.887(10) .
W82 O320 1.906(14) .
W82 O414 1.910(11) .
W82 O202 2.520(11) .
W83 O358 1.679(10) .
W83 O217 1.819(9) .
W83 O164 1.933(10) .
W83 O186 1.954(10) .
W83 O223 1.960(9) .
W83 O235 2.387(10) .
W83 K2 3.896(3) .
W84 O156 1.710(13) .
W84 O83 1.851(9) .
W84 O343 1.894(9) .
W84 O244 1.968(9) .
W84 O191 2.007(10) .
W84 O348 2.392(11) .
W84 K8 3.823(4) .
W85 O325 1.752(11) .
W85 O145 1.755(9) .
W85 O129 1.937(11) .
W85 O61 1.986(9) .
W85 O14 2.090(9) .
W85 O128 2.208(11) .
W85 K31 3.817(8) .
W85 K18 3.833(6) .
W86 O391 1.731(14) .
W86 O220 1.797(9) .
W86 O198 1.913(10) .
W86 O270 1.926(11) .
W86 O380 1.962(10) .
W86 O268 2.404(13) .
W86 K13 3.707(4) .
W87 O158 1.722(11) .
W87 O370 1.879(10) .
W87 O205 1.880(10) .
W87 O191 1.887(12) .
W87 O405 1.928(13) .
W88 O213 1.690(12) .
W88 O176 1.751(10) .
W88 O129 1.889(11) .
W88 O134 2.021(11) .
W88 O318 2.141(10) .
W88 O111 2.146(8) .
W88 K8 3.666(5) .
W88 K16 3.825(4) .
W88 K31 3.913(9) .
W89 O387 1.711(13) .
W89 O373 1.838(9) .
W89 O304 1.903(11) .
W89 O413 1.913(11) .
W89 O361 1.944(12) .
W89 O2 2.422(11) .
W89 K12 4.013(4) .
W90 O383 1.708(11) .
W90 O328 1.822(9) .
W90 O269 1.901(13) .
W90 O384 1.907(13) .
W90 O344 2.002(10) .
W90 O1 2.378(10) .
W90 K3 3.881(4) .
W91 O408 1.697(12) .
W91 O134 1.850(9) .
W91 O244 1.920(12) .
W91 O276 1.933(12) .
W91 O205 1.945(10) .
W91 O348 2.434(9) .
W91 K8 3.929(4) .
W92 O289 1.715(12) .
W92 O345 1.826(12) .
W92 O312 1.882(12) .
W92 O286 1.922(10) .
W92 O414 1.931(12) .
W92 O178 2.518(10) .
W93 O291 1.675(11) .
W93 O100 1.890(10) .
W93 O103 1.899(11) .
W93 O88 1.900(12) .
W93 O286 1.902(9) .
W93 O178 2.396(11) .
W93 K23 3.785(9) .
W94 O319 1.692(11) .
W94 O283 1.804(10) .
W94 O361 1.891(11) .
W94 O345 1.968(11) .
W94 O88 1.983(12) .
W94 O178 2.393(11) .
W94 K23 3.798(7) .
W95 O382 1.678(16) .
W95 O186 1.879(10) .
W95 O234 1.885(9) .
W95 O308 1.923(9) .
W95 O23 1.929(11) .
W95 O241 2.401(13) .
W95 K18 3.805(5) .
W96 O406 1.737(13) .
W96 O30 1.854(12) .
W96 O405 1.884(14) .
W96 O340 1.916(10) .
W96 O23 1.934(14) .
W97 O407 1.743(12) .
W97 O318 1.839(9) .
W97 O276 1.925(12) .
W97 O308 1.982(12) .
W97 O30 2.062(12) .
W97 O241 2.370(10) .
W97 K18 3.785(6) .
W92' O345 0.87(3) .
W92' O361 1.79(3) .
W92' O312 2.19(3) .
W92' O178 2.38(3) .
W93' O286 0.870(18) .
W93' O103 1.847(19) .
W93' O414 2.188(19) .
W93' O178 2.38(2) .
W94' O88 1.159(19) .
W94' O283 1.94(2) .
W94' O100 2.018(19) .
W94' K23 2.167(16) .
W94' O178 2.493(17) .
W95' O23 0.783(13) .
W95' O186 1.996(12) .
W95' O340 2.306(15) .
W95' O241 2.327(15) .
W96' O308 1.216(14) .
W96' O318 1.834(16) .
W96' O234 2.061(13) .
W96' K18 2.151(12) .
W96' O241 2.505(15) .
W97' O30 0.935(17) .
W97' O276 1.867(14) .
W97' O405 2.259(15) .
W97' O241 2.467(13) .
W98 O179 1.702(10) .
W98 O371 1.861(13) .
W98 O341 1.865(10) .
W98 O75 1.902(10) .
W98 O120 1.905(12) .
W98 O168 2.489(8) .
W99 O376 1.714(11) .
W99 O209 1.853(9) .
W99 O384 1.929(13) .
W99 O422 1.940(11) .
W99 O198 1.941(12) .
W99 O268 2.364(10) .
W99 K13 3.799(4) .
W100 O418 1.726(13) .
W100 O420 1.729(16) .
W100 O350 1.871(11) .
W100 O306 2.010(11) .
W100 O281 2.108(10) .
W100 O378 2.142(11) .
W100 K3 3.797(4) .
W100 K19 4.135(7) .
W101 O421 1.740(12) .
W101 O346 1.870(13) .
W101 O329 1.907(11) .
W101 O338 1.936(13) .
W101 O299 1.951(11) .
W102 O218 1.692(11) .
W102 O335 1.808(10) .
W102 O226 1.896(10) .
W102 O309 1.936(12) .
W102 O389 1.992(13) .
W102 O321 2.374(10) .
W102 K16 3.672(5) .
W103 O317 1.701(12) .
W103 O295 1.872(9) .
W103 O368 1.885(10) .
W103 O374 1.942(13) .
W103 O226 1.972(9) .
W103 O321 2.397(12) .
W103 K16 3.767(5) .
W104 O352 1.718(10) .
W104 O320 1.887(14) .
W104 O312 1.922(12) .
W104 O298 1.929(11) .
W104 O413 1.946(13) .
W105 O367 1.719(9) .
W105 O70 1.864(8) .
W105 O52 1.902(9) .
W105 O47 1.924(8) .
W105 O99 1.978(11) .
W105 O322 2.463(10) .
W106 O392 1.723(14) .
W106 O130 1.805(9) .
W106 O287 1.888(10) .
W106 O269 1.933(10) .
W106 O193 1.951(10) .
W106 O1 2.410(12) .
W106 K3 3.984(3) .
W106 K19' 4.09(3) .
W107 O258 1.695(12) .
W107 O95 1.904(9) .
W107 O298 1.913(9) .
W107 O267 1.918(13) .
W107 O304 1.990(12) .
W107 O2 2.371(10) .
W107 K12 3.922(4) .
W108 O316 1.681(10) .
W108 O153 1.884(11) .
W108 O223 1.888(10) .
W108 O340 1.906(12) .
W108 O370 1.959(11) .
W109 O411 1.737(13) .
W109 O260 1.873(11) .
W109 O410 1.900(15) .
W109 O309 1.905(11) .
W109 O326 1.957(11) .
W109 O323 2.485(10) .
W110 O393 1.680(12) .
W110 O379 1.848(13) .
W110 O344 1.882(10) .
W110 O193 1.898(13) .
W110 O346 1.945(11) .
W110 O1 2.508(10) .
W111 O219 1.678(9) .
W111 O48 1.869(10) .
W111 O174 1.908(11) .
W111 O114 1.913(9) .
W111 O165 1.926(9) .
W111 O135 2.467(8) .
W112 O354 1.738(10) .
W112 O196 1.740(9) .
W112 O29 1.914(8) .
W112 O159 1.984(9) .
W112 O8 2.132(8) .
W112 O229 2.157(11) .
W112 K5 3.678(3) .
W112 K11 3.825(4) .
W112 K30 3.889(8) .
W113 O262 1.727(9) .
W113 O34 1.764(9) .
W113 O194 1.894(8) .
W113 O3 1.952(8) .
W113 O54 2.071(10) .
W113 O203 2.270(9) .
W113 K11 3.761(4) .
W113 K26 4.056(5) .
W114 O385 1.681(11) .
W114 O338 1.905(11) .
W114 O422 1.913(11) .
W114 O380 1.921(13) .
W114 O379 1.980(14) .
W114 O268 2.514(9) .
W115 O256 1.674(10) .
W115 O87 1.805(8) .
W115 O28 1.913(11) .
W115 O215 1.932(9) .
W115 O141 1.991(9) .
W115 O224 2.394(10) .
W115 K2 3.928(3) .
W116 O332 1.710(8) .
W116 O113 1.769(8) .
W116 O125 1.928(10) .
W116 O386 1.948(11) .
W116 O51 2.171(8) .
W116 O210 2.193(9) .
W116 K35 3.558(11) .
W116 K7 4.030(3) .
W117 O416 1.744(17) .
W117 O417 1.803(11) .
W117 O206 1.857(9) .
W117 O415 2.265(13) .
W117 O113 2.306(9) .
W117 O426 2.32(2) .
W117 K27 3.509(6) .
W117 K35 4.122(12) .
W118 O203 1.843(9) .
W118 O423 1.84(2) .
W118 O50 1.845(8) .
W118 O496 2.05(2) .
W118 O38 2.199(8) .
W118 O108 2.245(9) .
W118 K26 3.513(5) .
W119 O248 1.788(9) .
W119 O424 1.80(2) .
W119 O366 1.888(10) .
W119 O85 2.081(9) .
W119 O142 2.107(9) .
W119 W120 2.1304(19) .
W119 K26 2.377(6) .
W119 K27 3.432(6) .
W120 O521 1.77(2) .
W120 O366 1.814(9) .
W120 O248 1.873(9) .
W120 O66 2.062(8) .
W120 O61 2.129(9) .
W120 K27 2.316(6) .
W120 K26 3.425(5) .
Se1 O348 1.699(10) .
Se1 O241 1.701(11) .
Se1 O235 1.717(9) .
Se2 O314 1.679(9) .
Se2 O224 1.711(8) .
Se2 O170 1.736(10) .
Se3 O202 1.696(12) .
Se3 O2 1.712(10) .
Se3 O178 1.714(11) .
Se4 O63 1.689(10) .
Se4 O339 1.708(9) .
Se4 O102 1.720(9) .
Se5 O300 1.696(10) .
Se5 O268 1.706(11) .
Se5 O1 1.719(12) .
Se6 O322 1.666(8) .
Se6 O135 1.712(9) .
Se6 O184 1.730(9) .
Se7 O323 1.697(12) .
Se7 O363 1.725(10) .
Se7 O321 1.728(10) .
Se8 O40 1.689(9) .
Se8 O43 1.690(8) .
Se8 O168 1.709(8) .
Ni1 O112 2.033(11) .
Ni1 O248 2.036(9) .
Ni1 O4 2.048(8) .
Ni1 O37 2.054(8) .
Ni1 O161 2.072(10) .
Ni1 O3 2.088(8) .
Ni1 K27 3.823(5) .
Ni1 K26 3.843(5) .
Ni2 O366 2.022(9) .
Ni2 O146 2.042(10) .
Ni2 O200 2.065(11) .
Ni2 O5 2.107(11) .
Ni2 O15 2.111(10) .
Ni2 O145 2.119(9) .
Ni2 K26 3.833(6) .
Ni2 K27 3.841(5) .
Ni3 O468 1.81(4) .
Ni3 O527 2.24(3) 1_655
Ni3 O275 2.34(2) .
Ni3 O418 2.36(2) .
K1 O17 2.704(10) .
K1 O84 2.731(8) .
K1 O31 2.778(8) .
K1 O20 2.787(9) .
K1 O69 2.831(10) .
K1 O21 2.873(8) .
K1 O208 2.899(9) .
K1 O139 2.944(9) .
K1 O35 3.234(11) .
K1 O10 3.259(9) .
K1 O90 3.264(9) .
K1 O132 3.281(9) .
K2 O87 2.757(10) .
K2 O217 2.761(11) .
K2 O199 2.762(10) .
K2 O222 2.792(10) .
K2 O254 2.886(12) .
K2 O282 2.934(12) .
K2 O71 2.975(9) .
K2 O261 3.028(10) .
K2 O11 3.058(10) .
K2 O97 3.073(9) .
K2 O164 3.233(9) .
K2 O28 3.303(8) .
K3 O328 2.748(12) .
K3 O281 2.753(12) .
K3 O130 2.778(9) .
K3 O377 2.793(9) .
K3 O250 2.837(13) .
K3 O150 2.912(10) .
K3 O378 2.917(10) .
K3 O350 2.924(11) .
K3 O412 3.274(14) .
K3 O269 3.291(10) .
K3 O394 3.348(11) .
K3 O197 3.351(13) .
K4 O126 2.762(9) .
K4 O175 2.767(10) .
K4 O149 2.782(10) .
K4 O68 2.803(9) .
K4 O133 2.811(9) .
K4 O89 2.971(11) .
K4 O110 3.045(10) .
K4 O67 3.064(10) .
K4 O105 3.067(9) .
K4 O173 3.072(11) .
K4 O297 3.291(10) .
K4 O331 3.323(11) .
K5 O354 2.723(9) .
K5 O12 2.752(11) .
K5 O49 2.793(11) .
K5 O115 2.844(11) .
K5 O255 2.925(9) .
K5 O159 2.934(11) .
K5 O182 2.989(9) .
K5 O288 3.213(11) .
K5 O8 3.391(10) .
K6 O58 2.626(10) .
K6 O466 2.73(2) .
K6 O144 2.802(9) .
K6 O7 2.850(10) .
K6 O24 2.857(11) .
K6 O210 2.984(12) .
K6 O351 3.007(9) .
K6 O386 3.213(10) .
K6 O441 3.36(2) .
K7 O332 2.695(10) .
K7 O144 2.696(11) .
K7 O162 2.752(9) .
K7 O216 2.764(12) .
K7 O294 2.792(10) .
K7 O104 2.934(10) .
K7 O91 3.004(10) .
K7 O82 3.204(9) .
K7 O123 3.284(12) .
K8 O131 2.655(11) .
K8 O83 2.753(10) .
K8 O213 2.753(12) .
K8 O134 2.826(12) .
K8 O218 2.898(12) .
K8 O249 2.981(10) .
K8 O327 2.983(10) .
K8 O402 3.03(3) .
K8 O244 3.075(9) .
K8 O111 3.318(12) .
K9 O285 2.731(10) .
K9 O227 2.771(9) 1_455
K9 O80 2.781(8) 1_455
K9 O77 2.793(11) 1_455
K9 O381 2.847(12) .
K9 O74 2.870(9) 1_455
K9 O360 2.923(13) .
K9 O139 3.100(11) 1_455
K9 O221 3.418(11) .
K9 W9 3.759(3) 1_455
K9 W7 3.791(4) 1_455
K10 O167 2.694(12) .
K10 O531 2.74(2) .
K10 O152 2.772(10) .
K10 O316 2.786(11) 2_566
K10 O256 2.830(12) .
K10 O448 2.89(3) .
K10 O292 2.921(10) .
K11 O262 2.612(9) .
K11 O452 2.83(2) .
K11 O59 2.834(9) .
K11 O354 2.835(10) .
K11 O53 2.912(11) .
K11 O32 2.997(10) .
K11 O33 3.063(9) .
K11 O196 3.234(13) .
K11 O194 3.298(9) .
K12 O272 2.695(13) .
K12 O95 2.757(13) .
K12 O278 2.774(10) .
K12 O391 2.784(13) .
K12 O245 2.894(10) .
K12 O373 2.930(12) .
K12 O264 2.961(9) .
K12 O304 3.179(11) .
K12 O45 3.318(10) .
K13 O65 2.601(10) .
K13 O485 2.67(4) .
K13 O278 2.796(12) .
K13 O198 2.875(10) .
K13 O209 2.892(13) .
K13 O220 2.982(11) .
K13 O364 3.032(12) .
K13 O347 3.136(10) .
K14 O437 2.77(2) .
K14 O192 2.805(11) .
K14 O259 2.821(12) .
K14 O431 2.850(15) .
K14 O247 2.852(11) .
K14 O432 2.857(15) .
K14 O116 2.881(11) .
K14 O432 3.329(13) 2_655
K15 O393 2.697(13) 2_756
K15 O355 2.773(13) .
K15 O500 2.789(15) .
K15 O383 2.801(11) .
K15 O307 2.880(10) .
K15 O524 2.91(2) .
K16 O233 2.619(11) .
K16 O226 2.805(12) .
K16 O213 2.827(10) .
K16 O295 2.867(11) .
K16 O335 2.978(13) .
K16 O356 3.109(11) .
K16 O176 3.282(13) .
K16 O334 3.302(10) .
K17 O151 2.809(12) .
K17 O231 2.813(10) .
K17 O530 2.824(19) .
K17 O154 2.826(10) .
K17 O469 2.83(4) .
K17 O109 2.891(10) .
K17 O446 3.27(3) 2_665
K18 O325 2.686(11) .
K18 O526 2.70(3) .
K18 O234 2.801(11) .
K18 O313 2.895(11) .
K18 O308 2.925(11) .
K18 O318 2.950(14) .
K18 O129 3.316(13) .
K19 K19' 1.59(2) .
K19 O382 2.795(16) 1_655
K19 O497 2.86(2) 1_655
K19 O392 2.873(14) .
K19 O277 2.940(15) .
K19 O372 2.997(13) .
K19 O498 3.01(3) .
K19 O171 3.057(13) 1_655
K19 O420 3.096(14) .
K19 K28 4.368(16) 1_655
K19' O498 1.49(3) .
K19' O171 2.63(3) 1_655
K19' O277 2.74(3) .
K19' O392 2.76(3) .
K19' O382 2.84(3) 1_655
K19' O526 3.07(3) 1_655
K19' O497 3.10(3) 1_655
K19' W67 4.05(3) 1_655
K19' K18 4.94(2) 1_655
K20 O441 2.767(19) .
K20 O4 2.774(9) .
K20 O22 2.907(12) .
K20 O446 2.93(3) .
K20 O442 2.97(2) .
K20 O101 3.044(10) .
K20 O58 3.102(13) .
K20 O37 3.136(10) .
K20 K30 4.306(10) .
K21 O77 2.754(11) 1_455
K21 O401 2.76(3) .
K21 O400 2.85(2) .
K21 O285 2.869(12) .
K21 O147 2.936(14) 1_455
K21 O279 3.129(13) .
K21 O463 3.27(3) .
K21 O381 3.371(13) .
K21 K33 4.796(10) .
K22 O505 2.46(3) .
K22 O80 2.634(12) 1_455
K22 O360 2.659(12) .
K22 O444 2.66(2) .
K22 O381 2.678(13) .
K22 O122 2.775(10) 1_455
K22 O240 2.930(12) .
K22 K28 3.299(15) .
K23 O274 2.635(13) .
K23 O88 2.893(13) .
K23 O100 2.927(13) .
K23 O283 2.993(12) .
K23 O181 3.061(13) .
K23 O136 3.376(15) .
K24 O518 2.42(4) .
K24 O140 2.805(15) .
K24 O365 2.818(14) .
K24 O488 2.83(4) .
K24 O430 2.850(19) .
K24 O148 2.890(12) .
K24 O92 2.890(12) .
K24 O520 3.05(3) 2_755
K26 O248 2.671(10) .
K26 O366 2.728(11) .
K26 O50 2.756(10) .
K26 O203 2.769(11) .
K26 K27 2.935(8) .
K26 O246 2.954(11) .
K26 O85 3.041(13) .
K26 O15 3.084(10) .
K26 O142 3.092(13) .
K26 O3 3.160(9) .
K26 O18 3.254(12) .
K27 O366 2.688(13) .
K27 O248 2.708(12) .
K27 O417 2.772(14) .
K27 O206 2.827(12) .
K27 O303 2.950(10) .
K27 O61 3.023(11) .
K27 O66 3.026(11) .
K27 O161 3.112(9) .
K27 O5 3.139(10) .
K27 O44 3.277(10) .
K28 O404 1.974(18) .
K28 O505 2.68(4) .
K28 O358 2.89(2) .
K28 O497 2.89(3) .
K28 O419 2.94(2) 1_455
K28 O420 3.01(2) 1_455
K28 O240 3.076(19) .
K28 K19 4.368(16) 1_455
K29 O204 2.646(13) .
K29 O451 2.75(3) .
K29 O263 2.836(13) .
K29 O56 2.933(11) .
K29 O229 2.982(12) .
K29 O447 3.00(3) .
K29 O185 3.206(11) .
K29 O29 3.317(14) .
K30 O447 2.71(4) .
K30 O4 2.735(13) .
K30 O462 2.85(2) .
K30 O196 3.008(13) .
K30 O262 3.070(13) .
K30 O29 3.074(11) .
K30 O112 3.155(11) .
K31 O146 2.854(13) .
K31 O233 2.982(15) .
K31 O145 3.050(12) .
K31 O129 3.088(12) .
K31 O176 3.099(14) .
K31 K32 4.565(12) .
K32 O146 2.812(15) .
K32 O449 2.88(4) .
K32 O349 3.033(13) .
K32 O136 3.080(13) .
K32 O65 3.105(14) .
K32 O200 3.162(11) .
K33 O42 2.621(11) .
K33 O138 2.832(10) .
K33 O400 2.85(3) .
K33 O442 2.95(2) .
K33 O6 2.956(12) .
K33 O169 3.008(14) .
K33 O252 3.181(12) .
K33 O101 3.343(13) .
K34 O440 2.577(17) .
K34 O296 2.758(13) .
K34 O55 2.838(16) .
K34 O108 2.883(16) .
K34 O183 3.031(13) .
K34 O423 3.11(2) .
K34 O284 3.140(14) .
K34 O271 3.154(17) .
K34 O57 3.266(13) .
K35 O515 2.37(3) .
K35 O533 2.70(2) .
K35 O125 2.769(12) .
K35 O113 2.785(14) .
K35 O62 2.927(14) .
K35 O302 3.082(16) .
K35 O310 3.179(13) .
K35 O416 3.19(2) .
K35 O336 3.203(18) .
K35 O51 3.282(15) .
O74 K9 2.870(9) 1_655
O77 K21 2.754(11) 1_655
O77 K9 2.793(11) 1_655
O80 K22 2.634(12) 1_655
O80 K9 2.781(8) 1_655
O122 K22 2.775(10) 1_655
O139 K9 3.100(11) 1_655
O147 K21 2.936(14) 1_655
O171 K19' 2.63(3) 1_455
O171 K19 3.057(13) 1_455
O227 K9 2.771(9) 1_655
O316 K10 2.786(11) 2_566
O382 K19 2.795(16) 1_455
O382 K19' 2.84(3) 1_455
O393 K15 2.697(13) 2_756
O404 O497 1.78(3) .
O419 K28 2.94(2) 1_655
O420 K28 3.01(2) 1_655
O424 O508 1.28(4) .
O424 O521 1.68(3) .
O432 K14 3.329(13) 2_655
O445 O521 1.39(2) .
O446 K17 3.27(3) 2_665
O450 O496 1.31(3) .
O487 N1 1.50(2) 2_566
O495 O513 1.63(4) .
O497 K19 2.86(2) 1_455
O497 K19' 3.10(3) 1_455
O520 K24 3.05(3) 2_755
O526 K19' 3.07(3) 1_455
O527 Ni3 2.24(3) 1_455
N1 O487 1.50(2) 2_566
N1 C1 1.60(2) .
N2 C3 1.48(4) .
N2 C4 1.55(3) .
N3 C2 1.47(2) .
N4 C6 1.52(3) .
N4 C5 1.54(3) .
N5 C8 1.43(2) .
N5 C19 1.53(2) 2_566
N6 C9 1.56(4) .
N7 C11 1.45(3) .
N7 C7 1.54(4) .
N8 C15 1.45(4) .
N8 C16 1.48(3) .
N9 C17 1.45(4) .
N11 C12 0.79(4) .
C19 N5 1.53(2) 2_566
